data_7119046
loop_
_publ_author_name
'Zi-Yi Chen'
'Dennis Y. S. Tam'
'Thomas C. W. Mak'

_publ_section_title
;
 Ethynide-stabilized high-nuclearity silver(I) sulfido molecular clusters
 assembled using organic sulfide precursors
;
_journal_name_full Chem.Commun.
_journal_page_first 6119
_journal_volume 52
_journal_year 2016
_chemical_formula_moiety 'Ag120 C466 Cl4 F36 N10 O16.87 S24 Si6, 2(F6 Si), 4(B F4), 0.5(C2 O2), 27.13(O)'
_chemical_formula_sum 'C467 Ag120 B4 Cl4 F64 N10 O45 S24 Si8'
_chemical_formula_weight 21808.37
_space_group_crystal_system monoclinic
_space_group_IT_number 12
_space_group_name_Hall '-C 2y'
_space_group_name_H-M_alt 'C 1 2/m 1'
_symmetry_space_group_name_Hall '-C 2y'
_symmetry_space_group_name_H-M 'C 1 2/m 1'
_atom_sites_solution_hydrogens .
_atom_sites_solution_primary direct
_atom_sites_solution_secondary difmap
_audit_creation_date 2015-12-17
_audit_creation_method
;
Olex2 1.2
(compiled 2015.09.30 svn.r3233 for OlexSys, GUI svn.r5103)
;
_audit_update_record
;
2015-12-17 deposited with the CCDC.
2016-04-06 downloaded from the CCDC.
;
_cell_angle_alpha 90.00
_cell_angle_beta 123.512(2)
_cell_angle_gamma 90.00
_cell_formula_units_Z 2
_cell_length_a 43.889(6)
_cell_length_b 31.033(4)
_cell_length_c 26.186(4)
_cell_measurement_reflns_used 9619
_cell_measurement_temperature 173.15
_cell_measurement_theta_max 27.82
_cell_measurement_theta_min 2.36
_cell_volume 29737(7)
_computing_molecular_graphics 'Olex2 (Dolomanov et al., 2009)'
_computing_publication_material 'Olex2 (Dolomanov et al., 2009)'
_computing_structure_refinement 'XL (Sheldrick, 2008)'
_computing_structure_solution 'SHELXS-97 (Sheldrick, 2008)'
_diffrn_ambient_temperature 173.15
_diffrn_measured_fraction_theta_full 0.998
_diffrn_measured_fraction_theta_max 0.994
_diffrn_measurement_device_type 'Bruker APEX-II CCD'
_diffrn_measurement_method '\f and \w scans'
_diffrn_radiation_monochromator graphite
_diffrn_radiation_type MoK\a
_diffrn_radiation_wavelength 0.71073
_diffrn_reflns_av_R_equivalents 0.0474
_diffrn_reflns_av_unetI/netI 0.0375
_diffrn_reflns_limit_h_max 57
_diffrn_reflns_limit_h_min -57
_diffrn_reflns_limit_k_max 39
_diffrn_reflns_limit_k_min -40
_diffrn_reflns_limit_l_max 34
_diffrn_reflns_limit_l_min -34
_diffrn_reflns_number 244071
_diffrn_reflns_theta_full 26.00
_diffrn_reflns_theta_max 28.02
_diffrn_reflns_theta_min 1.61
_diffrn_source 'fine-focus sealed tube'
_diffrn_standards_number 0
_exptl_absorpt_coefficient_mu 4.032
_exptl_absorpt_correction_T_max 0.668
_exptl_absorpt_correction_T_min 0.623
_exptl_absorpt_correction_type multi-scan
_exptl_crystal_colour 'clear red'
_exptl_crystal_colour_lustre clear
_exptl_crystal_colour_primary red
_exptl_crystal_density_diffrn 2.436
_exptl_crystal_density_meas .
_exptl_crystal_density_method 'not measured'
_exptl_crystal_description block
_exptl_crystal_F_000 20064
_exptl_crystal_size_max 0.2
_exptl_crystal_size_mid 0.1
_exptl_crystal_size_min 0.1
_refine_diff_density_max 3.675
_refine_diff_density_min -2.460
_refine_diff_density_rms 0.290
_refine_ls_extinction_method none
_refine_ls_goodness_of_fit_ref 1.066
_refine_ls_hydrogen_treatment undef
_refine_ls_matrix_type full
_refine_ls_number_parameters 1013
_refine_ls_number_reflns 36418
_refine_ls_number_restraints 36
_refine_ls_restrained_S_all 1.068
_refine_ls_R_factor_all 0.1170
_refine_ls_R_factor_gt 0.0699
_refine_ls_shift/su_max 0.008
_refine_ls_shift/su_mean 0.000
_refine_ls_structure_factor_coef Fsqd
_refine_ls_weighting_details 'calc w=1/[\s^2^(Fo^2^)+(0.1127P)^2^+1010.1445P] where P=(Fo^2^+2Fc^2^)/3'
_refine_ls_weighting_scheme calc
_refine_ls_wR_factor_gt 0.1842
_refine_ls_wR_factor_ref 0.2358
_reflns_number_gt 23723
_reflns_number_total 36418
_reflns_threshold_expression >2sigma(I)
_cod_data_source_file c6cc02631a3.cif
_cod_data_source_block 1
_cod_original_cell_volume 29736(7)
_cod_database_code 7119046
_olex2_refinement_description
;
1. Restrained distances
 Si2-F11
 1.65 with sigma of 0.02
 Si3-F17_$1 \\sim Si3-F16 \\sim Si3-F20_$1 \\sim Si3-F18 \\sim Si3-F19
 with sigma of 0.02
 Si2-F12 \\sim Si2-F13 \\sim Si2-F10 \\sim Si2-F8 \\sim Si2-F9
 with sigma of 0.02
2. Rigid bond restraints
 Si2, F9, F10, F11, F13, F8, F12
 with sigma for 1-2 distances of 0.01 and sigma for 1-3 distances of 0.01
3. Uiso/Uaniso restraints and constraints
Si2 \\sim F8 \\sim F11 \\sim F12 \\sim F13: within 1.7A with sigma of 0.04 and
sigma for terminal atoms of 0.08
C19 \\sim C20 \\sim C21 \\sim C22 \\sim C23 \\sim C24: within 1.7A with sigma
of 0.04 and sigma for terminal atoms of 0.08
C83 \\sim C84 \\sim C85 \\sim C86 \\sim C87 \\sim C88: within 1.7A with sigma
of 0.04 and sigma for terminal atoms of 0.08
Uiso(F10) = Uiso(F9) = Uiso(F13) = Uiso(F8) = Uiso(F11) = Uiso(F12)
4. Others
 Sof(Ag26)=1-FVAR(1)
 Sof(Ag37)=FVAR(1)
 Sof(C76)=1-FVAR(2)
 Sof(C125)=FVAR(2)
 Sof(Ag38)=1-FVAR(3)
 Sof(Ag21)=FVAR(3)
 Sof(Ag32)=1-FVAR(4)
 Sof(Ag36)=FVAR(4)
 Sof(O5)=1-FVAR(5)
 Sof(O38)=FVAR(5)
 Fixed Sof: F17(0.5) C126(0.25)
5.a Fitted hexagon refined as free rotating group:
 C21(C22,C23,C24,C19,C20), C88(C87,C86,C85,C84,C83)
;
_olex2_submission_original_sample_id CZY1
_olex2_submission_special_instructions 'No special instructions were received'

loop_
_space_group_symop_id
_space_group_symop_operation_xyz
1 'x, y, z'
2 '-x, y, -z'
3 'x+1/2, y+1/2, z'
4 '-x+1/2, y+1/2, -z'
5 '-x, -y, -z'
6 'x, -y, z'
7 '-x+1/2, -y+1/2, -z'
8 'x+1/2, -y+1/2, z'

loop_
_atom_site_label
_atom_site_type_symbol
_atom_site_fract_x
_atom_site_fract_y
_atom_site_fract_z
_atom_site_U_iso_or_equiv
_atom_site_adp_type
_atom_site_occupancy
_atom_site_calc_flag
_atom_site_disorder_assembly
_atom_site_disorder_group
_atom_site_site_symmetry_order
_atom_site_refinement_flags_posn
_atom_site_refinement_flags_adp
_atom_site_refinement_flags_occupancy
C1 C 0.8312(2) 0.1617(3) 0.1140(3) 0.086(2) Uiso 1 d . . 1 . . .
C2 C 0.8318(3) 0.1545(4) 0.0701(5) 0.125(4) Uiso 1 d . . 1 . . .
C3 C 0.8399(3) 0.1497(4) 0.0203(4) 0.115(3) Uiso 1 d . . 1 . . .
C4 C 0.8408(5) 0.1062(7) -0.0058(8) 0.228(9) Uiso 1 d . . 1 . . .
C5 C 0.8533(5) 0.1025(8) -0.0514(9) 0.253(10) Uiso 1 d . . 1 . . .
C6 C 0.8395(6) 0.1430(9) -0.0875(10) 0.295(12) Uiso 1 d . . 1 . . .
C7 C 0.8434(4) 0.1856(6) -0.0562(7) 0.199(7) Uiso 1 d . . 1 . . .
C8 C 0.8385(2) 0.1876(3) -0.0095(4) 0.103(3) Uiso 1 d . . 1 . . .
C9 C 0.85480(14) 0.2603(2) 0.2245(2) 0.0548(13) Uiso 1 d . 1 1 . . .
C10 C 0.83911(16) 0.2771(2) 0.1739(3) 0.0641(16) Uiso 1 d A 1 1 . . .
C11 C 0.82353(17) 0.2971(2) 0.1131(3) 0.0703(18) Uiso 1 d A 1 1 . . .
C12 C 0.8004(2) 0.2753(3) 0.0593(3) 0.084(2) Uiso 1 d A 1 1 . . .
C13 C 0.7860(2) 0.2957(3) 0.0013(3) 0.084(2) Uiso 1 d A 1 1 . . .
C14 C 0.7956(3) 0.3323(4) -0.0024(4) 0.111(3) Uiso 1 d A 1 1 . . .
C15 C 0.8212(3) 0.3564(4) 0.0507(5) 0.133(4) Uiso 1 d . . 1 . . .
C16 C 0.8342(3) 0.3360(4) 0.1082(4) 0.112(3) Uiso 1 d A 1 1 . . .
C17 C 0.77103(12) 0.07401(17) 0.1450(2) 0.0457(11) Uiso 1 d . . 1 . . .
C18 C 0.74021(15) 0.0708(2) 0.1147(3) 0.0623(15) Uiso 1 d . . 1 . . .
C21 C 0.63790(16) 0.05654(19) -0.0045(2) 0.185(6) Uiso 1 d . . 1 . U .
C22 C 0.62270(19) 0.0749(3) 0.0250(3) 0.148(4) Uiso 1 d . . 1 G U .
C23 C 0.6452(3) 0.0918(3) 0.0836(3) 0.180(5) Uiso 1 d . . 1 G U .
C24 C 0.6830(3) 0.0903(3) 0.1127(3) 0.150(4) Uiso 1 d . . 1 G U .
C19 C 0.69818(17) 0.0720(3) 0.0833(3) 0.095(2) Uiso 1 d . . 1 G U .
C20 C 0.67564(16) 0.0551(3) 0.0247(3) 0.234(7) Uiso 1 d . . 1 G U .
C25 C 0.76195(12) 0.19700(17) 0.1656(2) 0.0445(11) Uiso 1 d . 1 1 . . .
C26 C 0.73314(12) 0.20494(17) 0.1580(2) 0.0456(11) Uiso 1 d . 1 1 . . .
C27 C 0.69764(15) 0.2149(2) 0.1478(2) 0.0573(14) Uiso 1 d . 1 1 . . .
C28 C 0.66639(18) 0.1975(2) 0.0966(3) 0.0734(18) Uiso 1 d . 1 1 . . .
C29 C 0.6323(2) 0.2065(3) 0.0909(4) 0.096(3) Uiso 1 d . 1 1 . . .
C30 C 0.6314(2) 0.2330(3) 0.1318(4) 0.095(3) Uiso 1 d . 1 1 . . .
C31 C 0.66239(19) 0.2518(3) 0.1829(3) 0.079(2) Uiso 1 d . 1 1 . . .
C32 C 0.69683(17) 0.2424(2) 0.1896(3) 0.0713(18) Uiso 1 d . 1 1 . . .
C33 C 0.76236(12) 0.10536(17) 0.2871(2) 0.0438(11) Uiso 1 d . 1 1 . . .
C34 C 0.73392(12) 0.11046(17) 0.2848(2) 0.0463(12) Uiso 1 d . 1 1 . . .
C35 C 0.70109(15) 0.1174(2) 0.2820(3) 0.0605(15) Uiso 1 d . 1 1 . . .
C36 C 0.6727(3) 0.1384(4) 0.2363(5) 0.120(3) Uiso 1 d . 1 1 . . .
C37 C 0.6375(3) 0.1451(4) 0.2296(5) 0.145(4) Uiso 1 d . 1 1 . . .
C38 C 0.6388(2) 0.1293(3) 0.2826(4) 0.105(3) Uiso 1 d . 1 1 . . .
C39 C 0.6652(2) 0.1035(3) 0.3264(4) 0.104(3) Uiso 1 d . 1 1 . . .
C40 C 0.69803(19) 0.1016(3) 0.3282(3) 0.080(2) Uiso 1 d . 1 1 . . .
C41 C 0.82966(11) 0.20285(15) 0.33647(18) 0.0376(10) Uiso 1 d . 1 1 . . .
C42 C 0.80835(12) 0.22223(17) 0.3450(2) 0.0441(11) Uiso 1 d . 1 1 . . .
C43 C 0.78006(12) 0.24292(17) 0.3498(2) 0.0447(11) Uiso 1 d . 1 1 . . .
C44 C 0.77953(16) 0.2876(2) 0.3557(3) 0.0647(16) Uiso 1 d . 1 1 . . .
C45 C 0.74977(18) 0.3062(3) 0.3552(3) 0.0768(19) Uiso 1 d . 1 1 . . .
C46 C 0.72355(16) 0.2799(2) 0.3523(3) 0.0632(16) Uiso 1 d . 1 1 . . .
C47 C 0.72470(15) 0.2366(2) 0.3464(3) 0.0611(15) Uiso 1 d . 1 1 . . .
C48 C 0.75321(14) 0.2166(2) 0.3465(2) 0.0566(14) Uiso 1 d . 1 1 . . .
C49 C 0.97988(13) 0.28701(19) 0.6129(2) 0.0508(13) Uiso 1 d . . 1 . . .
C50 C 0.96730(14) 0.3152(2) 0.6264(2) 0.0562(14) Uiso 1 d B . 1 . . .
C51 C 0.94998(19) 0.3497(3) 0.6399(3) 0.080(2) Uiso 1 d . . 1 . . .
C52 C 0.9735(3) 0.3768(4) 0.6878(5) 0.127(4) Uiso 1 d B 1 1 . . .
C53 C 0.9568(4) 0.4078(6) 0.7062(7) 0.177(6) Uiso 1 d . . 1 . . .
C54 C 0.9140(4) 0.4152(5) 0.6570(6) 0.160(5) Uiso 1 d B . 1 . . .
C55 C 0.8970(3) 0.3921(4) 0.6102(5) 0.134(4) Uiso 1 d . . 1 . . .
C56 C 0.9132(2) 0.3576(3) 0.6019(4) 0.094(2) Uiso 1 d B . 1 . . .
C57 C 0.91470(11) 0.20137(16) 0.54192(19) 0.0385(10) Uiso 1 d . 1 1 . . .
C58 C 0.89315(10) 0.22337(15) 0.54550(17) 0.0340(9) Uiso 1 d . 1 1 . . .
C59 C 0.87052(12) 0.24889(16) 0.5563(2) 0.0417(11) Uiso 1 d . 1 1 . . .
C60 C 0.87312(14) 0.2457(2) 0.6110(2) 0.0551(14) Uiso 1 d . 1 1 . . .
C61 C 0.85173(16) 0.2706(2) 0.6231(3) 0.0654(16) Uiso 1 d . 1 1 . . .
C62 C 0.82804(16) 0.2998(2) 0.5820(3) 0.0662(16) Uiso 1 d . 1 1 . . .
C63 C 0.82480(17) 0.3033(2) 0.5265(3) 0.0680(17) Uiso 1 d . 1 1 . . .
C64 C 0.84532(14) 0.2781(2) 0.5123(2) 0.0555(14) Uiso 1 d . 1 1 . . .
C65 C 0.88149(11) 0.11146(16) 0.60004(19) 0.0389(10) Uiso 1 d . 1 1 . . .
C66 C 0.87237(11) 0.12207(16) 0.63425(19) 0.0386(10) Uiso 1 d . 1 1 . . .
C67 C 0.86037(12) 0.13061(17) 0.6744(2) 0.0437(11) Uiso 1 d . 1 1 . . .
C68 C 0.88155(15) 0.1578(2) 0.7245(3) 0.0588(15) Uiso 1 d . 1 1 . . .
C69 C 0.87110(17) 0.1626(2) 0.7664(3) 0.0691(17) Uiso 1 d . 1 1 . . .
C70 C 0.84118(18) 0.1415(3) 0.7585(3) 0.078(2) Uiso 1 d . 1 1 . . .
C71 C 0.82060(17) 0.1151(2) 0.7081(3) 0.0716(18) Uiso 1 d . 1 1 . . .
C72 C 0.83007(15) 0.1103(2) 0.6660(2) 0.0572(14) Uiso 1 d . 1 1 . . .
C73 C 0.97824(10) 0.07408(15) 0.71340(18) 0.0350(9) Uiso 1 d . 1 1 . . .
C74 C 0.96988(11) 0.07129(15) 0.75149(18) 0.0355(9) Uiso 1 d . 1 1 . . .
C75 C 0.96056(13) 0.07475(18) 0.7960(2) 0.0498(12) Uiso 1 d . 1 1 . . .
C76 C 0.9900(3) 0.0848(4) 0.8577(5) 0.068(3) Uiso 0.518(11) d . . 1 . . .
C77 C 0.9695(3) 0.1026(5) 0.8880(6) 0.155(5) Uiso 1 d . 1 1 . . .
C78 C 0.9423(2) 0.0793(3) 0.8816(4) 0.107(3) Uiso 1 d . . 1 . . .
C79 C 0.9195(2) 0.0604(3) 0.8288(4) 0.109(3) Uiso 1 d . 1 1 . . .
C80 C 0.9300(2) 0.0582(3) 0.7851(4) 0.096(3) Uiso 1 d . 1 1 . . .
C81 C 1.06940(13) 0.11575(17) 0.8376(2) 0.0465(12) Uiso 1 d . 1 1 . . .
C82 C 1.06654(18) 0.1334(2) 0.8757(3) 0.0733(18) Uiso 1 d C 1 1 . . .
C88 C 1.05180(14) 0.1966(2) 0.9171(3) 0.133(4) Uiso 1 d . . 1 . U .
C87 C 1.0492(2) 0.2157(3) 0.9626(4) 0.177(5) Uiso 1 d C . 1 G U .
C86 C 1.0573(3) 0.1920(4) 1.0137(4) 0.202(6) Uiso 1 d C . 1 G U .
C85 C 1.0680(3) 0.1492(4) 1.0193(4) 0.233(7) Uiso 1 d C . 1 G U .
C84 C 1.0706(3) 0.1300(3) 0.9738(5) 0.207(6) Uiso 1 d C . 1 G U .
C83 C 1.0625(2) 0.1538(2) 0.9227(4) 0.110(3) Uiso 1 d C 1 1 G U .
C89 C 1.05136(12) 0.20642(16) 0.7267(2) 0.0415(11) Uiso 1 d D 1 1 . . .
C90 C 1.06057(12) 0.23205(18) 0.7668(2) 0.0466(12) Uiso 1 d D 1 1 . . .
C91 C 1.06863(16) 0.2626(2) 0.8140(3) 0.0636(16) Uiso 1 d D 1 1 . . .
C92 C 1.1025(2) 0.2589(3) 0.8741(4) 0.101(3) Uiso 1 d D 1 1 . . .
C93 C 1.1075(3) 0.2845(4) 0.9217(5) 0.124(4) Uiso 1 d . . 1 . . .
C94 C 1.0829(3) 0.3176(4) 0.9075(4) 0.114(3) Uiso 1 d D 1 1 . . .
C95 C 1.0536(4) 0.3279(5) 0.8513(6) 0.162(5) Uiso 1 d . . 1 . . .
C96 C 1.0468(3) 0.2929(4) 0.8055(5) 0.138(4) Uiso 1 d D . 1 . . .
C97 C 0.96872(11) 0.19259(16) 0.72174(19) 0.0403(10) Uiso 1 d . 1 1 . . .
C98 C 0.96647(15) 0.2146(2) 0.7538(3) 0.0591(15) Uiso 1 d . 1 1 . . .
C99 C 0.9618(2) 0.2507(3) 0.7889(4) 0.108(3) Uiso 1 d . . 1 . . .
C100 C 0.9642(3) 0.2391(4) 0.8368(5) 0.122(4) Uiso 1 d . . 1 . . .
C101 C 0.9622(3) 0.2738(4) 0.8788(4) 0.111(3) Uiso 1 d . . 1 . . .
C102 C 0.9581(3) 0.3089(4) 0.8566(5) 0.132(4) Uiso 1 d . . 1 . . .
C103 C 0.9529(3) 0.3272(5) 0.8064(6) 0.150(5) Uiso 1 d . . 1 . . .
C104 C 0.9562(3) 0.2949(4) 0.7658(5) 0.120(3) Uiso 1 d . . 1 . . .
C105 C 0.7132(2) 0.0000 0.2244(3) 0.0546(19) Uiso 1 d . 1 2 S T P
C106 C 0.6770(3) 0.0000 0.1735(6) 0.100(4) Uiso 1 d . 1 2 S T P
C107 C 0.6492(5) 0.0000 0.1863(8) 0.157(7) Uiso 1 d . . 2 S T P
C108 C 0.6549(5) 0.0000 0.2392(9) 0.163(8) Uiso 1 d . . 2 S T P
C109 C 0.6917(4) 0.0000 0.2951(6) 0.110(4) Uiso 1 d . . 2 S T P
C110 C 0.85390(18) 0.0000 0.6415(3) 0.0485(17) Uiso 1 d . 1 2 S T P
C111 C 0.8465(2) 0.0000 0.6881(3) 0.057(2) Uiso 1 d . 1 2 S T P
C112 C 0.8111(2) 0.0000 0.6731(3) 0.057(2) Uiso 1 d . 1 2 S T P
C113 C 0.7816(2) 0.0000 0.6109(3) 0.0548(19) Uiso 1 d . 1 2 S T P
C114 C 0.78899(18) 0.0000 0.5677(3) 0.0461(16) Uiso 1 d . 1 2 S T P
C115 C 1.0494(2) 0.0000 0.8949(4) 0.071(3) Uiso 1 d . 1 2 S T P
C116 C 1.0247(4) 0.0000 0.9159(7) 0.121(5) Uiso 1 d . . 2 S T P
C117 C 1.0424(5) 0.0000 0.9802(9) 0.160(7) Uiso 1 d . . 2 S T P
C118 C 1.0787(3) 0.0000 1.0196(5) 0.084(3) Uiso 1 d . 1 2 S T P
C119 C 1.0986(2) 0.0000 0.9986(4) 0.058(2) Uiso 1 d . 1 2 S T P
C120 C 0.80016(12) 0.14673(16) 0.4683(2) 0.0411(10) Uiso 1 d . 1 1 . . .
C121 C 0.78962(13) 0.18080(18) 0.4920(2) 0.0502(12) Uiso 1 d . 1 1 . . .
C122 C 0.76755(15) 0.1732(2) 0.5113(3) 0.0599(15) Uiso 1 d . 1 1 . . .
C123 C 0.75366(14) 0.1317(2) 0.5081(2) 0.0551(14) Uiso 1 d . 1 1 . . .
C124 C 0.76359(14) 0.0987(2) 0.4851(2) 0.0550(14) Uiso 1 d . 1 1 . . .
C125 C 0.9728(3) 0.1079(5) 0.8346(6) 0.064(3) Uiso 0.482(11) d . . 1 . . .
N1 N 0.82423(13) 0.0000 0.5825(2) 0.0455(17) Uani 1 d . 1 2 S T P
N2 N 0.78643(9) 0.10718(15) 0.46548(17) 0.0465(12) Uani 1 d . 1 1 . . .
N10 N 1.08452(16) 0.0000 0.9370(3) 0.0545(16) Uiso 1 d . 1 2 S T P
N12 N 0.71781(16) 0.0000 0.2806(3) 0.062(2) Uani 1 d . 1 2 S T P
O1 O 0.82171(7) 0.15156(10) 0.45008(13) 0.0373(7) Uiso 1 d . 1 1 . . .
O2 O 0.88645(13) 0.0000 0.6510(2) 0.0526(13) Uiso 1 d . 1 2 S T P
O3 O 0.73996(11) 0.0000 0.21996(19) 0.0407(10) Uiso 1 d . 1 2 S T P
O4 O 1.03768(16) 0.0000 0.8386(3) 0.0701(17) Uiso 1 d . 1 2 S T P
O20 O 0.77324(18) 0.3013(3) 0.2219(3) 0.126(2) Uiso 1 d . 1 1 . . .
O38 O 0.7430(4) 0.0729(5) -0.0192(6) 0.180(5) Uiso 0.716(9) d . . 1 . . .
F8 F 0.8940(2) 0.3014(2) 0.4669(3) 0.1916(14) Uiso 1 d . 1 1 D U .
F9 F 0.92431(13) 0.3412(3) 0.4283(3) 0.1916(14) Uiso 1 d . . 1 D U .
F10 F 0.8802(2) 0.39086(19) 0.3879(3) 0.1916(14) Uiso 1 d . . 1 D U .
F11 F 0.84874(15) 0.3571(3) 0.4249(3) 0.1916(14) Uiso 1 d . . 1 D U .
F12 F 0.9100(2) 0.3725(2) 0.4834(3) 0.1916(14) Uiso 1 d . . 1 D U .
F13 F 0.8633(2) 0.3121(2) 0.3551(3) 0.1916(14) Uiso 1 d . 1 1 D U .
Si2 Si 0.88173(6) 0.34142(8) 0.41773(9) 0.0909(7) Uiso 1 d . 1 1 D U .
S0AA S 1.00275(2) 0.10988(4) 0.57363(4) 0.0302(3) Uani 1 d . 1 1 . . .
S1 S 0.89066(2) 0.11003(3) 0.43223(4) 0.0283(3) Uani 1 d . 1 1 . . .
S3 S 1.05593(3) 0.0000 0.72230(6) 0.0375(4) Uani 1 d . 1 2 S T P
S4 S 1.05738(3) 0.0000 0.57782(6) 0.0382(4) Uani 1 d . 1 2 S T P
S5 S 0.88697(3) 0.11836(4) 0.27518(4) 0.0388(3) Uani 1 d . 1 1 . . .
S6 S 0.83350(3) 0.0000 0.27375(6) 0.0316(4) Uani 1 d . 1 2 S T P
S7 S 0.94691(3) 0.0000 0.58571(5) 0.0266(3) Uani 1 d . 1 2 S T P
S8 S 0.93689(3) 0.22327(5) 0.41874(5) 0.0444(4) Uani 1 d . 1 1 . . .
Cl1 Cl 0.98721(3) 0.33974(4) 0.55873(5) 0.0510(3) Uani 1 d . . 1 . . .
Ag1 Ag 1.008423(10) 0.0000 0.603701(19) 0.03544(12) Uani 1 d . 1 2 S T P
Ag3 Ag 1.070411(9) -0.061805(14) 0.653158(19) 0.05140(13) Uani 1 d . 1 1 . . .
Ag4 Ag 1.118245(12) 0.0000 0.74750(2) 0.05503(19) Uani 1 d . 1 2 S T P
Ag5 Ag 1.060053(13) 0.058852(15) 0.78618(2) 0.06325(17) Uani 1 d . 1 1 . . .
Ag6 Ag 1.113752(10) 0.199460(16) 0.758990(19) 0.05968(13) Uani 1 d . 1 1 . . .
Ag7 Ag 1.033391(8) 0.161521(13) 0.656562(13) 0.03768(9) Uani 1 d . 1 1 . . .
Ag8 Ag 0.991955(7) 0.082686(12) 0.649199(12) 0.03428(8) Uani 1 d . 1 1 . . .
Ag9 Ag 0.988627(14) 0.0000 0.72433(2) 0.04512(15) Uani 1 d . 1 2 S T P
Ag10 Ag 1.019233(9) 0.150347(14) 0.756758(15) 0.04514(11) Uani 1 d . 1 1 . . .
Ag11 Ag 0.938045(9) 0.142896(14) 0.653515(16) 0.04723(11) Uani 1 d . 1 1 . . .
Ag12 Ag 0.908855(8) 0.051049(13) 0.604286(14) 0.04320(10) Uani 1 d . 1 1 . . .
Ag13 Ag 0.921767(8) 0.049623(12) 0.500396(13) 0.03643(9) Uani 1 d . 1 1 . . .
Ag14 Ag 0.954230(7) 0.159235(12) 0.548514(13) 0.03449(9) Uani 1 d . 1 1 . . .
Ag15 Ag 1.024878(10) 0.257474(17) 0.61341(2) 0.05927(14) Uani 1 d . 1 1 . . .
Ag16 Ag 1.0000 -0.047894(18) 0.5000 0.05352(19) Uani 1 d . 1 2 S T P
Ag17 Ag 1.0000 0.21155(2) 0.5000 0.05411(18) Uani 1 d . 1 2 S T P
Ag18 Ag 0.866726(8) 0.051506(12) 0.357455(13) 0.03707(9) Uani 1 d . 1 1 . . .
Ag19 Ag 0.820017(8) 0.118270(13) 0.363984(14) 0.03814(9) Uani 1 d . 1 1 . . .
Ag20 Ag 0.939069(8) 0.141136(14) 0.420733(14) 0.04540(10) Uani 1 d . 1 1 . . .
Ag21 Ag 0.95132(5) 0.26919(9) 0.51598(9) 0.0985(8) Uani 0.3104(16) d . . 1 . . .
Ag22 Ag 0.976470(10) 0.223984(15) 0.652482(16) 0.05226(12) Uani 1 d . 1 1 . . .
Ag24 Ag 0.787829(8) 0.053103(13) 0.269572(15) 0.04063(10) Uani 1 d . 1 1 . . .
Ag25 Ag 0.775848(13) 0.0000 0.14810(2) 0.04561(16) Uani 1 d . 1 2 S T P
Ag26 Ag 0.78284(2) 0.10036(3) 0.07516(3) 0.0798(3) Uani 0.7695(12) d . 2 1 . . .
Ag27 Ag 0.810769(11) 0.241617(17) 0.242428(18) 0.05956(14) Uani 1 d . 1 1 . . .
Ag28 Ag 0.888562(11) 0.260716(17) 0.322345(19) 0.06109(14) Uani 1 d . 1 1 . . .
Ag29 Ag 0.858623(8) 0.163922(13) 0.312062(14) 0.04001(9) Uani 1 d . 1 1 . . .
Ag30 Ag 0.876683(10) 0.207019(17) 0.436292(17) 0.05893(14) Uani 1 d . 1 1 . . .
Ag31 Ag 0.776359(10) 0.143036(16) 0.232174(18) 0.05636(13) Uani 1 d . 1 1 . . .
Ag32 Ag 0.880939(16) 0.12218(2) 0.16789(2) 0.06130(18) Uani 0.6731(12) d . 1 1 . . .
Ag33 Ag 0.826921(8) 0.088384(13) 0.211393(14) 0.04117(10) Uani 1 d . 1 1 . . .
Ag34 Ag 0.802349(9) 0.178661(15) 0.151423(17) 0.05208(12) Uani 1 d . 1 1 . . .
Ag35 Ag 0.882256(8) 0.119593(13) 0.518956(13) 0.03949(9) Uani 1 d . 1 1 . . .
Ag36 Ag 0.89593(3) 0.12302(6) 0.19282(6) 0.0753(4) Uani 0.3269(12) d . . 1 . . .
Ag37 Ag 0.79912(5) 0.09777(8) 0.08769(7) 0.0563(6) Uani 0.2305(12) d . 1 1 . . .
Ag38 Ag 0.948403(13) 0.25968(2) 0.51394(2) 0.04258(16) Uani 0.6896(16) d . 1 1 . . .
F16 F 0.83277(16) 0.0000 0.0266(2) 0.109(2) Uiso 1 d . . 2 DS T P
F17 F 0.8268(3) 0.0503(2) 0.0620(4) 0.119(4) Uiso 0.50 d . . 1 D . .
F18 F 0.88168(14) 0.0000 0.1230(4) 0.152(4) Uiso 1 d . . 2 DS T P
F19 F 0.79371(11) 0.0000 0.0645(3) 0.0860(17) Uiso 1 d . . 2 DS T P
F20 F 0.84718(19) -0.0382(2) 0.1420(3) 0.167(3) Uiso 1 d . . 1 D . .
Si3 Si 0.83730(5) 0.0000 0.09189(8) 0.0680(9) Uani 1 d . . 2 DS T P
F2 F 0.85572(8) 0.0000 0.42770(14) 0.0348(8) Uiso 1 d . . 2 S T P
F3 F 0.82190(8) 0.05380(12) 0.43648(14) 0.0637(9) Uiso 1 d . . 1 . . .
F4 F 0.79211(12) 0.0000 0.3594(2) 0.0646(13) Uiso 1 d . . 2 S T P
F5 F 0.78660(10) 0.0000 0.44716(17) 0.0482(10) Uiso 1 d . . 2 S T P
F6 F 0.85145(12) 0.0000 0.5113(2) 0.0610(12) Uiso 1 d . . 2 S T P
Si1 Si 0.82074(4) 0.0000 0.43691(7) 0.0329(5) Uani 1 d . 1 2 S T P
B1 B 0.8284(4) 0.0000 0.8327(6) 0.091(4) Uiso 1 d . . 2 S T P
F24 F 0.7943(3) 0.0000 0.7814(5) 0.166(4) Uiso 1 d . . 2 S T P
F25 F 0.8475(3) 0.0333(4) 0.8328(5) 0.252(5) Uiso 1 d . . 1 . . .
F26 F 0.8245(2) 0.0000 0.8780(3) 0.118(3) Uiso 1 d . . 2 S T P
B2 B 0.6831(5) 0.0000 0.4348(8) 0.116(6) Uiso 1 d . . 2 S T P
F21 F 0.7102(2) 0.0000 0.4309(4) 0.144(3) Uiso 1 d . . 2 S T P
F22 F 0.6888(3) 0.0354(5) 0.4631(6) 0.310(7) Uiso 1 d . . 1 . . .
F23 F 0.6542(3) 0.0000 0.3791(5) 0.165(4) Uiso 1 d . . 2 S T P
C126 C 0.9678(8) 0.5000 0.4485(14) 0.126(11) Uiso 0.50 d . . 2 S T P
O10 O 1.0000 0.5000 0.5000 0.212(10) Uiso 1 d . . 4 S T P
O0AA O 0.93225(15) 0.3242(2) 0.3398(3) 0.1040(19) Uiso 1 d . . 1 . . .
O6 O 1.0432(4) 0.3689(5) 0.9771(6) 0.267(7) Uiso 1 d . . 1 . . .
O2AA O 0.8052(4) 0.4126(6) 0.4419(6) 0.279(7) Uiso 1 d . . 1 . . .
O1AA O 1.0000 0.3564(6) 1.0000 0.231(8) Uiso 1 d . . 2 S T P
O8 O 0.5648(4) 0.1182(6) 0.0624(7) 0.290(8) Uiso 1 d . . 1 . . .
O14 O 0.7915(5) 0.3770(8) 0.2724(9) 0.389(12) Uiso 1 d . . 1 . . .
O5 O 0.7632(5) 0.0499(7) -0.0600(9) 0.104(7) Uiso 0.284(9) d . . 1 . . .
O15 O 0.9993(3) 0.4037(4) 0.5741(5) 0.217(5) Uiso 1 d . . 1 . . .

loop_
_atom_site_aniso_label
_atom_site_aniso_U_11
_atom_site_aniso_U_22
_atom_site_aniso_U_33
_atom_site_aniso_U_23
_atom_site_aniso_U_13
_atom_site_aniso_U_12
N1 0.0415(18) 0.065(4) 0.0448(19) 0.000 0.0329(13) 0.000
N2 0.0370(12) 0.059(2) 0.0591(15) 0.0126(16) 0.0361(9) 0.0165(15)
N12 0.046(2) 0.076(5) 0.074(3) 0.000 0.0392(19) 0.000
S0AA 0.0237(3) 0.0444(5) 0.0268(3) -0.0010(3) 0.0165(2) 0.0027(3)
S1 0.0237(3) 0.0375(5) 0.0265(3) 0.0011(3) 0.0158(2) -0.0003(3)
S3 0.0280(4) 0.0600(10) 0.0299(5) 0.000 0.0193(3) 0.000
S4 0.0280(4) 0.0626(10) 0.0292(5) 0.000 0.0190(3) 0.000
S5 0.0374(3) 0.0482(6) 0.0402(4) 0.0049(4) 0.0273(3) 0.0013(4)
S6 0.0243(4) 0.0467(8) 0.0251(4) 0.000 0.0144(3) 0.000
S7 0.0234(4) 0.0371(7) 0.0244(4) 0.000 0.0164(3) 0.000
S8 0.0336(4) 0.0535(7) 0.0469(4) -0.0003(5) 0.0227(3) 0.0012(5)
Cl1 0.0712(4) 0.0393(6) 0.0654(4) 0.0011(4) 0.0522(3) -0.0055(5)
Ag1 0.02703(13) 0.0441(2) 0.04381(16) 0.000 0.02499(10) 0.000
Ag3 0.03671(13) 0.0469(2) 0.06411(18) 0.00096(16) 0.02374(12) 0.00739(14)
Ag4 0.02879(15) 0.0998(5) 0.04161(18) 0.000 0.02263(12) 0.000
Ag5 0.0579(2) 0.0501(2) 0.0549(2) -0.01012(18) 0.01422(17) 0.00037(19)
Ag6 0.05221(13) 0.0607(2) 0.08626(18) -0.00932(18) 0.05088(11) -0.00657(16)
Ag7 0.03384(10) 0.05225(19) 0.03402(10) -0.00781(12) 0.02319(7) -0.00324(12)
Ag8 0.03602(10) 0.04376(17) 0.03305(9) -0.00310(11) 0.02535(7) -0.00103(12)
Ag9 0.0623(2) 0.0416(3) 0.04191(17) 0.000 0.03532(13) 0.000
Ag10 0.03990(12) 0.0609(2) 0.04114(12) -0.00095(14) 0.02646(9) 0.00262(14)
Ag11 0.04244(12) 0.0578(2) 0.04679(13) -0.01287(14) 0.02798(9) -0.00871(15)
Ag12 0.04912(11) 0.04644(19) 0.04947(12) 0.00165(13) 0.03693(8) 0.00693(13)
Ag13 0.03496(11) 0.04283(17) 0.03158(11) 0.00626(12) 0.01842(8) 0.00314(12)
Ag14 0.02785(9) 0.04641(17) 0.03375(10) -0.00043(11) 0.01986(7) 0.00665(11)
Ag15 0.03905(13) 0.0706(3) 0.07001(19) -0.01070(19) 0.03129(12) -0.00181(17)
Ag16 0.0749(3) 0.0383(3) 0.03435(19) 0.000 0.02203(18) 0.000
Ag17 0.03350(18) 0.0711(4) 0.0548(2) 0.000 0.02253(15) 0.000
Ag18 0.03104(11) 0.04545(18) 0.03333(11) -0.00520(12) 0.01690(8) -0.00226(12)
Ag19 0.02913(10) 0.05229(19) 0.03718(11) -0.00082(13) 0.02094(8) 0.00268(12)
Ag20 0.04331(10) 0.0611(2) 0.04908(11) -0.00490(14) 0.03640(8) -0.00827(14)
Ag21 0.0785(9) 0.1326(17) 0.0756(9) -0.0103(10) 0.0369(7) 0.0246(11)
Ag22 0.05657(13) 0.0623(2) 0.05363(13) 0.00354(15) 0.04032(9) 0.00307(16)
Ag24 0.02930(10) 0.04959(19) 0.04626(13) -0.00401(13) 0.02292(8) -0.00025(12)
Ag25 0.04055(19) 0.0514(3) 0.04117(19) 0.000 0.02019(14) 0.000
Ag26 0.1088(4) 0.0848(5) 0.0470(2) 0.0057(3) 0.0439(2) -0.0098(4)
Ag27 0.05249(15) 0.0770(3) 0.05378(16) 0.00967(18) 0.03226(11) -0.00281(19)
Ag28 0.05262(16) 0.0747(3) 0.05929(17) 0.00958(19) 0.03299(12) 0.00890(19)
Ag29 0.03067(10) 0.0552(2) 0.04177(11) 0.00695(13) 0.02481(8) 0.00765(12)
Ag30 0.04133(15) 0.0865(3) 0.04005(15) -0.00321(18) 0.01683(11) 0.01576(18)
Ag31 0.04055(13) 0.0735(2) 0.05771(15) 0.02975(16) 0.02879(11) 0.01687(16)
Ag32 0.0939(2) 0.0568(4) 0.0681(2) -0.0031(2) 0.06677(15) -0.0061(3)
Ag33 0.03808(11) 0.0512(2) 0.04043(12) -0.00036(13) 0.02557(8) -0.00099(13)
Ag34 0.04794(13) 0.0589(2) 0.05654(15) 0.01583(16) 0.03337(10) 0.01459(15)
Ag35 0.03057(10) 0.0628(2) 0.03155(10) 0.00532(13) 0.02121(7) 0.00857(13)
Ag36 0.0863(4) 0.0834(9) 0.1109(5) 0.0342(6) 0.0889(3) 0.0339(5)
Ag37 0.0548(7) 0.0770(12) 0.0414(6) 0.0114(7) 0.0292(5) -0.0007(8)
Ag38 0.03485(18) 0.0535(3) 0.0433(2) -0.0039(2) 0.02404(14) 0.0023(2)
Si3 0.0456(8) 0.129(2) 0.0327(7) 0.000 0.0236(5) 0.000
Si1 0.0265(5) 0.0392(9) 0.0352(6) 0.000 0.0184(4) 0.000

loop_
_atom_type_symbol
_atom_type_description
_atom_type_scat_dispersion_real
_atom_type_scat_dispersion_imag
_atom_type_scat_source
Ag Ag -0.8971 1.1015 'International Tables Vol C Tables 4.2.6.8 and 6.1.1.4'
B B 0.0013 0.0007 'International Tables Vol C Tables 4.2.6.8 and 6.1.1.4'
C C 0.0033 0.0016 'International Tables Vol C Tables 4.2.6.8 and 6.1.1.4'
Cl Cl 0.1484 0.1585 'International Tables Vol C Tables 4.2.6.8 and 6.1.1.4'
F F 0.0171 0.0103 'International Tables Vol C Tables 4.2.6.8 and 6.1.1.4'
N N 0.0061 0.0033 'International Tables Vol C Tables 4.2.6.8 and 6.1.1.4'
O O 0.0106 0.0060 'International Tables Vol C Tables 4.2.6.8 and 6.1.1.4'
S S 0.1246 0.1234 'International Tables Vol C Tables 4.2.6.8 and 6.1.1.4'
Si Si 0.0817 0.0704 'International Tables Vol C Tables 4.2.6.8 and 6.1.1.4'

loop_
_geom_angle_atom_site_label_1
_geom_angle_atom_site_label_2
_geom_angle_atom_site_label_3
_geom_angle
_geom_angle_site_symmetry_1
_geom_angle_site_symmetry_3
C2 C1 Ag26 86.1(7) . .
C2 C1 Ag32 88.3(7) . .
C2 C1 Ag34 149.5(7) . .
C2 C1 Ag36 94.5(7) . .
C2 C1 Ag37 83.4(7) . .
Ag26 C1 Ag36 105.0(3) . .
Ag32 C1 Ag26 98.5(3) . .
Ag32 C1 Ag36 8.75(6) . .
Ag32 C1 Ag37 86.4(3) . .
Ag34 C1 Ag26 77.8(3) . .
Ag34 C1 Ag32 119.4(4) . .
Ag34 C1 Ag36 114.5(3) . .
Ag34 C1 Ag37 85.9(4) . .
Ag37 C1 Ag26 12.35(7) . .
Ag37 C1 Ag36 93.2(3) . .
C1 C2 C3 168.7(11) . .
C1 C2 Ag32 63.1(6) . .
C1 C2 Ag37 68.2(8) . .
C3 C2 Ag32 111.1(7) . .
C3 C2 Ag37 121.3(7) . .
Ag37 C2 Ag32 77.4(4) . .
C4 C3 C2 122.8(13) . .
C8 C3 C2 115.6(10) . .
C8 C3 C4 120.2(13) . .
C3 C4 C5 120.9(18) . .
C6 C5 C4 103(2) . .
C5 C6 C7 121(2) . .
C8 C7 C6 120.1(19) . .
C7 C8 C3 118.9(12) . .
C10 C9 Ag6 119.3(6) . 2_756
C10 C9 Ag27 107.1(5) . .
C10 C9 Ag28 154.0(5) . .
Ag6 C9 Ag27 104.3(3) 2_756 .
Ag28 C9 Ag6 80.11(17) . 2_756
Ag28 C9 Ag27 82.0(2) . .
C9 C10 C11 174.4(8) . .
C12 C11 C10 122.4(7) . .
C16 C11 C10 120.6(6) . .
C16 C11 C12 116.7(8) . .
C11 C12 C13 120.8(8) . .
C14 C13 C12 121.4(7) . .
C13 C14 C15 121.9(10) . .
C14 C15 C16 115.8(11) . .
C11 C16 C15 123.3(9) . .
C18 C17 Ag25 89.3(5) . .
C18 C17 Ag26 100.4(5) . .
C18 C17 Ag33 169.1(6) . .
C18 C17 Ag37 113.4(5) . .
Ag25 C17 Ag26 109.0(2) . .
Ag25 C17 Ag37 104.3(2) . .
Ag26 C17 Ag37 13.48(5) . .
Ag33 C17 Ag25 97.93(18) . .
Ag33 C17 Ag26 84.9(2) . .
Ag33 C17 Ag37 72.74(18) . .
C17 C18 C19 168.6(8) . .
C17 C18 Ag25 64.4(4) . .
C19 C18 Ag25 121.7(5) . .
C22 C21 C20 120.0 . .
C23 C22 C21 120.0 . .
C22 C23 C24 120.0 . .
C19 C24 C23 120.0 . .
C24 C19 C18 120.6(6) . .
C24 C19 C20 120.0 . .
C20 C19 C18 119.4(6) . .
C19 C20 C21 120.0 . .
C26 C25 Ag27 113.2(4) . .
C26 C25 Ag31 95.9(4) . .
C26 C25 Ag34 162.9(4) . .
Ag31 C25 Ag27 92.34(14) . .
Ag34 C25 Ag27 81.59(16) . .
Ag34 C25 Ag31 91.84(19) . .
C25 C26 C27 179.2(6) . .
C25 C26 Ag31 57.5(3) . .
C27 C26 Ag31 123.2(4) . .
C28 C27 C26 118.6(6) . .
C28 C27 C32 123.4(7) . .
C32 C27 C26 118.0(5) . .
C27 C28 C29 115.9(7) . .
C30 C29 C28 120.7(7) . .
C29 C30 C31 124.5(9) . .
C30 C31 C32 115.3(8) . .
C27 C32 C31 120.0(5) . .
C34 C33 Ag19 129.5(4) . .
C34 C33 Ag24 136.0(4) . .
C34 C33 Ag31 123.1(4) . .
Ag24 C33 Ag19 82.21(17) . .
Ag24 C33 Ag31 84.0(2) . .
Ag31 C33 Ag19 84.68(19) . .
C33 C34 C35 178.7(6) . .
C36 C35 C34 122.8(9) . .
C36 C35 C40 117.9(9) . .
C40 C35 C34 119.3(5) . .
C35 C36 C37 125.4(12) . .
C38 C37 C36 110.7(9) . .
C39 C38 C37 125.3(12) . .
C38 C39 C40 115.6(10) . .
C35 C40 C39 123.1(6) . .
C42 C41 Ag27 94.2(3) . .
C42 C41 Ag29 170.8(4) . .
C42 C41 Ag30 93.5(3) . .
Ag29 C41 Ag27 84.35(19) . .
Ag29 C41 Ag30 93.74(16) . .
Ag30 C41 Ag27 136.1(2) . .
C41 C42 C43 174.2(4) . .
C41 C42 Ag30 58.8(2) . .
C43 C42 Ag30 126.3(3) . .
C44 C43 C42 120.7(6) . .
C48 C43 C42 117.7(5) . .
C48 C43 C44 121.6(6) . .
C43 C44 C45 118.2(6) . .
C46 C45 C44 119.7(7) . .
C47 C46 C45 120.7(7) . .
C46 C47 C48 122.1(6) . .
C47 C48 C43 117.6(6) . .
C50 C49 Ag15 151.6(5) . .
C50 C49 Ag21 117.9(4) . .
C50 C49 Ag22 110.0(5) . .
C50 C49 Ag38 120.9(4) . .
Ag15 C49 Ag21 80.7(2) . .
Ag15 C49 Ag22 85.5(2) . .
Ag15 C49 Ag38 80.3(2) . .
Ag21 C49 Ag22 99.9(2) . .
Ag21 C49 Ag38 7.28(8) . .
Ag22 C49 Ag38 92.7(2) . .
C49 C50 C51 177.0(5) . .
C52 C51 C50 115.8(7) . .
C56 C51 C50 121.0(7) . .
C56 C51 C52 122.6(9) . .
C51 C52 C53 116.4(10) . .
C52 C53 C54 114.5(12) . .
C55 C54 C53 120.4(15) . .
C54 C55 C56 121.6(11) . .
C55 C56 C51 122.1(8) . .
C58 C57 Ag14 171.3(4) . .
C58 C57 Ag30 88.3(3) . .
C58 C57 Ag38 102.3(4) . .
Ag14 C57 Ag30 99.4(2) . .
Ag14 C57 Ag38 83.54(18) . .
Ag30 C57 Ag38 76.41(15) . .
C57 C58 C59 174.1(4) . .
C57 C58 Ag30 63.7(3) . .
C59 C58 Ag30 122.2(2) . .
C60 C59 C58 120.3(4) . .
C60 C59 C64 118.4(6) . .
C64 C59 C58 121.3(5) . .
C59 C60 C61 121.6(5) . .
C62 C61 C60 120.8(7) . .
C61 C62 C63 118.5(7) . .
C62 C63 C64 122.1(6) . .
C63 C64 C59 118.5(6) . .
C66 C65 Ag11 97.0(3) . .
C66 C65 Ag12 126.1(4) . .
C66 C65 Ag35 152.5(4) . .
Ag12 C65 Ag11 87.41(16) . .
Ag35 C65 Ag11 87.2(2) . .
Ag35 C65 Ag12 81.04(19) . .
C65 C66 C67 174.6(5) . .
C68 C67 C66 118.5(5) . .
C72 C67 C66 120.8(5) . .
C72 C67 C68 120.6(6) . .
C67 C68 C69 117.5(6) . .
C70 C69 C68 121.7(6) . .
C69 C70 C71 119.4(8) . .
C70 C71 C72 119.9(7) . .
C67 C72 C71 120.8(5) . .
C74 C73 Ag8 176.7(4) . .
C74 C73 Ag9 87.5(3) . .
C74 C73 Ag11 97.8(3) . .
Ag8 C73 Ag9 95.8(2) . .
Ag8 C73 Ag11 79.36(14) . .
Ag9 C73 Ag11 152.30(16) . .
C73 C74 C75 171.7(5) . .
C73 C74 Ag9 63.9(3) . .
C75 C74 Ag9 124.2(3) . .
C74 C75 C76 116.4(8) . .
C80 C75 C74 120.6(6) . .
C80 C75 C76 120.4(9) . .
C80 C75 C125 113.9(10) . .
C125 C75 C74 119.8(9) . .
C125 C75 C76 40.9(7) . .
C75 C76 C77 103.3(9) . .
C125 C76 C75 63.6(10) . .
C125 C76 C77 66.1(14) . .
C78 C77 C76 117.7(12) . .
C78 C77 C125 119.2(11) . .
C125 C77 C76 36.5(8) . .
C79 C78 C77 119.1(12) . .
C78 C79 C80 117.5(10) . .
C75 C80 C79 122.7(7) . .
C82 C81 Ag5 146.5(6) . .
C82 C81 Ag10 93.8(4) . .
C82 C81 Ag32 123.7(5) . 2_756
C82 C81 Ag36 134.4(5) . 2_756
Ag5 C81 Ag10 93.00(16) . .
Ag5 C81 Ag32 83.6(2) . 2_756
Ag32 C81 Ag10 111.3(2) 2_756 .
Ag36 C81 Ag5 76.9(2) 2_756 .
Ag36 C81 Ag10 97.3(2) 2_756 .
Ag36 C81 Ag32 15.63(6) 2_756 2_756
C81 C82 C83 178.0(9) . .
C81 C82 Ag10 59.5(3) . .
C83 C82 Ag10 120.8(5) . .
C87 C88 C83 120.0 . .
C86 C87 C88 120.0 . .
C87 C86 C85 120.0 . .
C86 C85 C84 120.0 . .
C83 C84 C85 120.0 . .
C88 C83 C82 120.6(6) . .
C84 C83 C82 119.4(6) . .
C84 C83 C88 120.0 . .
C90 C89 Ag6 89.1(3) . .
C90 C89 Ag7 177.8(5) . .
C90 C89 Ag10 98.9(4) . .
Ag6 C89 Ag10 122.39(18) . .
Ag7 C89 Ag6 93.1(2) . .
Ag7 C89 Ag10 79.39(16) . .
C89 C90 C91 175.2(6) . .
C89 C90 Ag6 64.1(4) . .
C91 C90 Ag6 120.5(4) . .
C90 C91 C92 119.9(7) . .
C96 C91 C90 122.3(6) . .
C96 C91 C92 117.8(8) . .
C93 C92 C91 119.3(9) . .
C94 C93 C92 118.0(8) . .
C95 C94 C93 126.7(12) . .
C94 C95 C96 110.2(12) . .
C91 C96 C95 126.2(9) . .
C98 C97 Ag10 120.8(3) . .
C98 C97 Ag11 140.6(5) . .
C98 C97 Ag22 116.9(5) . .
Ag11 C97 Ag10 86.92(19) . .
Ag11 C97 Ag22 86.86(18) . .
Ag22 C97 Ag10 91.6(2) . .
C97 C98 C99 169.9(7) . .
C100 C99 C98 115.2(10) . .
C100 C99 C104 125.7(12) . .
C104 C99 C98 119.0(10) . .
C99 C100 C101 119.8(11) . .
C102 C101 C100 109.5(12) . .
C101 C102 C103 139.6(15) . .
C102 C103 C104 112.3(12) . .
C99 C104 C103 112.8(11) . .
N12 C105 C106 116.0(10) . .
O3 C105 C106 123.1(10) . .
O3 C105 N12 120.9(6) . .
C105 C106 C107 116.3(13) . .
C108 C107 C106 125.4(16) . .
C107 C108 C109 122(2) . .
N12 C109 C108 110.4(15) . .
N1 C110 C111 116.3(7) . .
O2 C110 C111 125.3(6) . .
O2 C110 N1 118.4(8) . .
C112 C111 C110 120.6(6) . .
C111 C112 C113 119.9(9) . .
C114 C113 C112 118.7(8) . .
C113 C114 N1 121.5(6) . .
N10 C115 C116 117.2(10) . .
O4 C115 C116 122.1(9) . .
O4 C115 N10 120.7(11) . .
C117 C116 C115 114.6(14) . .
C118 C117 C116 124(2) . .
C119 C118 C117 118.7(14) . .
C118 C119 N10 122.8(7) . .
N2 C120 C121 117.2(5) . .
O1 C120 C121 123.9(5) . .
O1 C120 N2 118.9(5) . .
C122 C121 C120 120.7(6) . .
C121 C122 C123 121.2(6) . .
C124 C123 C122 118.4(7) . .
C123 C124 N2 119.4(6) . .
C75 C125 C77 114.8(12) . .
C76 C125 C75 75.5(12) . .
C76 C125 C77 77.3(14) . .
C110 N1 C114 122.9(7) . .
C120 N2 C124 123.1(5) . .
C115 N10 C119 123.0(9) . .
C105 N12 C109 129.6(7) . .
C120 O1 Ag19 129.9(3) . .
C120 O1 Ag35 113.7(2) . .
Ag19 O1 Ag35 88.63(12) . .
C110 O2 Ag12 126.0(3) . .
C110 O2 Ag12 126.0(3) . 6
Ag12 O2 Ag12 78.3(2) 6 .
C105 O3 Ag24 122.5(3) . .
C105 O3 Ag24 122.5(3) . 6
Ag24 O3 Ag24 86.33(13) 6 .
C115 O4 Ag9 154.9(7) . .
Si2 F8 Ag21 122.7(5) . .
Si2 F8 Ag38 127.9(5) . .
Ag21 F8 Ag38 7.57(8) . .
Si2 F13 Ag28 131.8(4) . .
F8 Si2 F9 90.9(5) . .
F8 Si2 F10 161.3(3) . .
F8 Si2 F12 84.2(3) . .
F9 Si2 F12 74.2(4) . .
F10 Si2 F9 80.9(5) . .
F10 Si2 F12 77.4(4) . .
F11 Si2 F8 93.6(5) . .
F11 Si2 F9 158.3(4) . .
F11 Si2 F10 88.3(5) . .
F11 Si2 F12 85.2(4) . .
F11 Si2 F13 107.6(4) . .
F13 Si2 F8 97.5(4) . .
F13 Si2 F9 92.8(5) . .
F13 Si2 F10 99.6(4) . .
F13 Si2 F12 167.0(5) . .
Ag7 S0AA Ag3 81.73(2) . 6
Ag7 S0AA Ag8 76.16(3) . .
Ag7 S0AA Ag16 154.48(4) . 5_756
Ag7 S0AA Ag20 70.60(3) . 2_756
Ag8 S0AA Ag3 79.66(3) . 6
Ag8 S0AA Ag16 112.70(5) . 5_756
Ag8 S0AA Ag20 134.08(3) . 2_756
Ag14 S0AA Ag3 156.74(4) . 6
Ag14 S0AA Ag7 78.05(4) . .
Ag14 S0AA Ag8 84.40(4) . .
Ag14 S0AA Ag16 125.46(3) . 5_756
Ag14 S0AA Ag20 117.50(5) . 2_756
Ag16 S0AA Ag3 76.74(3) 5_756 6
Ag20 S0AA Ag3 65.17(3) 2_756 6
Ag20 S0AA Ag16 87.83(4) 2_756 5_756
Ag13 S1 Ag18 80.40(4) . .
Ag13 S1 Ag19 123.76(5) . .
Ag13 S1 Ag20 102.52(4) . .
Ag13 S1 Ag35 74.32(3) . .
Ag18 S1 Ag19 72.55(2) . .
Ag18 S1 Ag20 102.04(4) . .
Ag18 S1 Ag35 126.87(5) . .
Ag20 S1 Ag19 130.55(4) . .
Ag20 S1 Ag35 128.50(4) . .
Ag35 S1 Ag19 83.98(4) . .
Ag1 S3 Ag3 64.55(3) . 6
Ag1 S3 Ag3 64.55(3) . .
Ag3 S3 Ag3 81.51(5) . 6
Ag4 S3 Ag1 111.21(7) . .
Ag4 S3 Ag3 64.79(4) . 6
Ag4 S3 Ag3 64.79(4) . .
Ag5 S3 Ag1 121.88(3) . .
Ag5 S3 Ag1 121.88(3) 6 .
Ag5 S3 Ag3 88.52(2) 6 .
Ag5 S3 Ag3 164.07(6) 6 6
Ag5 S3 Ag3 164.08(6) . .
Ag5 S3 Ag3 88.52(2) . 6
Ag5 S3 Ag4 99.73(4) 6 .
Ag5 S3 Ag4 99.73(4) . .
Ag5 S3 Ag5 98.27(7) . 6
Ag1 S4 Ag16 68.13(4) . 5_756
Ag1 S4 Ag16 68.13(4) . .
Ag3 S4 Ag1 70.43(4) 6 .
Ag3 S4 Ag1 70.42(4) . .
Ag3 S4 Ag3 96.09(6) 6 .
Ag3 S4 Ag16 83.48(3) . .
Ag3 S4 Ag16 83.48(3) 6 5_756
Ag3 S4 Ag16 136.04(7) . 5_756
Ag3 S4 Ag16 136.05(7) 6 .
Ag16 S4 Ag16 68.15(4) 5_756 .
Ag3 S5 Ag6 141.43(4) 5_756 2_756
Ag3 S5 Ag32 114.80(5) 5_756 .
Ag6 S5 Ag32 68.27(4) 2_756 .
Ag29 S5 Ag3 116.73(5) . 5_756
Ag29 S5 Ag6 70.58(4) . 2_756
Ag29 S5 Ag32 128.42(5) . .
Ag33 S5 Ag3 109.29(5) . 5_756
Ag33 S5 Ag6 109.15(4) . 2_756
Ag33 S5 Ag29 83.95(4) . .
Ag33 S5 Ag32 81.50(3) . .
Ag33 S5 Ag36 93.43(5) . .
Ag36 S5 Ag3 106.94(6) . 5_756
Ag36 S5 Ag6 67.61(5) . 2_756
Ag36 S5 Ag29 134.57(7) . .
Ag36 S5 Ag32 12.62(3) . .
Ag4 S6 Ag24 137.90(3) 5_756 6
Ag4 S6 Ag24 137.90(3) 5_756 .
Ag4 S6 Ag25 93.75(5) 5_756 .
Ag18 S6 Ag4 92.34(4) . 5_756
Ag18 S6 Ag4 92.34(4) 6 5_756
Ag18 S6 Ag18 81.83(4) . 6
Ag18 S6 Ag24 71.40(3) 6 6
Ag18 S6 Ag24 71.40(3) . .
Ag18 S6 Ag24 121.84(7) 6 .
Ag18 S6 Ag24 121.84(7) . 6
Ag18 S6 Ag25 138.62(2) . .
Ag18 S6 Ag25 138.614(19) 6 .
Ag24 S6 Ag24 80.52(5) . 6
Ag24 S6 Ag25 76.91(3) . .
Ag24 S6 Ag25 76.91(3) 6 .
Ag1 S7 Ag12 136.82(2) . .
Ag1 S7 Ag12 136.82(2) . 6
Ag12 S7 Ag12 77.30(5) 6 .
Ag13 S7 Ag1 93.98(5) . .
Ag13 S7 Ag1 93.98(5) 6 .
Ag13 S7 Ag12 124.16(4) . 6
Ag13 S7 Ag12 76.51(2) . .
Ag13 S7 Ag12 76.51(2) 6 6
Ag13 S7 Ag12 124.16(4) 6 .
Ag13 S7 Ag13 79.03(4) . 6
Ag15 S8 Ag20 114.08(6) 2_756 .
Ag15 S8 Ag21 104.20(8) 2_756 .
Ag15 S8 Ag28 79.39(5) 2_756 .
Ag15 S8 Ag30 161.58(5) 2_756 .
Ag15 S8 Ag38 109.78(5) 2_756 .
Ag17 S8 Ag15 72.72(4) . 2_756
Ag17 S8 Ag20 79.61(4) . .
Ag17 S8 Ag21 71.77(5) . .
Ag17 S8 Ag28 151.30(7) . .
Ag17 S8 Ag30 121.67(5) . .
Ag17 S8 Ag38 71.93(3) . .
Ag20 S8 Ag21 121.83(8) . .
Ag20 S8 Ag30 81.57(4) . .
Ag21 S8 Ag30 72.87(7) . .
Ag28 S8 Ag20 118.96(5) . .
Ag28 S8 Ag21 109.59(7) . .
Ag28 S8 Ag30 84.49(4) . .
Ag28 S8 Ag38 112.54(6) . .
Ag38 S8 Ag20 116.30(6) . .
Ag38 S8 Ag21 6.10(7) . .
Ag38 S8 Ag30 68.42(4) . .
Ag21 Cl1 Ag38 1.53(5) . .
S3 Ag1 Ag3 62.98(3) . .
S3 Ag1 Ag3 62.98(3) . 6
S3 Ag1 Ag8 75.17(2) . .
S3 Ag1 Ag8 75.17(2) . 6
S3 Ag1 Ag16 135.17(3) . 5_756
S3 Ag1 Ag16 135.17(3) . .
S4 Ag1 S3 94.48(5) . .
S4 Ag1 Ag3 54.69(2) . 6
S4 Ag1 Ag3 54.69(2) . .
S4 Ag1 Ag8 120.539(13) . .
S4 Ag1 Ag8 120.541(13) . 6
S4 Ag1 Ag16 57.03(2) . 5_756
S4 Ag1 Ag16 57.03(2) . .
S7 Ag1 S3 107.29(5) . .
S7 Ag1 S4 158.23(4) . .
S7 Ag1 Ag3 136.270(19) . .
S7 Ag1 Ag3 136.272(18) . 6
S7 Ag1 Ag8 66.954(17) . 6
S7 Ag1 Ag8 66.956(17) . .
S7 Ag1 Ag16 104.91(3) . .
S7 Ag1 Ag16 104.91(3) . 5_756
Ag3 Ag1 Ag3 80.20(2) . 6
Ag3 Ag1 Ag8 136.213(16) 6 6
Ag3 Ag1 Ag8 69.401(15) 6 .
Ag3 Ag1 Ag8 69.400(15) . 6
Ag3 Ag1 Ag8 136.213(16) . .
Ag8 Ag1 Ag8 112.93(2) 6 .
Ag16 Ag1 Ag3 110.29(2) 5_756 .
Ag16 Ag1 Ag3 72.198(15) . .
Ag16 Ag1 Ag3 72.198(15) 5_756 6
Ag16 Ag1 Ag3 110.29(2) . 6
Ag16 Ag1 Ag8 89.966(15) 5_756 .
Ag16 Ag1 Ag8 89.967(15) . 6
Ag16 Ag1 Ag8 147.539(15) . .
Ag16 Ag1 Ag8 147.540(15) 5_756 6
Ag16 Ag1 Ag16 60.86(2) 5_756 .
S0AA Ag3 S3 106.96(4) 6 .
S0AA Ag3 Ag1 72.19(3) 6 .
S0AA Ag3 Ag18 128.71(3) 6 5_756
S0AA Ag3 Ag20 53.16(3) 6 5_756
S3 Ag3 Ag1 52.48(2) . .
S3 Ag3 Ag18 121.40(3) . 5_756
S3 Ag3 Ag20 158.20(3) . 5_756
S4 Ag3 S0AA 97.21(3) . 6
S4 Ag3 S3 87.35(4) . .
S4 Ag3 Ag1 54.88(4) . .
S4 Ag3 Ag4 84.87(3) . .
S4 Ag3 Ag18 70.74(4) . 5_756
S4 Ag3 Ag20 102.87(3) . 5_756
S5 Ag3 S0AA 102.80(4) 5_756 6
S5 Ag3 S3 108.85(4) 5_756 .
S5 Ag3 S4 148.88(5) 5_756 .
S5 Ag3 Ag1 154.92(4) 5_756 .
S5 Ag3 Ag4 86.29(3) 5_756 .
S5 Ag3 Ag18 78.15(3) 5_756 5_756
S5 Ag3 Ag20 71.87(3) 5_756 5_756
Ag1 Ag3 Ag20 118.532(15) . 5_756
Ag4 Ag3 S0AA 156.07(3) . 6
Ag4 Ag3 S3 49.19(3) . .
Ag4 Ag3 Ag1 90.134(18) . .
Ag4 Ag3 Ag18 74.553(19) . 5_756
Ag4 Ag3 Ag20 149.614(19) . 5_756
Ag18 Ag3 Ag1 124.67(2) 5_756 .
Ag18 Ag3 Ag20 80.342(17) 5_756 5_756
S3 Ag4 S6 156.10(5) . 5_756
S3 Ag4 Ag3 66.02(3) . .
S3 Ag4 Ag3 66.02(3) . 6
S6 Ag4 Ag3 96.62(3) 5_756 .
S6 Ag4 Ag3 96.62(3) 5_756 6
Ag3 Ag4 Ag3 82.50(2) 6 .
C81 Ag5 S3 169.95(18) . .
C81 Ag5 Ag8 104.48(12) . .
C81 Ag5 Ag9 126.20(16) . .
C81 Ag5 Ag10 45.84(11) . .
C81 Ag5 Ag32 50.43(16) . 2_756
C81 Ag5 Ag36 50.97(18) . 2_756
S3 Ag5 Ag8 74.65(3) . .
S3 Ag5 Ag9 62.53(4) . .
S3 Ag5 Ag10 133.08(3) . .
S3 Ag5 Ag32 120.20(5) . 2_756
S3 Ag5 Ag36 119.08(6) . 2_756
Ag9 Ag5 Ag8 61.426(13) . .
Ag9 Ag5 Ag10 97.040(19) . .
Ag10 Ag5 Ag8 58.808(12) . .
Ag32 Ag5 Ag8 111.55(2) 2_756 .
Ag32 Ag5 Ag9 172.25(2) 2_756 .
Ag32 Ag5 Ag10 75.83(2) 2_756 .
Ag36 Ag5 Ag8 100.48(3) 2_756 .
Ag36 Ag5 Ag9 161.48(3) 2_756 .
Ag36 Ag5 Ag10 68.09(4) 2_756 .
Ag36 Ag5 Ag32 11.09(3) 2_756 2_756
C9 Ag6 C89 117.2(2) 2_756 .
C9 Ag6 C90 98.0(2) 2_756 .
C9 Ag6 S5 138.93(18) 2_756 2_756
C9 Ag6 Ag7 137.57(12) 2_756 .
C9 Ag6 Ag28 48.43(14) 2_756 2_756
C9 Ag6 Ag29 90.73(19) 2_756 2_756
C9 Ag6 Ag32 136.92(13) 2_756 2_756
C9 Ag6 Ag34 71.71(13) 2_756 2_756
C9 Ag6 Ag36 148.34(13) 2_756 2_756
C89 Ag6 C90 26.79(15) . .
C89 Ag6 S5 99.65(12) . 2_756
C89 Ag6 Ag7 39.75(12) . .
C89 Ag6 Ag28 96.64(12) . 2_756
C89 Ag6 Ag29 127.07(12) . 2_756
C89 Ag6 Ag32 88.17(13) . 2_756
C89 Ag6 Ag34 157.19(12) . 2_756
C89 Ag6 Ag36 78.96(13) . 2_756
C90 Ag6 S5 122.54(12) . 2_756
C90 Ag6 Ag7 66.54(10) . .
C90 Ag6 Ag28 97.77(12) . 2_756
C90 Ag6 Ag29 151.61(10) . 2_756
C90 Ag6 Ag32 90.99(12) . 2_756
C90 Ag6 Ag34 137.43(10) . 2_756
C90 Ag6 Ag36 85.99(13) . 2_756
S5 Ag6 Ag7 64.83(2) 2_756 .
S5 Ag6 Ag28 113.27(4) 2_756 2_756
S5 Ag6 Ag29 50.64(3) 2_756 2_756
S5 Ag6 Ag32 56.02(3) 2_756 2_756
S5 Ag6 Ag34 81.32(2) 2_756 2_756
S5 Ag6 Ag36 51.73(5) 2_756 2_756
Ag28 Ag6 Ag7 92.915(17) 2_756 .
Ag28 Ag6 Ag29 68.26(2) 2_756 2_756
Ag28 Ag6 Ag32 169.01(3) 2_756 2_756
Ag28 Ag6 Ag34 103.93(2) 2_756 2_756
Ag28 Ag6 Ag36 162.36(3) 2_756 2_756
Ag29 Ag6 Ag7 88.890(19) 2_756 .
Ag29 Ag6 Ag32 100.98(2) 2_756 2_756
Ag29 Ag6 Ag34 70.956(18) 2_756 2_756
Ag32 Ag6 Ag7 84.462(18) 2_756 .
Ag32 Ag6 Ag34 73.373(18) 2_756 2_756
Ag34 Ag6 Ag7 145.99(2) 2_756 .
Ag36 Ag6 Ag7 72.69(3) 2_756 .
Ag36 Ag6 Ag29 100.59(4) 2_756 2_756
Ag36 Ag6 Ag32 11.77(2) 2_756 2_756
Ag36 Ag6 Ag34 84.12(3) 2_756 2_756
C89 Ag7 S0AA 170.31(15) . .
C89 Ag7 Ag6 47.17(14) . .
C89 Ag7 Ag8 121.67(16) . .
C89 Ag7 Ag10 58.14(16) . .
C89 Ag7 Ag14 121.23(12) . .
C89 Ag7 Ag15 66.03(14) . .
C89 Ag7 Ag20 130.61(16) . 2_756
C89 Ag7 Ag22 61.33(13) . .
S0AA Ag7 Ag6 142.33(3) . .
S0AA Ag7 Ag8 51.98(3) . .
S0AA Ag7 Ag10 114.99(3) . .
S0AA Ag7 Ag14 50.66(2) . .
S0AA Ag7 Ag15 114.13(3) . .
S0AA Ag7 Ag20 58.45(3) . 2_756
S0AA Ag7 Ag22 110.06(3) . .
Ag8 Ag7 Ag6 133.904(15) . .
Ag8 Ag7 Ag10 63.531(13) . .
Ag8 Ag7 Ag14 65.084(12) . .
Ag8 Ag7 Ag15 143.810(14) . .
Ag8 Ag7 Ag22 93.393(18) . .
Ag10 Ag7 Ag6 88.556(17) . .
Ag10 Ag7 Ag14 97.348(17) . .
Ag10 Ag7 Ag15 112.347(18) . .
Ag10 Ag7 Ag22 63.731(14) . .
Ag14 Ag7 Ag6 159.831(18) . .
Ag14 Ag7 Ag15 80.732(12) . .
Ag14 Ag7 Ag22 59.979(13) . .
Ag15 Ag7 Ag6 79.189(15) . .
Ag20 Ag7 Ag6 88.558(19) 2_756 .
Ag20 Ag7 Ag8 104.236(17) 2_756 .
Ag20 Ag7 Ag10 158.280(18) 2_756 .
Ag20 Ag7 Ag14 92.707(17) 2_756 .
Ag20 Ag7 Ag15 88.206(18) 2_756 .
Ag20 Ag7 Ag22 137.384(16) 2_756 .
Ag22 Ag7 Ag6 106.672(18) . .
Ag22 Ag7 Ag15 57.511(16) . .
C73 Ag8 S0AA 166.42(13) . .
C73 Ag8 Ag1 115.96(13) . .
C73 Ag8 Ag5 65.18(10) . .
C73 Ag8 Ag7 119.15(12) . .
C73 Ag8 Ag9 44.89(13) . .
C73 Ag8 Ag10 60.38(12) . .
C73 Ag8 Ag11 58.52(12) . .
C73 Ag8 Ag12 59.82(10) . .
C73 Ag8 Ag14 120.17(12) . .
S0AA Ag8 Ag1 77.35(3) . .
S0AA Ag8 Ag5 120.39(3) . .
S0AA Ag8 Ag7 51.86(3) . .
S0AA Ag8 Ag9 148.57(3) . .
S0AA Ag8 Ag10 110.26(3) . .
S0AA Ag8 Ag11 108.68(3) . .
S0AA Ag8 Ag12 119.16(2) . .
S0AA Ag8 Ag14 47.48(3) . .
Ag1 Ag8 Ag5 88.168(16) . .
Ag1 Ag8 Ag9 71.234(18) . .
Ag1 Ag8 Ag10 147.315(13) . .
Ag1 Ag8 Ag12 93.637(15) . .
Ag1 Ag8 Ag14 114.806(17) . .
Ag5 Ag8 Ag9 58.520(14) . .
Ag5 Ag8 Ag12 119.230(18) . .
Ag5 Ag8 Ag14 144.268(15) . .
Ag7 Ag8 Ag1 116.265(19) . .
Ag7 Ag8 Ag5 87.650(14) . .
Ag7 Ag8 Ag9 145.780(12) . .
Ag7 Ag8 Ag10 58.867(14) . .
Ag7 Ag8 Ag11 87.320(18) . .
Ag7 Ag8 Ag12 141.141(15) . .
Ag7 Ag8 Ag14 58.159(12) . .
Ag9 Ag8 Ag12 64.893(13) . .
Ag10 Ag8 Ag5 60.188(14) . .
Ag10 Ag8 Ag9 96.033(18) . .
Ag10 Ag8 Ag12 108.318(15) . .
Ag10 Ag8 Ag14 90.572(17) . .
Ag11 Ag8 Ag1 150.835(14) . .
Ag11 Ag8 Ag5 110.923(18) . .
Ag11 Ag8 Ag9 99.415(19) . .
Ag11 Ag8 Ag10 58.945(13) . .
Ag11 Ag8 Ag12 58.088(15) . .
Ag11 Ag8 Ag14 61.670(14) . .
Ag14 Ag8 Ag9 152.560(15) . .
Ag14 Ag8 Ag12 87.738(12) . .
C73 Ag9 C73 161.15(18) . 6
C73 Ag9 C74 143.63(18) . 6
C73 Ag9 C74 28.58(18) . .
C73 Ag9 C74 143.63(18) 6 .
C73 Ag9 C74 28.58(18) 6 6
C73 Ag9 O4 97.22(9) 6 .
C73 Ag9 O4 97.22(9) . .
C73 Ag9 Ag5 134.25(10) 6 .
C73 Ag9 Ag5 64.43(10) . .
C73 Ag9 Ag5 134.25(10) . 6
C73 Ag9 Ag5 64.43(10) 6 6
C73 Ag9 Ag8 39.31(13) 6 6
C73 Ag9 Ag8 39.31(13) . .
C73 Ag9 Ag8 140.11(12) 6 .
C73 Ag9 Ag8 140.11(12) . 6
C74 Ag9 C74 117.1(2) 6 .
C74 Ag9 Ag5 136.12(7) 6 .
C74 Ag9 Ag5 75.16(10) 6 6
C74 Ag9 Ag5 136.12(7) . 6
C74 Ag9 Ag5 75.16(10) . .
C74 Ag9 Ag8 163.02(8) 6 .
C74 Ag9 Ag8 67.89(12) 6 6
C74 Ag9 Ag8 67.89(12) . .
C74 Ag9 Ag8 163.02(8) . 6
O4 Ag9 C74 82.42(12) . .
O4 Ag9 C74 82.42(12) . 6
O4 Ag9 Ag5 56.41(13) . .
O4 Ag9 Ag5 56.41(13) . 6
O4 Ag9 Ag8 114.56(9) . .
O4 Ag9 Ag8 114.56(9) . 6
Ag5 Ag9 Ag5 69.84(2) . 6
Ag5 Ag9 Ag8 113.27(2) 6 .
Ag5 Ag9 Ag8 60.054(13) . .
Ag5 Ag9 Ag8 60.053(13) 6 6
Ag5 Ag9 Ag8 113.27(2) . 6
Ag8 Ag9 Ag8 102.71(2) 6 .
C81 Ag10 C82 26.7(2) . .
C81 Ag10 C89 100.70(17) . .
C81 Ag10 Ag5 41.16(13) . .
C81 Ag10 Ag7 107.44(16) . .
C81 Ag10 Ag8 102.00(14) . .
C81 Ag10 Ag11 145.87(14) . .
C81 Ag10 Ag22 156.06(15) . .
C81 Ag10 Ag36 38.77(16) . 2_756
C82 Ag10 Ag5 64.91(17) . .
C82 Ag10 Ag7 129.23(19) . .
C82 Ag10 Ag8 125.06(17) . .
C82 Ag10 Ag11 142.04(18) . .
C82 Ag10 Ag22 146.57(16) . .
C82 Ag10 Ag36 60.32(19) . 2_756
C89 Ag10 C82 106.27(19) . .
C89 Ag10 Ag5 109.72(11) . .
C89 Ag10 Ag7 42.46(11) . .
C89 Ag10 Ag8 100.07(11) . .
C89 Ag10 Ag11 109.94(8) . .
C89 Ag10 Ag22 55.72(9) . .
C89 Ag10 Ag36 67.39(10) . 2_756
C97 Ag10 C81 148.9(2) . .
C97 Ag10 C82 122.5(2) . .
C97 Ag10 C89 93.56(17) . .
C97 Ag10 Ag5 152.97(12) . .
C97 Ag10 Ag7 101.77(14) . .
C97 Ag10 Ag8 102.50(11) . .
C97 Ag10 Ag11 45.01(11) . .
C97 Ag10 Ag22 43.69(14) . .
C97 Ag10 Ag36 159.61(13) . 2_756
Ag5 Ag10 Ag22 144.08(2) . .
Ag5 Ag10 Ag36 47.25(3) . 2_756
Ag7 Ag10 Ag5 87.426(18) . .
Ag7 Ag10 Ag8 57.602(15) . .
Ag7 Ag10 Ag11 86.520(18) . .
Ag7 Ag10 Ag22 59.414(15) . .
Ag7 Ag10 Ag36 69.55(3) . 2_756
Ag8 Ag10 Ag5 61.004(14) . .
Ag8 Ag10 Ag22 87.684(17) . .
Ag8 Ag10 Ag36 88.54(3) . 2_756
Ag11 Ag10 Ag5 111.516(17) . .
Ag11 Ag10 Ag8 58.822(12) . .
Ag11 Ag10 Ag22 57.409(13) . .
Ag11 Ag10 Ag36 146.87(3) . 2_756
Ag22 Ag10 Ag36 121.19(3) . 2_756
C65 Ag11 C73 99.25(15) . .
C65 Ag11 Ag8 108.43(13) . .
C65 Ag11 Ag10 155.60(12) . .
C65 Ag11 Ag12 45.06(12) . .
C65 Ag11 Ag14 102.69(14) . .
C65 Ag11 Ag22 140.15(12) . .
C65 Ag11 Ag35 44.62(13) . .
C73 Ag11 Ag8 42.12(12) . .
C73 Ag11 Ag10 58.11(9) . .
C73 Ag11 Ag12 59.61(8) . .
C73 Ag11 Ag14 103.97(12) . .
C73 Ag11 Ag22 118.66(10) . .
C73 Ag11 Ag35 109.69(9) . .
C97 Ag11 C65 140.9(2) . .
C97 Ag11 C73 100.18(14) . .
C97 Ag11 Ag8 108.80(13) . .
C97 Ag11 Ag10 48.07(12) . .
C97 Ag11 Ag12 157.00(13) . .
C97 Ag11 Ag14 105.08(16) . .
C97 Ag11 Ag22 47.52(15) . .
C97 Ag11 Ag35 148.28(12) . .
Ag8 Ag11 Ag10 62.232(15) . .
Ag8 Ag11 Ag12 64.804(16) . .
Ag8 Ag11 Ag14 61.860(13) . .
Ag8 Ag11 Ag35 87.523(16) . .
Ag10 Ag11 Ag12 116.610(16) . .
Ag10 Ag11 Ag14 92.52(2) . .
Ag12 Ag11 Ag14 91.429(16) . .
Ag22 Ag11 Ag8 93.50(2) . .
Ag22 Ag11 Ag10 64.230(15) . .
Ag22 Ag11 Ag12 149.57(2) . .
Ag22 Ag11 Ag14 58.629(14) . .
Ag22 Ag11 Ag35 106.265(17) . .
Ag35 Ag11 Ag10 146.29(2) . .
Ag35 Ag11 Ag12 54.605(12) . .
Ag35 Ag11 Ag14 58.095(16) . .
C65 Ag12 O2 102.29(18) . .
C65 Ag12 S7 157.40(15) . .
C65 Ag12 Ag8 103.29(12) . .
C65 Ag12 Ag11 47.53(11) . .
C65 Ag12 Ag12 148.62(14) . 6
C65 Ag12 Ag13 109.32(14) . .
C65 Ag12 Ag35 48.88(14) . .
O2 Ag12 S7 100.13(10) . .
O2 Ag12 Ag8 131.81(9) . .
O2 Ag12 Ag11 124.12(10) . .
O2 Ag12 Ag12 50.87(10) . 6
O2 Ag12 Ag13 137.42(10) . .
O2 Ag12 Ag35 139.26(10) . .
S7 Ag12 Ag8 62.58(2) . .
S7 Ag12 Ag11 119.31(3) . .
S7 Ag12 Ag12 51.35(2) . 6
S7 Ag12 Ag13 50.04(3) . .
S7 Ag12 Ag35 110.27(3) . .
Ag11 Ag12 Ag8 57.108(12) . .
Ag11 Ag12 Ag12 156.889(9) . 6
Ag12 Ag12 Ag8 107.290(10) 6 .
Ag13 Ag12 Ag8 67.177(13) . .
Ag13 Ag12 Ag11 98.376(17) . .
Ag13 Ag12 Ag12 89.175(10) . 6
Ag35 Ag12 Ag8 87.175(15) . .
Ag35 Ag12 Ag11 62.122(15) . .
Ag35 Ag12 Ag12 138.771(11) . 6
Ag35 Ag12 Ag13 60.556(15) . .
S1 Ag13 Ag12 109.69(3) . .
S1 Ag13 Ag13 140.67(2) . 6
S1 Ag13 Ag18 50.06(2) . .
S1 Ag13 Ag35 54.18(3) . .
S7 Ag13 S1 163.01(5) . .
S7 Ag13 Ag12 53.45(4) . .
S7 Ag13 Ag13 50.49(2) . 6
S7 Ag13 Ag18 140.40(2) . .
S7 Ag13 Ag35 108.83(4) . .
Ag12 Ag13 Ag13 90.826(10) . 6
Ag12 Ag13 Ag18 131.217(19) . .
Ag13 Ag13 Ag18 91.065(10) 6 .
Ag35 Ag13 Ag12 55.706(13) . .
Ag35 Ag13 Ag13 136.745(12) . 6
Ag35 Ag13 Ag18 92.685(14) . .
C57 Ag14 S0AA 170.44(13) . .
C57 Ag14 Ag7 121.98(11) . .
C57 Ag14 Ag8 123.38(14) . .
C57 Ag14 Ag11 66.98(14) . .
C57 Ag14 Ag17 108.03(15) . .
C57 Ag14 Ag20 110.52(12) . .
C57 Ag14 Ag22 60.70(10) . .
C57 Ag14 Ag30 42.68(12) . .
C57 Ag14 Ag35 62.62(13) . .
C57 Ag14 Ag38 55.97(14) . .
S0AA Ag14 Ag7 51.28(2) . .
S0AA Ag14 Ag8 48.13(3) . .
S0AA Ag14 Ag11 104.16(3) . .
S0AA Ag14 Ag17 77.59(3) . .
S0AA Ag14 Ag20 78.95(3) . .
S0AA Ag14 Ag22 111.97(2) . .
S0AA Ag14 Ag30 146.59(3) . .
S0AA Ag14 Ag35 116.59(3) . .
S0AA Ag14 Ag38 128.02(3) . .
Ag7 Ag14 Ag8 56.757(11) . .
Ag7 Ag14 Ag11 83.513(17) . .
Ag7 Ag14 Ag17 73.947(15) . .
Ag7 Ag14 Ag20 117.769(17) . .
Ag7 Ag14 Ag22 61.292(12) . .
Ag7 Ag14 Ag30 152.423(18) . .
Ag7 Ag14 Ag35 137.227(17) . .
Ag7 Ag14 Ag38 96.422(14) . .
Ag8 Ag14 Ag17 121.484(15) . .
Ag8 Ag14 Ag30 147.905(16) . .
Ag11 Ag14 Ag8 56.470(13) . .
Ag11 Ag14 Ag17 149.470(14) . .
Ag11 Ag14 Ag30 102.700(18) . .
Ag17 Ag14 Ag30 89.102(18) . .
Ag20 Ag14 Ag8 117.164(17) . .
Ag20 Ag14 Ag11 151.244(16) . .
Ag20 Ag14 Ag17 59.273(13) . .
Ag20 Ag14 Ag30 67.974(14) . .
Ag20 Ag14 Ag38 86.275(17) . .
Ag22 Ag14 Ag8 89.363(17) . .
Ag22 Ag14 Ag11 57.447(16) . .
Ag22 Ag14 Ag17 93.188(18) . .
Ag22 Ag14 Ag20 148.497(18) . .
Ag22 Ag14 Ag30 99.111(17) . .
Ag22 Ag14 Ag38 63.467(17) . .
Ag35 Ag14 Ag8 84.471(14) . .
Ag35 Ag14 Ag11 58.173(12) . .
Ag35 Ag14 Ag17 148.610(12) . .
Ag35 Ag14 Ag20 94.478(12) . .
Ag35 Ag14 Ag22 105.357(16) . .
Ag35 Ag14 Ag30 63.437(15) . .
Ag35 Ag14 Ag38 114.034(16) . .
Ag38 Ag14 Ag8 149.809(14) . .
Ag38 Ag14 Ag11 111.733(18) . .
Ag38 Ag14 Ag17 52.516(17) . .
Ag38 Ag14 Ag30 56.183(14) . .
C49 Ag15 S8 163.27(13) . 2_756
C49 Ag15 Ag7 109.31(16) . .
C49 Ag15 Ag17 111.90(12) . .
C49 Ag15 Ag21 50.00(14) . .
C49 Ag15 Ag22 48.46(16) . .
C49 Ag15 Ag28 143.42(13) . 2_756
C49 Ag15 Ag38 52.13(12) . .
S8 Ag15 Ag7 75.43(4) 2_756 .
S8 Ag15 Ag17 52.39(3) 2_756 .
S8 Ag15 Ag21 113.38(6) 2_756 .
S8 Ag15 Ag22 134.56(4) 2_756 .
S8 Ag15 Ag28 50.58(3) 2_756 2_756
S8 Ag15 Ag38 111.59(3) 2_756 .
Ag7 Ag15 Ag28 88.262(15) . 2_756
Ag17 Ag15 Ag7 78.78(2) . .
Ag17 Ag15 Ag22 103.921(18) . .
Ag17 Ag15 Ag28 102.701(19) . 2_756
Ag21 Ag15 Ag7 107.31(6) . .
Ag21 Ag15 Ag17 62.81(6) . .
Ag21 Ag15 Ag22 71.44(6) . .
Ag21 Ag15 Ag28 154.89(6) . 2_756
Ag21 Ag15 Ag38 6.12(6) . .
Ag22 Ag15 Ag7 60.972(15) . .
Ag22 Ag15 Ag28 133.60(2) . 2_756
Ag38 Ag15 Ag7 101.24(2) . .
Ag38 Ag15 Ag17 59.895(17) . .
Ag38 Ag15 Ag22 68.21(2) . .
Ag38 Ag15 Ag28 157.28(3) . 2_756
S0AA Ag16 S0AA 88.21(5) 5_756 6
S0AA Ag16 Ag1 76.41(3) 5_756 5_756
S0AA Ag16 Ag1 164.24(3) 6 5_756
S0AA Ag16 Ag1 164.24(3) 5_756 .
S0AA Ag16 Ag1 76.41(3) 6 .
S0AA Ag16 Ag16 135.89(3) 6 5_756
S0AA Ag16 Ag16 135.89(3) 5_756 5_756
S4 Ag16 S0AA 101.71(3) 5_756 5_756
S4 Ag16 S0AA 126.99(4) 5_756 6
S4 Ag16 S0AA 101.71(3) . 6
S4 Ag16 S0AA 126.99(4) . 5_756
S4 Ag16 S4 111.85(4) . 5_756
S4 Ag16 Ag1 54.84(4) 5_756 5_756
S4 Ag16 Ag1 54.84(4) . .
S4 Ag16 Ag1 90.47(3) 5_756 .
S4 Ag16 Ag1 90.47(3) . 5_756
S4 Ag16 Ag16 55.923(18) . 5_756
S4 Ag16 Ag16 55.924(18) 5_756 5_756
Ag1 Ag16 Ag1 119.14(2) 5_756 .
Ag1 Ag16 Ag16 59.569(12) 5_756 5_756
Ag1 Ag16 Ag16 59.569(12) . 5_756
S8 Ag17 S8 162.67(7) . 2_756
S8 Ag17 Ag14 76.67(4) 2_756 2_756
S8 Ag17 Ag14 112.17(4) . 2_756
S8 Ag17 Ag14 76.68(4) . .
S8 Ag17 Ag14 112.16(4) 2_756 .
S8 Ag17 Ag15 115.31(4) 2_756 2_756
S8 Ag17 Ag15 54.89(4) 2_756 .
S8 Ag17 Ag15 54.89(4) . 2_756
S8 Ag17 Ag15 115.31(4) . .
S8 Ag17 Ag20 145.23(4) 2_756 .
S8 Ag17 Ag20 52.09(4) 2_756 2_756
S8 Ag17 Ag20 52.09(4) . .
S8 Ag17 Ag20 145.24(4) . 2_756
S8 Ag17 Ag21 110.34(5) . 2_756
S8 Ag17 Ag21 58.13(5) . .
S8 Ag17 Ag21 58.13(5) 2_756 2_756
S8 Ag17 Ag21 110.35(5) 2_756 .
S8 Ag17 Ag38 114.04(4) . 2_756
S8 Ag17 Ag38 55.76(4) . .
S8 Ag17 Ag38 55.76(4) 2_756 2_756
S8 Ag17 Ag38 114.04(4) 2_756 .
Ag14 Ag17 Ag14 121.68(3) 2_756 .
Ag15 Ag17 Ag14 79.338(15) . .
Ag15 Ag17 Ag14 131.486(12) . 2_756
Ag15 Ag17 Ag14 131.487(11) 2_756 .
Ag15 Ag17 Ag14 79.337(14) 2_756 2_756
Ag15 Ag17 Ag15 121.33(3) . 2_756
Ag15 Ag17 Ag20 135.206(15) . .
Ag15 Ag17 Ag20 87.930(14) . 2_756
Ag15 Ag17 Ag20 87.931(14) 2_756 .
Ag15 Ag17 Ag20 135.206(15) 2_756 2_756
Ag15 Ag17 Ag21 57.18(4) . .
Ag15 Ag17 Ag21 87.44(5) 2_756 .
Ag15 Ag17 Ag21 57.19(4) 2_756 2_756
Ag15 Ag17 Ag21 87.44(5) . 2_756
Ag20 Ag17 Ag14 83.281(19) 2_756 .
Ag20 Ag17 Ag14 56.435(15) . .
Ag20 Ag17 Ag14 56.436(15) 2_756 2_756
Ag20 Ag17 Ag14 83.28(2) . 2_756
Ag20 Ag17 Ag20 93.15(3) 2_756 .
Ag21 Ag17 Ag14 67.05(6) 2_756 2_756
Ag21 Ag17 Ag14 67.05(6) . .
Ag21 Ag17 Ag14 166.74(5) . 2_756
Ag21 Ag17 Ag14 166.74(5) 2_756 .
Ag21 Ag17 Ag20 136.80(5) 2_756 .
Ag21 Ag17 Ag20 95.41(5) . .
Ag21 Ag17 Ag20 95.41(5) 2_756 2_756
Ag21 Ag17 Ag20 136.79(5) . 2_756
Ag21 Ag17 Ag21 106.44(11) . 2_756
Ag38 Ag17 Ag14 61.694(17) . .
Ag38 Ag17 Ag14 167.486(11) 2_756 .
Ag38 Ag17 Ag14 167.487(11) . 2_756
Ag38 Ag17 Ag14 61.696(17) 2_756 2_756
Ag38 Ag17 Ag15 59.873(15) 2_756 2_756
Ag38 Ag17 Ag15 89.83(2) 2_756 .
Ag38 Ag17 Ag15 89.83(2) . 2_756
Ag38 Ag17 Ag15 59.874(16) . .
Ag38 Ag17 Ag20 134.906(17) 2_756 .
Ag38 Ag17 Ag20 90.138(18) 2_756 2_756
Ag38 Ag17 Ag20 90.137(18) . .
Ag38 Ag17 Ag20 134.904(17) . 2_756
Ag38 Ag17 Ag21 112.20(6) 2_756 .
Ag38 Ag17 Ag21 5.88(6) . .
Ag38 Ag17 Ag21 5.87(6) 2_756 2_756
Ag38 Ag17 Ag21 112.20(6) . 2_756
Ag38 Ag17 Ag38 117.98(4) 2_756 .
S1 Ag18 Ag3 89.10(3) . 5_756
S1 Ag18 Ag13 49.54(2) . .
S1 Ag18 Ag18 138.04(2) . 6
S1 Ag18 Ag19 56.15(2) . .
S1 Ag18 Ag24 114.71(3) . .
S6 Ag18 S1 170.51(3) . .
S6 Ag18 Ag3 96.48(4) . 5_756
S6 Ag18 Ag13 138.00(2) . .
S6 Ag18 Ag18 49.09(2) . 6
S6 Ag18 Ag19 114.66(3) . .
S6 Ag18 Ag24 56.05(3) . .
Ag3 Ag18 Ag13 88.294(16) 5_756 .
Ag3 Ag18 Ag18 96.242(11) 5_756 6
Ag3 Ag18 Ag19 129.801(19) 5_756 .
Ag13 Ag18 Ag18 88.934(10) . 6
Ag19 Ag18 Ag13 92.597(15) . .
Ag19 Ag18 Ag18 133.952(12) . 6
Ag24 Ag18 Ag3 133.770(19) . 5_756
Ag24 Ag18 Ag13 137.586(19) . .
Ag24 Ag18 Ag18 90.975(11) . 6
Ag24 Ag18 Ag19 58.614(14) . .
C33 Ag19 O1 110.46(17) . .
C33 Ag19 S1 158.39(15) . .
C33 Ag19 Ag18 107.21(15) . .
C33 Ag19 Ag24 47.76(15) . .
C33 Ag19 Ag29 108.28(15) . .
C33 Ag19 Ag31 47.01(15) . .
O1 Ag19 S1 89.44(7) . .
O1 Ag19 Ag18 132.40(6) . .
O1 Ag19 Ag24 146.84(8) . .
O1 Ag19 Ag29 118.32(8) . .
O1 Ag19 Ag31 129.23(7) . .
S1 Ag19 Ag18 51.31(3) . .
S1 Ag19 Ag24 110.72(3) . .
S1 Ag19 Ag29 66.81(3) . .
S1 Ag19 Ag31 125.61(3) . .
Ag18 Ag19 Ag29 74.237(18) . .
Ag24 Ag19 Ag18 59.455(14) . .
Ag24 Ag19 Ag29 94.207(18) . .
Ag24 Ag19 Ag31 59.407(15) . .
Ag31 Ag19 Ag18 97.786(17) . .
Ag31 Ag19 Ag29 61.513(15) . .
S0AA Ag20 Ag3 61.68(2) 2_756 5_756
S0AA Ag20 Ag7 50.94(3) 2_756 2_756
S0AA Ag20 Ag14 112.41(2) 2_756 .
S0AA Ag20 Ag17 77.21(3) 2_756 .
S0AA Ag20 Ag29 133.92(3) 2_756 .
S1 Ag20 S0AA 134.99(4) . 2_756
S1 Ag20 S8 111.34(4) . .
S1 Ag20 Ag3 86.37(3) . 5_756
S1 Ag20 Ag7 149.94(2) . 2_756
S1 Ag20 Ag14 68.14(2) . .
S1 Ag20 Ag17 130.66(3) . .
S1 Ag20 Ag29 65.98(2) . .
S8 Ag20 S0AA 112.94(4) . 2_756
S8 Ag20 Ag3 144.37(4) . 5_756
S8 Ag20 Ag7 78.23(4) . 2_756
S8 Ag20 Ag14 79.82(3) . .
S8 Ag20 Ag17 48.30(2) . .
S8 Ag20 Ag29 75.35(2) . .
Ag3 Ag20 Ag14 135.748(19) 5_756 .
Ag3 Ag20 Ag17 138.477(19) 5_756 .
Ag3 Ag20 Ag29 85.126(14) 5_756 .
Ag7 Ag20 Ag3 72.405(17) 2_756 5_756
Ag7 Ag20 Ag14 141.556(16) 2_756 .
Ag7 Ag20 Ag17 77.549(15) 2_756 .
Ag7 Ag20 Ag29 90.661(17) 2_756 .
Ag14 Ag20 Ag17 64.292(10) . .
Ag14 Ag20 Ag29 113.668(17) . .
Ag29 Ag20 Ag17 123.606(19) . .
C49 Ag21 F8 106.5(3) . .
C49 Ag21 S8 157.11(19) . .
C49 Ag21 Cl1 57.22(17) . .
C49 Ag21 Ag15 49.34(16) . .
C49 Ag21 Ag17 108.49(17) . .
C49 Ag21 Ag30 127.1(2) . .
F8 Ag21 S8 95.03(19) . .
F8 Ag21 Cl1 95.23(19) . .
F8 Ag21 Ag15 154.6(2) . .
F8 Ag21 Ag17 145.0(2) . .
F8 Ag21 Ag30 61.08(17) . .
S8 Ag21 Ag15 110.10(9) . .
S8 Ag21 Ag17 50.10(5) . .
S8 Ag21 Ag30 57.60(5) . .
Cl1 Ag21 S8 129.54(12) . .
Cl1 Ag21 Ag15 66.13(5) . .
Cl1 Ag21 Ag17 104.94(9) . .
Cl1 Ag21 Ag30 156.28(10) . .
Ag15 Ag21 Ag17 60.00(5) . .
Ag15 Ag21 Ag30 136.44(10) . .
Ag17 Ag21 Ag30 95.55(7) . .
C49 Ag22 Ag7 107.42(17) . .
C49 Ag22 Ag10 147.36(11) . .
C49 Ag22 Ag11 154.14(11) . .
C49 Ag22 Ag14 103.20(15) . .
C49 Ag22 Ag15 46.02(16) . .
C49 Ag22 Ag38 44.42(13) . .
C97 Ag22 C49 145.7(2) . .
C97 Ag22 Ag7 100.28(13) . .
C97 Ag22 Ag10 44.75(12) . .
C97 Ag22 Ag11 45.61(11) . .
C97 Ag22 Ag14 108.42(12) . .
C97 Ag22 Ag15 151.16(10) . .
C97 Ag22 Ag38 154.13(10) . .
Ag7 Ag22 Ag10 56.855(14) . .
Ag7 Ag22 Ag38 92.974(19) . .
Ag10 Ag22 Ag38 148.13(2) . .
Ag11 Ag22 Ag7 85.58(2) . .
Ag11 Ag22 Ag10 58.361(14) . .
Ag11 Ag22 Ag14 63.924(16) . .
Ag11 Ag22 Ag38 114.472(16) . .
Ag14 Ag22 Ag7 58.729(13) . .
Ag14 Ag22 Ag10 92.188(19) . .
Ag14 Ag22 Ag38 60.321(18) . .
Ag15 Ag22 Ag7 61.517(17) . .
Ag15 Ag22 Ag10 109.907(18) . .
Ag15 Ag22 Ag11 142.13(2) . .
Ag15 Ag22 Ag14 82.138(18) . .
Ag15 Ag22 Ag38 54.342(16) . .
C33 Ag24 O3 103.24(16) . .
C33 Ag24 S6 164.51(11) . .
C33 Ag24 Ag18 111.96(10) . .
C33 Ag24 Ag19 50.03(10) . .
C33 Ag24 Ag24 138.72(15) . 6
C33 Ag24 Ag25 137.91(11) . .
C33 Ag24 Ag31 48.45(16) . .
C33 Ag24 Ag33 109.62(16) . .
O3 Ag24 S6 90.67(10) . .
O3 Ag24 Ag18 135.77(6) . .
O3 Ag24 Ag19 144.04(13) . .
O3 Ag24 Ag24 46.83(6) . 6
O3 Ag24 Ag25 61.27(13) . .
O3 Ag24 Ag31 122.52(6) . .
O3 Ag24 Ag33 122.57(13) . .
S6 Ag24 Ag18 52.55(2) . .
S6 Ag24 Ag19 114.48(2) . .
S6 Ag24 Ag24 49.74(3) . 6
S6 Ag24 Ag25 55.35(3) . .
S6 Ag24 Ag31 128.35(3) . .
S6 Ag24 Ag33 66.97(3) . .
Ag18 Ag24 Ag24 89.027(11) . 6
Ag18 Ag24 Ag25 103.665(18) . .
Ag18 Ag24 Ag33 69.546(17) . .
Ag19 Ag24 Ag18 61.931(12) . .
Ag19 Ag24 Ag24 134.446(11) . 6
Ag19 Ag24 Ag25 154.396(19) . .
Ag19 Ag24 Ag31 61.847(16) . .
Ag19 Ag24 Ag33 91.830(17) . .
Ag24 Ag24 Ag25 60.591(10) 6 .
Ag31 Ag24 Ag18 101.045(15) . .
Ag31 Ag24 Ag24 163.676(11) . 6
Ag31 Ag24 Ag25 104.163(17) . .
Ag31 Ag24 Ag33 61.901(15) . .
Ag33 Ag24 Ag24 110.984(11) . 6
Ag33 Ag24 Ag25 62.678(15) . .
C17 Ag25 C17 171.0(3) . 6
C17 Ag25 C18 26.32(17) . .
C17 Ag25 C18 144.91(18) . 6
C17 Ag25 C18 26.32(17) 6 6
C17 Ag25 C18 144.91(18) 6 .
C17 Ag25 S6 92.69(10) 6 .
C17 Ag25 S6 92.69(10) . .
C17 Ag25 Ag24 119.12(14) . 6
C17 Ag25 Ag24 60.50(14) 6 6
C17 Ag25 Ag24 119.12(14) 6 .
C17 Ag25 Ag24 60.50(14) . .
C17 Ag25 Ag33 39.06(10) . .
C17 Ag25 Ag33 39.06(10) 6 6
C17 Ag25 Ag33 149.12(10) . 6
C17 Ag25 Ag33 149.13(10) 6 .
C18 Ag25 C18 118.6(3) 6 .
C18 Ag25 S6 112.49(13) . .
C18 Ag25 S6 112.49(13) 6 .
C18 Ag25 Ag24 69.38(15) . .
C18 Ag25 Ag24 119.50(18) 6 .
C18 Ag25 Ag24 119.50(18) . 6
C18 Ag25 Ag24 69.38(15) 6 6
C18 Ag25 Ag33 172.16(14) . 6
C18 Ag25 Ag33 65.20(13) . .
C18 Ag25 Ag33 172.16(14) 6 .
C18 Ag25 Ag33 65.20(13) 6 6
S6 Ag25 Ag24 47.74(3) . .
S6 Ag25 Ag24 47.74(3) . 6
S6 Ag25 Ag33 60.029(15) . 6
S6 Ag25 Ag33 60.029(15) . .
Ag24 Ag25 Ag24 58.82(2) . 6
Ag33 Ag25 Ag24 54.295(12) 6 6
Ag33 Ag25 Ag24 54.293(12) . .
Ag33 Ag25 Ag24 102.801(17) . 6
Ag33 Ag25 Ag24 102.801(17) 6 .
Ag33 Ag25 Ag33 110.143(19) 6 .
C17 Ag26 C1 116.2(2) . .
O38 Ag26 C1 132.4(5) . .
O38 Ag26 C17 110.8(5) . .
C9 Ag27 C25 115.7(2) . .
C9 Ag27 C41 118.34(17) . .
C9 Ag27 O20 108.6(3) . .
C9 Ag27 Ag28 46.56(12) . .
C9 Ag27 Ag29 86.68(14) . .
C9 Ag27 Ag31 127.20(16) . .
C9 Ag27 Ag34 75.27(15) . .
C25 Ag27 C41 102.11(16) . .
C25 Ag27 Ag28 150.00(14) . .
C25 Ag27 Ag29 92.65(12) . .
C25 Ag27 Ag31 41.88(12) . .
C25 Ag27 Ag34 44.39(15) . .
C41 Ag27 Ag28 76.40(10) . .
C41 Ag27 Ag29 43.02(12) . .
C41 Ag27 Ag31 61.19(10) . .
C41 Ag27 Ag34 108.11(12) . .
O20 Ag27 C25 94.3(2) . .
O20 Ag27 C41 115.3(2) . .
O20 Ag27 Ag28 113.68(17) . .
O20 Ag27 Ag29 158.3(2) . .
O20 Ag27 Ag31 118.4(2) . .
O20 Ag27 Ag34 125.64(17) . .
Ag28 Ag27 Ag29 65.480(16) . .
Ag28 Ag27 Ag31 122.663(19) . .
Ag28 Ag27 Ag34 106.86(2) . .
Ag29 Ag27 Ag31 57.226(16) . .
Ag34 Ag27 Ag29 72.346(18) . .
Ag34 Ag27 Ag31 58.686(17) . .
C9 Ag28 F13 106.6(2) . .
C9 Ag28 S8 147.51(17) . .
C9 Ag28 Ag6 51.46(17) . 2_756
C9 Ag28 Ag15 117.81(19) . 2_756
C9 Ag28 Ag27 51.40(18) . .
C9 Ag28 Ag29 85.02(17) . .
F13 Ag28 S8 104.68(15) . .
F13 Ag28 Ag6 154.77(15) . 2_756
F13 Ag28 Ag15 119.37(17) . 2_756
F13 Ag28 Ag27 78.44(17) . .
F13 Ag28 Ag29 114.1(2) . .
S8 Ag28 Ag6 96.06(4) . 2_756
S8 Ag28 Ag15 50.03(4) . 2_756
S8 Ag28 Ag27 129.19(4) . .
S8 Ag28 Ag29 74.48(3) . .
Ag6 Ag28 Ag15 84.998(19) 2_756 2_756
Ag6 Ag28 Ag27 77.340(18) 2_756 .
Ag6 Ag28 Ag29 57.705(17) 2_756 .
Ag15 Ag28 Ag29 108.979(18) 2_756 .
Ag27 Ag28 Ag15 162.19(3) . 2_756
Ag27 Ag28 Ag29 59.317(15) . .
C41 Ag29 S5 174.91(10) . .
C41 Ag29 Ag6 120.60(14) . 2_756
C41 Ag29 Ag19 63.30(14) . .
C41 Ag29 Ag20 114.80(10) . .
C41 Ag29 Ag27 52.63(12) . .
C41 Ag29 Ag28 74.07(14) . .
C41 Ag29 Ag30 45.31(9) . .
C41 Ag29 Ag31 69.34(10) . .
C41 Ag29 Ag33 127.63(11) . .
S5 Ag29 Ag6 58.78(3) . 2_756
S5 Ag29 Ag19 116.34(4) . .
S5 Ag29 Ag20 70.24(2) . .
S5 Ag29 Ag27 124.13(3) . .
S5 Ag29 Ag28 107.62(4) . .
S5 Ag29 Ag30 139.73(2) . .
S5 Ag29 Ag31 105.98(3) . .
S5 Ag29 Ag33 47.84(3) . .
Ag6 Ag29 Ag19 169.427(15) 2_756 .
Ag6 Ag29 Ag20 90.441(17) 2_756 .
Ag6 Ag29 Ag27 73.367(18) 2_756 .
Ag6 Ag29 Ag28 54.038(16) 2_756 .
Ag6 Ag29 Ag30 122.121(19) 2_756 .
Ag6 Ag29 Ag31 112.799(17) 2_756 .
Ag6 Ag29 Ag33 84.123(18) 2_756 .
Ag19 Ag29 Ag20 96.568(18) . .
Ag19 Ag29 Ag27 105.38(2) . .
Ag19 Ag29 Ag28 134.157(19) . .
Ag19 Ag29 Ag30 68.006(16) . .
Ag19 Ag29 Ag31 58.188(16) . .
Ag19 Ag29 Ag33 86.057(17) . .
Ag20 Ag29 Ag28 86.109(14) . .
Ag20 Ag29 Ag30 69.500(14) . .
Ag20 Ag29 Ag33 109.764(16) . .
Ag27 Ag29 Ag20 140.658(17) . .
Ag27 Ag29 Ag28 55.203(15) . .
Ag27 Ag29 Ag30 88.831(18) . .
Ag27 Ag29 Ag31 66.345(15) . .
Ag27 Ag29 Ag33 104.042(16) . .
Ag30 Ag29 Ag28 70.370(16) . .
Ag30 Ag29 Ag33 153.451(19) . .
Ag31 Ag29 Ag20 150.803(19) . .
Ag31 Ag29 Ag28 121.506(16) . .
Ag31 Ag29 Ag30 108.618(19) . .
Ag31 Ag29 Ag33 58.351(13) . .
Ag33 Ag29 Ag28 135.946(18) . .
C41 Ag30 C42 27.65(19) . .
C41 Ag30 C57 165.47(19) . .
C41 Ag30 C58 143.77(17) . .
C41 Ag30 S8 98.78(14) . .
C41 Ag30 Ag14 144.78(13) . .
C41 Ag30 Ag21 134.72(14) . .
C41 Ag30 Ag29 40.96(14) . .
C41 Ag30 Ag38 137.09(14) . .
C42 Ag30 S8 119.45(14) . .
C42 Ag30 Ag14 163.72(12) . .
C42 Ag30 Ag21 133.54(12) . .
C42 Ag30 Ag29 68.52(13) . .
C42 Ag30 Ag38 136.91(12) . .
C57 Ag30 C42 143.24(19) . .
C57 Ag30 C58 27.95(16) . .
C57 Ag30 S8 94.69(14) . .
C57 Ag30 Ag14 37.95(13) . .
C57 Ag30 Ag21 59.26(13) . .
C57 Ag30 Ag29 142.77(13) . .
C57 Ag30 Ag38 57.10(13) . .
C58 Ag30 C42 116.70(16) . .
C58 Ag30 S8 114.18(10) . .
C58 Ag30 Ag14 65.85(9) . .
C58 Ag30 Ag21 67.56(11) . .
C58 Ag30 Ag29 166.50(10) . .
C58 Ag30 Ag38 66.99(10) . .
S8 Ag30 Ag14 69.68(3) . .
S8 Ag30 Ag21 49.53(5) . .
S8 Ag30 Ag29 69.74(3) . .
S8 Ag30 Ag38 49.01(3) . .
Ag21 Ag30 Ag14 62.74(4) . .
Ag29 Ag30 Ag14 105.520(19) . .
Ag29 Ag30 Ag21 118.91(5) . .
Ag38 Ag30 Ag14 59.370(16) . .
Ag38 Ag30 Ag21 3.39(5) . .
Ag38 Ag30 Ag29 118.70(2) . .
C25 Ag31 C26 26.6(2) . .
C25 Ag31 Ag19 144.95(12) . .
C25 Ag31 Ag24 154.26(14) . .
C25 Ag31 Ag27 45.78(11) . .
C25 Ag31 Ag29 95.31(12) . .
C25 Ag31 Ag33 101.29(16) . .
C25 Ag31 Ag34 42.01(15) . .
C26 Ag31 Ag19 141.30(12) . .
C26 Ag31 Ag24 149.90(10) . .
C26 Ag31 Ag27 60.34(11) . .
C26 Ag31 Ag29 116.25(11) . .
C26 Ag31 Ag33 124.49(14) . .
C26 Ag31 Ag34 68.00(14) . .
C33 Ag31 C25 148.1(2) . .
C33 Ag31 C26 121.56(19) . .
C33 Ag31 Ag19 48.31(10) . .
C33 Ag31 Ag24 47.56(15) . .
C33 Ag31 Ag27 135.37(13) . .
C33 Ag31 Ag29 108.37(10) . .
C33 Ag31 Ag33 108.30(14) . .
C33 Ag31 Ag34 168.23(15) . .
Ag19 Ag31 Ag27 99.748(15) . .
Ag19 Ag31 Ag29 60.299(12) . .
Ag19 Ag31 Ag33 89.848(16) . .
Ag19 Ag31 Ag34 129.589(18) . .
Ag24 Ag31 Ag19 58.746(13) . .
Ag24 Ag31 Ag27 149.457(15) . .
Ag24 Ag31 Ag29 93.048(14) . .
Ag24 Ag31 Ag33 61.443(16) . .
Ag24 Ag31 Ag34 120.68(2) . .
Ag29 Ag31 Ag27 56.429(13) . .
Ag29 Ag31 Ag34 69.781(17) . .
Ag33 Ag31 Ag27 100.39(2) . .
Ag33 Ag31 Ag29 62.995(16) . .
Ag33 Ag31 Ag34 60.219(17) . .
Ag34 Ag31 Ag27 53.998(15) . .
C1 Ag32 C2 28.6(4) . .
C1 Ag32 C81 130.8(3) . 2_756
C1 Ag32 S5 100.7(3) . .
C1 Ag32 Ag5 167.2(2) . 2_756
C1 Ag32 Ag6 70.3(2) . 2_756
C1 Ag32 Ag33 75.7(3) . .
C1 Ag32 Ag37 48.2(2) . .
C2 Ag32 S5 129.0(3) . .
C2 Ag32 Ag5 140.0(3) . 2_756
C2 Ag32 Ag6 93.0(3) . 2_756
C2 Ag32 Ag33 95.9(3) . .
C2 Ag32 Ag37 51.2(3) . .
C81 Ag32 C2 106.8(4) 2_756 .
C81 Ag32 S5 121.40(12) 2_756 .
C81 Ag32 Ag5 45.99(13) 2_756 2_756
C81 Ag32 Ag6 111.84(13) 2_756 2_756
C81 Ag32 Ag33 152.52(14) 2_756 .
C81 Ag32 Ag37 136.96(13) 2_756 .
S5 Ag32 Ag5 89.24(3) . 2_756
S5 Ag32 Ag6 55.71(3) . 2_756
S5 Ag32 Ag33 45.60(3) . .
S5 Ag32 Ag37 96.14(5) . .
Ag5 Ag32 Ag6 122.38(2) 2_756 2_756
Ag5 Ag32 Ag33 106.53(3) 2_756 .
Ag5 Ag32 Ag37 123.15(5) 2_756 .
Ag6 Ag32 Ag33 81.48(2) 2_756 .
Ag6 Ag32 Ag37 106.36(5) 2_756 .
Ag36 Ag32 C1 138.6(3) . .
Ag36 Ag32 C2 152.1(3) . .
Ag36 Ag32 C81 64.8(2) . 2_756
Ag36 Ag32 S5 57.63(18) . .
Ag36 Ag32 Ag5 54.04(18) . 2_756
Ag36 Ag32 Ag6 68.36(18) . 2_756
Ag36 Ag32 Ag33 101.28(18) . .
Ag36 Ag32 Ag37 152.13(19) . .
Ag37 Ag32 Ag33 51.19(4) . .
C17 Ag33 S5 168.21(15) . .
C17 Ag33 Ag24 67.77(17) . .
C17 Ag33 Ag25 43.01(14) . .
C17 Ag33 Ag29 127.22(16) . .
C17 Ag33 Ag31 68.96(16) . .
C17 Ag33 Ag32 120.36(17) . .
C17 Ag33 Ag34 81.59(14) . .
C17 Ag33 Ag37 60.16(17) . .
S5 Ag33 Ag24 119.71(4) . .
S5 Ag33 Ag25 147.35(3) . .
S5 Ag33 Ag29 48.21(3) . .
S5 Ag33 Ag31 106.64(4) . .
S5 Ag33 Ag32 52.91(3) . .
S5 Ag33 Ag34 86.75(3) . .
S5 Ag33 Ag37 112.24(6) . .
Ag24 Ag33 Ag25 63.029(17) . .
Ag24 Ag33 Ag29 87.732(17) . .
Ag24 Ag33 Ag31 56.656(16) . .
Ag24 Ag33 Ag32 171.290(14) . .
Ag24 Ag33 Ag34 116.237(18) . .
Ag29 Ag33 Ag25 150.75(2) . .
Ag29 Ag33 Ag32 89.039(18) . .
Ag31 Ag33 Ag25 100.87(2) . .
Ag31 Ag33 Ag29 58.654(15) . .
Ag31 Ag33 Ag32 127.57(2) . .
Ag31 Ag33 Ag34 60.480(16) . .
Ag32 Ag33 Ag25 119.97(2) . .
Ag34 Ag33 Ag25 122.650(14) . .
Ag34 Ag33 Ag29 68.178(16) . .
Ag34 Ag33 Ag32 69.813(18) . .
Ag37 Ag33 Ag24 127.81(5) . .
Ag37 Ag33 Ag25 76.43(5) . .
Ag37 Ag33 Ag29 126.37(5) . .
Ag37 Ag33 Ag31 104.70(5) . .
Ag37 Ag33 Ag32 60.19(5) . .
Ag37 Ag33 Ag34 60.53(5) . .
C1 Ag34 C25 165.1(2) . .
C1 Ag34 Ag6 68.46(18) . 2_756
C1 Ag34 Ag27 136.2(2) . .
C1 Ag34 Ag31 142.1(2) . .
C1 Ag34 Ag33 82.9(2) . .
C1 Ag34 Ag37 50.7(2) . .
C25 Ag34 Ag6 124.84(12) . 2_756
C25 Ag34 Ag27 54.02(12) . .
C25 Ag34 Ag31 46.15(14) . .
C25 Ag34 Ag33 104.43(15) . .
C25 Ag34 Ag37 123.33(14) . .
Ag27 Ag34 Ag6 71.858(16) . 2_756
Ag27 Ag34 Ag31 67.32(2) . .
Ag27 Ag34 Ag33 109.68(2) . .
Ag27 Ag34 Ag37 163.85(4) . .
Ag31 Ag34 Ag6 106.451(19) . 2_756
Ag33 Ag34 Ag6 82.610(14) . 2_756
Ag33 Ag34 Ag31 59.302(15) . .
Ag37 Ag34 Ag6 105.34(4) . 2_756
Ag37 Ag34 Ag31 99.20(5) . .
Ag37 Ag34 Ag33 54.33(4) . .
C65 Ag35 O1 99.89(15) . .
C65 Ag35 S1 165.09(13) . .
C65 Ag35 Ag11 48.18(11) . .
C65 Ag35 Ag12 50.08(13) . .
C65 Ag35 Ag13 113.70(13) . .
C65 Ag35 Ag14 111.87(11) . .
O1 Ag35 S1 91.34(9) . .
O1 Ag35 Ag11 127.12(8) . .
O1 Ag35 Ag12 133.84(9) . .
O1 Ag35 Ag13 131.82(8) . .
O1 Ag35 Ag14 124.82(8) . .
S1 Ag35 Ag11 130.10(3) . .
S1 Ag35 Ag12 115.02(3) . .
S1 Ag35 Ag13 51.50(2) . .
S1 Ag35 Ag14 68.30(2) . .
Ag12 Ag35 Ag11 63.273(15) . .
Ag12 Ag35 Ag13 63.738(16) . .
Ag12 Ag35 Ag14 100.609(13) . .
Ag13 Ag35 Ag11 101.055(15) . .
Ag13 Ag35 Ag14 73.880(16) . .
Ag14 Ag35 Ag11 63.731(13) . .
C1 Ag36 Ag6 67.29(19) . 2_756
C1 Ag36 Ag10 132.0(2) . 2_756
C81 Ag36 C1 116.0(3) 2_756 .
C81 Ag36 S5 148.62(13) 2_756 .
C81 Ag36 Ag5 52.18(15) 2_756 2_756
C81 Ag36 Ag6 125.66(16) 2_756 2_756
C81 Ag36 Ag10 43.96(12) 2_756 2_756
S5 Ag36 C1 95.1(2) . .
S5 Ag36 Ag5 103.53(6) . 2_756
S5 Ag36 Ag6 60.66(5) . 2_756
S5 Ag36 Ag10 111.36(5) . 2_756
Ag5 Ag36 C1 147.48(19) 2_756 .
Ag5 Ag36 Ag6 145.23(5) 2_756 2_756
Ag5 Ag36 Ag10 64.66(3) 2_756 2_756
Ag6 Ag36 Ag10 91.15(4) 2_756 2_756
Ag32 Ag36 C1 32.7(2) . .
Ag32 Ag36 C81 99.6(2) . 2_756
Ag32 Ag36 S5 109.75(19) . .
Ag32 Ag36 Ag5 114.9(2) . 2_756
Ag32 Ag36 Ag6 99.86(18) . 2_756
Ag32 Ag36 Ag10 137.5(2) . 2_756
C1 Ag37 C2 28.5(4) . .
C1 Ag37 C17 119.5(3) . .
C1 Ag37 Ag32 45.43(19) . .
C1 Ag37 Ag33 86.5(2) . .
C1 Ag37 Ag34 43.4(3) . .
C1 Ag37 F20 106.0(2) . 6
C2 Ag37 C17 147.6(3) . .
C2 Ag37 Ag32 51.4(2) . .
C2 Ag37 Ag33 111.5(2) . .
C2 Ag37 Ag34 69.5(3) . .
C2 Ag37 F20 103.5(3) . 6
C17 Ag37 Ag32 115.71(10) . .
C17 Ag37 Ag33 47.09(9) . .
C17 Ag37 Ag34 78.49(14) . .
C17 Ag37 F20 89.0(2) . 6
Ag33 Ag37 Ag32 68.62(4) . .
Ag33 Ag37 Ag34 65.14(5) . .
Ag34 Ag37 Ag32 74.59(5) . .
F17 Ag37 C1 108.3(4) . .
F17 Ag37 C2 86.9(4) . .
F17 Ag37 C17 120.8(3) . .
F17 Ag37 Ag32 75.2(2) . .
F17 Ag37 Ag33 108.6(2) . .
F17 Ag37 Ag34 149.2(2) . .
F17 Ag37 F20 43.5(3) . 6
F20 Ag37 Ag32 60.57(15) 6 .
F20 Ag37 Ag33 65.17(17) 6 .
F20 Ag37 Ag34 121.84(13) 6 .
C49 Ag38 C57 91.13(18) . .
C49 Ag38 F8 100.8(2) . .
C49 Ag38 S8 159.76(15) . .
C49 Ag38 Cl1 51.29(16) . .
C49 Ag38 Ag14 97.71(14) . .
C49 Ag38 Ag15 47.57(15) . .
C49 Ag38 Ag17 107.69(15) . .
C49 Ag38 Ag22 42.90(15) . .
C49 Ag38 Ag30 133.36(16) . .
C57 Ag38 Cl1 139.85(11) . .
C57 Ag38 Ag14 40.49(11) . .
C57 Ag38 Ag15 106.15(8) . .
C57 Ag38 Ag17 105.88(11) . .
C57 Ag38 Ag22 53.34(8) . .
C57 Ag38 Ag30 46.49(8) . .
F8 Ag38 C57 87.8(2) . .
F8 Ag38 S8 97.84(18) . .
F8 Ag38 Cl1 86.59(17) . .
F8 Ag38 Ag14 125.06(19) . .
F8 Ag38 Ag15 144.33(16) . .
F8 Ag38 Ag17 147.9(2) . .
F8 Ag38 Ag22 114.2(2) . .
F8 Ag38 Ag30 65.28(16) . .
S8 Ag38 C57 97.36(11) . .
S8 Ag38 Cl1 122.79(5) . .
S8 Ag38 Ag14 77.60(4) . .
S8 Ag38 Ag15 112.24(4) . .
S8 Ag38 Ag17 52.31(3) . .
S8 Ag38 Ag22 133.11(4) . .
S8 Ag38 Ag30 62.58(3) . .
Cl1 Ag38 Ag14 141.86(3) . .
Cl1 Ag38 Ag15 61.44(3) . .
Cl1 Ag38 Ag17 99.72(4) . .
Cl1 Ag38 Ag22 93.67(3) . .
Cl1 Ag38 Ag30 151.77(3) . .
Ag14 Ag38 Ag22 56.212(14) . .
Ag15 Ag38 Ag14 81.458(18) . .
Ag15 Ag38 Ag17 60.231(19) . .
Ag15 Ag38 Ag22 57.448(17) . .
Ag15 Ag38 Ag30 145.90(3) . .
Ag17 Ag38 Ag14 65.79(2) . .
Ag17 Ag38 Ag22 96.983(19) . .
Ag17 Ag38 Ag30 103.08(3) . .
Ag30 Ag38 Ag14 64.447(17) . .
Ag30 Ag38 Ag22 99.82(2) . .
Si3 F17 Ag37 121.5(7) . .
Si3 F20 Ag37 107.7(2) . 6
F16 Si3 F17 70.5(4) . 6
F16 Si3 F17 70.5(4) . .
F16 Si3 F18 86.8(4) . .
F16 Si3 F19 96.1(3) . .
F16 Si3 F20 132.4(3) . .
F16 Si3 F20 132.4(3) . 6
F17 Si3 F17 134.6(6) 6 .
F18 Si3 F17 100.0(4) . 6
F18 Si3 F17 100.0(4) . .
F19 Si3 F17 81.0(4) . 6
F19 Si3 F17 81.0(4) . .
F19 Si3 F18 177.1(5) . .
F19 Si3 F20 94.6(3) . 6
F19 Si3 F20 94.6(3) . .
F20 Si3 F17 65.6(4) . 6
F20 Si3 F17 65.6(4) 6 .
F20 Si3 F17 157.2(5) . .
F20 Si3 F17 157.2(5) 6 6
F20 Si3 F18 83.5(4) . .
F20 Si3 F18 83.5(4) 6 .
F20 Si3 F20 92.6(5) 6 .
F2 Si1 F4 87.7(2) . .
F3 Si1 F2 88.02(16) . .
F3 Si1 F2 88.02(16) 6 .
F3 Si1 F3 176.0(3) . 6
F3 Si1 F4 89.84(11) . .
F3 Si1 F4 89.83(11) 6 .
F5 Si1 F2 179.13(18) . .
F5 Si1 F3 91.98(16) . .
F5 Si1 F3 91.98(16) . 6
F5 Si1 F4 93.1(2) . .
F6 Si1 F2 87.3(2) . .
F6 Si1 F3 90.00(11) . 6
F6 Si1 F3 89.99(11) . .
F6 Si1 F4 175.1(3) . .
F6 Si1 F5 91.8(3) . .
F25 B1 F24 110.6(9) 6 .
F25 B1 F24 110.6(9) . .
F25 B1 F25 101.8(16) 6 .
F26 B1 F24 106.3(14) . .
F26 B1 F25 113.8(9) . 6
F26 B1 F25 113.8(9) . .
F21 B2 F22 99.1(12) . .
F21 B2 F22 99.1(12) . 6
F21 B2 F23 106.8(18) . .
F22 B2 F22 120(2) . 6
F22 B2 F23 114.2(9) . .
F22 B2 F23 114.2(9) 6 .
C126 O10 C126 179.990(14) 5_766 .

loop_
_geom_bond_atom_site_label_1
_geom_bond_atom_site_label_2
_geom_bond_distance
_geom_bond_site_symmetry_2
C1 C2 1.186(16) .
C1 Ag26 2.604(8) .
C1 Ag32 2.206(8) .
C1 Ag34 2.051(10) .
C1 Ag36 2.703(7) .
C1 Ag37 2.308(9) .
C2 C3 1.538(19) .
C2 Ag32 2.473(10) .
C2 Ag37 2.469(14) .
C3 C4 1.52(2) .
C3 C8 1.394(15) .
C4 C5 1.57(4) .
C5 C6 1.49(3) .
C6 C7 1.51(3) .
C7 C8 1.36(2) .
C9 C10 1.223(8) .
C9 Ag6 2.235(6) 2_756
C9 Ag27 2.300(7) .
C9 Ag28 2.137(5) .
C10 C11 1.478(9) .
C11 C12 1.378(9) .
C11 C16 1.328(14) .
C12 C13 1.432(11) .
C13 C14 1.233(14) .
C14 C15 1.425(14) .
C15 C16 1.430(16) .
C17 C18 1.133(7) .
C17 Ag25 2.304(5) .
C17 Ag26 2.307(6) .
C17 Ag33 2.129(4) .
C17 Ag37 2.521(7) .
C18 C19 1.551(9) .
C18 Ag25 2.555(6) .
C21 C22 1.3900 .
C21 C20 1.3900 .
C22 C23 1.3900 .
C23 C24 1.3900 .
C24 C19 1.3900 .
C19 C20 1.3900 .
C25 C26 1.192(8) .
C25 Ag27 2.407(4) .
C25 Ag31 2.242(5) .
C25 Ag34 2.081(6) .
C26 C27 1.461(9) .
C26 Ag31 2.645(5) .
C27 C28 1.393(8) .
C27 C32 1.407(11) .
C28 C29 1.448(13) .
C29 C30 1.365(14) .
C30 C31 1.404(10) .
C31 C32 1.451(12) .
C33 C34 1.227(8) .
C33 Ag19 2.234(4) .
C33 Ag24 2.158(6) .
C33 Ag31 2.188(6) .
C34 C35 1.418(9) .
C35 C36 1.327(11) .
C35 C40 1.379(12) .
C36 C37 1.472(19) .
C37 C38 1.442(19) .
C38 C39 1.353(12) .
C39 C40 1.417(14) .
C41 C42 1.232(8) .
C41 Ag27 2.438(5) .
C41 Ag29 2.093(5) .
C41 Ag30 2.270(4) .
C42 C43 1.464(8) .
C42 Ag30 2.649(4) .
C43 C44 1.398(9) .
C43 C48 1.397(9) .
C44 C45 1.422(11) .
C45 C46 1.378(11) .
C46 C47 1.356(9) .
C47 C48 1.396(10) .
C49 C50 1.188(9) .
C49 Ag15 2.170(6) .
C49 Ag21 2.191(6) .
C49 Ag22 2.257(6) .
C49 Ag38 2.321(5) .
C50 C51 1.464(11) .
C51 C52 1.386(12) .
C51 C56 1.371(10) .
C52 C53 1.44(2) .
C53 C54 1.603(18) .
C54 C55 1.250(17) .
C55 C56 1.369(17) .
C57 C58 1.212(7) .
C57 Ag14 2.102(5) .
C57 Ag30 2.317(4) .
C57 Ag38 2.683(5) .
C58 C59 1.415(8) .
C58 Ag30 2.584(5) .
C59 C60 1.376(9) .
C59 C64 1.401(7) .
C60 C61 1.381(10) .
C61 C62 1.352(8) .
C62 C63 1.384(11) .
C63 C64 1.390(11) .
C65 C66 1.211(8) .
C65 Ag11 2.288(4) .
C65 Ag12 2.196(5) .
C65 Ag35 2.157(5) .
C66 C67 1.436(8) .
C67 C68 1.398(7) .
C67 C72 1.375(9) .
C68 C69 1.410(11) .
C69 C70 1.378(11) .
C70 C71 1.382(10) .
C71 C72 1.385(12) .
C73 C74 1.241(8) .
C73 Ag8 2.092(5) .
C73 Ag9 2.331(5) .
C73 Ag11 2.660(4) .
C74 C75 1.438(9) .
C74 Ag9 2.593(5) .
C75 C76 1.438(11) .
C75 C80 1.310(11) .
C75 C125 1.329(15) .
C76 C77 1.59(2) .
C76 C125 0.972(17) .
C77 C78 1.324(19) .
C77 C125 1.49(2) .
C78 C79 1.316(12) .
C79 C80 1.452(17) .
C81 C82 1.204(10) .
C81 Ag5 2.119(5) .
C81 Ag10 2.310(4) .
C81 Ag32 2.272(6) 2_756
C81 Ag36 2.084(7) 2_756
C82 C83 1.479(12) .
C82 Ag10 2.674(6) .
C88 C87 1.3900 .
C88 C83 1.3900 .
C87 C86 1.3900 .
C86 C85 1.3900 .
C85 C84 1.3900 .
C84 C83 1.3900 .
C89 C90 1.196(7) .
C89 Ag6 2.388(5) .
C89 Ag7 2.082(5) .
C89 Ag10 2.620(6) .
C90 C91 1.437(9) .
C90 Ag6 2.653(6) .
C91 C92 1.454(9) .
C91 C96 1.272(15) .
C92 C93 1.389(16) .
C93 C94 1.386(16) .
C94 C95 1.352(14) .
C95 C96 1.52(2) .
C97 C98 1.129(9) .
C97 Ag10 2.287(5) .
C97 Ag11 2.174(4) .
C97 Ag22 2.244(6) .
C98 C99 1.531(13) .
C99 C100 1.253(17) .
C99 C104 1.464(16) .
C100 C101 1.575(17) .
C101 C102 1.202(17) .
C102 C103 1.33(2) .
C103 C104 1.52(2) .
C105 C106 1.401(12) .
C105 N12 1.371(12) .
C105 O3 1.242(11) .
C106 C107 1.43(3) .
C107 C108 1.27(3) .
C108 C109 1.463(19) .
C109 N12 1.39(2) .
C110 C111 1.426(14) .
C110 N1 1.363(7) .
C110 O2 1.307(10) .
C111 C112 1.377(13) .
C112 C113 1.414(9) .
C113 C114 1.336(14) .
C114 N1 1.371(10) .
C115 C116 1.46(2) .
C115 N10 1.311(10) .
C115 O4 1.267(12) .
C116 C117 1.41(2) .
C117 C118 1.34(2) .
C118 C119 1.264(18) .
C119 N10 1.371(11) .
C120 C121 1.425(8) .
C120 N2 1.351(7) .
C120 O1 1.283(7) .
C121 C122 1.338(10) .
C122 C123 1.409(9) .
C123 C124 1.376(9) .
C124 N2 1.381(9) .
O1 Ag19 2.444(4) .
O1 Ag35 2.451(3) .
O2 Ag12 2.510(5) 6
O2 Ag12 2.510(5) .
O3 Ag24 2.409(3) 6
O3 Ag24 2.409(3) .
O4 Ag9 2.544(5) .
O20 Ag27 2.336(8) .
O38 Ag26 2.263(12) .
F8 Si2 1.652(7) .
F8 Ag21 2.327(8) .
F8 Ag38 2.377(8) .
F9 Si2 1.731(7) .
F10 Si2 1.706(7) .
F11 Si2 1.634(8) .
F12 Si2 1.752(6) .
F13 Si2 1.646(6) .
F13 Ag28 2.356(9) .
S0AA Ag3 2.9245(10) 6
S0AA Ag7 2.4225(10) .
S0AA Ag8 2.4263(12) .
S0AA Ag14 2.4014(11) .
S0AA Ag16 2.6787(12) 5_756
S0AA Ag20 2.6585(12) 2_756
S1 Ag13 2.4235(10) .
S1 Ag18 2.4424(11) .
S1 Ag19 2.5987(9) .
S1 Ag20 2.4987(12) .
S1 Ag35 2.5111(12) .
S3 Ag1 2.6156(13) .
S3 Ag3 2.9378(15) 6
S3 Ag3 2.9378(15) .
S3 Ag4 2.4335(17) .
S3 Ag5 2.4152(12) 6
S3 Ag5 2.4151(12) .
S4 Ag1 2.5852(19) .
S4 Ag3 2.5791(11) .
S4 Ag3 2.5790(11) 6
S4 Ag16 2.6527(10) 5_756
S4 Ag16 2.6527(10) .
S5 Ag3 2.4950(12) 5_756
S5 Ag6 2.6653(14) 2_756
S5 Ag29 2.4097(14) .
S5 Ag32 2.6749(15) .
S5 Ag33 2.3959(11) .
S5 Ag36 2.400(2) .
S6 Ag4 2.4691(18) 5_756
S6 Ag18 2.4406(9) .
S6 Ag18 2.4406(9) 6
S6 Ag24 2.5501(13) .
S6 Ag24 2.5502(13) 6
S6 Ag25 2.8346(12) .
S7 Ag1 2.4710(15) .
S7 Ag12 2.5364(13) .
S7 Ag12 2.5363(13) 6
S7 Ag13 2.4203(10) .
S7 Ag13 2.4203(10) 6
S8 Ag15 2.4921(16) 2_756
S8 Ag17 2.4131(10) .
S8 Ag20 2.5501(15) .
S8 Ag21 2.671(3) .
S8 Ag28 2.5119(12) .
S8 Ag30 2.9647(16) .
S8 Ag38 2.5209(15) .
Cl1 Ag21 2.565(3) .
Cl1 Ag38 2.8712(14) .
Ag1 Ag3 2.9778(6) .
Ag1 Ag3 2.9778(6) 6
Ag1 Ag8 3.0785(6) .
Ag1 Ag8 3.0784(6) 6
Ag1 Ag16 2.9345(6) .
Ag1 Ag16 2.9345(6) 5_756
Ag3 S0AA 2.9245(10) 6
Ag3 S5 2.4950(12) 5_756
Ag3 Ag4 2.9090(6) .
Ag3 Ag18 2.9390(8) 5_756
Ag3 Ag20 3.0149(7) 5_756
Ag4 S6 2.4693(18) 5_756
Ag4 Ag3 2.9089(6) 6
Ag5 Ag8 3.2417(6) .
Ag5 Ag9 3.1905(7) .
Ag5 Ag10 3.2157(7) .
Ag5 Ag32 2.9284(9) 2_756
Ag5 Ag36 2.6127(17) 2_756
Ag6 C9 2.235(6) 2_756
Ag6 S5 2.6652(14) 2_756
Ag6 Ag7 3.2517(6) .
Ag6 Ag28 2.8145(8) 2_756
Ag6 Ag29 2.9391(8) 2_756
Ag6 Ag32 2.9966(9) 2_756
Ag6 Ag34 3.1527(6) 2_756
Ag6 Ag36 2.8272(18) 2_756
Ag7 Ag8 2.9904(6) .
Ag7 Ag10 3.0316(7) .
Ag7 Ag14 3.0375(5) .
Ag7 Ag15 3.1333(8) .
Ag7 Ag20 2.9426(6) 2_756
Ag7 Ag22 3.1169(6) .
Ag8 Ag9 3.2854(6) .
Ag8 Ag10 3.1704(6) .
Ag8 Ag11 3.0655(7) .
Ag8 Ag12 3.3034(7) .
Ag8 Ag14 3.2428(6) .
Ag9 C73 2.331(5) 6
Ag9 C74 2.593(5) 6
Ag9 Ag5 3.1906(7) 6
Ag9 Ag8 3.2853(6) 6
Ag10 Ag11 3.0695(6) .
Ag10 Ag22 3.2468(6) .
Ag10 Ag36 3.3013(15) 2_756
Ag11 Ag12 3.0990(7) .
Ag11 Ag14 3.2370(7) .
Ag11 Ag22 3.0377(7) .
Ag11 Ag35 3.0670(6) .
Ag12 Ag12 3.1684(9) 6
Ag12 Ag13 3.0702(7) .
Ag12 Ag35 2.8284(6) .
Ag13 Ag13 3.0800(8) 6
Ag13 Ag18 3.1408(6) .
Ag13 Ag35 2.9814(6) .
Ag14 Ag17 3.3321(6) .
Ag14 Ag20 3.0815(7) .
Ag14 Ag22 3.0770(6) .
Ag14 Ag30 3.3725(6) .
Ag14 Ag35 3.0645(6) .
Ag14 Ag38 3.2166(9) .
Ag15 S8 2.4922(16) 2_756
Ag15 Ag17 2.9089(7) .
Ag15 Ag21 2.8228(18) .
Ag15 Ag22 3.0069(8) .
Ag15 Ag28 3.1963(8) 2_756
Ag15 Ag38 2.8984(6) .
Ag16 S0AA 2.6787(12) 5_756
Ag16 S0AA 2.6787(12) 6
Ag16 S4 2.6527(10) 5_756
Ag16 Ag1 2.9344(6) 5_756
Ag16 Ag16 2.9726(12) 5_756
Ag17 S8 2.4131(10) 2_756
Ag17 Ag14 3.3320(6) 2_756
Ag17 Ag15 2.9089(7) 2_756
Ag17 Ag20 3.1789(7) 2_756
Ag17 Ag20 3.1790(7) .
Ag17 Ag21 2.988(3) .
Ag17 Ag21 2.988(3) 2_756
Ag17 Ag38 2.8990(8) 2_756
Ag17 Ag38 2.8991(8) .
Ag18 Ag3 2.9389(7) 5_756
Ag18 Ag18 3.1969(9) 6
Ag18 Ag19 2.9852(6) .
Ag18 Ag24 2.9136(6) .
Ag19 Ag24 2.8881(6) .
Ag19 Ag29 3.0447(7) .
Ag19 Ag31 2.9787(6) .
Ag20 S0AA 2.6587(12) 2_756
Ag20 Ag3 3.0148(7) 5_756
Ag20 Ag7 2.9428(7) 2_756
Ag20 Ag29 3.1574(5) .
Ag21 Ag30 3.356(2) .
Ag22 Ag38 3.3124(9) .
Ag24 Ag24 3.2960(9) 6
Ag24 Ag25 3.3560(8) .
Ag24 Ag31 2.9081(7) .
Ag24 Ag33 3.0577(7) .
Ag25 C17 2.304(5) 6
Ag25 C18 2.555(6) 6
Ag25 Ag24 3.3561(8) 6
Ag25 Ag33 3.3455(6) .
Ag25 Ag33 3.3454(6) 6
Ag27 Ag28 2.9151(7) .
Ag27 Ag29 3.0530(7) .
Ag27 Ag31 3.3562(8) .
Ag27 Ag34 2.9428(8) .
Ag28 Ag6 2.8144(8) 2_756
Ag28 Ag15 3.1962(8) 2_756
Ag28 Ag29 3.2298(8) .
Ag29 Ag6 2.9393(7) 2_756
Ag29 Ag30 3.1862(7) .
Ag29 Ag31 3.0808(7) .
Ag29 Ag33 3.2140(6) .
Ag30 Ag38 3.1058(8) .
Ag31 Ag33 3.0709(7) .
Ag31 Ag34 3.1077(8) .
Ag32 C81 2.272(6) 2_756
Ag32 Ag5 2.9284(9) 2_756
Ag32 Ag6 2.9966(9) 2_756
Ag32 Ag33 3.3166(9) .
Ag32 Ag36 0.6208(12) .
Ag32 Ag37 3.0905(19) .
Ag33 Ag34 3.0997(7) .
Ag33 Ag37 2.7752(19) .
Ag34 Ag6 3.1529(6) 2_756
Ag34 Ag37 2.974(2) .
Ag36 C81 2.084(7) 2_756
Ag36 Ag5 2.6127(17) 2_756
Ag36 Ag6 2.8272(18) 2_756
Ag36 Ag10 3.3013(14) 2_756
Ag37 F17 2.238(12) .
Ag37 F20 2.565(7) 6
F16 Si3 1.609(6) .
F17 Si3 1.691(6) .
F18 Si3 1.645(6) .
F19 Si3 1.631(5) .
F20 Ag37 2.565(7) 6
F20 Si3 1.639(6) .
Si3 F17 1.691(6) 6
Si3 F20 1.639(6) 6
F2 Si1 1.680(5) .
F3 Si1 1.671(4) .
F4 Si1 1.697(5) .
F5 Si1 1.662(5) .
F6 Si1 1.646(4) .
Si1 F3 1.671(4) 6
B1 F24 1.350(14) .
B1 F25 1.332(16) 6
B1 F25 1.332(17) .
B1 F26 1.29(2) .
B2 F21 1.25(3) .
B2 F22 1.269(17) 6
B2 F22 1.269(17) .
B2 F23 1.301(17) .
C126 O10 1.31(3) .
O10 C126 1.31(3) 5_766

loop_
_geom_torsion_atom_site_label_1
_geom_torsion_atom_site_label_2
_geom_torsion_atom_site_label_3
_geom_torsion_atom_site_label_4
_geom_torsion
_geom_torsion_site_symmetry_1
_geom_torsion_site_symmetry_2
_geom_torsion_site_symmetry_3
_geom_torsion_site_symmetry_4
C1 C2 C3 C4 123(6) . . . .
C1 C2 C3 C8 -70(6) . . . .
C1 C2 Ag32 C81 -150.8(7) . . . 2_756
C1 C2 Ag32 S5 10.0(9) . . . .
C1 C2 Ag32 Ag5 169.4(5) . . . 2_756
C1 C2 Ag32 Ag6 -36.9(7) . . . 2_756
C1 C2 Ag32 Ag33 44.8(7) . . . .
C1 C2 Ag32 Ag36 -83.3(11) . . . .
C1 C2 Ag32 Ag37 71.7(7) . . . .
C1 C2 Ag37 C17 11.3(9) . . . .
C1 C2 Ag37 Ag32 -65.8(5) . . . .
C1 C2 Ag37 Ag33 -30.5(7) . . . .
C1 C2 Ag37 Ag34 20.5(5) . . . .
C1 C2 Ag37 F17 -139.3(6) . . . .
C1 C2 Ag37 F20 -98.8(6) . . . 6
C1 Ag32 Ag33 C17 47.2(3) . . . .
C1 Ag32 Ag33 S5 -121.2(2) . . . .
C1 Ag32 Ag33 Ag24 -154.8(3) . . . .
C1 Ag32 Ag33 Ag25 97.3(2) . . . .
C1 Ag32 Ag33 Ag29 -86.6(2) . . . .
C1 Ag32 Ag33 Ag31 -38.6(2) . . . .
C1 Ag32 Ag33 Ag34 -19.5(2) . . . .
C1 Ag32 Ag33 Ag37 47.3(2) . . . .
C1 Ag32 Ag36 C81 -124.0(5) . . . 2_756
C1 Ag32 Ag36 S5 67.3(5) . . . .
C1 Ag32 Ag36 Ag5 -176.6(4) . . . 2_756
C1 Ag32 Ag36 Ag6 5.1(5) . . . 2_756
C1 Ag32 Ag36 Ag10 -97.7(5) . . . 2_756
C1 Ag32 Ag37 C2 37.6(5) . . . .
C1 Ag32 Ag37 C17 -107.0(4) . . . .
C1 Ag32 Ag37 Ag33 -107.1(4) . . . .
C1 Ag32 Ag37 Ag34 -38.2(3) . . . .
C1 Ag32 Ag37 F17 135.6(4) . . . .
C1 Ag32 Ag37 F20 -179.8(4) . . . 6
C1 Ag34 Ag37 C2 -14.1(3) . . . .
C1 Ag34 Ag37 C17 160.9(3) . . . .
C1 Ag34 Ag37 Ag32 39.9(2) . . . .
C1 Ag34 Ag37 Ag33 113.1(3) . . . .
C1 Ag34 Ag37 F17 28.2(5) . . . .
C1 Ag34 Ag37 F20 79.4(3) . . . 6
C1 Ag37 F17 Si3 130.6(5) . . . .
C2 C1 Ag26 C17 165.1(6) . . . .
C2 C1 Ag26 O38 -25.2(9) . . . .
C2 C1 Ag32 C81 38.1(8) . . . 2_756
C2 C1 Ag32 S5 -172.1(7) . . . .
C2 C1 Ag32 Ag5 -32.0(16) . . . 2_756
C2 C1 Ag32 Ag6 140.4(8) . . . 2_756
C2 C1 Ag32 Ag33 -133.7(7) . . . .
C2 C1 Ag32 Ag36 135.4(7) . . . .
C2 C1 Ag32 Ag37 -83.4(7) . . . .
C2 C1 Ag34 C25 -2(3) . . . .
C2 C1 Ag34 Ag6 -156.9(18) . . . 2_756
C2 C1 Ag34 Ag27 -130.6(16) . . . .
C2 C1 Ag34 Ag31 113.7(17) . . . .
C2 C1 Ag34 Ag33 118.2(18) . . . .
C2 C1 Ag34 Ag37 69.4(17) . . . .
C2 C1 Ag36 C81 20.7(8) . . . 2_756
C2 C1 Ag36 S5 -164.1(7) . . . .
C2 C1 Ag36 Ag5 -39.0(10) . . . 2_756
C2 C1 Ag36 Ag6 140.7(8) . . . 2_756
C2 C1 Ag36 Ag10 71.0(8) . . . 2_756
C2 C1 Ag36 Ag32 -44.7(7) . . . .
C2 C1 Ag37 C17 -173.1(6) . . . .
C2 C1 Ag37 Ag32 88.7(7) . . . .
C2 C1 Ag37 Ag33 151.8(6) . . . .
C2 C1 Ag37 Ag34 -151.4(7) . . . .
C2 C1 Ag37 F17 43.3(7) . . . .
C2 C1 Ag37 F20 88.9(6) . . . 6
C2 C3 C4 C5 -173.4(11) . . . .
C2 C3 C8 C7 -176.6(10) . . . .
C2 Ag32 Ag33 C17 26.8(3) . . . .
C2 Ag32 Ag33 S5 -141.6(3) . . . .
C2 Ag32 Ag33 Ag24 -175.2(3) . . . .
C2 Ag32 Ag33 Ag25 76.9(3) . . . .
C2 Ag32 Ag33 Ag29 -107.0(3) . . . .
C2 Ag32 Ag33 Ag31 -59.0(3) . . . .
C2 Ag32 Ag33 Ag34 -39.9(3) . . . .
C2 Ag32 Ag33 Ag37 26.9(3) . . . .
C2 Ag32 Ag36 C1 46.0(8) . . . .
C2 Ag32 Ag36 C81 -78.0(8) . . . 2_756
C2 Ag32 Ag36 S5 113.3(8) . . . .
C2 Ag32 Ag36 Ag5 -130.6(8) . . . 2_756
C2 Ag32 Ag36 Ag6 51.0(8) . . . 2_756
C2 Ag32 Ag36 Ag10 -51.7(9) . . . 2_756
C2 Ag32 Ag37 C1 -37.6(5) . . . .
C2 Ag32 Ag37 C17 -144.6(4) . . . .
C2 Ag32 Ag37 Ag33 -144.7(4) . . . .
C2 Ag32 Ag37 Ag34 -75.8(4) . . . .
C2 Ag32 Ag37 F17 98.0(5) . . . .
C2 Ag32 Ag37 F20 142.5(5) . . . 6
C2 Ag37 F17 Si3 149.7(5) . . . .
C3 C2 Ag32 C1 169.4(13) . . . .
C3 C2 Ag32 C81 18.5(8) . . . 2_756
C3 C2 Ag32 S5 179.3(6) . . . .
C3 C2 Ag32 Ag5 -21.2(10) . . . 2_756
C3 C2 Ag32 Ag6 132.4(7) . . . 2_756
C3 C2 Ag32 Ag33 -145.8(7) . . . .
C3 C2 Ag32 Ag36 86.1(10) . . . .
C3 C2 Ag32 Ag37 -118.9(8) . . . .
C3 C2 Ag37 C1 173.0(12) . . . .
C3 C2 Ag37 C17 -175.7(5) . . . .
C3 C2 Ag37 Ag32 107.3(8) . . . .
C3 C2 Ag37 Ag33 142.6(6) . . . .
C3 C2 Ag37 Ag34 -166.4(8) . . . .
C3 C2 Ag37 F17 33.7(7) . . . .
C3 C2 Ag37 F20 74.3(7) . . . 6
C3 C4 C5 C6 -34.9(19) . . . .
C4 C3 C8 C7 -9.8(16) . . . .
C4 C5 C6 C7 43(3) . . . .
C5 C6 C7 C8 -39(3) . . . .
C6 C7 C8 C3 17.7(19) . . . .
C8 C3 C4 C5 20.9(18) . . . .
C9 C10 C11 C12 103(7) . . . .
C9 C10 C11 C16 -70(7) . . . .
C9 Ag6 Ag7 C89 -75.2(3) 2_756 . . .
C9 Ag6 Ag7 S0AA 107.8(3) 2_756 . . .
C9 Ag6 Ag7 Ag8 -171.0(3) 2_756 . . .
C9 Ag6 Ag7 Ag10 -121.0(3) 2_756 . . .
C9 Ag6 Ag7 Ag14 -13.4(3) 2_756 . . .
C9 Ag6 Ag7 Ag15 -7.9(3) 2_756 . . .
C9 Ag6 Ag7 Ag20 80.5(3) 2_756 . . 2_756
C9 Ag6 Ag7 Ag22 -59.0(3) 2_756 . . .
C9 Ag27 Ag28 F13 122.5(3) . . . .
C9 Ag27 Ag28 S8 -137.9(2) . . . .
C9 Ag27 Ag28 Ag6 -50.4(2) . . . 2_756
C9 Ag27 Ag28 Ag15 -57.8(2) . . . 2_756
C9 Ag27 Ag28 Ag29 -110.1(2) . . . .
C9 Ag27 Ag29 C41 139.4(2) . . . .
C9 Ag27 Ag29 S5 -45.46(14) . . . .
C9 Ag27 Ag29 Ag6 -14.33(14) . . . 2_756
C9 Ag27 Ag29 Ag19 176.59(14) . . . .
C9 Ag27 Ag29 Ag20 55.07(14) . . . .
C9 Ag27 Ag29 Ag28 43.07(14) . . . .
C9 Ag27 Ag29 Ag30 109.80(14) . . . .
C9 Ag27 Ag29 Ag31 -139.25(14) . . . .
C9 Ag27 Ag29 Ag33 -93.68(14) . . . .
C9 Ag27 Ag31 C25 -88.3(3) . . . .
C9 Ag27 Ag31 C26 -116.5(2) . . . .
C9 Ag27 Ag31 C33 137.2(2) . . . .
C9 Ag27 Ag31 Ag19 99.06(15) . . . .
C9 Ag27 Ag31 Ag24 57.20(15) . . . .
C9 Ag27 Ag31 Ag29 54.90(15) . . . .
C9 Ag27 Ag31 Ag33 7.41(15) . . . .
C9 Ag27 Ag31 Ag34 -33.35(15) . . . .
C9 Ag27 Ag34 C1 9.9(3) . . . .
C9 Ag27 Ag34 C25 -155.6(2) . . . .
C9 Ag27 Ag34 Ag6 35.69(13) . . . 2_756
C9 Ag27 Ag34 Ag31 153.08(13) . . . .
C9 Ag27 Ag34 Ag33 110.56(13) . . . .
C9 Ag27 Ag34 Ag37 118.2(2) . . . .
C9 Ag28 Ag29 C41 -102.7(2) . . . .
C9 Ag28 Ag29 S5 72.31(18) . . . .
C9 Ag28 Ag29 Ag6 46.78(18) . . . 2_756
C9 Ag28 Ag29 Ag19 -124.46(18) . . . .
C9 Ag28 Ag29 Ag20 140.16(18) . . . .
C9 Ag28 Ag29 Ag27 -47.44(18) . . . .
C9 Ag28 Ag29 Ag30 -150.23(18) . . . .
C9 Ag28 Ag29 Ag31 -49.92(18) . . . .
C9 Ag28 Ag29 Ag33 25.51(18) . . . .
C10 C9 Ag27 C25 54.8(5) . . . .
C10 C9 Ag27 C41 176.5(5) . . . .
C10 C9 Ag27 O20 -49.6(5) . . . .
C10 C9 Ag27 Ag28 -155.0(6) . . . .
C10 C9 Ag27 Ag29 146.2(5) . . . .
C10 C9 Ag27 Ag31 102.6(5) . . . .
C10 C9 Ag27 Ag34 73.6(5) . . . .
C10 C9 Ag28 F13 53.4(14) . . . .
C10 C9 Ag28 S8 -142.4(12) . . . .
C10 C9 Ag28 Ag6 -140.9(15) . . . 2_756
C10 C9 Ag28 Ag15 -84.0(14) . . . 2_756
C10 C9 Ag28 Ag27 113.0(14) . . . .
C10 C9 Ag28 Ag29 167.2(14) . . . .
C10 C11 C12 C13 -179.7(8) . . . .
C10 C11 C16 C15 177.6(10) . . . .
C11 C12 C13 C14 4.6(16) . . . .
C12 C11 C16 C15 3.9(16) . . . .
C12 C13 C14 C15 -0.5(18) . . . .
C13 C14 C15 C16 -1.7(19) . . . .
C14 C15 C16 C11 -0.1(19) . . . .
C16 C11 C12 C13 -6.0(14) . . . .
C17 C18 C19 C24 -6(4) . . . .
C17 C18 C19 C20 173(4) . . . .
C17 C18 Ag25 C17 176.4(6) . . . 6
C17 C18 Ag25 C18 178.0(3) . . . 6
C17 C18 Ag25 S6 43.7(5) . . . .
C17 C18 Ag25 Ag24 96.7(5) . . . 6
C17 C18 Ag25 Ag24 64.8(5) . . . .
C17 C18 Ag25 Ag33 60.6(15) . . . 6
C17 C18 Ag25 Ag33 5.6(4) . . . .
C17 Ag25 Ag33 C17 -173.6(6) 6 . . .
C17 Ag25 Ag33 S5 -170.7(3) . . . .
C17 Ag25 Ag33 S5 15.6(3) 6 . . .
C17 Ag25 Ag33 Ag24 85.6(2) . . . .
C17 Ag25 Ag33 Ag24 -88.0(3) 6 . . .
C17 Ag25 Ag33 Ag29 84.3(2) . . . .
C17 Ag25 Ag33 Ag29 -89.4(3) 6 . . .
C17 Ag25 Ag33 Ag31 -131.5(3) 6 . . .
C17 Ag25 Ag33 Ag31 42.1(2) . . . .
C17 Ag25 Ag33 Ag32 82.7(3) 6 . . .
C17 Ag25 Ag33 Ag32 -103.7(2) . . . .
C17 Ag25 Ag33 Ag34 166.7(3) 6 . . .
C17 Ag25 Ag33 Ag34 -19.7(2) . . . .
C17 Ag25 Ag33 Ag37 125.8(3) 6 . . .
C17 Ag25 Ag33 Ag37 -60.6(3) . . . .
C17 Ag33 Ag34 C1 -106.2(3) . . . .
C17 Ag33 Ag34 C25 60.5(2) . . . .
C17 Ag33 Ag34 Ag6 -175.32(17) . . . 2_756
C17 Ag33 Ag34 Ag27 117.01(17) . . . .
C17 Ag33 Ag34 Ag31 70.53(17) . . . .
C17 Ag33 Ag34 Ag37 -60.39(18) . . . .
C17 Ag33 Ag37 C1 136.8(3) . . . .
C17 Ag33 Ag37 C2 150.9(4) . . . .
C17 Ag33 Ag37 Ag32 179.85(18) . . . .
C17 Ag33 Ag37 Ag34 97.49(17) . . . .
C17 Ag33 Ag37 F17 -115.0(3) . . . .
C17 Ag33 Ag37 F20 -113.8(3) . . . 6
C17 Ag37 F17 Si3 -12.5(6) . . . .
C18 C17 Ag25 C17 -13(2) . . . 6
C18 C17 Ag25 C18 -3.1(5) . . . 6
C18 C17 Ag25 S6 -140.2(5) . . . .
C18 C17 Ag25 Ag24 -103.4(5) . . . .
C18 C17 Ag25 Ag24 -98.3(5) . . . 6
C18 C17 Ag25 Ag33 -171.9(6) . . . .
C18 C17 Ag25 Ag33 -166.6(4) . . . 6
C18 C17 Ag26 C1 138.2(5) . . . .
C18 C17 Ag26 O38 -33.7(7) . . . .
C18 C17 Ag33 S5 -74(3) . . . .
C18 C17 Ag33 Ag24 58(3) . . . .
C18 C17 Ag33 Ag25 131(3) . . . .
C18 C17 Ag33 Ag29 -11(3) . . . .
C18 C17 Ag33 Ag31 -4(3) . . . .
C18 C17 Ag33 Ag32 -126(3) . . . .
C18 C17 Ag33 Ag34 -65(3) . . . .
C18 C17 Ag33 Ag37 -126(3) . . . .
C18 C17 Ag37 C1 118.8(5) . . . .
C18 C17 Ag37 C2 112.6(6) . . . .
C18 C17 Ag37 Ag32 170.3(5) . . . .
C18 C17 Ag37 Ag33 170.4(6) . . . .
C18 C17 Ag37 Ag34 103.8(5) . . . .
C18 C17 Ag37 F17 -102.2(6) . . . .
C18 C17 Ag37 F20 -133.4(5) . . . 6
C18 C19 C20 C21 -178.9(7) . . . .
C18 Ag25 Ag33 C17 -4.0(3) . . . .
C18 Ag25 Ag33 C17 -124.8(12) 6 . . .
C18 Ag25 Ag33 S5 -174.7(2) . . . .
C18 Ag25 Ag33 S5 64.4(12) 6 . . .
C18 Ag25 Ag33 Ag24 -39.2(12) 6 . . .
C18 Ag25 Ag33 Ag24 81.63(19) . . . .
C18 Ag25 Ag33 Ag29 -40.6(12) 6 . . .
C18 Ag25 Ag33 Ag29 80.31(19) . . . .
C18 Ag25 Ag33 Ag31 -82.7(12) 6 . . .
C18 Ag25 Ag33 Ag31 38.16(19) . . . .
C18 Ag25 Ag33 Ag32 -107.68(19) . . . .
C18 Ag25 Ag33 Ag32 131.5(12) 6 . . .
C18 Ag25 Ag33 Ag34 -23.62(19) . . . .
C18 Ag25 Ag33 Ag34 -144.5(12) 6 . . .
C18 Ag25 Ag33 Ag37 -64.5(2) . . . .
C18 Ag25 Ag33 Ag37 174.6(12) 6 . . .
C21 C22 C23 C24 0.0 . . . .
C22 C21 C20 C19 0.0 . . . .
C22 C23 C24 C19 0.0 . . . .
C23 C24 C19 C18 178.9(7) . . . .
C23 C24 C19 C20 0.0 . . . .
C24 C19 C20 C21 0.0 . . . .
C19 C18 Ag25 C17 -168.9(9) . . . .
C19 C18 Ag25 C17 7.5(8) . . . 6
C19 C18 Ag25 C18 9.0(8) . . . 6
C19 C18 Ag25 S6 -125.2(5) . . . .
C19 C18 Ag25 Ag24 -72.2(6) . . . 6
C19 C18 Ag25 Ag24 -104.2(6) . . . .
C19 C18 Ag25 Ag33 -163.3(6) . . . .
C19 C18 Ag25 Ag33 -108.4(11) . . . 6
C20 C21 C22 C23 0.0 . . . .
C25 C26 C27 C28 54(47) . . . .
C25 C26 C27 C32 -124(47) . . . .
C25 C26 Ag31 C33 176.8(3) . . . .
C25 C26 Ag31 Ag19 115.6(4) . . . .
C25 C26 Ag31 Ag24 -124.5(3) . . . .
C25 C26 Ag31 Ag27 49.1(3) . . . .
C25 C26 Ag31 Ag29 41.1(4) . . . .
C25 C26 Ag31 Ag33 -32.9(4) . . . .
C25 C26 Ag31 Ag34 -10.9(3) . . . .
C25 Ag27 Ag28 C9 63.6(3) . . . .
C25 Ag27 Ag28 F13 -173.8(3) . . . .
C25 Ag27 Ag28 S8 -74.2(3) . . . .
C25 Ag27 Ag28 Ag6 13.3(3) . . . 2_756
C25 Ag27 Ag28 Ag15 5.9(3) . . . 2_756
C25 Ag27 Ag28 Ag29 -46.5(3) . . . .
C25 Ag27 Ag29 C41 -105.0(2) . . . .
C25 Ag27 Ag29 S5 70.19(16) . . . .
C25 Ag27 Ag29 Ag6 101.31(15) . . . 2_756
C25 Ag27 Ag29 Ag19 -67.76(15) . . . .
C25 Ag27 Ag29 Ag20 170.72(15) . . . .
C25 Ag27 Ag29 Ag28 158.72(15) . . . .
C25 Ag27 Ag29 Ag30 -134.55(15) . . . .
C25 Ag27 Ag29 Ag31 -23.60(15) . . . .
C25 Ag27 Ag29 Ag33 21.97(15) . . . .
C25 Ag27 Ag31 C26 -28.2(3) . . . .
C25 Ag27 Ag31 C33 -134.5(3) . . . .
C25 Ag27 Ag31 Ag19 -172.6(2) . . . .
C25 Ag27 Ag31 Ag24 145.5(2) . . . .
C25 Ag27 Ag31 Ag29 143.2(2) . . . .
C25 Ag27 Ag31 Ag33 95.7(2) . . . .
C25 Ag27 Ag31 Ag34 54.9(2) . . . .
C25 Ag27 Ag34 C1 165.5(4) . . . .
C25 Ag27 Ag34 Ag6 -168.74(17) . . . 2_756
C25 Ag27 Ag34 Ag31 -51.36(17) . . . .
C25 Ag27 Ag34 Ag33 -93.87(17) . . . .
C25 Ag27 Ag34 Ag37 -86.2(2) . . . .
C25 Ag31 Ag33 C17 -83.0(2) . . . .
C25 Ag31 Ag33 S5 85.44(12) . . . .
C25 Ag31 Ag33 Ag24 -159.57(11) . . . .
C25 Ag31 Ag33 Ag25 -112.34(11) . . . .
C25 Ag31 Ag33 Ag29 90.23(11) . . . .
C25 Ag31 Ag33 Ag32 29.79(11) . . . .
C25 Ag31 Ag33 Ag34 9.17(11) . . . .
C25 Ag31 Ag33 Ag37 -33.69(12) . . . .
C25 Ag31 Ag34 C1 -161.3(3) . . . .
C25 Ag31 Ag34 Ag6 122.84(17) . . . 2_756
C25 Ag31 Ag34 Ag27 61.22(17) . . . .
C25 Ag31 Ag34 Ag33 -166.50(17) . . . .
C25 Ag31 Ag34 Ag37 -128.05(17) . . . .
C25 Ag34 Ag37 C1 163.0(3) . . . .
C25 Ag34 Ag37 C2 148.9(3) . . . .
C25 Ag34 Ag37 C17 -36.16(19) . . . .
C25 Ag34 Ag37 Ag32 -157.18(16) . . . .
C25 Ag34 Ag37 Ag33 -83.98(16) . . . .
C25 Ag34 Ag37 F17 -168.9(5) . . . .
C25 Ag34 Ag37 F20 -117.6(3) . . . 6
C26 C25 Ag27 C9 -144.7(4) . . . .
C26 C25 Ag27 C41 85.3(5) . . . .
C26 C25 Ag27 O20 -31.7(5) . . . .
C26 C25 Ag27 Ag28 169.0(3) . . . .
C26 C25 Ag27 Ag29 127.7(4) . . . .
C26 C25 Ag27 Ag31 97.4(5) . . . .
C26 C25 Ag27 Ag34 -171.1(5) . . . .
C26 C25 Ag31 C33 -5.2(5) . . . .
C26 C25 Ag31 Ag19 -100.9(3) . . . .
C26 C25 Ag31 Ag24 107.9(4) . . . .
C26 C25 Ag31 Ag27 -113.6(4) . . . .
C26 C25 Ag31 Ag29 -143.7(3) . . . .
C26 C25 Ag31 Ag33 152.8(3) . . . .
C26 C25 Ag31 Ag34 164.8(4) . . . .
C26 C25 Ag34 C1 13(2) . . . .
C26 C25 Ag34 Ag6 164.0(16) . . . 2_756
C26 C25 Ag34 Ag27 150.9(17) . . . .
C26 C25 Ag34 Ag31 -117.0(17) . . . .
C26 C25 Ag34 Ag33 -105.0(16) . . . .
C26 C25 Ag34 Ag37 -48.5(17) . . . .
C26 C27 C28 C29 176.6(7) . . . .
C26 C27 C32 C31 -177.5(6) . . . .
C26 Ag31 Ag33 C17 -68.6(2) . . . .
C26 Ag31 Ag33 S5 99.81(13) . . . .
C26 Ag31 Ag33 Ag24 -145.19(13) . . . .
C26 Ag31 Ag33 Ag25 -97.97(13) . . . .
C26 Ag31 Ag33 Ag29 104.61(13) . . . .
C26 Ag31 Ag33 Ag32 44.17(13) . . . .
C26 Ag31 Ag33 Ag34 23.54(13) . . . .
C26 Ag31 Ag33 Ag37 -19.31(13) . . . .
C26 Ag31 Ag34 C1 -154.0(3) . . . .
C26 Ag31 Ag34 C25 7.3(2) . . . .
C26 Ag31 Ag34 Ag6 130.14(11) . . . 2_756
C26 Ag31 Ag34 Ag27 68.52(11) . . . .
C26 Ag31 Ag34 Ag33 -159.21(11) . . . .
C26 Ag31 Ag34 Ag37 -120.75(11) . . . .
C27 C26 Ag31 C25 179.5(6) . . . .
C27 C26 Ag31 C33 -3.7(5) . . . .
C27 C26 Ag31 Ag19 -64.9(4) . . . .
C27 C26 Ag31 Ag24 55.0(6) . . . .
C27 C26 Ag31 Ag27 -131.4(4) . . . .
C27 C26 Ag31 Ag29 -139.3(4) . . . .
C27 C26 Ag31 Ag33 146.7(4) . . . .
C27 C26 Ag31 Ag34 168.6(4) . . . .
C27 C28 C29 C30 4.2(13) . . . .
C28 C27 C32 C31 4.0(11) . . . .
C28 C29 C30 C31 -2.9(15) . . . .
C29 C30 C31 C32 1.7(14) . . . .
C30 C31 C32 C27 -2.1(11) . . . .
C32 C27 C28 C29 -4.9(11) . . . .
C33 C34 C35 C36 53(24) . . . .
C33 C34 C35 C40 -128(23) . . . .
C33 Ag19 Ag24 O3 -49.7(2) . . . .
C33 Ag19 Ag24 S6 179.8(2) . . . .
C33 Ag19 Ag24 Ag18 179.9(2) . . . .
C33 Ag19 Ag24 Ag24 -123.5(2) . . . 6
C33 Ag19 Ag24 Ag25 119.5(2) . . . .
C33 Ag19 Ag24 Ag31 57.8(2) . . . .
C33 Ag19 Ag24 Ag33 114.3(2) . . . .
C33 Ag19 Ag29 C41 86.14(18) . . . .
C33 Ag19 Ag29 S5 -88.18(15) . . . .
C33 Ag19 Ag29 Ag6 -28.12(18) . . . 2_756
C33 Ag19 Ag29 Ag20 -159.35(15) . . . .
C33 Ag19 Ag29 Ag27 53.60(15) . . . .
C33 Ag19 Ag29 Ag28 109.70(15) . . . .
C33 Ag19 Ag29 Ag30 135.91(15) . . . .
C33 Ag19 Ag29 Ag31 4.93(15) . . . .
C33 Ag19 Ag29 Ag33 -49.89(15) . . . .
C33 Ag19 Ag31 C25 135.3(3) . . . .
C33 Ag19 Ag31 C26 90.5(3) . . . .
C33 Ag19 Ag31 Ag24 -58.9(2) . . . .
C33 Ag19 Ag31 Ag27 144.5(2) . . . .
C33 Ag19 Ag31 Ag29 -173.6(2) . . . .
C33 Ag19 Ag31 Ag33 -115.0(2) . . . .
C33 Ag19 Ag31 Ag34 -164.7(2) . . . .
C33 Ag24 Ag25 C17 43.3(3) . . . .
C33 Ag24 Ag25 C17 -126.4(3) . . . 6
C33 Ag24 Ag25 C18 -96.1(3) . . . 6
C33 Ag24 Ag25 C18 15.9(3) . . . .
C33 Ag24 Ag25 S6 169.3(2) . . . .
C33 Ag24 Ag25 Ag24 -131.5(2) . . . 6
C33 Ag24 Ag25 Ag33 -164.7(2) . . . 6
C33 Ag24 Ag25 Ag33 89.5(2) . . . .
C33 Ag24 Ag31 C25 -138.9(3) . . . .
C33 Ag24 Ag31 C26 -80.6(3) . . . .
C33 Ag24 Ag31 Ag19 60.05(14) . . . .
C33 Ag24 Ag31 Ag27 110.35(14) . . . .
C33 Ag24 Ag31 Ag29 112.26(14) . . . .
C33 Ag24 Ag31 Ag33 169.13(14) . . . .
C33 Ag24 Ag31 Ag34 -179.50(14) . . . .
C33 Ag24 Ag33 C17 -87.36(19) . . . .
C33 Ag24 Ag33 S5 82.48(11) . . . .
C33 Ag24 Ag33 Ag25 -134.64(11) . . . .
C33 Ag24 Ag33 Ag29 44.71(11) . . . .
C33 Ag24 Ag33 Ag31 -8.62(11) . . . .
C33 Ag24 Ag33 Ag32 113.03(17) . . . .
C33 Ag24 Ag33 Ag34 -19.55(11) . . . .
C33 Ag24 Ag33 Ag37 -91.38(12) . . . .
C33 Ag31 Ag33 C17 85.0(2) . . . .
C33 Ag31 Ag33 S5 -106.56(11) . . . .
C33 Ag31 Ag33 Ag24 8.43(11) . . . .
C33 Ag31 Ag33 Ag25 55.66(11) . . . .
C33 Ag31 Ag33 Ag29 -101.77(11) . . . .
C33 Ag31 Ag33 Ag32 -162.21(11) . . . .
C33 Ag31 Ag33 Ag34 177.16(11) . . . .
C33 Ag31 Ag33 Ag37 134.31(12) . . . .
C33 Ag31 Ag34 C1 -8.1(6) . . . .
C33 Ag31 Ag34 C25 153.2(5) . . . .
C33 Ag31 Ag34 Ag6 -84.0(5) . . . 2_756
C33 Ag31 Ag34 Ag27 -145.6(5) . . . .
C33 Ag31 Ag34 Ag33 -13.3(5) . . . .
C33 Ag31 Ag34 Ag37 25.1(5) . . . .
C34 C33 Ag19 O1 -4.3(6) . . . .
C34 C33 Ag19 S1 151.6(4) . . . .
C34 C33 Ag19 Ag18 146.0(5) . . . .
C34 C33 Ag19 Ag24 145.9(6) . . . .
C34 C33 Ag19 Ag29 -135.4(5) . . . .
C34 C33 Ag19 Ag31 -129.4(6) . . . .
C34 C33 Ag24 O3 11.1(6) . . . .
C34 C33 Ag24 S6 -142.3(4) . . . .
C34 C33 Ag24 Ag18 -141.6(5) . . . .
C34 C33 Ag24 Ag19 -141.5(6) . . . .
C34 C33 Ag24 Ag24 -26.0(6) . . . 6
C34 C33 Ag24 Ag25 72.6(6) . . . .
C34 C33 Ag24 Ag31 133.0(6) . . . .
C34 C33 Ag24 Ag33 143.2(5) . . . .
C34 C33 Ag31 C25 4.6(6) . . . .
C34 C33 Ag31 C26 1.8(5) . . . .
C34 C33 Ag31 Ag19 134.6(5) . . . .
C34 C33 Ag31 Ag24 -142.7(5) . . . .
C34 C33 Ag31 Ag27 80.0(4) . . . .
C34 C33 Ag31 Ag29 140.5(4) . . . .
C34 C33 Ag31 Ag33 -152.7(4) . . . .
C34 C33 Ag31 Ag34 -140.6(5) . . . .
C34 C35 C36 C37 177.5(9) . . . .
C34 C35 C40 C39 -173.9(7) . . . .
C35 C36 C37 C38 5.4(17) . . . .
C36 C35 C40 C39 5.6(12) . . . .
C36 C37 C38 C39 -13.6(16) . . . .
C37 C38 C39 C40 17.3(15) . . . .
C38 C39 C40 C35 -12.7(13) . . . .
C40 C35 C36 C37 -2.1(15) . . . .
C41 C42 C43 C44 -131(6) . . . .
C41 C42 C43 C48 47(6) . . . .
C41 C42 Ag30 C57 -158.5(4) . . . .
C41 C42 Ag30 C58 -170.3(3) . . . .
C41 C42 Ag30 S8 45.6(4) . . . .
C41 C42 Ag30 Ag14 -75.2(7) . . . .
C41 C42 Ag30 Ag21 106.1(4) . . . .
C41 C42 Ag30 Ag29 -3.9(3) . . . .
C41 C42 Ag30 Ag38 105.6(4) . . . .
C41 Ag27 Ag28 C9 154.4(2) . . . .
C41 Ag27 Ag28 F13 -83.1(2) . . . .
C41 Ag27 Ag28 S8 16.50(13) . . . .
C41 Ag27 Ag28 Ag6 104.01(13) . . . 2_756
C41 Ag27 Ag28 Ag15 96.59(15) . . . 2_756
C41 Ag27 Ag28 Ag29 44.24(12) . . . .
C41 Ag27 Ag29 S5 175.15(15) . . . .
C41 Ag27 Ag29 Ag6 -153.72(14) . . . 2_756
C41 Ag27 Ag29 Ag19 37.20(14) . . . .
C41 Ag27 Ag29 Ag20 -84.32(15) . . . .
C41 Ag27 Ag29 Ag28 -96.32(14) . . . .
C41 Ag27 Ag29 Ag30 -29.59(14) . . . .
C41 Ag27 Ag29 Ag31 81.36(14) . . . .
C41 Ag27 Ag29 Ag33 126.93(14) . . . .
C41 Ag27 Ag31 C25 166.5(3) . . . .
C41 Ag27 Ag31 C26 138.3(2) . . . .
C41 Ag27 Ag31 C33 32.0(2) . . . .
C41 Ag27 Ag31 Ag19 -6.17(14) . . . .
C41 Ag27 Ag31 Ag24 -48.04(15) . . . .
C41 Ag27 Ag31 Ag29 -50.33(14) . . . .
C41 Ag27 Ag31 Ag33 -97.82(14) . . . .
C41 Ag27 Ag31 Ag34 -138.59(14) . . . .
C41 Ag27 Ag34 C1 -105.6(3) . . . .
C41 Ag27 Ag34 C25 88.9(2) . . . .
C41 Ag27 Ag34 Ag6 -79.81(12) . . . 2_756
C41 Ag27 Ag34 Ag31 37.58(12) . . . .
C41 Ag27 Ag34 Ag33 -4.93(12) . . . .
C41 Ag27 Ag34 Ag37 2.70(19) . . . .
C41 Ag29 Ag30 C42 2.8(2) . . . .
C41 Ag29 Ag30 C57 157.6(3) . . . .
C41 Ag29 Ag30 C58 118.2(5) . . . .
C41 Ag29 Ag30 S8 -132.3(2) . . . .
C41 Ag29 Ag30 Ag14 166.8(2) . . . .
C41 Ag29 Ag30 Ag21 -126.2(2) . . . .
C41 Ag29 Ag30 Ag38 -130.0(2) . . . .
C41 Ag29 Ag31 C25 82.7(2) . . . .
C41 Ag29 Ag31 C26 65.4(2) . . . .
C41 Ag29 Ag31 C33 -75.7(2) . . . .
C41 Ag29 Ag31 Ag19 -70.66(14) . . . .
C41 Ag29 Ag31 Ag24 -121.72(14) . . . .
C41 Ag29 Ag31 Ag27 57.11(14) . . . .
C41 Ag29 Ag31 Ag33 -177.36(14) . . . .
C41 Ag29 Ag31 Ag34 116.62(14) . . . .
C41 Ag29 Ag33 C17 11.1(3) . . . .
C41 Ag29 Ag33 S5 176.96(17) . . . .
C41 Ag29 Ag33 Ag24 -48.56(17) . . . .
C41 Ag29 Ag33 Ag25 -47.38(17) . . . .
C41 Ag29 Ag33 Ag31 3.12(17) . . . .
C41 Ag29 Ag33 Ag32 139.53(17) . . . .
C41 Ag29 Ag33 Ag34 70.94(17) . . . .
C41 Ag29 Ag33 Ag37 88.56(18) . . . .
C41 Ag30 Ag38 C49 145.1(3) . . . .
C41 Ag30 Ag38 C57 175.9(2) . . . .
C41 Ag30 Ag38 F8 63.7(3) . . . .
C41 Ag30 Ag38 S8 -50.4(2) . . . .
C41 Ag30 Ag38 Cl1 58.5(2) . . . .
C41 Ag30 Ag38 Ag14 -139.2(2) . . . .
C41 Ag30 Ag38 Ag15 -140.0(2) . . . .
C41 Ag30 Ag38 Ag17 -84.5(2) . . . .
C41 Ag30 Ag38 Ag22 175.9(2) . . . .
C42 C41 Ag27 C9 141.5(3) . . . .
C42 C41 Ag27 C25 -90.2(3) . . . .
C42 C41 Ag27 O20 10.6(4) . . . .
C42 C41 Ag27 Ag28 120.6(3) . . . .
C42 C41 Ag27 Ag29 -170.9(4) . . . .
C42 C41 Ag27 Ag31 -99.3(3) . . . .
C42 C41 Ag27 Ag34 -135.8(3) . . . .
C42 C41 Ag29 S5 29(4) . . . .
C42 C41 Ag29 Ag6 111(3) . . . 2_756
C42 C41 Ag29 Ag19 -58(3) . . . .
C42 C41 Ag29 Ag20 -143(3) . . . .
C42 C41 Ag29 Ag27 81(3) . . . .
C42 C41 Ag29 Ag28 139(3) . . . .
C42 C41 Ag29 Ag30 -143(3) . . . .
C42 C41 Ag29 Ag31 6(3) . . . .
C42 C41 Ag29 Ag33 3(3) . . . .
C42 C41 Ag30 C57 61.1(8) . . . .
C42 C41 Ag30 C58 14.8(5) . . . .
C42 C41 Ag30 S8 -141.0(3) . . . .
C42 C41 Ag30 Ag14 152.0(3) . . . .
C42 C41 Ag30 Ag21 -101.5(4) . . . .
C42 C41 Ag30 Ag29 174.4(5) . . . .
C42 C41 Ag30 Ag38 -105.0(4) . . . .
C42 C43 C44 C45 175.0(5) . . . .
C42 C43 C48 C47 -175.2(5) . . . .
C42 Ag30 Ag38 C49 104.0(3) . . . .
C42 Ag30 Ag38 C57 134.8(3) . . . .
C42 Ag30 Ag38 F8 22.7(3) . . . .
C42 Ag30 Ag38 S8 -91.4(2) . . . .
C42 Ag30 Ag38 Cl1 17.5(2) . . . .
C42 Ag30 Ag38 Ag14 179.7(2) . . . .
C42 Ag30 Ag38 Ag15 178.9(2) . . . .
C42 Ag30 Ag38 Ag17 -125.5(2) . . . .
C42 Ag30 Ag38 Ag22 134.8(2) . . . .
C43 C42 Ag30 C41 176.8(7) . . . .
C43 C42 Ag30 C57 18.3(6) . . . .
C43 C42 Ag30 C58 6.5(5) . . . .
C43 C42 Ag30 S8 -137.7(4) . . . .
C43 C42 Ag30 Ag14 101.6(6) . . . .
C43 C42 Ag30 Ag21 -77.1(5) . . . .
C43 C42 Ag30 Ag29 172.8(5) . . . .
C43 C42 Ag30 Ag38 -77.6(5) . . . .
C43 C44 C45 C46 3.3(9) . . . .
C44 C43 C48 C47 2.8(8) . . . .
C44 C45 C46 C47 -3.7(9) . . . .
C45 C46 C47 C48 3.7(9) . . . .
C46 C47 C48 C43 -3.2(8) . . . .
C48 C43 C44 C45 -3.0(8) . . . .
C49 C50 C51 C52 -164(15) . . . .
C49 C50 C51 C56 8(16) . . . .
C49 Ag15 Ag17 S8 173.36(18) . . . 2_756
C49 Ag15 Ag17 S8 9.95(18) . . . .
C49 Ag15 Ag17 Ag14 177.19(17) . . . 2_756
C49 Ag15 Ag17 Ag14 -59.65(17) . . . .
C49 Ag15 Ag17 Ag15 72.77(17) . . . 2_756
C49 Ag15 Ag17 Ag20 -143.20(17) . . . 2_756
C49 Ag15 Ag17 Ag20 -50.82(18) . . . .
C49 Ag15 Ag17 Ag21 121.29(18) . . . 2_756
C49 Ag15 Ag17 Ag21 9.82(19) . . . .
C49 Ag15 Ag17 Ag38 3.69(17) . . . .
C49 Ag15 Ag17 Ag38 126.65(17) . . . 2_756
C49 Ag15 Ag21 F8 20.8(6) . . . .
C49 Ag15 Ag21 S8 -168.2(3) . . . .
C49 Ag15 Ag21 Cl1 66.4(2) . . . .
C49 Ag15 Ag21 Ag17 -168.1(2) . . . .
C49 Ag15 Ag21 Ag30 -104.5(3) . . . .
C49 Ag15 Ag22 C97 -128.8(3) . . . .
C49 Ag15 Ag22 Ag7 175.56(16) . . . .
C49 Ag15 Ag22 Ag10 -153.54(17) . . . .
C49 Ag15 Ag22 Ag11 142.77(17) . . . .
C49 Ag15 Ag22 Ag14 116.98(16) . . . .
C49 Ag15 Ag22 Ag38 58.05(16) . . . .
C49 Ag15 Ag38 C57 -76.3(2) . . . .
C49 Ag15 Ag38 F8 33.2(4) . . . .
C49 Ag15 Ag38 S8 178.5(2) . . . .
C49 Ag15 Ag38 Cl1 62.1(2) . . . .
C49 Ag15 Ag38 Ag14 -108.7(2) . . . .
C49 Ag15 Ag38 Ag17 -175.7(2) . . . .
C49 Ag15 Ag38 Ag22 -53.6(2) . . . .
C49 Ag15 Ag38 Ag30 -108.0(2) . . . .
C49 Ag21 Ag30 C41 151.6(3) . . . .
C49 Ag21 Ag30 C42 112.7(3) . . . .
C49 Ag21 Ag30 C57 -23.4(3) . . . .
C49 Ag21 Ag30 C58 6.6(2) . . . .
C49 Ag21 Ag30 S8 -152.6(2) . . . .
C49 Ag21 Ag30 Ag14 -66.9(2) . . . .
C49 Ag21 Ag30 Ag29 -160.3(2) . . . .
C49 Ag21 Ag30 Ag38 -72.9(8) . . . .
C49 Ag22 Ag38 C57 -146.8(3) . . . .
C49 Ag22 Ag38 F8 -79.6(3) . . . .
C49 Ag22 Ag38 S8 151.7(2) . . . .
C49 Ag22 Ag38 Cl1 8.3(2) . . . .
C49 Ag22 Ag38 Ag14 163.1(2) . . . .
C49 Ag22 Ag38 Ag15 60.7(2) . . . .
C49 Ag22 Ag38 Ag17 108.5(2) . . . .
C49 Ag22 Ag38 Ag30 -146.8(2) . . . .
C50 C49 Ag15 S8 -126.7(9) . . . 2_756
C50 C49 Ag15 Ag7 129.4(10) . . . .
C50 C49 Ag15 Ag17 -145.3(10) . . . .
C50 C49 Ag15 Ag21 -133.8(12) . . . .
C50 C49 Ag15 Ag22 125.3(11) . . . .
C50 C49 Ag15 Ag28 14.7(12) . . . 2_756
C50 C49 Ag15 Ag38 -141.2(12) . . . .
C50 C49 Ag21 F8 -13.7(7) . . . .
C50 C49 Ag21 S8 -173.2(5) . . . .
C50 C49 Ag21 Cl1 71.9(6) . . . .
C50 C49 Ag21 Ag15 157.2(7) . . . .
C50 C49 Ag21 Ag17 168.1(5) . . . .
C50 C49 Ag21 Ag30 -79.6(6) . . . .
C50 C49 Ag22 C97 -17.4(5) . . . .
C50 C49 Ag22 Ag7 -159.7(3) . . . .
C50 C49 Ag22 Ag10 -104.6(4) . . . .
C50 C49 Ag22 Ag11 82.8(5) . . . .
C50 C49 Ag22 Ag14 139.3(3) . . . .
C50 C49 Ag22 Ag15 -155.6(4) . . . .
C50 C49 Ag22 Ag38 124.3(4) . . . .
C50 C49 Ag38 C57 -89.3(6) . . . .
C50 C49 Ag38 F8 -1.3(7) . . . .
C50 C49 Ag38 S8 155.7(4) . . . .
C50 C49 Ag38 Cl1 75.3(6) . . . .
C50 C49 Ag38 Ag14 -129.4(6) . . . .
C50 C49 Ag38 Ag15 159.7(7) . . . .
C50 C49 Ag38 Ag17 163.7(6) . . . .
C50 C49 Ag38 Ag22 -115.3(7) . . . .
C50 C49 Ag38 Ag30 -67.5(6) . . . .
C50 C51 C52 C53 -173.1(11) . . . .
C50 C51 C56 C55 -173.6(10) . . . .
C51 C52 C53 C54 -17(2) . . . .
C52 C51 C56 C55 -2.6(18) . . . .
C52 C53 C54 C55 7(2) . . . .
C53 C54 C55 C56 6(3) . . . .
C54 C55 C56 C51 -9(2) . . . .
C56 C51 C52 C53 15.4(18) . . . .
C57 C58 C59 C60 -25(5) . . . .
C57 C58 C59 C64 155(5) . . . .
C57 C58 Ag30 C41 157.2(3) . . . .
C57 C58 Ag30 C42 164.9(3) . . . .
C57 C58 Ag30 S8 -49.1(3) . . . .
C57 C58 Ag30 Ag14 2.7(3) . . . .
C57 C58 Ag30 Ag21 -66.3(3) . . . .
C57 C58 Ag30 Ag29 55.0(6) . . . .
C57 C58 Ag30 Ag38 -62.7(3) . . . .
C57 Ag14 Ag17 S8 113.80(12) . . . 2_756
C57 Ag14 Ag17 S8 -50.53(12) . . . .
C57 Ag14 Ag17 Ag14 -158.55(11) . . . 2_756
C57 Ag14 Ag17 Ag15 68.92(11) . . . .
C57 Ag14 Ag17 Ag15 -53.75(11) . . . 2_756
C57 Ag14 Ag17 Ag20 158.07(11) . . . 2_756
C57 Ag14 Ag17 Ag20 -103.62(11) . . . .
C57 Ag14 Ag17 Ag21 10.20(12) . . . .
C57 Ag14 Ag17 Ag21 73.0(2) . . . 2_756
C57 Ag14 Ag17 Ag38 99.38(16) . . . 2_756
C57 Ag14 Ag17 Ag38 7.52(11) . . . .
C57 Ag14 Ag20 S0AA 161.66(15) . . . 2_756
C57 Ag14 Ag20 S1 -67.16(15) . . . .
C57 Ag14 Ag20 S8 50.90(15) . . . .
C57 Ag14 Ag20 Ag3 -126.52(14) . . . 5_756
C57 Ag14 Ag20 Ag7 106.87(15) . . . 2_756
C57 Ag14 Ag20 Ag17 99.32(14) . . . .
C57 Ag14 Ag20 Ag29 -18.04(14) . . . .
C57 Ag14 Ag22 C49 -76.1(2) . . . .
C57 Ag14 Ag22 C97 90.3(2) . . . .
C57 Ag14 Ag22 Ag7 -178.66(17) . . . .
C57 Ag14 Ag22 Ag10 132.90(17) . . . .
C57 Ag14 Ag22 Ag11 79.99(17) . . . .
C57 Ag14 Ag22 Ag15 -117.31(17) . . . .
C57 Ag14 Ag22 Ag38 -64.08(17) . . . .
C57 Ag14 Ag30 C41 -155.9(3) . . . .
C57 Ag14 Ag30 C42 -104.9(5) . . . .
C57 Ag14 Ag30 C58 -2.1(2) . . . .
C57 Ag14 Ag30 S8 128.1(2) . . . .
C57 Ag14 Ag30 Ag21 74.1(2) . . . .
C57 Ag14 Ag30 Ag29 -171.0(2) . . . .
C57 Ag14 Ag30 Ag38 74.5(2) . . . .
C57 Ag14 Ag35 C65 -80.5(2) . . . .
C57 Ag14 Ag35 O1 39.81(17) . . . .
C57 Ag14 Ag35 S1 115.55(14) . . . .
C57 Ag14 Ag35 Ag11 -78.65(14) . . . .
C57 Ag14 Ag35 Ag12 -131.59(14) . . . .
C57 Ag14 Ag35 Ag13 169.93(14) . . . .
C57 Ag14 Ag38 C49 82.7(2) . . . .
C57 Ag14 Ag38 F8 -26.4(3) . . . .
C57 Ag14 Ag38 S8 -117.34(13) . . . .
C57 Ag14 Ag38 Cl1 114.48(15) . . . .
C57 Ag14 Ag38 Ag15 127.52(13) . . . .
C57 Ag14 Ag38 Ag17 -171.36(13) . . . .
C57 Ag14 Ag38 Ag22 71.17(13) . . . .
C57 Ag14 Ag38 Ag30 -52.03(13) . . . .
C57 Ag30 Ag38 C49 -30.8(2) . . . .
C57 Ag30 Ag38 F8 -112.2(3) . . . .
C57 Ag30 Ag38 S8 133.75(16) . . . .
C57 Ag30 Ag38 Cl1 -117.38(18) . . . .
C57 Ag30 Ag38 Ag14 44.89(15) . . . .
C57 Ag30 Ag38 Ag15 44.08(16) . . . .
C57 Ag30 Ag38 Ag17 99.60(15) . . . .
C57 Ag30 Ag38 Ag22 0.00(15) . . . .
C58 C57 Ag14 S0AA -15(3) . . . .
C58 C57 Ag14 Ag7 -58(3) . . . .
C58 C57 Ag14 Ag8 11(3) . . . .
C58 C57 Ag14 Ag11 8(2) . . . .
C58 C57 Ag14 Ag17 -140(3) . . . .
C58 C57 Ag14 Ag20 157(2) . . . .
C58 C57 Ag14 Ag22 -56(2) . . . .
C58 C57 Ag14 Ag30 152(3) . . . .
C58 C57 Ag14 Ag35 73(3) . . . .
C58 C57 Ag14 Ag38 -133(3) . . . .
C58 C57 Ag30 C41 -65.7(8) . . . .
C58 C57 Ag30 C42 -22.9(5) . . . .
C58 C57 Ag30 S8 136.2(3) . . . .
C58 C57 Ag30 Ag14 -176.0(4) . . . .
C58 C57 Ag30 Ag21 100.0(3) . . . .
C58 C57 Ag30 Ag29 -161.6(2) . . . .
C58 C57 Ag30 Ag38 103.1(3) . . . .
C58 C57 Ag38 C49 72.9(3) . . . .
C58 C57 Ag38 F8 -27.9(3) . . . .
C58 C57 Ag38 S8 -125.5(3) . . . .
C58 C57 Ag38 Cl1 54.1(3) . . . .
C58 C57 Ag38 Ag14 173.5(3) . . . .
C58 C57 Ag38 Ag15 118.7(2) . . . .
C58 C57 Ag38 Ag17 -178.4(2) . . . .
C58 C57 Ag38 Ag22 94.8(3) . . . .
C58 C57 Ag38 Ag30 -85.2(3) . . . .
C58 C59 C60 C61 179.2(5) . . . .
C58 C59 C64 C63 -177.8(5) . . . .
C58 Ag30 Ag38 C49 -1.1(2) . . . .
C58 Ag30 Ag38 C57 29.74(18) . . . .
C58 Ag30 Ag38 F8 -82.4(3) . . . .
C58 Ag30 Ag38 S8 163.49(11) . . . .
C58 Ag30 Ag38 Cl1 -87.63(13) . . . .
C58 Ag30 Ag38 Ag14 74.63(10) . . . .
C58 Ag30 Ag38 Ag15 73.82(11) . . . .
C58 Ag30 Ag38 Ag17 129.34(11) . . . .
C58 Ag30 Ag38 Ag22 29.74(10) . . . .
C59 C58 Ag30 C41 -23.2(5) . . . .
C59 C58 Ag30 C42 -15.5(4) . . . .
C59 C58 Ag30 C57 179.6(6) . . . .
C59 C58 Ag30 S8 130.5(4) . . . .
C59 C58 Ag30 Ag14 -177.7(4) . . . .
C59 C58 Ag30 Ag21 113.3(4) . . . .
C59 C58 Ag30 Ag29 -125.4(4) . . . .
C59 C58 Ag30 Ag38 116.9(4) . . . .
C59 C60 C61 C62 -1.7(9) . . . .
C60 C59 C64 C63 1.7(8) . . . .
C60 C61 C62 C63 2.1(10) . . . .
C61 C62 C63 C64 -0.6(10) . . . .
C62 C63 C64 C59 -1.3(9) . . . .
C64 C59 C60 C61 -0.2(8) . . . .
C65 C66 C67 C68 142(4) . . . .
C65 C66 C67 C72 -34(5) . . . .
C65 Ag11 Ag12 O2 -74.2(2) . . . .
C65 Ag11 Ag12 S7 157.15(19) . . . .
C65 Ag11 Ag12 Ag8 164.37(19) . . . .
C65 Ag11 Ag12 Ag12 -143.49(19) . . . 6
C65 Ag11 Ag12 Ag13 108.58(19) . . . .
C65 Ag11 Ag12 Ag35 58.37(19) . . . .
C65 Ag11 Ag14 C57 72.74(17) . . . .
C65 Ag11 Ag14 S0AA -111.08(13) . . . .
C65 Ag11 Ag14 Ag7 -158.40(12) . . . .
C65 Ag11 Ag14 Ag8 -104.31(12) . . . .
C65 Ag11 Ag14 Ag17 159.39(13) . . . .
C65 Ag11 Ag14 Ag20 -18.27(13) . . . .
C65 Ag11 Ag14 Ag22 141.67(12) . . . .
C65 Ag11 Ag14 Ag30 48.88(12) . . . .
C65 Ag11 Ag14 Ag35 1.67(12) . . . .
C65 Ag11 Ag14 Ag38 107.25(12) . . . .
C65 Ag11 Ag22 C49 -6.1(5) . . . .
C65 Ag11 Ag22 C97 123.0(3) . . . .
C65 Ag11 Ag22 Ag7 -128.0(2) . . . .
C65 Ag11 Ag22 Ag10 178.6(2) . . . .
C65 Ag11 Ag22 Ag14 -70.8(2) . . . .
C65 Ag11 Ag22 Ag15 -99.5(2) . . . .
C65 Ag11 Ag22 Ag38 -36.7(2) . . . .
C65 Ag11 Ag35 O1 67.2(2) . . . .
C65 Ag11 Ag35 S1 -160.34(18) . . . .
C65 Ag11 Ag35 Ag12 -59.10(17) . . . .
C65 Ag11 Ag35 Ag13 -112.00(17) . . . .
C65 Ag11 Ag35 Ag14 -177.68(17) . . . .
C65 Ag12 Ag13 S1 -8.35(11) . . . .
C65 Ag12 Ag13 S7 169.28(11) . . . .
C65 Ag12 Ag13 Ag13 -154.12(11) . . . 6
C65 Ag12 Ag13 Ag18 -61.98(11) . . . .
C65 Ag12 Ag13 Ag35 -3.45(11) . . . .
C65 Ag12 Ag35 O1 -60.47(18) . . . .
C65 Ag12 Ag35 S1 -179.40(15) . . . .
C65 Ag12 Ag35 Ag11 56.48(14) . . . .
C65 Ag12 Ag35 Ag13 175.68(14) . . . .
C65 Ag12 Ag35 Ag14 109.72(14) . . . .
C66 C65 Ag11 C73 98.5(3) . . . .
C66 C65 Ag11 C97 -20.4(5) . . . .
C66 C65 Ag11 Ag8 141.0(3) . . . .
C66 C65 Ag11 Ag10 78.0(5) . . . .
C66 C65 Ag11 Ag12 126.1(4) . . . .
C66 C65 Ag11 Ag14 -154.8(3) . . . .
C66 C65 Ag11 Ag22 -99.0(3) . . . .
C66 C65 Ag11 Ag35 -152.8(4) . . . .
C66 C65 Ag12 O2 28.6(4) . . . .
C66 C65 Ag12 S7 -158.5(3) . . . .
C66 C65 Ag12 Ag8 -110.2(4) . . . .
C66 C65 Ag12 Ag11 -96.7(4) . . . .
C66 C65 Ag12 Ag12 56.6(5) . . . 6
C66 C65 Ag12 Ag13 179.7(4) . . . .
C66 C65 Ag12 Ag35 175.7(5) . . . .
C66 C65 Ag35 O1 -32.0(8) . . . .
C66 C65 Ag35 S1 -170.3(5) . . . .
C66 C65 Ag35 Ag11 99.7(8) . . . .
C66 C65 Ag35 Ag12 -172.4(9) . . . .
C66 C65 Ag35 Ag13 -176.7(7) . . . .
C66 C65 Ag35 Ag14 102.0(8) . . . .
C66 C67 C68 C69 -174.4(5) . . . .
C66 C67 C72 C71 173.4(5) . . . .
C67 C68 C69 C70 0.0(9) . . . .
C68 C67 C72 C71 -2.3(8) . . . .
C68 C69 C70 C71 -0.7(10) . . . .
C69 C70 C71 C72 -0.2(10) . . . .
C70 C71 C72 C67 1.6(10) . . . .
C72 C67 C68 C69 1.4(8) . . . .
C73 C74 C75 C76 -74(3) . . . .
C73 C74 C75 C80 124(3) . . . .
C73 C74 C75 C125 -28(3) . . . .
C73 C74 Ag9 C73 -147.5(3) . . . 6
C73 C74 Ag9 C74 -161.96(19) . . . 6
C73 C74 Ag9 O4 120.6(3) . . . .
C73 C74 Ag9 Ag5 101.3(2) . . . 6
C73 C74 Ag9 Ag5 63.4(2) . . . .
C73 C74 Ag9 Ag8 -58.7(5) . . . 6
C73 C74 Ag9 Ag8 0.2(2) . . . .
C73 Ag8 Ag9 C73 150.2(3) . . . 6
C73 Ag8 Ag9 C74 110.7(4) . . . 6
C73 Ag8 Ag9 C74 -0.13(16) . . . .
C73 Ag8 Ag9 O4 -70.1(2) . . . .
C73 Ag8 Ag9 Ag5 -85.26(13) . . . .
C73 Ag8 Ag9 Ag5 -132.37(13) . . . 6
C73 Ag8 Ag9 Ag8 165.02(13) . . . 6
C73 Ag8 Ag10 C81 80.4(2) . . . .
C73 Ag8 Ag10 C82 65.6(3) . . . .
C73 Ag8 Ag10 C89 -176.27(16) . . . .
C73 Ag8 Ag10 C97 -80.30(19) . . . .
C73 Ag8 Ag10 Ag5 76.66(12) . . . .
C73 Ag8 Ag10 Ag7 -176.43(12) . . . .
C73 Ag8 Ag10 Ag11 -68.97(12) . . . .
C73 Ag8 Ag10 Ag22 -121.70(12) . . . .
C73 Ag8 Ag10 Ag36 117.00(13) . . . 2_756
C73 Ag8 Ag11 C65 -83.34(18) . . . .
C73 Ag8 Ag11 C97 84.38(19) . . . .
C73 Ag8 Ag11 Ag10 72.07(12) . . . .
C73 Ag8 Ag11 Ag12 -71.75(12) . . . .
C73 Ag8 Ag11 Ag14 -178.18(12) . . . .
C73 Ag8 Ag11 Ag22 130.44(12) . . . .
C73 Ag8 Ag11 Ag35 -123.40(12) . . . .
C73 Ag8 Ag12 C65 81.33(19) . . . .
C73 Ag8 Ag12 O2 -38.99(19) . . . .
C73 Ag8 Ag12 S7 -117.55(15) . . . .
C73 Ag8 Ag12 Ag11 69.55(14) . . . .
C73 Ag8 Ag12 Ag12 -91.51(14) . . . 6
C73 Ag8 Ag12 Ag13 -173.04(14) . . . .
C73 Ag8 Ag12 Ag35 127.84(14) . . . .
C73 Ag8 Ag14 C57 -1.46(18) . . . .
C73 Ag8 Ag14 S0AA 172.96(13) . . . .
C73 Ag8 Ag14 Ag7 107.59(12) . . . .
C73 Ag8 Ag14 Ag11 1.80(12) . . . .
C73 Ag8 Ag14 Ag17 145.49(12) . . . .
C73 Ag8 Ag14 Ag20 -145.56(12) . . . .
C73 Ag8 Ag14 Ag22 52.14(12) . . . .
C73 Ag8 Ag14 Ag30 -54.14(13) . . . .
C73 Ag8 Ag14 Ag35 -53.35(12) . . . .
C73 Ag8 Ag14 Ag38 76.98(13) . . . .
C73 Ag11 Ag12 C65 148.0(2) . . . .
C73 Ag11 Ag12 O2 73.79(18) . . . .
C73 Ag11 Ag12 S7 -54.83(14) . . . .
C73 Ag11 Ag12 Ag8 -47.60(14) . . . .
C73 Ag11 Ag12 Ag12 4.54(14) . . . 6
C73 Ag11 Ag12 Ag13 -103.39(14) . . . .
C73 Ag11 Ag12 Ag35 -153.60(14) . . . .
C73 Ag11 Ag14 C57 175.79(15) . . . .
C73 Ag11 Ag14 S0AA -8.03(9) . . . .
C73 Ag11 Ag14 Ag7 -55.35(9) . . . .
C73 Ag11 Ag14 Ag8 -1.26(9) . . . .
C73 Ag11 Ag14 Ag17 -97.56(9) . . . .
C73 Ag11 Ag14 Ag20 84.78(9) . . . .
C73 Ag11 Ag14 Ag22 -115.28(9) . . . .
C73 Ag11 Ag14 Ag30 151.92(9) . . . .
C73 Ag11 Ag14 Ag35 104.72(9) . . . .
C73 Ag11 Ag14 Ag38 -149.70(9) . . . .
C73 Ag11 Ag22 C49 154.1(4) . . . .
C73 Ag11 Ag22 C97 -76.9(2) . . . .
C73 Ag11 Ag22 Ag7 32.17(12) . . . .
C73 Ag11 Ag22 Ag10 -21.21(12) . . . .
C73 Ag11 Ag22 Ag14 89.37(12) . . . .
C73 Ag11 Ag22 Ag15 60.69(12) . . . .
C73 Ag11 Ag22 Ag38 123.43(12) . . . .
C73 Ag11 Ag35 C65 83.1(2) . . . .
C73 Ag11 Ag35 O1 150.30(16) . . . .
C73 Ag11 Ag35 S1 -77.21(13) . . . .
C73 Ag11 Ag35 Ag12 24.04(12) . . . .
C73 Ag11 Ag35 Ag13 -28.87(12) . . . .
C73 Ag11 Ag35 Ag14 -94.54(12) . . . .
C74 C73 Ag8 S0AA -11(6) . . . .
C74 C73 Ag8 Ag1 -179(100) . . . .
C74 C73 Ag8 Ag5 106(5) . . . .
C74 C73 Ag8 Ag7 34(5) . . . .
C74 C73 Ag8 Ag9 176(100) . . . .
C74 C73 Ag8 Ag10 38(5) . . . .
C74 C73 Ag8 Ag11 -32(5) . . . .
C74 C73 Ag8 Ag12 -101(5) . . . .
C74 C73 Ag8 Ag14 -34(5) . . . .
C74 C73 Ag9 C73 80.4(8) . . . 6
C74 C73 Ag9 C74 27.7(3) . . . 6
C74 C73 Ag9 O4 -59.3(3) . . . .
C74 C73 Ag9 Ag5 -108.4(3) . . . 6
C74 C73 Ag9 Ag5 -106.6(2) . . . .
C74 C73 Ag9 Ag8 157.10(18) . . . 6
C74 C73 Ag9 Ag8 -179.8(3) . . . .
C74 C73 Ag11 C65 -74.5(3) . . . .
C74 C73 Ag11 C97 71.4(3) . . . .
C74 C73 Ag11 Ag8 178.2(3) . . . .
C74 C73 Ag11 Ag10 95.7(3) . . . .
C74 C73 Ag11 Ag12 -96.8(3) . . . .
C74 C73 Ag11 Ag14 179.9(2) . . . .
C74 C73 Ag11 Ag22 118.3(3) . . . .
C74 C73 Ag11 Ag35 -119.4(3) . . . .
C74 C75 C76 C77 160.3(8) . . . .
C74 C75 C76 C125 105.9(14) . . . .
C74 C75 C80 C79 179.3(7) . . . .
C74 C75 C125 C76 -97.0(14) . . . .
C74 C75 C125 C77 -165.4(8) . . . .
C75 C74 Ag9 C73 34.8(4) . . . 6
C75 C74 Ag9 C73 -177.7(5) . . . .
C75 C74 Ag9 C74 20.3(4) . . . 6
C75 C74 Ag9 O4 -57.1(3) . . . .
C75 C74 Ag9 Ag5 -114.3(3) . . . .
C75 C74 Ag9 Ag5 -76.5(4) . . . 6
C75 C74 Ag9 Ag8 -177.6(3) . . . .
C75 C74 Ag9 Ag8 123.6(4) . . . 6
C75 C76 C77 C78 49.8(14) . . . .
C75 C76 C77 C125 -52.7(10) . . . .
C75 C76 C125 C77 120.1(10) . . . .
C76 C75 C80 C79 18.2(13) . . . .
C76 C75 C125 C77 -68.4(14) . . . .
C76 C77 C78 C79 -39.8(15) . . . .
C76 C77 C125 C75 67.3(12) . . . .
C77 C76 C125 C75 -120.1(10) . . . .
C77 C78 C79 C80 13.3(16) . . . .
C78 C77 C125 C75 -30.7(17) . . . .
C78 C77 C125 C76 -98.0(16) . . . .
C78 C79 C80 C75 -1.1(14) . . . .
C80 C75 C76 C77 -37.9(13) . . . .
C80 C75 C76 C125 -92.2(15) . . . .
C80 C75 C125 C76 109.6(14) . . . .
C80 C75 C125 C77 41.2(12) . . . .
C81 C82 C83 C88 -140(22) . . . .
C81 C82 C83 C84 42(22) . . . .
C81 C82 Ag10 C89 -81.4(5) . . . .
C81 C82 Ag10 C97 173.4(4) . . . .
C81 C82 Ag10 Ag5 23.2(4) . . . .
C81 C82 Ag10 Ag7 -40.3(5) . . . .
C81 C82 Ag10 Ag8 33.9(6) . . . .
C81 C82 Ag10 Ag11 116.5(5) . . . .
C81 C82 Ag10 Ag22 -132.9(4) . . . .
C81 C82 Ag10 Ag36 -30.2(4) . . . 2_756
C81 Ag5 Ag8 C73 -72.9(2) . . . .
C81 Ag5 Ag8 S0AA 93.15(18) . . . .
C81 Ag5 Ag8 Ag1 167.32(18) . . . .
C81 Ag5 Ag8 Ag7 50.94(18) . . . .
C81 Ag5 Ag8 Ag9 -123.64(18) . . . .
C81 Ag5 Ag8 Ag10 -4.11(18) . . . .
C81 Ag5 Ag8 Ag11 -35.29(18) . . . .
C81 Ag5 Ag8 Ag12 -99.53(18) . . . .
C81 Ag5 Ag8 Ag14 34.92(18) . . . .
C81 Ag5 Ag9 C73 -140.2(2) . . . 6
C81 Ag5 Ag9 C73 42.9(2) . . . .
C81 Ag5 Ag9 C74 -99.3(2) . . . 6
C81 Ag5 Ag9 C74 14.6(2) . . . .
C81 Ag5 Ag9 O4 -76.1(2) . . . .
C81 Ag5 Ag9 Ag5 -138.44(17) . . . 6
C81 Ag5 Ag9 Ag8 179.01(17) . . . 6
C81 Ag5 Ag9 Ag8 87.37(17) . . . .
C81 Ag5 Ag10 C82 -15.6(3) . . . .
C81 Ag5 Ag10 C89 83.7(3) . . . .
C81 Ag5 Ag10 C97 -128.4(4) . . . .
C81 Ag5 Ag10 Ag7 120.5(2) . . . .
C81 Ag5 Ag10 Ag8 174.4(2) . . . .
C81 Ag5 Ag10 Ag11 -154.3(2) . . . .
C81 Ag5 Ag10 Ag22 142.0(2) . . . .
C81 Ag5 Ag10 Ag36 56.2(2) . . . 2_756
C81 Ag10 Ag11 C65 10.2(4) . . . .
C81 Ag10 Ag11 C73 -13.9(3) . . . .
C81 Ag10 Ag11 C97 133.1(3) . . . .
C81 Ag10 Ag11 Ag8 -62.6(3) . . . .
C81 Ag10 Ag11 Ag12 -26.0(3) . . . .
C81 Ag10 Ag11 Ag14 -118.8(3) . . . .
C81 Ag10 Ag11 Ag22 -172.0(3) . . . .
C81 Ag10 Ag11 Ag35 -91.4(3) . . . .
C81 Ag10 Ag22 C49 -7.4(5) . . . .
C81 Ag10 Ag22 C97 -134.2(4) . . . .
C81 Ag10 Ag22 Ag7 61.8(4) . . . .
C81 Ag10 Ag22 Ag11 168.9(4) . . . .
C81 Ag10 Ag22 Ag14 111.6(4) . . . .
C81 Ag10 Ag22 Ag15 29.1(4) . . . .
C81 Ag10 Ag22 Ag38 82.8(4) . . . .
C81 Ag32 Ag33 C17 -119.3(3) 2_756 . . .
C81 Ag32 Ag33 S5 72.4(3) 2_756 . . .
C81 Ag32 Ag33 Ag24 38.8(3) 2_756 . . .
C81 Ag32 Ag33 Ag25 -69.1(3) 2_756 . . .
C81 Ag32 Ag33 Ag29 107.0(3) 2_756 . . .
C81 Ag32 Ag33 Ag31 155.0(3) 2_756 . . .
C81 Ag32 Ag33 Ag34 174.1(3) 2_756 . . .
C81 Ag32 Ag33 Ag37 -119.1(3) 2_756 . . .
C81 Ag32 Ag36 C1 124.0(5) 2_756 . . .
C81 Ag32 Ag36 S5 -168.8(2) 2_756 . . .
C81 Ag32 Ag36 Ag5 -52.63(18) 2_756 . . 2_756
C81 Ag32 Ag36 Ag6 129.0(2) 2_756 . . 2_756
C81 Ag32 Ag36 Ag10 26.3(2) 2_756 . . 2_756
C81 Ag32 Ag37 C1 -109.1(4) 2_756 . . .
C81 Ag32 Ag37 C2 -71.5(5) 2_756 . . .
C81 Ag32 Ag37 C17 143.9(2) 2_756 . . .
C81 Ag32 Ag37 Ag33 143.8(2) 2_756 . . .
C81 Ag32 Ag37 Ag34 -147.3(2) 2_756 . . .
C81 Ag32 Ag37 F17 26.5(3) 2_756 . . .
C81 Ag32 Ag37 F20 71.0(3) 2_756 . . 6
C82 C81 Ag5 S3 -169.9(6) . . . .
C82 C81 Ag5 Ag8 106.3(7) . . . .
C82 C81 Ag5 Ag9 41.4(8) . . . .
C82 C81 Ag5 Ag10 101.4(8) . . . .
C82 C81 Ag5 Ag32 -147.5(8) . . . 2_756
C82 C81 Ag5 Ag36 -161.8(8) . . . 2_756
C82 C81 Ag10 C89 105.0(5) . . . .
C82 C81 Ag10 C97 -10.8(7) . . . .
C82 C81 Ag10 Ag5 -147.2(6) . . . .
C82 C81 Ag10 Ag7 148.3(5) . . . .
C82 C81 Ag10 Ag8 -152.2(5) . . . .
C82 C81 Ag10 Ag11 -101.2(5) . . . .
C82 C81 Ag10 Ag22 95.7(6) . . . .
C82 C81 Ag10 Ag36 135.7(6) . . . 2_756
C82 Ag10 Ag11 C65 -35.6(4) . . . .
C82 Ag10 Ag11 C73 -59.7(3) . . . .
C82 Ag10 Ag11 C97 87.3(3) . . . .
C82 Ag10 Ag11 Ag8 -108.4(3) . . . .
C82 Ag10 Ag11 Ag12 -71.7(3) . . . .
C82 Ag10 Ag11 Ag14 -164.6(3) . . . .
C82 Ag10 Ag11 Ag22 142.3(3) . . . .
C82 Ag10 Ag11 Ag35 -137.1(3) . . . .
C82 Ag10 Ag22 C49 46.9(5) . . . .
C82 Ag10 Ag22 C97 -80.0(4) . . . .
C82 Ag10 Ag22 Ag7 116.0(3) . . . .
C82 Ag10 Ag22 Ag11 -136.9(3) . . . .
C82 Ag10 Ag22 Ag14 165.8(3) . . . .
C82 Ag10 Ag22 Ag15 83.4(3) . . . .
C82 Ag10 Ag22 Ag38 137.1(3) . . . .
C88 C87 C86 C85 0.0 . . . .
C87 C88 C83 C82 -177.9(7) . . . .
C87 C88 C83 C84 0.0 . . . .
C87 C86 C85 C84 0.0 . . . .
C86 C85 C84 C83 0.0 . . . .
C85 C84 C83 C82 177.9(7) . . . .
C85 C84 C83 C88 0.0 . . . .
C83 C82 Ag10 C81 -177.7(9) . . . .
C83 C82 Ag10 C89 100.9(6) . . . .
C83 C82 Ag10 C97 -4.3(7) . . . .
C83 C82 Ag10 Ag5 -154.6(7) . . . .
C83 C82 Ag10 Ag7 142.0(5) . . . .
C83 C82 Ag10 Ag8 -143.8(5) . . . .
C83 C82 Ag10 Ag11 -61.2(7) . . . .
C83 C82 Ag10 Ag22 49.4(8) . . . .
C83 C82 Ag10 Ag36 152.0(7) . . . 2_756
C83 C88 C87 C86 0.0 . . . .
C89 C90 C91 C92 134(7) . . . .
C89 C90 C91 C96 -46(7) . . . .
C89 C90 Ag6 C9 138.3(4) . . . 2_756
C89 C90 Ag6 S5 -34.7(4) . . . 2_756
C89 C90 Ag6 Ag7 -0.5(3) . . . .
C89 C90 Ag6 Ag28 89.4(4) . . . 2_756
C89 C90 Ag6 Ag29 31.6(5) . . . 2_756
C89 C90 Ag6 Ag32 -84.0(4) . . . 2_756
C89 C90 Ag6 Ag34 -150.1(3) . . . 2_756
C89 C90 Ag6 Ag36 -73.3(4) . . . 2_756
C89 Ag6 Ag7 S0AA -177.1(2) . . . .
C89 Ag6 Ag7 Ag8 -95.8(2) . . . .
C89 Ag6 Ag7 Ag10 -45.84(19) . . . .
C89 Ag6 Ag7 Ag14 61.8(2) . . . .
C89 Ag6 Ag7 Ag15 67.24(19) . . . .
C89 Ag6 Ag7 Ag20 155.69(19) . . . 2_756
C89 Ag6 Ag7 Ag22 16.14(19) . . . .
C89 Ag7 Ag8 C73 3.33(18) . . . .
C89 Ag7 Ag8 S0AA 171.06(14) . . . .
C89 Ag7 Ag8 Ag1 -143.20(14) . . . .
C89 Ag7 Ag8 Ag5 -56.41(14) . . . .
C89 Ag7 Ag8 Ag9 -48.17(14) . . . .
C89 Ag7 Ag8 Ag10 -0.22(14) . . . .
C89 Ag7 Ag8 Ag11 54.67(14) . . . .
C89 Ag7 Ag8 Ag12 80.31(14) . . . .
C89 Ag7 Ag8 Ag14 112.66(14) . . . .
C89 Ag7 Ag10 C81 -86.85(19) . . . .
C89 Ag7 Ag10 C82 -69.1(3) . . . .
C89 Ag7 Ag10 C97 82.33(18) . . . .
C89 Ag7 Ag10 Ag5 -123.33(14) . . . .
C89 Ag7 Ag10 Ag8 179.78(14) . . . .
C89 Ag7 Ag10 Ag11 124.92(14) . . . .
C89 Ag7 Ag10 Ag22 71.14(14) . . . .
C89 Ag7 Ag10 Ag36 -78.44(14) . . . 2_756
C89 Ag7 Ag14 C57 -1.8(3) . . . .
C89 Ag7 Ag14 S0AA -173.46(19) . . . .
C89 Ag7 Ag14 Ag8 -113.29(18) . . . .
C89 Ag7 Ag14 Ag11 -59.46(18) . . . .
C89 Ag7 Ag14 Ag17 99.74(18) . . . .
C89 Ag7 Ag14 Ag20 140.94(18) . . . .
C89 Ag7 Ag14 Ag22 -3.18(18) . . . .
C89 Ag7 Ag14 Ag30 45.63(19) . . . .
C89 Ag7 Ag14 Ag35 -84.71(18) . . . .
C89 Ag7 Ag14 Ag38 51.78(18) . . . .
C89 Ag7 Ag15 C49 -73.7(2) . . . .
C89 Ag7 Ag15 S8 123.10(16) . . . 2_756
C89 Ag7 Ag15 Ag17 176.84(16) . . . .
C89 Ag7 Ag15 Ag21 -126.51(17) . . . .
C89 Ag7 Ag15 Ag22 -70.16(16) . . . .
C89 Ag7 Ag15 Ag28 73.53(16) . . . 2_756
C89 Ag7 Ag15 Ag38 -127.27(16) . . . .
C89 Ag7 Ag22 C49 81.8(2) . . . .
C89 Ag7 Ag22 C97 -77.7(2) . . . .
C89 Ag7 Ag22 Ag10 -66.36(18) . . . .
C89 Ag7 Ag22 Ag11 -121.06(18) . . . .
C89 Ag7 Ag22 Ag14 176.90(18) . . . .
C89 Ag7 Ag22 Ag15 78.42(18) . . . .
C89 Ag7 Ag22 Ag38 124.61(18) . . . .
C89 Ag10 Ag11 C65 162.7(4) . . . .
C89 Ag10 Ag11 C73 138.60(19) . . . .
C89 Ag10 Ag11 C97 -74.4(2) . . . .
C89 Ag10 Ag11 Ag8 89.88(13) . . . .
C89 Ag10 Ag11 Ag12 126.56(13) . . . .
C89 Ag10 Ag11 Ag14 33.70(13) . . . .
C89 Ag10 Ag11 Ag22 -19.44(13) . . . .
C89 Ag10 Ag11 Ag35 61.17(13) . . . .
C89 Ag10 Ag22 C49 -18.5(3) . . . .
C89 Ag10 Ag22 C97 -145.3(2) . . . .
C89 Ag10 Ag22 Ag7 50.64(14) . . . .
C89 Ag10 Ag22 Ag11 157.75(14) . . . .
C89 Ag10 Ag22 Ag14 100.45(14) . . . .
C89 Ag10 Ag22 Ag15 18.02(14) . . . .
C89 Ag10 Ag22 Ag38 71.74(14) . . . .
C90 C89 Ag6 C9 -47.8(4) . . . 2_756
C90 C89 Ag6 S5 150.9(4) . . . 2_756
C90 C89 Ag6 Ag7 179.3(5) . . . .
C90 C89 Ag6 Ag28 -94.1(4) . . . 2_756
C90 C89 Ag6 Ag29 -161.8(3) . . . 2_756
C90 C89 Ag6 Ag32 95.8(4) . . . 2_756
C90 C89 Ag6 Ag34 60.3(5) . . . 2_756
C90 C89 Ag6 Ag36 103.2(4) . . . 2_756
C90 C89 Ag7 S0AA 6(12) . . . .
C90 C89 Ag7 Ag6 -163(11) . . . .
C90 C89 Ag7 Ag8 -41(11) . . . .
C90 C89 Ag7 Ag10 -41(11) . . . .
C90 C89 Ag7 Ag14 38(11) . . . .
C90 C89 Ag7 Ag15 99(11) . . . .
C90 C89 Ag7 Ag20 164(11) . . . 2_756
C90 C89 Ag7 Ag22 35(11) . . . .
C90 C89 Ag10 C81 -77.3(4) . . . .
C90 C89 Ag10 C82 -50.4(4) . . . .
C90 C89 Ag10 C97 74.9(3) . . . .
C90 C89 Ag10 Ag5 -119.0(3) . . . .
C90 C89 Ag10 Ag7 178.5(4) . . . .
C90 C89 Ag10 Ag8 178.3(3) . . . .
C90 C89 Ag10 Ag11 118.0(3) . . . .
C90 C89 Ag10 Ag22 98.1(3) . . . .
C90 C89 Ag10 Ag36 -97.5(3) . . . 2_756
C90 C91 C92 C93 -170.7(9) . . . .
C90 C91 C96 C95 -176.9(12) . . . .
C90 Ag6 Ag7 C89 0.3(2) . . . .
C90 Ag6 Ag7 S0AA -176.74(14) . . . .
C90 Ag6 Ag7 Ag8 -95.50(13) . . . .
C90 Ag6 Ag7 Ag10 -45.52(13) . . . .
C90 Ag6 Ag7 Ag14 62.08(14) . . . .
C90 Ag6 Ag7 Ag15 67.56(13) . . . .
C90 Ag6 Ag7 Ag20 156.01(13) . . . 2_756
C90 Ag6 Ag7 Ag22 16.46(13) . . . .
C91 C90 Ag6 C9 -42.8(5) . . . 2_756
C91 C90 Ag6 C89 178.9(7) . . . .
C91 C90 Ag6 S5 144.2(4) . . . 2_756
C91 C90 Ag6 Ag7 178.4(5) . . . .
C91 C90 Ag6 Ag28 -91.7(5) . . . 2_756
C91 C90 Ag6 Ag29 -149.5(4) . . . 2_756
C91 C90 Ag6 Ag32 94.9(5) . . . 2_756
C91 C90 Ag6 Ag34 28.8(6) . . . 2_756
C91 C90 Ag6 Ag36 105.6(5) . . . 2_756
C91 C92 C93 C94 -10.9(17) . . . .
C92 C91 C96 C95 4(2) . . . .
C92 C93 C94 C95 1(2) . . . .
C93 C94 C95 C96 10(2) . . . .
C94 C95 C96 C91 -13(2) . . . .
C96 C91 C92 C93 8.4(16) . . . .
C97 C98 C99 C100 175(3) . . . .
C97 C98 C99 C104 -6(4) . . . .
C97 Ag10 Ag11 C65 -122.9(4) . . . .
C97 Ag10 Ag11 C73 -147.0(2) . . . .
C97 Ag10 Ag11 Ag8 164.3(2) . . . .
C97 Ag10 Ag11 Ag12 -159.0(2) . . . .
C97 Ag10 Ag11 Ag14 108.1(2) . . . .
C97 Ag10 Ag11 Ag22 54.9(2) . . . .
C97 Ag10 Ag11 Ag35 135.6(2) . . . .
C97 Ag10 Ag22 C49 126.8(3) . . . .
C97 Ag10 Ag22 Ag7 -164.05(16) . . . .
C97 Ag10 Ag22 Ag11 -56.94(16) . . . .
C97 Ag10 Ag22 Ag14 -114.24(16) . . . .
C97 Ag10 Ag22 Ag15 163.33(16) . . . .
C97 Ag10 Ag22 Ag38 -142.95(16) . . . .
C97 Ag11 Ag12 C65 117.0(4) . . . .
C97 Ag11 Ag12 O2 42.7(4) . . . .
C97 Ag11 Ag12 S7 -85.9(4) . . . .
C97 Ag11 Ag12 Ag8 -78.6(4) . . . .
C97 Ag11 Ag12 Ag12 -26.5(4) . . . 6
C97 Ag11 Ag12 Ag13 -134.4(4) . . . .
C97 Ag11 Ag12 Ag35 175.4(4) . . . .
C97 Ag11 Ag14 C57 -79.40(17) . . . .
C97 Ag11 Ag14 S0AA 96.78(12) . . . .
C97 Ag11 Ag14 Ag7 49.47(12) . . . .
C97 Ag11 Ag14 Ag8 103.56(12) . . . .
C97 Ag11 Ag14 Ag17 7.26(13) . . . .
C97 Ag11 Ag14 Ag20 -170.41(12) . . . .
C97 Ag11 Ag14 Ag22 -10.47(12) . . . .
C97 Ag11 Ag14 Ag30 -103.26(12) . . . .
C97 Ag11 Ag14 Ag35 -150.47(12) . . . .
C97 Ag11 Ag14 Ag38 -44.89(12) . . . .
C97 Ag11 Ag22 C49 -129.0(4) . . . .
C97 Ag11 Ag22 Ag7 109.04(17) . . . .
C97 Ag11 Ag22 Ag10 55.66(17) . . . .
C97 Ag11 Ag22 Ag14 166.24(17) . . . .
C97 Ag11 Ag22 Ag15 137.56(17) . . . .
C97 Ag11 Ag22 Ag38 -159.70(17) . . . .
C97 Ag11 Ag35 C65 -117.4(3) . . . .
C97 Ag11 Ag35 O1 -50.3(3) . . . .
C97 Ag11 Ag35 S1 82.2(3) . . . .
C97 Ag11 Ag35 Ag12 -176.5(3) . . . .
C97 Ag11 Ag35 Ag13 130.5(3) . . . .
C97 Ag11 Ag35 Ag14 64.9(3) . . . .
C97 Ag22 Ag38 C49 126.8(4) . . . .
C97 Ag22 Ag38 C57 -20.0(3) . . . .
C97 Ag22 Ag38 F8 47.2(4) . . . .
C97 Ag22 Ag38 S8 -81.4(3) . . . .
C97 Ag22 Ag38 Cl1 135.1(3) . . . .
C97 Ag22 Ag38 Ag14 -70.0(3) . . . .
C97 Ag22 Ag38 Ag15 -172.4(3) . . . .
C97 Ag22 Ag38 Ag17 -124.6(3) . . . .
C97 Ag22 Ag38 Ag30 -20.0(3) . . . .
C98 C97 Ag10 C81 22.8(8) . . . .
C98 C97 Ag10 C82 17.0(7) . . . .
C98 C97 Ag10 C89 -94.8(6) . . . .
C98 C97 Ag10 Ag5 115.2(5) . . . .
C98 C97 Ag10 Ag7 -136.9(6) . . . .
C98 C97 Ag10 Ag8 164.0(6) . . . .
C98 C97 Ag10 Ag11 150.3(7) . . . .
C98 C97 Ag10 Ag22 -122.9(6) . . . .
C98 C97 Ag10 Ag36 -74.5(8) . . . 2_756
C98 C97 Ag11 C65 8.7(8) . . . .
C98 C97 Ag11 C73 -109.9(7) . . . .
C98 C97 Ag11 Ag8 -152.6(7) . . . .
C98 C97 Ag11 Ag10 -137.9(8) . . . .
C98 C97 Ag11 Ag12 -83.1(7) . . . .
C98 C97 Ag11 Ag14 142.5(7) . . . .
C98 C97 Ag11 Ag22 130.3(7) . . . .
C98 C97 Ag11 Ag35 89.7(8) . . . .
C98 C97 Ag22 C49 -4.0(6) . . . .
C98 C97 Ag22 Ag7 139.6(4) . . . .
C98 C97 Ag22 Ag10 126.1(4) . . . .
C98 C97 Ag22 Ag11 -147.1(5) . . . .
C98 C97 Ag22 Ag14 -160.1(4) . . . .
C98 C97 Ag22 Ag15 92.1(5) . . . .
C98 C97 Ag22 Ag38 -100.7(4) . . . .
C98 C99 C100 C101 176.4(7) . . . .
C98 C99 C104 C103 -178.5(8) . . . .
C99 C100 C101 C102 0.4(14) . . . .
C100 C99 C104 C103 -0.6(15) . . . .
C100 C101 C102 C103 5(2) . . . .
C101 C102 C103 C104 -7(2) . . . .
C102 C103 C104 C99 3.7(14) . . . .
C104 C99 C100 C101 -1.6(16) . . . .
C105 C106 C107 C108 0.000(2) . . . .
C105 O3 Ag24 C33 -20.2(4) . . . .
C105 O3 Ag24 S6 152.9(4) . . . .
C105 O3 Ag24 Ag18 122.2(3) . . . .
C105 O3 Ag24 Ag19 16.7(4) . . . .
C105 O3 Ag24 Ag24 126.7(5) . . . 6
C105 O3 Ag24 Ag25 -158.0(4) . . . .
C105 O3 Ag24 Ag31 -69.0(4) . . . .
C105 O3 Ag24 Ag33 -144.2(4) . . . .
C106 C105 N12 C109 0.000(2) . . . .
C106 C105 O3 Ag24 125.8(2) . . . .
C106 C105 O3 Ag24 -125.8(2) . . . 6
C106 C107 C108 C109 0.000(2) . . . .
C107 C108 C109 N12 0.000(2) . . . .
C108 C109 N12 C105 0.000(1) . . . .
C110 C111 C112 C113 0.000(3) . . . .
C110 O2 Ag12 C65 35.4(4) . . . .
C110 O2 Ag12 S7 -141.8(4) . . . .
C110 O2 Ag12 Ag8 156.1(4) . . . .
C110 O2 Ag12 Ag11 82.0(4) . . . .
C110 O2 Ag12 Ag12 -126.2(5) . . . 6
C110 O2 Ag12 Ag13 -102.1(4) . . . .
C110 O2 Ag12 Ag35 -3.5(5) . . . .
C111 C110 N1 C114 0.000(2) . . . .
C111 C110 O2 Ag12 128.7(3) . . . 6
C111 C110 O2 Ag12 -128.7(3) . . . .
C111 C112 C113 C114 0.000(3) . . . .
C112 C113 C114 N1 0.000(2) . . . .
C113 C114 N1 C110 0.000(2) . . . .
C115 C116 C117 C118 0.000(8) . . . .
C115 O4 Ag9 C73 83.92(14) . . . .
C115 O4 Ag9 C73 -83.92(14) . . . 6
C115 O4 Ag9 C74 -59.40(12) . . . 6
C115 O4 Ag9 C74 59.40(12) . . . .
C115 O4 Ag9 Ag5 -136.59(9) . . . 6
C115 O4 Ag9 Ag5 136.59(9) . . . .
C115 O4 Ag9 Ag8 120.82(8) . . . .
C115 O4 Ag9 Ag8 -120.82(8) . . . 6
C116 C115 N10 C119 0.000(4) . . . .
C116 C115 O4 Ag9 0.000(5) . . . .
C116 C117 C118 C119 0.000(8) . . . .
C117 C118 C119 N10 0.000(5) . . . .
C118 C119 N10 C115 0.000(5) . . . .
C120 C121 C122 C123 -0.9(7) . . . .
C120 O1 Ag19 C33 31.8(4) . . . .
C120 O1 Ag19 S1 -139.6(3) . . . .
C120 O1 Ag19 Ag18 -108.4(3) . . . .
C120 O1 Ag19 Ag24 -10.4(4) . . . .
C120 O1 Ag19 Ag29 157.4(3) . . . .
C120 O1 Ag19 Ag31 82.4(4) . . . .
C120 O1 Ag35 C65 -16.5(3) . . . .
C120 O1 Ag35 S1 153.7(3) . . . .
C120 O1 Ag35 Ag11 -60.7(3) . . . .
C120 O1 Ag35 Ag12 26.2(3) . . . .
C120 O1 Ag35 Ag13 118.2(3) . . . .
C120 O1 Ag35 Ag14 -142.1(3) . . . .
C121 C120 N2 C124 -1.1(6) . . . .
C121 C120 O1 Ag19 -142.4(3) . . . .
C121 C120 O1 Ag35 108.1(4) . . . .
C121 C122 C123 C124 0.6(7) . . . .
C122 C123 C124 N2 -0.5(7) . . . .
C123 C124 N2 C120 0.8(6) . . . .
C125 C75 C76 C77 54.4(14) . . . .
C125 C75 C80 C79 -27.5(12) . . . .
C125 C76 C77 C78 102.6(14) . . . .
C125 C77 C78 C79 1.9(19) . . . .
N1 C110 C111 C112 0.000(3) . . . .
N1 C110 O2 Ag12 -51.3(3) . . . 6
N1 C110 O2 Ag12 51.3(3) . . . .
N2 C120 C121 C122 1.1(6) . . . .
N2 C120 O1 Ag19 37.7(5) . . . .
N2 C120 O1 Ag35 -71.7(4) . . . .
N10 C115 C116 C117 0.000(8) . . . .
N10 C115 O4 Ag9 180.000(4) . . . .
N12 C105 C106 C107 0.000(1) . . . .
N12 C105 O3 Ag24 -54.2(2) . . . .
N12 C105 O3 Ag24 54.2(2) . . . 6
O1 C120 C121 C122 -178.7(4) . . . .
O1 C120 N2 C124 178.8(4) . . . .
O1 Ag19 Ag24 C33 58.2(2) . . . .
O1 Ag19 Ag24 O3 8.50(16) . . . .
O1 Ag19 Ag24 S6 -122.03(12) . . . .
O1 Ag19 Ag24 Ag18 -121.89(12) . . . .
O1 Ag19 Ag24 Ag24 -65.25(12) . . . 6
O1 Ag19 Ag24 Ag25 177.67(12) . . . .
O1 Ag19 Ag24 Ag31 116.00(12) . . . .
O1 Ag19 Ag24 Ag33 172.52(12) . . . .
O1 Ag19 Ag29 C41 -40.46(13) . . . .
O1 Ag19 Ag29 S5 145.22(7) . . . .
O1 Ag19 Ag29 Ag6 -154.72(12) . . . 2_756
O1 Ag19 Ag29 Ag20 74.05(7) . . . .
O1 Ag19 Ag29 Ag27 -72.99(7) . . . .
O1 Ag19 Ag29 Ag28 -16.90(7) . . . .
O1 Ag19 Ag29 Ag30 9.31(7) . . . .
O1 Ag19 Ag29 Ag31 -121.66(7) . . . .
O1 Ag19 Ag29 Ag33 -176.48(7) . . . .
O1 Ag19 Ag31 C25 53.6(3) . . . .
O1 Ag19 Ag31 C26 8.8(2) . . . .
O1 Ag19 Ag31 C33 -81.7(2) . . . .
O1 Ag19 Ag31 Ag24 -140.61(10) . . . .
O1 Ag19 Ag31 Ag27 62.77(10) . . . .
O1 Ag19 Ag31 Ag29 104.70(10) . . . .
O1 Ag19 Ag31 Ag33 163.28(10) . . . .
O1 Ag19 Ag31 Ag34 113.58(10) . . . .
O2 C110 C111 C112 180.000(3) . . . .
O2 C110 N1 C114 180.000(2) . . . .
O2 Ag12 Ag13 S1 127.29(14) . . . .
O2 Ag12 Ag13 S7 -55.08(14) . . . .
O2 Ag12 Ag13 Ag13 -18.48(14) . . . 6
O2 Ag12 Ag13 Ag18 73.66(14) . . . .
O2 Ag12 Ag13 Ag35 132.19(14) . . . .
O2 Ag12 Ag35 C65 54.5(2) . . . .
O2 Ag12 Ag35 O1 -5.96(18) . . . .
O2 Ag12 Ag35 S1 -124.89(15) . . . .
O2 Ag12 Ag35 Ag11 110.99(15) . . . .
O2 Ag12 Ag35 Ag13 -129.81(15) . . . .
O2 Ag12 Ag35 Ag14 164.23(14) . . . .
O3 C105 C106 C107 180.000(1) . . . .
O3 C105 N12 C109 180.000(2) . . . .
O3 Ag24 Ag25 C17 120.77(16) . . . .
O3 Ag24 Ag25 C17 -48.97(15) . . . 6
O3 Ag24 Ag25 C18 93.33(18) . . . .
O3 Ag24 Ag25 C18 -18.70(16) . . . 6
O3 Ag24 Ag25 S6 -113.28(7) . . . .
O3 Ag24 Ag25 Ag24 -54.09(7) . . . 6
O3 Ag24 Ag25 Ag33 166.98(7) . . . .
O3 Ag24 Ag25 Ag33 -87.26(7) . . . 6
O3 Ag24 Ag31 C25 -60.5(3) . . . .
O3 Ag24 Ag31 C26 -2.3(3) . . . .
O3 Ag24 Ag31 C33 78.3(2) . . . .
O3 Ag24 Ag31 Ag19 138.38(16) . . . .
O3 Ag24 Ag31 Ag27 -171.32(16) . . . .
O3 Ag24 Ag31 Ag29 -169.40(16) . . . .
O3 Ag24 Ag31 Ag33 -112.54(16) . . . .
O3 Ag24 Ag31 Ag34 -101.17(16) . . . .
O3 Ag24 Ag33 C17 33.73(18) . . . .
O3 Ag24 Ag33 S5 -156.43(8) . . . .
O3 Ag24 Ag33 Ag25 -13.55(8) . . . .
O3 Ag24 Ag33 Ag29 165.80(8) . . . .
O3 Ag24 Ag33 Ag31 112.46(8) . . . .
O3 Ag24 Ag33 Ag32 -125.88(15) . . . .
O3 Ag24 Ag33 Ag34 101.54(8) . . . .
O3 Ag24 Ag33 Ag37 29.71(10) . . . .
O4 C115 C116 C117 180.000(7) . . . .
O4 C115 N10 C119 180.000(4) . . . .
O20 Ag27 Ag28 C9 -93.7(3) . . . .
O20 Ag27 Ag28 F13 28.8(3) . . . .
O20 Ag27 Ag28 S8 128.5(2) . . . .
O20 Ag27 Ag28 Ag6 -144.0(2) . . . 2_756
O20 Ag27 Ag28 Ag15 -151.4(2) . . . 2_756
O20 Ag27 Ag28 Ag29 156.2(2) . . . .
O20 Ag27 Ag29 C41 3.6(5) . . . .
O20 Ag27 Ag29 S5 178.7(5) . . . .
O20 Ag27 Ag29 Ag6 -150.1(5) . . . 2_756
O20 Ag27 Ag29 Ag19 40.8(5) . . . .
O20 Ag27 Ag29 Ag20 -80.7(5) . . . .
O20 Ag27 Ag29 Ag28 -92.7(5) . . . .
O20 Ag27 Ag29 Ag30 -26.0(5) . . . .
O20 Ag27 Ag29 Ag31 85.0(5) . . . .
O20 Ag27 Ag29 Ag33 130.5(5) . . . .
O20 Ag27 Ag31 C25 61.6(3) . . . .
O20 Ag27 Ag31 C26 33.4(3) . . . .
O20 Ag27 Ag31 C33 -72.9(3) . . . .
O20 Ag27 Ag31 Ag19 -111.1(2) . . . .
O20 Ag27 Ag31 Ag24 -152.9(2) . . . .
O20 Ag27 Ag31 Ag29 -155.2(2) . . . .
O20 Ag27 Ag31 Ag33 157.3(2) . . . .
O20 Ag27 Ag31 Ag34 116.5(2) . . . .
O20 Ag27 Ag34 C1 112.5(4) . . . .
O20 Ag27 Ag34 C25 -53.0(3) . . . .
O20 Ag27 Ag34 Ag6 138.2(3) . . . 2_756
O20 Ag27 Ag34 Ag31 -104.4(3) . . . .
O20 Ag27 Ag34 Ag33 -146.9(3) . . . .
O20 Ag27 Ag34 Ag37 -139.3(3) . . . .
F8 Ag21 Ag30 C41 62.2(3) . . . .
F8 Ag21 Ag30 C42 23.4(3) . . . .
F8 Ag21 Ag30 C57 -112.8(3) . . . .
F8 Ag21 Ag30 C58 -82.8(3) . . . .
F8 Ag21 Ag30 S8 118.0(3) . . . .
F8 Ag21 Ag30 Ag14 -156.2(3) . . . .
F8 Ag21 Ag30 Ag29 110.4(3) . . . .
F8 Ag21 Ag30 Ag38 -162.3(9) . . . .
F13 Ag28 Ag29 C41 3.35(18) . . . .
F13 Ag28 Ag29 S5 178.33(15) . . . .
F13 Ag28 Ag29 Ag6 152.80(15) . . . 2_756
F13 Ag28 Ag29 Ag19 -18.44(15) . . . .
F13 Ag28 Ag29 Ag20 -113.82(15) . . . .
F13 Ag28 Ag29 Ag27 58.58(15) . . . .
F13 Ag28 Ag29 Ag30 -44.21(15) . . . .
F13 Ag28 Ag29 Ag31 56.09(15) . . . .
F13 Ag28 Ag29 Ag33 131.52(15) . . . .
Si2 F8 Ag21 C49 111.2(4) . . . .
Si2 F8 Ag21 S8 -76.7(4) . . . .
Si2 F8 Ag21 Cl1 53.8(4) . . . .
Si2 F8 Ag21 Ag15 94.9(7) . . . .
Si2 F8 Ag21 Ag17 -71.7(5) . . . .
Si2 F8 Ag21 Ag30 -125.1(5) . . . .
Si2 F8 Ag38 C49 106.2(5) . . . .
Si2 F8 Ag38 C57 -163.0(4) . . . .
Si2 F8 Ag38 S8 -65.9(4) . . . .
Si2 F8 Ag38 Cl1 56.7(4) . . . .
Si2 F8 Ag38 Ag14 -146.2(3) . . . .
Si2 F8 Ag38 Ag15 82.0(6) . . . .
Si2 F8 Ag38 Ag17 -46.1(6) . . . .
Si2 F8 Ag38 Ag22 149.2(4) . . . .
Si2 F8 Ag38 Ag30 -120.8(5) . . . .
Si2 F13 Ag28 C9 -154.0(6) . . . .
Si2 F13 Ag28 S8 34.7(7) . . . .
Si2 F13 Ag28 Ag6 179.1(2) . . . 2_756
Si2 F13 Ag28 Ag15 -17.3(7) . . . 2_756
Si2 F13 Ag28 Ag27 162.6(7) . . . .
Si2 F13 Ag28 Ag29 114.0(6) . . . .
S0AA Ag3 Ag4 S3 -5.29(7) 6 . . .
S0AA Ag3 Ag4 S6 -168.17(7) 6 . . 5_756
S0AA Ag3 Ag4 Ag3 -72.33(7) 6 . . 6
S0AA Ag7 Ag8 C73 -167.73(12) . . . .
S0AA Ag7 Ag8 Ag1 45.74(3) . . . .
S0AA Ag7 Ag8 Ag5 132.53(3) . . . .
S0AA Ag7 Ag8 Ag9 140.77(4) . . . .
S0AA Ag7 Ag8 Ag10 -171.28(3) . . . .
S0AA Ag7 Ag8 Ag11 -116.38(3) . . . .
S0AA Ag7 Ag8 Ag12 -90.75(4) . . . .
S0AA Ag7 Ag8 Ag14 -58.40(3) . . . .
S0AA Ag7 Ag10 C81 100.95(14) . . . .
S0AA Ag7 Ag10 C82 118.7(2) . . . .
S0AA Ag7 Ag10 C89 -172.21(14) . . . .
S0AA Ag7 Ag10 C97 -89.88(12) . . . .
S0AA Ag7 Ag10 Ag5 64.47(3) . . . .
S0AA Ag7 Ag10 Ag8 7.57(3) . . . .
S0AA Ag7 Ag10 Ag11 -47.28(3) . . . .
S0AA Ag7 Ag10 Ag22 -101.06(3) . . . .
S0AA Ag7 Ag10 Ag36 109.36(4) . . . 2_756
S0AA Ag7 Ag14 C57 171.66(18) . . . .
S0AA Ag7 Ag14 Ag8 60.17(4) . . . .
S0AA Ag7 Ag14 Ag11 114.00(4) . . . .
S0AA Ag7 Ag14 Ag17 -86.80(4) . . . .
S0AA Ag7 Ag14 Ag20 -45.60(4) . . . .
S0AA Ag7 Ag14 Ag22 170.28(4) . . . .
S0AA Ag7 Ag14 Ag30 -140.91(5) . . . .
S0AA Ag7 Ag14 Ag35 88.75(4) . . . .
S0AA Ag7 Ag14 Ag38 -134.76(4) . . . .
S0AA Ag7 Ag15 C49 95.70(14) . . . .
S0AA Ag7 Ag15 S8 -67.52(4) . . . 2_756
S0AA Ag7 Ag15 Ag17 -13.77(3) . . . .
S0AA Ag7 Ag15 Ag21 42.88(7) . . . .
S0AA Ag7 Ag15 Ag22 99.22(3) . . . .
S0AA Ag7 Ag15 Ag28 -117.09(3) . . . 2_756
S0AA Ag7 Ag15 Ag38 42.12(4) . . . .
S0AA Ag7 Ag22 C49 -103.13(13) . . . .
S0AA Ag7 Ag22 C97 97.41(11) . . . .
S0AA Ag7 Ag22 Ag10 108.75(3) . . . .
S0AA Ag7 Ag22 Ag11 54.05(3) . . . .
S0AA Ag7 Ag22 Ag14 -7.99(3) . . . .
S0AA Ag7 Ag22 Ag15 -106.47(3) . . . .
S0AA Ag7 Ag22 Ag38 -60.28(4) . . . .
S0AA Ag8 Ag9 C73 -26.70(17) . . . 6
S0AA Ag8 Ag9 C73 -176.94(14) . . . .
S0AA Ag8 Ag9 C74 -177.07(9) . . . .
S0AA Ag8 Ag9 C74 -66.3(4) . . . 6
S0AA Ag8 Ag9 O4 112.95(18) . . . .
S0AA Ag8 Ag9 Ag5 50.69(4) . . . 6
S0AA Ag8 Ag9 Ag5 97.80(4) . . . .
S0AA Ag8 Ag9 Ag8 -11.92(5) . . . 6
S0AA Ag8 Ag10 C81 -110.48(16) . . . .
S0AA Ag8 Ag10 C82 -125.3(2) . . . .
S0AA Ag8 Ag10 C89 -7.15(10) . . . .
S0AA Ag8 Ag10 C97 88.82(15) . . . .
S0AA Ag8 Ag10 Ag5 -114.21(3) . . . .
S0AA Ag8 Ag10 Ag7 -7.30(2) . . . .
S0AA Ag8 Ag10 Ag11 100.15(3) . . . .
S0AA Ag8 Ag10 Ag22 47.43(3) . . . .
S0AA Ag8 Ag10 Ag36 -73.87(4) . . . 2_756
S0AA Ag8 Ag11 C65 101.70(13) . . . .
S0AA Ag8 Ag11 C73 -174.96(13) . . . .
S0AA Ag8 Ag11 C97 -90.58(15) . . . .
S0AA Ag8 Ag11 Ag10 -102.89(3) . . . .
S0AA Ag8 Ag11 Ag12 113.29(3) . . . .
S0AA Ag8 Ag11 Ag14 6.86(2) . . . .
S0AA Ag8 Ag11 Ag22 -44.52(3) . . . .
S0AA Ag8 Ag11 Ag35 61.64(3) . . . .
S0AA Ag8 Ag12 C65 -83.07(13) . . . .
S0AA Ag8 Ag12 O2 156.62(13) . . . .
S0AA Ag8 Ag12 S7 78.05(5) . . . .
S0AA Ag8 Ag12 Ag11 -94.85(4) . . . .
S0AA Ag8 Ag12 Ag12 104.09(3) . . . 6
S0AA Ag8 Ag12 Ag13 22.56(4) . . . .
S0AA Ag8 Ag12 Ag35 -36.56(4) . . . .
S0AA Ag8 Ag14 C57 -174.43(14) . . . .
S0AA Ag8 Ag14 Ag7 -65.37(3) . . . .
S0AA Ag8 Ag14 Ag11 -171.17(3) . . . .
S0AA Ag8 Ag14 Ag17 -27.47(3) . . . .
S0AA Ag8 Ag14 Ag20 41.48(3) . . . .
S0AA Ag8 Ag14 Ag22 -120.82(3) . . . .
S0AA Ag8 Ag14 Ag30 132.90(4) . . . .
S0AA Ag8 Ag14 Ag35 133.68(3) . . . .
S0AA Ag8 Ag14 Ag38 -95.98(5) . . . .
S0AA Ag14 Ag17 S8 137.49(4) . . . .
S0AA Ag14 Ag17 S8 -58.18(5) . . . 2_756
S0AA Ag14 Ag17 Ag14 29.47(2) . . . 2_756
S0AA Ag14 Ag17 Ag15 -103.06(3) . . . .
S0AA Ag14 Ag17 Ag15 134.27(4) . . . 2_756
S0AA Ag14 Ag17 Ag20 -13.91(2) . . . 2_756
S0AA Ag14 Ag17 Ag20 84.40(3) . . . .
S0AA Ag14 Ag17 Ag21 -99.0(2) . . . 2_756
S0AA Ag14 Ag17 Ag21 -161.78(4) . . . .
S0AA Ag14 Ag17 Ag38 -164.46(3) . . . .
S0AA Ag14 Ag17 Ag38 -72.60(12) . . . 2_756
S0AA Ag14 Ag20 S0AA -19.70(3) . . . 2_756
S0AA Ag14 Ag20 S1 111.49(4) . . . .
S0AA Ag14 Ag20 S8 -130.46(4) . . . .
S0AA Ag14 Ag20 Ag3 52.12(3) . . . 5_756
S0AA Ag14 Ag20 Ag7 -74.48(4) . . . 2_756
S0AA Ag14 Ag20 Ag17 -82.04(3) . . . .
S0AA Ag14 Ag20 Ag29 160.60(3) . . . .
S0AA Ag14 Ag22 C49 110.72(15) . . . .
S0AA Ag14 Ag22 C97 -82.86(12) . . . .
S0AA Ag14 Ag22 Ag7 8.17(3) . . . .
S0AA Ag14 Ag22 Ag10 -40.28(4) . . . .
S0AA Ag14 Ag22 Ag11 -93.18(4) . . . .
S0AA Ag14 Ag22 Ag15 69.52(4) . . . .
S0AA Ag14 Ag22 Ag38 122.75(4) . . . .
S0AA Ag14 Ag30 C41 20.3(3) . . . .
S0AA Ag14 Ag30 C42 71.3(5) . . . .
S0AA Ag14 Ag30 C57 176.2(2) . . . .
S0AA Ag14 Ag30 C58 174.12(13) . . . .
S0AA Ag14 Ag30 S8 -55.74(6) . . . .
S0AA Ag14 Ag30 Ag21 -109.74(8) . . . .
S0AA Ag14 Ag30 Ag29 5.18(6) . . . .
S0AA Ag14 Ag30 Ag38 -109.32(6) . . . .
S0AA Ag14 Ag35 C65 88.79(14) . . . .
S0AA Ag14 Ag35 O1 -150.89(10) . . . .
S0AA Ag14 Ag35 S1 -75.15(4) . . . .
S0AA Ag14 Ag35 Ag11 90.65(3) . . . .
S0AA Ag14 Ag35 Ag12 37.72(3) . . . .
S0AA Ag14 Ag35 Ag13 -20.77(3) . . . .
S0AA Ag14 Ag38 C49 -86.58(16) . . . .
S0AA Ag14 Ag38 C57 -169.24(13) . . . .
S0AA Ag14 Ag38 F8 164.4(2) . . . .
S0AA Ag14 Ag38 S8 73.42(4) . . . .
S0AA Ag14 Ag38 Cl1 -54.76(8) . . . .
S0AA Ag14 Ag38 Ag15 -41.72(4) . . . .
S0AA Ag14 Ag38 Ag17 19.40(3) . . . .
S0AA Ag14 Ag38 Ag22 -98.07(3) . . . .
S0AA Ag14 Ag38 Ag30 138.74(3) . . . .
S0AA Ag20 Ag29 C41 -164.26(16) 2_756 . . .
S0AA Ag20 Ag29 S5 16.49(5) 2_756 . . .
S0AA Ag20 Ag29 Ag6 -39.90(4) 2_756 . . 2_756
S0AA Ag20 Ag29 Ag19 132.17(4) 2_756 . . .
S0AA Ag20 Ag29 Ag27 -103.66(5) 2_756 . . .
S0AA Ag20 Ag29 Ag28 -93.81(4) 2_756 . . .
S0AA Ag20 Ag29 Ag30 -164.29(4) 2_756 . . .
S0AA Ag20 Ag29 Ag31 104.01(5) 2_756 . . .
S0AA Ag20 Ag29 Ag33 44.01(5) 2_756 . . .
S1 Ag13 Ag18 S6 -171.92(7) . . . .
S1 Ag13 Ag18 Ag3 90.28(4) . . . 5_756
S1 Ag13 Ag18 Ag18 -173.45(4) . . . 6
S1 Ag13 Ag18 Ag19 -39.50(4) . . . .
S1 Ag13 Ag18 Ag24 -83.17(4) . . . .
S1 Ag13 Ag35 C65 177.92(13) . . . .
S1 Ag13 Ag35 O1 47.80(12) . . . .
S1 Ag13 Ag35 Ag11 -133.09(3) . . . .
S1 Ag13 Ag35 Ag12 174.31(3) . . . .
S1 Ag13 Ag35 Ag14 -74.82(3) . . . .
S1 Ag18 Ag19 C33 177.35(16) . . . .
S1 Ag18 Ag19 O1 -41.54(11) . . . .
S1 Ag18 Ag19 Ag24 177.43(4) . . . .
S1 Ag18 Ag19 Ag29 72.65(3) . . . .
S1 Ag18 Ag19 Ag31 130.05(4) . . . .
S1 Ag18 Ag24 C33 -2.27(17) . . . .
S1 Ag18 Ag24 O3 -142.47(19) . . . .
S1 Ag18 Ag24 S6 177.49(5) . . . .
S1 Ag18 Ag24 Ag19 -2.35(3) . . . .
S1 Ag18 Ag24 Ag24 -145.75(3) . . . 6
S1 Ag18 Ag24 Ag25 154.89(3) . . . .
S1 Ag18 Ag24 Ag31 47.19(4) . . . .
S1 Ag18 Ag24 Ag33 101.39(3) . . . .
S1 Ag19 Ag24 C33 -177.8(2) . . . .
S1 Ag19 Ag24 O3 132.53(11) . . . .
S1 Ag19 Ag24 S6 2.01(5) . . . .
S1 Ag19 Ag24 Ag18 2.15(3) . . . .
S1 Ag19 Ag24 Ag24 58.78(3) . . . 6
S1 Ag19 Ag24 Ag25 -58.30(5) . . . .
S1 Ag19 Ag24 Ag31 -119.97(3) . . . .
S1 Ag19 Ag24 Ag33 -63.44(3) . . . .
S1 Ag19 Ag29 C41 -116.39(11) . . . .
S1 Ag19 Ag29 S5 69.29(4) . . . .
S1 Ag19 Ag29 Ag6 129.35(10) . . . 2_756
S1 Ag19 Ag29 Ag20 -1.88(3) . . . .
S1 Ag19 Ag29 Ag27 -148.92(3) . . . .
S1 Ag19 Ag29 Ag28 -92.83(3) . . . .
S1 Ag19 Ag29 Ag30 -66.62(3) . . . .
S1 Ag19 Ag29 Ag31 162.40(3) . . . .
S1 Ag19 Ag29 Ag33 107.59(3) . . . .
S1 Ag19 Ag31 C25 -71.1(3) . . . .
S1 Ag19 Ag31 C26 -115.9(2) . . . .
S1 Ag19 Ag31 C33 153.6(2) . . . .
S1 Ag19 Ag31 Ag24 94.71(4) . . . .
S1 Ag19 Ag31 Ag27 -61.92(4) . . . .
S1 Ag19 Ag31 Ag29 -19.98(3) . . . .
S1 Ag19 Ag31 Ag33 38.60(4) . . . .
S1 Ag19 Ag31 Ag34 -11.11(5) . . . .
S1 Ag20 Ag29 C41 65.54(16) . . . .
S1 Ag20 Ag29 S5 -113.71(5) . . . .
S1 Ag20 Ag29 Ag6 -170.10(3) . . . 2_756
S1 Ag20 Ag29 Ag19 1.97(3) . . . .
S1 Ag20 Ag29 Ag27 126.14(4) . . . .
S1 Ag20 Ag29 Ag28 136.00(3) . . . .
S1 Ag20 Ag29 Ag30 65.51(3) . . . .
S1 Ag20 Ag29 Ag31 -26.19(5) . . . .
S1 Ag20 Ag29 Ag33 -86.19(3) . . . .
S3 Ag1 Ag3 S0AA 129.27(4) . . . 6
S3 Ag1 Ag3 S4 -117.95(4) . . . .
S3 Ag1 Ag3 S5 47.18(8) . . . 5_756
S3 Ag1 Ag3 Ag4 -34.32(3) . . . .
S3 Ag1 Ag3 Ag18 -105.53(4) . . . 5_756
S3 Ag1 Ag3 Ag20 156.20(4) . . . 5_756
S3 Ag1 Ag8 C73 -59.01(11) . . . .
S3 Ag1 Ag8 S0AA 123.87(4) . . . .
S3 Ag1 Ag8 Ag5 2.14(4) . . . .
S3 Ag1 Ag8 Ag7 88.61(4) . . . .
S3 Ag1 Ag8 Ag9 -55.12(4) . . . .
S3 Ag1 Ag8 Ag10 15.98(5) . . . .
S3 Ag1 Ag8 Ag11 -130.39(5) . . . .
S3 Ag1 Ag8 Ag12 -117.04(4) . . . .
S3 Ag1 Ag8 Ag14 153.77(4) . . . .
S3 Ag1 Ag16 S0AA 43.71(10) . . . 5_756
S3 Ag1 Ag16 S0AA 56.57(5) . . . 6
S3 Ag1 Ag16 S4 -58.63(5) . . . .
S3 Ag1 Ag16 S4 -175.33(5) . . . 5_756
S3 Ag1 Ag16 Ag1 -126.23(5) . . . 5_756
S3 Ag1 Ag16 Ag16 -126.23(5) . . . 5_756
S3 Ag3 Ag4 S6 -162.88(4) . . . 5_756
S3 Ag3 Ag4 Ag3 -67.05(3) . . . 6
S3 Ag5 Ag8 C73 117.51(14) . . . .
S3 Ag5 Ag8 S0AA -76.49(5) . . . .
S3 Ag5 Ag8 Ag1 -2.32(4) . . . .
S3 Ag5 Ag8 Ag7 -118.70(4) . . . .
S3 Ag5 Ag8 Ag9 66.71(4) . . . .
S3 Ag5 Ag8 Ag10 -173.75(4) . . . .
S3 Ag5 Ag8 Ag11 155.07(4) . . . .
S3 Ag5 Ag8 Ag12 90.83(4) . . . .
S3 Ag5 Ag8 Ag14 -134.72(5) . . . .
S3 Ag5 Ag9 C73 -131.19(14) . . . .
S3 Ag5 Ag9 C73 45.69(18) . . . 6
S3 Ag5 Ag9 C74 -159.50(11) . . . .
S3 Ag5 Ag9 C74 86.60(17) . . . 6
S3 Ag5 Ag9 O4 109.81(15) . . . .
S3 Ag5 Ag9 Ag5 47.43(3) . . . 6
S3 Ag5 Ag9 Ag8 -86.77(3) . . . .
S3 Ag5 Ag9 Ag8 4.88(3) . . . 6
S3 Ag5 Ag10 C81 -166.2(3) . . . .
S3 Ag5 Ag10 C82 178.2(2) . . . .
S3 Ag5 Ag10 C89 -82.52(11) . . . .
S3 Ag5 Ag10 C97 65.5(3) . . . .
S3 Ag5 Ag10 Ag7 -45.71(6) . . . .
S3 Ag5 Ag10 Ag8 8.26(6) . . . .
S3 Ag5 Ag10 Ag11 39.53(6) . . . .
S3 Ag5 Ag10 Ag22 -24.19(7) . . . .
S3 Ag5 Ag10 Ag36 -109.94(7) . . . 2_756
S4 Ag1 Ag3 S0AA -112.77(4) . . . 6
S4 Ag1 Ag3 S3 117.95(4) . . . .
S4 Ag1 Ag3 S5 165.13(8) . . . 5_756
S4 Ag1 Ag3 Ag4 83.63(3) . . . .
S4 Ag1 Ag3 Ag18 12.43(3) . . . 5_756
S4 Ag1 Ag3 Ag20 -85.84(3) . . . 5_756
S4 Ag1 Ag8 C73 -145.43(11) . . . .
S4 Ag1 Ag8 S0AA 37.44(4) . . . .
S4 Ag1 Ag8 Ag5 -84.29(4) . . . .
S4 Ag1 Ag8 Ag7 2.18(4) . . . .
S4 Ag1 Ag8 Ag9 -141.54(3) . . . .
S4 Ag1 Ag8 Ag10 -70.45(5) . . . .
S4 Ag1 Ag8 Ag11 143.19(4) . . . .
S4 Ag1 Ag8 Ag12 156.53(3) . . . .
S4 Ag1 Ag8 Ag14 67.34(3) . . . .
S4 Ag1 Ag16 S0AA 102.34(8) . . . 5_756
S4 Ag1 Ag16 S0AA 115.20(3) . . . 6
S4 Ag1 Ag16 S4 -116.70(4) . . . 5_756
S4 Ag1 Ag16 Ag1 -67.60(2) . . . 5_756
S4 Ag1 Ag16 Ag16 -67.60(2) . . . 5_756
S4 Ag3 Ag4 S3 90.93(5) . . . .
S4 Ag3 Ag4 S6 -71.95(4) . . . 5_756
S4 Ag3 Ag4 Ag3 23.88(4) . . . 6
S5 Ag3 Ag4 S3 -118.94(5) 5_756 . . .
S5 Ag3 Ag4 S6 78.18(4) 5_756 . . 5_756
S5 Ag3 Ag4 Ag3 174.01(3) 5_756 . . 6
S5 Ag6 Ag7 C89 148.7(2) 2_756 . . .
S5 Ag6 Ag7 S0AA -28.34(6) 2_756 . . .
S5 Ag6 Ag7 Ag8 52.90(4) 2_756 . . .
S5 Ag6 Ag7 Ag10 102.87(3) 2_756 . . .
S5 Ag6 Ag7 Ag14 -149.52(6) 2_756 . . .
S5 Ag6 Ag7 Ag15 -144.04(4) 2_756 . . .
S5 Ag6 Ag7 Ag20 -55.60(3) 2_756 . . 2_756
S5 Ag6 Ag7 Ag22 164.86(4) 2_756 . . .
S5 Ag29 Ag30 C41 -178.9(2) . . . .
S5 Ag29 Ag30 C42 -176.13(14) . . . .
S5 Ag29 Ag30 C57 -21.3(2) . . . .
S5 Ag29 Ag30 C58 -60.7(4) . . . .
S5 Ag29 Ag30 S8 48.75(6) . . . .
S5 Ag29 Ag30 Ag14 -12.13(6) . . . .
S5 Ag29 Ag30 Ag21 54.93(8) . . . .
S5 Ag29 Ag30 Ag38 51.08(6) . . . .
S5 Ag29 Ag31 C25 -95.24(16) . . . .
S5 Ag29 Ag31 C26 -112.47(15) . . . .
S5 Ag29 Ag31 C33 106.41(16) . . . .
S5 Ag29 Ag31 Ag19 111.44(4) . . . .
S5 Ag29 Ag31 Ag24 60.39(4) . . . .
S5 Ag29 Ag31 Ag27 -120.78(4) . . . .
S5 Ag29 Ag31 Ag33 4.75(3) . . . .
S5 Ag29 Ag31 Ag34 -61.27(4) . . . .
S5 Ag29 Ag33 C17 -165.9(2) . . . .
S5 Ag29 Ag33 Ag24 134.48(4) . . . .
S5 Ag29 Ag33 Ag25 135.66(5) . . . .
S5 Ag29 Ag33 Ag31 -173.84(4) . . . .
S5 Ag29 Ag33 Ag32 -37.43(4) . . . .
S5 Ag29 Ag33 Ag34 -106.02(4) . . . .
S5 Ag29 Ag33 Ag37 -88.40(7) . . . .
S5 Ag32 Ag33 C17 168.34(18) . . . .
S5 Ag32 Ag33 Ag24 -33.61(14) . . . .
S5 Ag32 Ag33 Ag25 -141.49(4) . . . .
S5 Ag32 Ag33 Ag29 34.62(4) . . . .
S5 Ag32 Ag33 Ag31 82.61(4) . . . .
S5 Ag32 Ag33 Ag34 101.67(4) . . . .
S5 Ag32 Ag33 Ag37 168.50(7) . . . .
S5 Ag32 Ag36 C1 -67.3(5) . . . .
S5 Ag32 Ag36 C81 168.8(2) . . . 2_756
S5 Ag32 Ag36 Ag5 116.1(2) . . . 2_756
S5 Ag32 Ag36 Ag6 -62.22(10) . . . 2_756
S5 Ag32 Ag36 Ag10 -165.0(3) . . . 2_756
S5 Ag32 Ag37 C1 98.9(4) . . . .
S5 Ag32 Ag37 C2 136.5(4) . . . .
S5 Ag32 Ag37 C17 -8.11(17) . . . .
S5 Ag32 Ag37 Ag33 -8.24(5) . . . .
S5 Ag32 Ag37 Ag34 60.64(5) . . . .
S5 Ag32 Ag37 F17 -125.5(3) . . . .
S5 Ag32 Ag37 F20 -81.0(2) . . . 6
S5 Ag33 Ag34 C1 72.03(19) . . . .
S5 Ag33 Ag34 C25 -121.22(12) . . . .
S5 Ag33 Ag34 Ag6 2.94(4) . . . 2_756
S5 Ag33 Ag34 Ag27 -64.74(4) . . . .
S5 Ag33 Ag34 Ag31 -111.21(4) . . . .
S5 Ag33 Ag34 Ag37 117.87(6) . . . .
S5 Ag33 Ag37 C1 -33.1(2) . . . .
S5 Ag33 Ag37 C2 -19.1(3) . . . .
S5 Ag33 Ag37 C17 -169.95(17) . . . .
S5 Ag33 Ag37 Ag32 9.89(6) . . . .
S5 Ag33 Ag37 Ag34 -72.46(5) . . . .
S5 Ag33 Ag37 F17 75.0(3) . . . .
S5 Ag33 Ag37 F20 76.29(19) . . . 6
S6 Ag18 Ag19 C33 0.07(16) . . . .
S6 Ag18 Ag19 O1 141.18(11) . . . .
S6 Ag18 Ag19 S1 -177.28(5) . . . .
S6 Ag18 Ag19 Ag24 0.14(4) . . . .
S6 Ag18 Ag19 Ag29 -104.63(4) . . . .
S6 Ag18 Ag19 Ag31 -47.24(4) . . . .
S6 Ag18 Ag24 C33 -179.76(17) . . . .
S6 Ag18 Ag24 O3 40.04(19) . . . .
S6 Ag18 Ag24 Ag19 -179.84(4) . . . .
S6 Ag18 Ag24 Ag24 36.77(4) . . . 6
S6 Ag18 Ag24 Ag25 -22.60(4) . . . .
S6 Ag18 Ag24 Ag31 -130.30(4) . . . .
S6 Ag18 Ag24 Ag33 -76.10(4) . . . .
S6 Ag24 Ag25 C17 -125.95(15) . . . .
S6 Ag24 Ag25 C17 64.31(14) . . . 6
S6 Ag24 Ag25 C18 94.58(15) . . . 6
S6 Ag24 Ag25 C18 -153.39(17) . . . .
S6 Ag24 Ag25 Ag24 59.19(3) . . . 6
S6 Ag24 Ag25 Ag33 26.02(3) . . . 6
S6 Ag24 Ag25 Ag33 -79.74(3) . . . .
S6 Ag24 Ag31 C25 61.0(3) . . . .
S6 Ag24 Ag31 C26 119.2(3) . . . .
S6 Ag24 Ag31 C33 -160.18(14) . . . .
S6 Ag24 Ag31 Ag19 -100.13(4) . . . .
S6 Ag24 Ag31 Ag27 -49.84(6) . . . .
S6 Ag24 Ag31 Ag29 -47.92(4) . . . .
S6 Ag24 Ag31 Ag33 8.94(3) . . . .
S6 Ag24 Ag31 Ag34 20.31(4) . . . .
S6 Ag24 Ag33 C17 108.87(16) . . . .
S6 Ag24 Ag33 S5 -81.28(5) . . . .
S6 Ag24 Ag33 Ag25 61.59(3) . . . .
S6 Ag24 Ag33 Ag29 -119.05(3) . . . .
S6 Ag24 Ag33 Ag31 -172.39(3) . . . .
S6 Ag24 Ag33 Ag32 -50.74(14) . . . .
S6 Ag24 Ag33 Ag34 176.68(3) . . . .
S6 Ag24 Ag33 Ag37 104.85(7) . . . .
S6 Ag25 Ag33 C17 -142.8(3) . . . .
S6 Ag25 Ag33 S5 46.47(8) . . . .
S6 Ag25 Ag33 Ag24 -57.21(4) . . . .
S6 Ag25 Ag33 Ag29 -58.54(5) . . . .
S6 Ag25 Ag33 Ag31 -100.69(4) . . . .
S6 Ag25 Ag33 Ag32 113.48(4) . . . .
S6 Ag25 Ag33 Ag34 -162.46(4) . . . .
S6 Ag25 Ag33 Ag37 156.63(6) . . . .
S7 Ag1 Ag3 S0AA 42.17(5) . . . 6
S7 Ag1 Ag3 S3 -87.11(6) . . . .
S7 Ag1 Ag3 S4 154.94(5) . . . .
S7 Ag1 Ag3 S5 -39.93(9) . . . 5_756
S7 Ag1 Ag3 Ag4 -121.43(5) . . . .
S7 Ag1 Ag3 Ag18 167.37(4) . . . 5_756
S7 Ag1 Ag3 Ag20 69.10(5) . . . 5_756
S7 Ag1 Ag8 C73 57.53(11) . . . .
S7 Ag1 Ag8 S0AA -119.60(4) . . . .
S7 Ag1 Ag8 Ag5 118.67(3) . . . .
S7 Ag1 Ag8 Ag7 -154.86(3) . . . .
S7 Ag1 Ag8 Ag9 61.42(3) . . . .
S7 Ag1 Ag8 Ag10 132.51(4) . . . .
S7 Ag1 Ag8 Ag11 -13.85(4) . . . .
S7 Ag1 Ag8 Ag12 -0.51(3) . . . .
S7 Ag1 Ag8 Ag14 -89.69(3) . . . .
S7 Ag1 Ag16 S0AA -78.20(3) . . . 6
S7 Ag1 Ag16 S0AA -91.06(8) . . . 5_756
S7 Ag1 Ag16 S4 166.60(3) . . . .
S7 Ag1 Ag16 S4 49.90(4) . . . 5_756
S7 Ag1 Ag16 Ag1 98.999(18) . . . 5_756
S7 Ag1 Ag16 Ag16 99.001(18) . . . 5_756
S7 Ag12 Ag13 S1 -177.63(4) . . . .
S7 Ag12 Ag13 Ag13 36.60(3) . . . 6
S7 Ag12 Ag13 Ag18 128.74(3) . . . .
S7 Ag12 Ag13 Ag35 -172.73(3) . . . .
S7 Ag12 Ag35 C65 -169.75(15) . . . .
S7 Ag12 Ag35 O1 129.79(11) . . . .
S7 Ag12 Ag35 S1 10.85(3) . . . .
S7 Ag12 Ag35 Ag11 -113.26(3) . . . .
S7 Ag12 Ag35 Ag13 5.94(2) . . . .
S7 Ag12 Ag35 Ag14 -60.02(3) . . . .
S7 Ag13 Ag18 S1 160.86(7) . . . .
S7 Ag13 Ag18 S6 -11.06(9) . . . .
S7 Ag13 Ag18 Ag3 -108.86(6) . . . 5_756
S7 Ag13 Ag18 Ag18 -12.59(6) . . . 6
S7 Ag13 Ag18 Ag19 121.37(6) . . . .
S7 Ag13 Ag18 Ag24 77.69(7) . . . .
S7 Ag13 Ag35 C65 -2.55(13) . . . .
S7 Ag13 Ag35 O1 -132.67(12) . . . .
S7 Ag13 Ag35 S1 179.53(4) . . . .
S7 Ag13 Ag35 Ag11 46.43(3) . . . .
S7 Ag13 Ag35 Ag12 -6.17(3) . . . .
S7 Ag13 Ag35 Ag14 104.71(3) . . . .
S8 Ag15 Ag17 S8 -163.41(7) 2_756 . . .
S8 Ag15 Ag17 Ag14 126.99(5) 2_756 . . .
S8 Ag15 Ag17 Ag14 3.83(5) 2_756 . . 2_756
S8 Ag15 Ag17 Ag15 -100.59(4) 2_756 . . 2_756
S8 Ag15 Ag17 Ag20 43.44(4) 2_756 . . 2_756
S8 Ag15 Ag17 Ag20 135.82(5) 2_756 . . .
S8 Ag15 Ag17 Ag21 -163.54(8) 2_756 . . .
S8 Ag15 Ag17 Ag21 -52.07(6) 2_756 . . 2_756
S8 Ag15 Ag17 Ag38 -169.67(5) 2_756 . . .
S8 Ag15 Ag17 Ag38 -46.71(4) 2_756 . . 2_756
S8 Ag15 Ag21 C49 -177.8(2) 2_756 . . .
S8 Ag15 Ag21 F8 -157.0(6) 2_756 . . .
S8 Ag15 Ag21 S8 14.03(12) 2_756 . . .
S8 Ag15 Ag21 Cl1 -111.37(7) 2_756 . . .
S8 Ag15 Ag21 Ag17 14.15(7) 2_756 . . .
S8 Ag15 Ag21 Ag30 77.73(14) 2_756 . . .
S8 Ag15 Ag22 C49 -157.41(17) 2_756 . . .
S8 Ag15 Ag22 C97 73.8(3) 2_756 . . .
S8 Ag15 Ag22 Ag7 18.16(4) 2_756 . . .
S8 Ag15 Ag22 Ag10 49.06(4) 2_756 . . .
S8 Ag15 Ag22 Ag11 -14.64(5) 2_756 . . .
S8 Ag15 Ag22 Ag14 -40.43(4) 2_756 . . .
S8 Ag15 Ag22 Ag38 -99.36(4) 2_756 . . .
S8 Ag15 Ag38 C49 -175.6(2) 2_756 . . .
S8 Ag15 Ag38 C57 108.15(13) 2_756 . . .
S8 Ag15 Ag38 F8 -142.4(4) 2_756 . . .
S8 Ag15 Ag38 S8 2.94(5) 2_756 . . .
S8 Ag15 Ag38 Cl1 -113.40(6) 2_756 . . .
S8 Ag15 Ag38 Ag14 75.72(4) 2_756 . . .
S8 Ag15 Ag38 Ag17 8.79(4) 2_756 . . .
S8 Ag15 Ag38 Ag22 130.88(4) 2_756 . . .
S8 Ag15 Ag38 Ag30 76.46(7) 2_756 . . .
S8 Ag17 Ag20 S0AA 137.53(5) . . . 2_756
S8 Ag17 Ag20 S0AA -42.22(7) 2_756 . . 2_756
S8 Ag17 Ag20 S1 97.31(7) 2_756 . . .
S8 Ag17 Ag20 S1 -82.94(6) . . . .
S8 Ag17 Ag20 S8 -179.754(19) 2_756 . . .
S8 Ag17 Ag20 Ag3 -50.27(7) 2_756 . . 5_756
S8 Ag17 Ag20 Ag3 129.48(5) . . . 5_756
S8 Ag17 Ag20 Ag7 -94.52(7) 2_756 . . 2_756
S8 Ag17 Ag20 Ag7 85.24(5) . . . 2_756
S8 Ag17 Ag20 Ag14 80.68(7) 2_756 . . .
S8 Ag17 Ag20 Ag14 -99.56(5) . . . .
S8 Ag17 Ag20 Ag29 -176.90(6) 2_756 . . .
S8 Ag17 Ag20 Ag29 2.85(5) . . . .
S8 Ag17 Ag21 C49 -23.8(2) 2_756 . . .
S8 Ag17 Ag21 C49 170.6(2) . . . .
S8 Ag17 Ag21 F8 159.1(4) 2_756 . . .
S8 Ag17 Ag21 F8 -6.5(4) . . . .
S8 Ag17 Ag21 S8 165.54(6) 2_756 . . .
S8 Ag17 Ag21 Cl1 36.07(10) 2_756 . . .
S8 Ag17 Ag21 Cl1 -129.48(11) . . . .
S8 Ag17 Ag21 Ag15 -179.86(8) . . . .
S8 Ag17 Ag21 Ag15 -14.31(7) 2_756 . . .
S8 Ag17 Ag21 Ag30 38.47(5) . . . .
S8 Ag17 Ag21 Ag30 -155.99(5) 2_756 . . .
S8 Ag17 Ag38 C49 -176.51(17) . . . .
S8 Ag17 Ag38 C49 -12.61(17) 2_756 . . .
S8 Ag17 Ag38 C57 87.04(9) . . . .
S8 Ag17 Ag38 C57 -109.05(9) 2_756 . . .
S8 Ag17 Ag38 F8 138.9(3) 2_756 . . .
S8 Ag17 Ag38 F8 -25.1(3) . . . .
S8 Ag17 Ag38 S8 163.90(7) 2_756 . . .
S8 Ag17 Ag38 Cl1 39.70(5) 2_756 . . .
S8 Ag17 Ag38 Cl1 -124.20(5) . . . .
S8 Ag17 Ag38 Ag14 92.86(5) . . . .
S8 Ag17 Ag38 Ag14 -103.23(4) 2_756 . . .
S8 Ag17 Ag38 Ag15 -9.25(4) 2_756 . . .
S8 Ag17 Ag38 Ag15 -173.15(5) . . . .
S8 Ag17 Ag38 Ag22 -55.25(5) 2_756 . . .
S8 Ag17 Ag38 Ag22 140.84(5) . . . .
S8 Ag17 Ag38 Ag30 39.02(4) . . . .
S8 Ag17 Ag38 Ag30 -157.08(4) 2_756 . . .
S8 Ag20 Ag29 C41 -56.34(16) . . . .
S8 Ag20 Ag29 S5 124.41(5) . . . .
S8 Ag20 Ag29 Ag6 68.02(4) . . . 2_756
S8 Ag20 Ag29 Ag19 -119.91(4) . . . .
S8 Ag20 Ag29 Ag27 4.26(5) . . . .
S8 Ag20 Ag29 Ag28 14.11(4) . . . .
S8 Ag20 Ag29 Ag30 -56.37(4) . . . .
S8 Ag20 Ag29 Ag31 -148.07(5) . . . .
S8 Ag20 Ag29 Ag33 151.93(4) . . . .
S8 Ag21 Ag30 C41 -55.8(2) . . . .
S8 Ag21 Ag30 C42 -94.6(2) . . . .
S8 Ag21 Ag30 C57 129.24(16) . . . .
S8 Ag21 Ag30 C58 159.20(12) . . . .
S8 Ag21 Ag30 Ag14 85.77(6) . . . .
S8 Ag21 Ag30 Ag29 -7.63(7) . . . .
S8 Ag21 Ag30 Ag38 79.7(9) . . . .
S8 Ag28 Ag29 C41 102.78(11) . . . .
S8 Ag28 Ag29 S5 -82.24(5) . . . .
S8 Ag28 Ag29 Ag6 -107.77(4) . . . 2_756
S8 Ag28 Ag29 Ag19 80.99(4) . . . .
S8 Ag28 Ag29 Ag20 -14.39(4) . . . .
S8 Ag28 Ag29 Ag27 158.01(4) . . . .
S8 Ag28 Ag29 Ag30 55.22(4) . . . .
S8 Ag28 Ag29 Ag31 155.52(4) . . . .
S8 Ag28 Ag29 Ag33 -129.05(4) . . . .
S8 Ag30 Ag38 C49 -164.55(19) . . . .
S8 Ag30 Ag38 C57 -133.75(16) . . . .
S8 Ag30 Ag38 F8 114.1(2) . . . .
S8 Ag30 Ag38 Cl1 108.88(9) . . . .
S8 Ag30 Ag38 Ag14 -88.85(4) . . . .
S8 Ag30 Ag38 Ag15 -89.66(6) . . . .
S8 Ag30 Ag38 Ag17 -34.14(4) . . . .
S8 Ag30 Ag38 Ag22 -133.75(4) . . . .
Cl1 Ag21 Ag30 C41 59.7(3) . . . .
Cl1 Ag21 Ag30 C42 20.8(4) . . . .
Cl1 Ag21 Ag30 C57 -115.3(3) . . . .
Cl1 Ag21 Ag30 C58 -85.3(3) . . . .
Cl1 Ag21 Ag30 S8 115.5(3) . . . .
Cl1 Ag21 Ag30 Ag14 -158.8(3) . . . .
Cl1 Ag21 Ag30 Ag29 107.8(3) . . . .
Cl1 Ag21 Ag30 Ag38 -164.8(11) . . . .
Ag1 S3 Ag3 S0AA -50.40(3) . . . 6
Ag1 S3 Ag3 S4 46.33(3) . . . .
Ag1 S3 Ag3 S5 -160.82(4) . . . 5_756
Ag1 S3 Ag3 Ag4 131.84(4) . . . .
Ag1 S3 Ag3 Ag18 111.81(3) . . . 5_756
Ag1 S3 Ag3 Ag20 -72.65(7) . . . 5_756
Ag1 S3 Ag4 S6 0.0 . . . 5_756
Ag1 S3 Ag4 Ag3 -46.187(17) . . . .
Ag1 S3 Ag4 Ag3 46.186(17) . . . 6
Ag1 S3 Ag5 C81 -83.2(7) . . . .
Ag1 S3 Ag5 Ag8 3.21(6) . . . .
Ag1 S3 Ag5 Ag9 68.61(6) . . . .
Ag1 S3 Ag5 Ag10 -4.11(11) . . . .
Ag1 S3 Ag5 Ag32 -103.11(7) . . . 2_756
Ag1 S3 Ag5 Ag36 -90.41(8) . . . 2_756
Ag1 S4 Ag3 S0AA 62.23(3) . . . 6
Ag1 S4 Ag3 S3 -44.54(3) . . . .
Ag1 S4 Ag3 S5 -167.85(7) . . . 5_756
Ag1 S4 Ag3 Ag4 -93.79(2) . . . .
Ag1 S4 Ag3 Ag18 -169.20(3) . . . 5_756
Ag1 S4 Ag3 Ag20 116.00(2) . . . 5_756
Ag1 S4 Ag16 S0AA -63.92(3) . . . 6
Ag1 S4 Ag16 S0AA -160.60(4) . . . 5_756
Ag1 S4 Ag16 S4 74.25(2) . . . 5_756
Ag1 S4 Ag16 Ag1 126.14(2) . . . 5_756
Ag1 S4 Ag16 Ag16 74.25(2) . . . 5_756
Ag1 S7 Ag12 C65 54.1(3) . . . .
Ag1 S7 Ag12 O2 -133.02(11) . . . .
Ag1 S7 Ag12 Ag8 -0.93(6) . . . .
Ag1 S7 Ag12 Ag11 5.90(8) . . . .
Ag1 S7 Ag12 Ag12 -148.47(8) . . . 6
Ag1 S7 Ag12 Ag13 81.29(7) . . . .
Ag1 S7 Ag12 Ag35 74.54(7) . . . .
Ag1 S7 Ag13 S1 -129.65(12) . . . .
Ag1 S7 Ag13 Ag12 -137.31(3) . . . .
Ag1 S7 Ag13 Ag13 93.29(4) . . . 6
Ag1 S7 Ag13 Ag18 109.69(4) . . . .
Ag1 S7 Ag13 Ag35 -130.97(3) . . . .
Ag1 Ag3 Ag4 S3 36.22(3) . . . .
Ag1 Ag3 Ag4 S6 -126.66(2) . . . 5_756
Ag1 Ag3 Ag4 Ag3 -30.82(2) . . . 6
Ag1 Ag8 Ag9 C73 -175.04(13) . . . .
Ag1 Ag8 Ag9 C73 -24.81(16) . . . 6
Ag1 Ag8 Ag9 C74 -175.17(8) . . . .
Ag1 Ag8 Ag9 C74 -64.4(4) . . . 6
Ag1 Ag8 Ag9 O4 114.84(17) . . . .
Ag1 Ag8 Ag9 Ag5 52.589(16) . . . 6
Ag1 Ag8 Ag9 Ag5 99.70(2) . . . .
Ag1 Ag8 Ag9 Ag8 -10.021(14) . . . 6
Ag1 Ag8 Ag10 C81 -12.26(16) . . . .
Ag1 Ag8 Ag10 C82 -27.1(2) . . . .
Ag1 Ag8 Ag10 C89 91.07(10) . . . .
Ag1 Ag8 Ag10 C97 -172.96(15) . . . .
Ag1 Ag8 Ag10 Ag5 -16.00(3) . . . .
Ag1 Ag8 Ag10 Ag7 90.91(3) . . . .
Ag1 Ag8 Ag10 Ag11 -161.63(3) . . . .
Ag1 Ag8 Ag10 Ag22 145.64(3) . . . .
Ag1 Ag8 Ag10 Ag36 24.34(5) . . . 2_756
Ag1 Ag8 Ag11 C65 4.15(14) . . . .
Ag1 Ag8 Ag11 C73 87.49(13) . . . .
Ag1 Ag8 Ag11 C97 171.87(15) . . . .
Ag1 Ag8 Ag11 Ag10 159.56(4) . . . .
Ag1 Ag8 Ag11 Ag12 15.74(3) . . . .
Ag1 Ag8 Ag11 Ag14 -90.69(3) . . . .
Ag1 Ag8 Ag11 Ag22 -142.07(3) . . . .
Ag1 Ag8 Ag11 Ag35 -35.91(4) . . . .
Ag1 Ag8 Ag12 C65 -160.61(13) . . . .
Ag1 Ag8 Ag12 O2 79.08(13) . . . .
Ag1 Ag8 Ag12 S7 0.51(3) . . . .
Ag1 Ag8 Ag12 Ag11 -172.387(15) . . . .
Ag1 Ag8 Ag12 Ag12 26.553(12) . . . 6
Ag1 Ag8 Ag12 Ag13 -54.974(13) . . . .
Ag1 Ag8 Ag12 Ag35 -114.096(18) . . . .
Ag1 Ag8 Ag14 C57 144.27(13) . . . .
Ag1 Ag8 Ag14 S0AA -41.30(3) . . . .
Ag1 Ag8 Ag14 Ag7 -106.668(19) . . . .
Ag1 Ag8 Ag14 Ag11 147.533(16) . . . .
Ag1 Ag8 Ag14 Ag17 -68.77(2) . . . .
Ag1 Ag8 Ag14 Ag20 0.18(2) . . . .
Ag1 Ag8 Ag14 Ag22 -162.121(16) . . . .
Ag1 Ag8 Ag14 Ag30 91.60(3) . . . .
Ag1 Ag8 Ag14 Ag35 92.383(17) . . . .
Ag1 Ag8 Ag14 Ag38 -137.28(4) . . . .
Ag3 S0AA Ag7 C89 -133.1(8) 6 . . .
Ag3 S0AA Ag7 Ag6 34.00(6) 6 . . .
Ag3 S0AA Ag7 Ag8 -81.32(3) 6 . . .
Ag3 S0AA Ag7 Ag10 -89.93(3) 6 . . .
Ag3 S0AA Ag7 Ag14 -168.42(4) 6 . . .
Ag3 S0AA Ag7 Ag15 138.12(2) 6 . . .
Ag3 S0AA Ag7 Ag20 66.50(2) 6 . . 2_756
Ag3 S0AA Ag7 Ag22 -159.46(2) 6 . . .
Ag3 S0AA Ag8 C73 136.2(4) 6 . . .
Ag3 S0AA Ag8 Ag1 -54.896(19) 6 . . .
Ag3 S0AA Ag8 Ag5 25.34(4) 6 . . .
Ag3 S0AA Ag8 Ag7 83.94(2) 6 . . .
Ag3 S0AA Ag8 Ag9 -53.06(5) 6 . . .
Ag3 S0AA Ag8 Ag10 91.89(3) 6 . . .
Ag3 S0AA Ag8 Ag11 154.782(17) 6 . . .
Ag3 S0AA Ag8 Ag12 -141.98(2) 6 . . .
Ag3 S0AA Ag8 Ag14 162.98(4) 6 . . .
Ag3 S0AA Ag14 C57 -17.6(8) 6 . . .
Ag3 S0AA Ag14 Ag7 30.21(11) 6 . . .
Ag3 S0AA Ag14 Ag8 -46.79(11) 6 . . .
Ag3 S0AA Ag14 Ag11 -39.21(13) 6 . . .
Ag3 S0AA Ag14 Ag17 109.45(13) 6 . . .
Ag3 S0AA Ag14 Ag20 170.11(13) 6 . . .
Ag3 S0AA Ag14 Ag22 21.02(14) 6 . . .
Ag3 S0AA Ag14 Ag30 178.19(8) 6 . . .
Ag3 S0AA Ag14 Ag35 -100.40(12) 6 . . .
Ag3 S0AA Ag14 Ag38 93.80(13) 6 . . .
Ag3 S3 Ag1 S4 -46.308(19) . . . .
Ag3 S3 Ag1 S4 46.305(19) 6 . . .
Ag3 S3 Ag1 S7 133.692(19) . . . .
Ag3 S3 Ag1 S7 -133.695(19) 6 . . .
Ag3 S3 Ag1 Ag3 -92.61(4) . . . 6
Ag3 S3 Ag1 Ag3 92.61(4) 6 . . .
Ag3 S3 Ag1 Ag8 -166.74(3) . . . .
Ag3 S3 Ag1 Ag8 -74.125(17) 6 . . .
Ag3 S3 Ag1 Ag8 166.74(3) 6 . . 6
Ag3 S3 Ag1 Ag8 74.125(17) . . . 6
Ag3 S3 Ag1 Ag16 0.38(5) 6 . . 5_756
Ag3 S3 Ag1 Ag16 -0.38(5) . . . .
Ag3 S3 Ag1 Ag16 -92.24(3) . . . 5_756
Ag3 S3 Ag1 Ag16 92.23(3) 6 . . .
Ag3 S3 Ag3 S0AA -116.18(3) 6 . . 6
Ag3 S3 Ag3 S4 -19.45(4) 6 . . .
Ag3 S3 Ag3 S5 133.40(3) 6 . . 5_756
Ag3 S3 Ag3 Ag1 -65.78(2) 6 . . .
Ag3 S3 Ag3 Ag4 66.06(3) 6 . . .
Ag3 S3 Ag3 Ag18 46.03(3) 6 . . 5_756
Ag3 S3 Ag3 Ag20 -138.43(6) 6 . . 5_756
Ag3 S3 Ag4 S6 -46.186(17) 6 . . 5_756
Ag3 S3 Ag4 S6 46.187(17) . . . 5_756
Ag3 S3 Ag4 Ag3 92.37(3) . . . 6
Ag3 S3 Ag4 Ag3 -92.37(3) 6 . . .
Ag3 S3 Ag5 C81 -24.7(7) 6 . . .
Ag3 S3 Ag5 C81 26.4(7) . . . .
Ag3 S3 Ag5 Ag8 112.79(17) . . . .
Ag3 S3 Ag5 Ag8 61.72(2) 6 . . .
Ag3 S3 Ag5 Ag9 178.19(18) . . . .
Ag3 S3 Ag5 Ag9 127.12(3) 6 . . .
Ag3 S3 Ag5 Ag10 105.47(15) . . . .
Ag3 S3 Ag5 Ag10 54.40(6) 6 . . .
Ag3 S3 Ag5 Ag32 6.48(18) . . . 2_756
Ag3 S3 Ag5 Ag32 -44.60(4) 6 . . 2_756
Ag3 S3 Ag5 Ag36 19.17(18) . . . 2_756
Ag3 S3 Ag5 Ag36 -31.90(5) 6 . . 2_756
Ag3 S4 Ag1 S3 52.121(18) . . . .
Ag3 S4 Ag1 S3 -52.119(18) 6 . . .
Ag3 S4 Ag1 S7 127.881(18) 6 . . .
Ag3 S4 Ag1 S7 -127.879(18) . . . .
Ag3 S4 Ag1 Ag3 104.24(4) . . . 6
Ag3 S4 Ag1 Ag3 -104.24(4) 6 . . .
Ag3 S4 Ag1 Ag8 23.30(3) 6 . . .
Ag3 S4 Ag1 Ag8 127.54(2) . . . .
Ag3 S4 Ag1 Ag8 -127.54(2) 6 . . 6
Ag3 S4 Ag1 Ag8 -23.30(3) . . . 6
Ag3 S4 Ag1 Ag16 90.742(18) 6 . . 5_756
Ag3 S4 Ag1 Ag16 -90.740(18) . . . .
Ag3 S4 Ag1 Ag16 -165.02(3) . . . 5_756
Ag3 S4 Ag1 Ag16 165.02(3) 6 . . .
Ag3 S4 Ag3 S0AA 128.93(4) 6 . . 6
Ag3 S4 Ag3 S3 22.16(5) 6 . . .
Ag3 S4 Ag3 S5 -101.15(9) 6 . . 5_756
Ag3 S4 Ag3 Ag1 66.70(4) 6 . . .
Ag3 S4 Ag3 Ag4 -27.09(4) 6 . . .
Ag3 S4 Ag3 Ag18 -102.50(4) 6 . . 5_756
Ag3 S4 Ag3 Ag20 -177.30(3) 6 . . 5_756
Ag3 S4 Ag16 S0AA -84.46(7) 6 . . 6
Ag3 S4 Ag16 S0AA -89.11(6) . . . 5_756
Ag3 S4 Ag16 S0AA 7.57(5) . . . 6
Ag3 S4 Ag16 S0AA 178.86(5) 6 . . 5_756
Ag3 S4 Ag16 S4 145.73(6) . . . 5_756
Ag3 S4 Ag16 S4 53.70(4) 6 . . 5_756
Ag3 S4 Ag16 Ag1 -162.37(4) . . . 5_756
Ag3 S4 Ag16 Ag1 105.60(6) 6 . . 5_756
Ag3 S4 Ag16 Ag1 -20.54(5) 6 . . .
Ag3 S4 Ag16 Ag1 71.49(4) . . . .
Ag3 S4 Ag16 Ag16 145.73(6) . . . 5_756
Ag3 S4 Ag16 Ag16 53.70(4) 6 . . 5_756
Ag3 S5 Ag29 C41 -136.8(16) 5_756 . . .
Ag3 S5 Ag29 Ag6 138.64(5) 5_756 . . 2_756
Ag3 S5 Ag29 Ag19 -52.07(5) 5_756 . . .
Ag3 S5 Ag29 Ag20 35.51(4) 5_756 . . .
Ag3 S5 Ag29 Ag27 174.03(3) 5_756 . . .
Ag3 S5 Ag29 Ag28 114.57(5) 5_756 . . .
Ag3 S5 Ag29 Ag30 34.37(8) 5_756 . . .
Ag3 S5 Ag29 Ag31 -114.03(4) 5_756 . . .
Ag3 S5 Ag29 Ag33 -108.58(6) 5_756 . . .
Ag3 S5 Ag32 C1 164.9(2) 5_756 . . .
Ag3 S5 Ag32 C2 160.1(4) 5_756 . . .
Ag3 S5 Ag32 C81 -41.58(17) 5_756 . . 2_756
Ag3 S5 Ag32 Ag5 -6.89(5) 5_756 . . 2_756
Ag3 S5 Ag32 Ag6 -137.98(5) 5_756 . . 2_756
Ag3 S5 Ag32 Ag33 107.39(6) 5_756 . . .
Ag3 S5 Ag32 Ag36 -53.5(2) 5_756 . . .
Ag3 S5 Ag32 Ag37 116.38(6) 5_756 . . .
Ag3 S5 Ag33 C17 -171.9(8) 5_756 . . .
Ag3 S5 Ag33 Ag24 61.07(6) 5_756 . . .
Ag3 S5 Ag33 Ag25 -24.49(10) 5_756 . . .
Ag3 S5 Ag33 Ag29 116.24(6) 5_756 . . .
Ag3 S5 Ag33 Ag31 121.73(4) 5_756 . . .
Ag3 S5 Ag33 Ag32 -113.39(6) 5_756 . . .
Ag3 S5 Ag33 Ag34 179.58(5) 5_756 . . .
Ag3 S5 Ag33 Ag37 -124.17(7) 5_756 . . .
Ag3 S5 Ag36 C1 160.30(18) 5_756 . . .
Ag3 S5 Ag36 C81 -28.1(3) 5_756 . . 2_756
Ag3 S5 Ag36 Ag5 7.18(6) 5_756 . . 2_756
Ag3 S5 Ag36 Ag6 -139.32(5) 5_756 . . 2_756
Ag3 S5 Ag36 Ag10 -60.57(7) 5_756 . . 2_756
Ag3 S5 Ag36 Ag32 130.3(2) 5_756 . . .
Ag3 Ag1 Ag3 S0AA -166.16(3) 6 . . 6
Ag3 Ag1 Ag3 S3 64.57(3) 6 . . .
Ag3 Ag1 Ag3 S4 -53.39(3) 6 . . .
Ag3 Ag1 Ag3 S5 111.74(7) 6 . . 5_756
Ag3 Ag1 Ag3 Ag4 30.24(2) 6 . . .
Ag3 Ag1 Ag3 Ag18 -40.96(3) 6 . . 5_756
Ag3 Ag1 Ag3 Ag20 -139.231(15) 6 . . 5_756
Ag3 Ag1 Ag8 C73 -76.18(11) . . . .
Ag3 Ag1 Ag8 C73 -125.26(10) 6 . . .
Ag3 Ag1 Ag8 S0AA 106.69(3) . . . .
Ag3 Ag1 Ag8 S0AA 57.61(2) 6 . . .
Ag3 Ag1 Ag8 Ag5 -15.04(3) . . . .
Ag3 Ag1 Ag8 Ag5 -64.123(17) 6 . . .
Ag3 Ag1 Ag8 Ag7 22.349(15) 6 . . .
Ag3 Ag1 Ag8 Ag7 71.43(3) . . . .
Ag3 Ag1 Ag8 Ag9 -72.30(3) . . . .
Ag3 Ag1 Ag8 Ag9 -121.376(15) 6 . . .
Ag3 Ag1 Ag8 Ag10 -1.20(5) . . . .
Ag3 Ag1 Ag8 Ag10 -50.28(3) 6 . . .
Ag3 Ag1 Ag8 Ag11 -147.56(3) . . . .
Ag3 Ag1 Ag8 Ag11 163.36(3) 6 . . .
Ag3 Ag1 Ag8 Ag12 -134.22(3) . . . .
Ag3 Ag1 Ag8 Ag12 176.700(14) 6 . . .
Ag3 Ag1 Ag8 Ag14 87.513(16) 6 . . .
Ag3 Ag1 Ag8 Ag14 136.59(3) . . . .
Ag3 Ag1 Ag16 S0AA 128.20(2) 6 . . 6
Ag3 Ag1 Ag16 S0AA 56.22(2) . . . 6
Ag3 Ag1 Ag16 S0AA 115.34(8) 6 . . 5_756
Ag3 Ag1 Ag16 S0AA 43.36(8) . . . 5_756
Ag3 Ag1 Ag16 S4 -58.98(2) . . . .
Ag3 Ag1 Ag16 S4 -103.71(3) 6 . . 5_756
Ag3 Ag1 Ag16 S4 -175.69(3) . . . 5_756
Ag3 Ag1 Ag16 S4 13.00(2) 6 . . .
Ag3 Ag1 Ag16 Ag1 -54.605(11) 6 . . 5_756
Ag3 Ag1 Ag16 Ag1 -126.584(15) . . . 5_756
Ag3 Ag1 Ag16 Ag16 -54.602(11) 6 . . 5_756
Ag3 Ag1 Ag16 Ag16 -126.582(15) . . . 5_756
Ag3 Ag18 Ag19 C33 123.05(16) 5_756 . . .
Ag3 Ag18 Ag19 O1 -95.85(11) 5_756 . . .
Ag3 Ag18 Ag19 S1 -54.30(4) 5_756 . . .
Ag3 Ag18 Ag19 Ag24 123.12(2) 5_756 . . .
Ag3 Ag18 Ag19 Ag29 18.344(18) 5_756 . . .
Ag3 Ag18 Ag19 Ag31 75.74(2) 5_756 . . .
Ag3 Ag18 Ag24 C33 -116.92(17) 5_756 . . .
Ag3 Ag18 Ag24 O3 102.89(19) 5_756 . . .
Ag3 Ag18 Ag24 S6 62.84(4) 5_756 . . .
Ag3 Ag18 Ag24 Ag19 -117.00(3) 5_756 . . .
Ag3 Ag18 Ag24 Ag24 99.61(2) 5_756 . . 6
Ag3 Ag18 Ag24 Ag25 40.24(3) 5_756 . . .
Ag3 Ag18 Ag24 Ag31 -67.46(3) 5_756 . . .
Ag3 Ag18 Ag24 Ag33 -13.26(2) 5_756 . . .
Ag3 Ag20 Ag29 C41 153.73(16) 5_756 . . .
Ag3 Ag20 Ag29 S5 -25.52(4) 5_756 . . .
Ag3 Ag20 Ag29 Ag6 -81.91(2) 5_756 . . 2_756
Ag3 Ag20 Ag29 Ag19 90.154(19) 5_756 . . .
Ag3 Ag20 Ag29 Ag27 -145.67(3) 5_756 . . .
Ag3 Ag20 Ag29 Ag28 -135.817(19) 5_756 . . .
Ag3 Ag20 Ag29 Ag30 153.697(19) 5_756 . . .
Ag3 Ag20 Ag29 Ag31 62.00(4) 5_756 . . .
Ag3 Ag20 Ag29 Ag33 2.00(2) 5_756 . . .
Ag4 S3 Ag1 S4 0.0 . . . .
Ag4 S3 Ag1 S7 180.0 . . . .
Ag4 S3 Ag1 Ag3 -46.305(19) . . . 6
Ag4 S3 Ag1 Ag3 46.308(19) . . . .
Ag4 S3 Ag1 Ag8 120.432(14) . . . 6
Ag4 S3 Ag1 Ag8 -120.430(14) . . . .
Ag4 S3 Ag1 Ag16 -45.93(4) . . . 5_756
Ag4 S3 Ag1 Ag16 45.93(4) . . . .
Ag4 S3 Ag3 S0AA 177.76(3) . . . 6
Ag4 S3 Ag3 S4 -85.51(4) . . . .
Ag4 S3 Ag3 S5 67.34(4) . . . 5_756
Ag4 S3 Ag3 Ag1 -131.84(4) . . . .
Ag4 S3 Ag3 Ag18 -20.03(3) . . . 5_756
Ag4 S3 Ag3 Ag20 155.51(6) . . . 5_756
Ag4 S3 Ag5 C81 39.4(7) . . . .
Ag4 S3 Ag5 Ag8 125.83(4) . . . .
Ag4 S3 Ag5 Ag9 -168.78(5) . . . .
Ag4 S3 Ag5 Ag10 118.51(4) . . . .
Ag4 S3 Ag5 Ag32 19.51(5) . . . 2_756
Ag4 S3 Ag5 Ag36 32.20(6) . . . 2_756
Ag4 S6 Ag18 S1 126.4(3) 5_756 . . .
Ag4 S6 Ag18 Ag3 0.62(2) 5_756 . . 5_756
Ag4 S6 Ag18 Ag13 -94.05(6) 5_756 . . .
Ag4 S6 Ag18 Ag18 -92.03(4) 5_756 . . 6
Ag4 S6 Ag18 Ag19 140.19(2) 5_756 . . .
Ag4 S6 Ag18 Ag24 140.33(4) 5_756 . . .
Ag4 S6 Ag24 C33 -71.2(6) 5_756 . . .
Ag4 S6 Ag24 O3 134.62(13) 5_756 . . .
Ag4 S6 Ag24 Ag18 -72.05(6) 5_756 . . .
Ag4 S6 Ag24 Ag19 -71.90(8) 5_756 . . .
Ag4 S6 Ag24 Ag24 159.60(9) 5_756 . . 6
Ag4 S6 Ag24 Ag25 80.95(7) 5_756 . . .
Ag4 S6 Ag24 Ag31 0.60(9) 5_756 . . .
Ag4 S6 Ag24 Ag33 9.16(6) 5_756 . . .
Ag4 S6 Ag25 C17 -93.58(16) 5_756 . . .
Ag4 S6 Ag25 C17 93.58(16) 5_756 . . 6
Ag4 S6 Ag25 C18 111.45(19) 5_756 . . 6
Ag4 S6 Ag25 C18 -111.45(19) 5_756 . . .
Ag4 S6 Ag25 Ag24 138.44(2) 5_756 . . 6
Ag4 S6 Ag25 Ag24 -138.43(2) 5_756 . . .
Ag4 S6 Ag25 Ag33 71.16(2) 5_756 . . 6
Ag4 S6 Ag25 Ag33 -71.16(2) 5_756 . . .
Ag5 C81 C82 C83 1(22) . . . .
Ag5 C81 C82 Ag10 -101.2(7) . . . .
Ag5 C81 Ag10 C82 147.2(6) . . . .
Ag5 C81 Ag10 C89 -107.8(2) . . . .
Ag5 C81 Ag10 C97 136.4(3) . . . .
Ag5 C81 Ag10 Ag7 -64.5(2) . . . .
Ag5 C81 Ag10 Ag8 -5.0(2) . . . .
Ag5 C81 Ag10 Ag11 46.0(4) . . . .
Ag5 C81 Ag10 Ag22 -117.1(3) . . . .
Ag5 C81 Ag10 Ag36 -77.1(2) . . . 2_756
Ag5 S3 Ag1 S4 117.06(7) . . . .
Ag5 S3 Ag1 S4 -117.05(7) 6 . . .
Ag5 S3 Ag1 S7 62.95(7) 6 . . .
Ag5 S3 Ag1 S7 -62.94(7) . . . .
Ag5 S3 Ag1 Ag3 163.36(8) . . . .
Ag5 S3 Ag1 Ag3 -70.75(6) 6 . . .
Ag5 S3 Ag1 Ag3 -163.36(8) 6 . . 6
Ag5 S3 Ag1 Ag3 70.75(6) . . . 6
Ag5 S3 Ag1 Ag8 122.52(8) 6 . . .
Ag5 S3 Ag1 Ag8 -122.51(8) . . . 6
Ag5 S3 Ag1 Ag8 3.38(6) 6 . . 6
Ag5 S3 Ag1 Ag8 -3.37(6) . . . .
Ag5 S3 Ag1 Ag16 -71.12(10) 6 . . .
Ag5 S3 Ag1 Ag16 -162.98(4) 6 . . 5_756
Ag5 S3 Ag1 Ag16 71.13(10) . . . 5_756
Ag5 S3 Ag1 Ag16 162.98(4) . . . .
Ag5 S3 Ag3 S0AA -168.02(16) . . . 6
Ag5 S3 Ag3 S0AA 76.28(4) 6 . . 6
Ag5 S3 Ag3 S4 -71.29(17) . . . .
Ag5 S3 Ag3 S4 173.02(4) 6 . . .
Ag5 S3 Ag3 S5 -34.14(5) 6 . . 5_756
Ag5 S3 Ag3 S5 81.56(17) . . . 5_756
Ag5 S3 Ag3 Ag1 126.69(5) 6 . . .
Ag5 S3 Ag3 Ag1 -117.62(17) . . . .
Ag5 S3 Ag3 Ag4 -101.48(4) 6 . . .
Ag5 S3 Ag3 Ag4 14.22(15) . . . .
Ag5 S3 Ag3 Ag18 -5.81(18) . . . 5_756
Ag5 S3 Ag3 Ag18 -121.51(3) 6 . . 5_756
Ag5 S3 Ag3 Ag20 169.73(12) . . . 5_756
Ag5 S3 Ag3 Ag20 54.04(8) 6 . . 5_756
Ag5 S3 Ag4 S6 129.89(3) 6 . . 5_756
Ag5 S3 Ag4 S6 -129.89(3) . . . 5_756
Ag5 S3 Ag4 Ag3 -176.08(5) . . . .
Ag5 S3 Ag4 Ag3 176.08(5) 6 . . 6
Ag5 S3 Ag4 Ag3 83.70(3) 6 . . .
Ag5 S3 Ag4 Ag3 -83.71(3) . . . 6
Ag5 S3 Ag5 C81 140.9(7) 6 . . .
Ag5 S3 Ag5 Ag8 -132.75(5) 6 . . .
Ag5 S3 Ag5 Ag9 -67.35(4) 6 . . .
Ag5 S3 Ag5 Ag10 -140.07(3) 6 . . .
Ag5 S3 Ag5 Ag32 120.93(4) 6 . . 2_756
Ag5 S3 Ag5 Ag36 133.63(5) 6 . . 2_756
Ag5 Ag8 Ag9 C73 85.26(13) . . . .
Ag5 Ag8 Ag9 C73 -124.51(16) . . . 6
Ag5 Ag8 Ag9 C74 85.13(8) . . . .
Ag5 Ag8 Ag9 C74 -164.1(4) . . . 6
Ag5 Ag8 Ag9 O4 15.14(17) . . . .
Ag5 Ag8 Ag9 Ag5 -47.109(18) . . . 6
Ag5 Ag8 Ag9 Ag8 -109.72(2) . . . 6
Ag5 Ag8 Ag10 C81 3.74(16) . . . .
Ag5 Ag8 Ag10 C82 -11.1(2) . . . .
Ag5 Ag8 Ag10 C89 107.06(10) . . . .
Ag5 Ag8 Ag10 C97 -156.97(15) . . . .
Ag5 Ag8 Ag10 Ag7 106.91(2) . . . .
Ag5 Ag8 Ag10 Ag11 -145.64(2) . . . .
Ag5 Ag8 Ag10 Ag22 161.64(2) . . . .
Ag5 Ag8 Ag10 Ag36 40.34(3) . . . 2_756
Ag5 Ag8 Ag11 C65 -123.79(13) . . . .
Ag5 Ag8 Ag11 C73 -40.45(12) . . . .
Ag5 Ag8 Ag11 C97 43.93(15) . . . .
Ag5 Ag8 Ag11 Ag10 31.624(18) . . . .
Ag5 Ag8 Ag11 Ag12 -112.196(17) . . . .
Ag5 Ag8 Ag11 Ag14 141.371(18) . . . .
Ag5 Ag8 Ag11 Ag22 89.992(18) . . . .
Ag5 Ag8 Ag11 Ag35 -163.853(17) . . . .
Ag5 Ag8 Ag12 C65 109.46(13) . . . .
Ag5 Ag8 Ag12 O2 -10.85(13) . . . .
Ag5 Ag8 Ag12 S7 -89.42(3) . . . .
Ag5 Ag8 Ag12 Ag11 97.68(2) . . . .
Ag5 Ag8 Ag12 Ag12 -63.382(17) . . . 6
Ag5 Ag8 Ag12 Ag13 -144.91(2) . . . .
Ag5 Ag8 Ag12 Ag35 155.969(18) . . . .
Ag5 Ag8 Ag14 C57 -90.12(14) . . . .
Ag5 Ag8 Ag14 S0AA 84.30(4) . . . .
Ag5 Ag8 Ag14 Ag7 18.93(3) . . . .
Ag5 Ag8 Ag14 Ag11 -86.86(3) . . . .
Ag5 Ag8 Ag14 Ag17 56.83(4) . . . .
Ag5 Ag8 Ag14 Ag20 125.78(3) . . . .
Ag5 Ag8 Ag14 Ag22 -36.52(3) . . . .
Ag5 Ag8 Ag14 Ag30 -142.80(3) . . . .
Ag5 Ag8 Ag14 Ag35 -142.01(3) . . . .
Ag5 Ag8 Ag14 Ag38 -11.68(6) . . . .
Ag5 Ag10 Ag11 C65 40.8(3) . . . .
Ag5 Ag10 Ag11 C73 16.68(14) . . . .
Ag5 Ag10 Ag11 C97 163.7(2) . . . .
Ag5 Ag10 Ag11 Ag8 -32.052(19) . . . .
Ag5 Ag10 Ag11 Ag12 4.63(3) . . . .
Ag5 Ag10 Ag11 Ag14 -88.23(2) . . . .
Ag5 Ag10 Ag11 Ag22 -141.37(2) . . . .
Ag5 Ag10 Ag11 Ag35 -60.76(4) . . . .
Ag5 Ag10 Ag22 C49 -94.3(3) . . . .
Ag5 Ag10 Ag22 C97 138.86(16) . . . .
Ag5 Ag10 Ag22 Ag7 -25.19(3) . . . .
Ag5 Ag10 Ag22 Ag11 81.92(3) . . . .
Ag5 Ag10 Ag22 Ag14 24.62(3) . . . .
Ag5 Ag10 Ag22 Ag15 -57.81(3) . . . .
Ag5 Ag10 Ag22 Ag38 -4.09(5) . . . .
Ag5 Ag32 Ag33 C17 -119.72(17) 2_756 . . .
Ag5 Ag32 Ag33 S5 71.94(4) 2_756 . . .
Ag5 Ag32 Ag33 Ag24 38.33(14) 2_756 . . .
Ag5 Ag32 Ag33 Ag25 -69.55(2) 2_756 . . .
Ag5 Ag32 Ag33 Ag29 106.56(2) 2_756 . . .
Ag5 Ag32 Ag33 Ag31 154.544(18) 2_756 . . .
Ag5 Ag32 Ag33 Ag34 173.61(2) 2_756 . . .
Ag5 Ag32 Ag33 Ag37 -119.56(6) 2_756 . . .
Ag5 Ag32 Ag36 C1 176.6(4) 2_756 . . .
Ag5 Ag32 Ag36 C81 52.63(18) 2_756 . . 2_756
Ag5 Ag32 Ag36 S5 -116.1(2) 2_756 . . .
Ag5 Ag32 Ag36 Ag6 -178.35(19) 2_756 . . 2_756
Ag5 Ag32 Ag36 Ag10 78.9(2) 2_756 . . 2_756
Ag5 Ag32 Ag37 C1 -168.0(4) 2_756 . . .
Ag5 Ag32 Ag37 C2 -130.4(4) 2_756 . . .
Ag5 Ag32 Ag37 C17 85.00(17) 2_756 . . .
Ag5 Ag32 Ag37 Ag33 84.88(6) 2_756 . . .
Ag5 Ag32 Ag37 Ag34 153.75(4) 2_756 . . .
Ag5 Ag32 Ag37 F17 -32.4(3) 2_756 . . .
Ag5 Ag32 Ag37 F20 12.1(2) 2_756 . . 6
Ag6 C9 C10 C11 -49(7) 2_756 . . .
Ag6 C9 Ag27 C25 -72.6(2) 2_756 . . .
Ag6 C9 Ag27 C41 49.1(3) 2_756 . . .
Ag6 C9 Ag27 O20 -177.0(2) 2_756 . . .
Ag6 C9 Ag27 Ag28 77.61(17) 2_756 . . .
Ag6 C9 Ag27 Ag29 18.78(16) 2_756 . . .
Ag6 C9 Ag27 Ag31 -24.8(2) 2_756 . . .
Ag6 C9 Ag27 Ag34 -53.83(15) 2_756 . . .
Ag6 C9 Ag28 F13 -165.7(2) 2_756 . . .
Ag6 C9 Ag28 S8 -1.5(4) 2_756 . . .
Ag6 C9 Ag28 Ag15 56.9(2) 2_756 . . 2_756
Ag6 C9 Ag28 Ag27 -106.1(2) 2_756 . . .
Ag6 C9 Ag28 Ag29 -51.96(13) 2_756 . . .
Ag6 C89 C90 C91 -169(7) . . . .
Ag6 C89 Ag7 S0AA 169.3(7) . . . .
Ag6 C89 Ag7 Ag8 122.62(13) . . . .
Ag6 C89 Ag7 Ag10 122.39(17) . . . .
Ag6 C89 Ag7 Ag14 -159.19(5) . . . .
Ag6 C89 Ag7 Ag15 -97.60(17) . . . .
Ag6 C89 Ag7 Ag20 -32.8(2) . . . 2_756
Ag6 C89 Ag7 Ag22 -162.3(2) . . . .
Ag6 C89 Ag10 C81 17.3(3) . . . .
Ag6 C89 Ag10 C82 44.2(3) . . . .
Ag6 C89 Ag10 C97 169.5(2) . . . .
Ag6 C89 Ag10 Ag5 -24.4(2) . . . .
Ag6 C89 Ag10 Ag7 -86.9(3) . . . .
Ag6 C89 Ag10 Ag8 -87.1(2) . . . .
Ag6 C89 Ag10 Ag11 -147.43(17) . . . .
Ag6 C89 Ag10 Ag22 -167.3(3) . . . .
Ag6 C89 Ag10 Ag36 -2.96(17) . . . 2_756
Ag6 C90 C91 C92 -34.4(10) . . . .
Ag6 C90 C91 C96 146.5(10) . . . .
Ag6 S5 Ag29 C41 84.5(16) 2_756 . . .
Ag6 S5 Ag29 Ag19 169.286(15) 2_756 . . .
Ag6 S5 Ag29 Ag20 -103.14(2) 2_756 . . .
Ag6 S5 Ag29 Ag27 35.39(3) 2_756 . . .
Ag6 S5 Ag29 Ag28 -24.07(2) 2_756 . . .
Ag6 S5 Ag29 Ag30 -104.27(5) 2_756 . . .
Ag6 S5 Ag29 Ag31 107.32(2) 2_756 . . .
Ag6 S5 Ag29 Ag33 112.78(3) 2_756 . . .
Ag6 S5 Ag32 C1 -57.1(2) 2_756 . . .
Ag6 S5 Ag32 C2 -61.9(4) 2_756 . . .
Ag6 S5 Ag32 C81 96.40(16) 2_756 . . 2_756
Ag6 S5 Ag32 Ag5 131.09(3) 2_756 . . 2_756
Ag6 S5 Ag32 Ag33 -114.63(4) 2_756 . . .
Ag6 S5 Ag32 Ag36 84.5(2) 2_756 . . .
Ag6 S5 Ag32 Ag37 -105.63(5) 2_756 . . .
Ag6 S5 Ag33 C17 4.8(9) 2_756 . . .
Ag6 S5 Ag33 Ag24 -122.17(4) 2_756 . . .
Ag6 S5 Ag33 Ag25 152.27(4) 2_756 . . .
Ag6 S5 Ag33 Ag29 -67.00(4) 2_756 . . .
Ag6 S5 Ag33 Ag31 -61.50(5) 2_756 . . .
Ag6 S5 Ag33 Ag32 63.37(4) 2_756 . . .
Ag6 S5 Ag33 Ag34 -3.65(4) 2_756 . . .
Ag6 S5 Ag33 Ag37 52.60(8) 2_756 . . .
Ag6 S5 Ag36 C1 -60.37(18) 2_756 . . .
Ag6 S5 Ag36 C81 111.3(3) 2_756 . . 2_756
Ag6 S5 Ag36 Ag5 146.51(5) 2_756 . . 2_756
Ag6 S5 Ag36 Ag10 78.75(5) 2_756 . . 2_756
Ag6 S5 Ag36 Ag32 -90.4(2) 2_756 . . .
Ag6 Ag7 Ag8 C73 62.34(12) . . . .
Ag6 Ag7 Ag8 S0AA -129.94(4) . . . .
Ag6 Ag7 Ag8 Ag1 -84.20(3) . . . .
Ag6 Ag7 Ag8 Ag5 2.60(3) . . . .
Ag6 Ag7 Ag8 Ag9 10.83(5) . . . .
Ag6 Ag7 Ag8 Ag10 58.78(2) . . . .
Ag6 Ag7 Ag8 Ag11 113.68(3) . . . .
Ag6 Ag7 Ag8 Ag12 139.32(2) . . . .
Ag6 Ag7 Ag8 Ag14 171.66(3) . . . .
Ag6 Ag7 Ag10 C81 -48.57(14) . . . .
Ag6 Ag7 Ag10 C82 -30.8(2) . . . .
Ag6 Ag7 Ag10 C89 38.28(14) . . . .
Ag6 Ag7 Ag10 C97 120.60(12) . . . .
Ag6 Ag7 Ag10 Ag5 -85.053(16) . . . .
Ag6 Ag7 Ag10 Ag8 -141.949(15) . . . .
Ag6 Ag7 Ag10 Ag11 163.198(16) . . . .
Ag6 Ag7 Ag10 Ag22 109.419(17) . . . .
Ag6 Ag7 Ag10 Ag36 -40.16(3) . . . 2_756
Ag6 Ag7 Ag14 C57 -50.88(18) . . . .
Ag6 Ag7 Ag14 S0AA 137.47(7) . . . .
Ag6 Ag7 Ag14 Ag8 -162.36(6) . . . .
Ag6 Ag7 Ag14 Ag11 -108.53(5) . . . .
Ag6 Ag7 Ag14 Ag17 50.67(5) . . . .
Ag6 Ag7 Ag14 Ag20 91.87(5) . . . .
Ag6 Ag7 Ag14 Ag22 -52.25(5) . . . .
Ag6 Ag7 Ag14 Ag30 -3.45(8) . . . .
Ag6 Ag7 Ag14 Ag35 -133.78(5) . . . .
Ag6 Ag7 Ag14 Ag38 2.70(6) . . . .
Ag6 Ag7 Ag15 C49 -121.41(13) . . . .
Ag6 Ag7 Ag15 S8 75.37(3) . . . 2_756
Ag6 Ag7 Ag15 Ag17 129.112(16) . . . .
Ag6 Ag7 Ag15 Ag21 -174.24(6) . . . .
Ag6 Ag7 Ag15 Ag22 -117.896(19) . . . .
Ag6 Ag7 Ag15 Ag28 25.799(17) . . . 2_756
Ag6 Ag7 Ag15 Ag38 -175.00(2) . . . .
Ag6 Ag7 Ag22 C49 68.33(12) . . . .
Ag6 Ag7 Ag22 C97 -91.14(11) . . . .
Ag6 Ag7 Ag22 Ag10 -79.796(18) . . . .
Ag6 Ag7 Ag22 Ag11 -134.494(17) . . . .
Ag6 Ag7 Ag22 Ag14 163.465(19) . . . .
Ag6 Ag7 Ag22 Ag15 64.987(19) . . . .
Ag6 Ag7 Ag22 Ag38 111.174(19) . . . .
Ag6 Ag28 Ag29 C41 -149.45(10) 2_756 . . .
Ag6 Ag28 Ag29 S5 25.53(2) 2_756 . . .
Ag6 Ag28 Ag29 Ag19 -171.244(18) 2_756 . . .
Ag6 Ag28 Ag29 Ag20 93.376(18) 2_756 . . .
Ag6 Ag28 Ag29 Ag27 -94.22(2) 2_756 . . .
Ag6 Ag28 Ag29 Ag30 162.985(15) 2_756 . . .
Ag6 Ag28 Ag29 Ag31 -96.71(2) 2_756 . . .
Ag6 Ag28 Ag29 Ag33 -21.28(2) 2_756 . . .
Ag6 Ag29 Ag30 C41 103.0(2) 2_756 . . .
Ag6 Ag29 Ag30 C42 105.73(13) 2_756 . . .
Ag6 Ag29 Ag30 C57 -99.4(2) 2_756 . . .
Ag6 Ag29 Ag30 C58 -138.8(4) 2_756 . . .
Ag6 Ag29 Ag30 S8 -29.38(3) 2_756 . . .
Ag6 Ag29 Ag30 Ag14 -90.26(2) 2_756 . . .
Ag6 Ag29 Ag30 Ag21 -23.20(5) 2_756 . . .
Ag6 Ag29 Ag30 Ag38 -27.06(3) 2_756 . . .
Ag6 Ag29 Ag31 C25 -32.91(15) 2_756 . . .
Ag6 Ag29 Ag31 C26 -50.14(15) 2_756 . . .
Ag6 Ag29 Ag31 C33 168.73(15) 2_756 . . .
Ag6 Ag29 Ag31 Ag19 173.77(2) 2_756 . . .
Ag6 Ag29 Ag31 Ag24 122.71(2) 2_756 . . .
Ag6 Ag29 Ag31 Ag27 -58.460(19) 2_756 . . .
Ag6 Ag29 Ag31 Ag33 67.07(2) 2_756 . . .
Ag6 Ag29 Ag31 Ag34 1.05(2) 2_756 . . .
Ag6 Ag29 Ag33 C17 -113.5(2) 2_756 . . .
Ag6 Ag29 Ag33 S5 52.44(4) 2_756 . . .
Ag6 Ag29 Ag33 Ag24 -173.087(13) 2_756 . . .
Ag6 Ag29 Ag33 Ag25 -171.91(3) 2_756 . . .
Ag6 Ag29 Ag33 Ag31 -121.402(17) 2_756 . . .
Ag6 Ag29 Ag33 Ag32 15.003(15) 2_756 . . .
Ag6 Ag29 Ag33 Ag34 -53.586(16) 2_756 . . .
Ag6 Ag29 Ag33 Ag37 -35.96(6) 2_756 . . .
Ag6 Ag32 Ag33 C17 118.93(17) 2_756 . . .
Ag6 Ag32 Ag33 S5 -49.42(4) 2_756 . . .
Ag6 Ag32 Ag33 Ag24 -83.02(14) 2_756 . . .
Ag6 Ag32 Ag33 Ag25 169.093(14) 2_756 . . .
Ag6 Ag32 Ag33 Ag29 -14.797(14) 2_756 . . .
Ag6 Ag32 Ag33 Ag31 33.19(2) 2_756 . . .
Ag6 Ag32 Ag33 Ag34 52.252(16) 2_756 . . .
Ag6 Ag32 Ag33 Ag37 119.08(6) 2_756 . . .
Ag6 Ag32 Ag36 C1 -5.1(5) 2_756 . . .
Ag6 Ag32 Ag36 C81 -129.0(2) 2_756 . . 2_756
Ag6 Ag32 Ag36 S5 62.22(10) 2_756 . . .
Ag6 Ag32 Ag36 Ag5 178.35(19) 2_756 . . 2_756
Ag6 Ag32 Ag36 Ag10 -102.7(3) 2_756 . . 2_756
Ag6 Ag32 Ag37 C1 42.8(4) 2_756 . . .
Ag6 Ag32 Ag37 C2 80.5(4) 2_756 . . .
Ag6 Ag32 Ag37 C17 -64.13(16) 2_756 . . .
Ag6 Ag32 Ag37 Ag33 -64.26(5) 2_756 . . .
Ag6 Ag32 Ag37 Ag34 4.62(5) 2_756 . . .
Ag6 Ag32 Ag37 F17 178.5(3) 2_756 . . .
Ag6 Ag32 Ag37 F20 -137.0(2) 2_756 . . 6
Ag6 Ag34 Ag37 C1 -44.2(3) 2_756 . . .
Ag6 Ag34 Ag37 C2 -58.3(2) 2_756 . . .
Ag6 Ag34 Ag37 C17 116.66(10) 2_756 . . .
Ag6 Ag34 Ag37 Ag32 -4.37(4) 2_756 . . .
Ag6 Ag34 Ag37 Ag33 68.83(4) 2_756 . . .
Ag6 Ag34 Ag37 F17 -16.0(5) 2_756 . . .
Ag6 Ag34 Ag37 F20 35.2(2) 2_756 . . 6
Ag7 C89 C90 C91 -5(17) . . . .
Ag7 C89 C90 Ag6 163(11) . . . .
Ag7 C89 Ag6 C9 132.8(2) . . . 2_756
Ag7 C89 Ag6 C90 -179.3(5) . . . .
Ag7 C89 Ag6 S5 -28.47(17) . . . 2_756
Ag7 C89 Ag6 Ag28 86.56(15) . . . 2_756
Ag7 C89 Ag6 Ag29 18.9(2) . . . 2_756
Ag7 C89 Ag6 Ag32 -83.53(15) . . . 2_756
Ag7 C89 Ag6 Ag34 -119.0(3) . . . 2_756
Ag7 C89 Ag6 Ag36 -76.14(15) . . . 2_756
Ag7 C89 Ag10 C81 104.20(17) . . . .
Ag7 C89 Ag10 C82 131.1(2) . . . .
Ag7 C89 Ag10 C97 -103.57(15) . . . .
Ag7 C89 Ag10 Ag5 62.46(11) . . . .
Ag7 C89 Ag10 Ag8 -0.19(12) . . . .
Ag7 C89 Ag10 Ag11 -60.53(14) . . . .
Ag7 C89 Ag10 Ag22 -80.37(9) . . . .
Ag7 C89 Ag10 Ag36 83.95(13) . . . 2_756
Ag7 S0AA Ag8 C73 52.2(4) . . . .
Ag7 S0AA Ag8 Ag1 -138.84(2) . . . .
Ag7 S0AA Ag8 Ag5 -58.60(4) . . . .
Ag7 S0AA Ag8 Ag9 -137.00(4) . . . .
Ag7 S0AA Ag8 Ag10 7.95(3) . . . .
Ag7 S0AA Ag8 Ag11 70.84(2) . . . .
Ag7 S0AA Ag8 Ag12 134.08(2) . . . .
Ag7 S0AA Ag8 Ag14 79.04(3) . . . .
Ag7 S0AA Ag14 C57 -47.8(8) . . . .
Ag7 S0AA Ag14 Ag8 -77.00(3) . . . .
Ag7 S0AA Ag14 Ag11 -69.41(3) . . . .
Ag7 S0AA Ag14 Ag17 79.25(3) . . . .
Ag7 S0AA Ag14 Ag20 139.90(3) . . . .
Ag7 S0AA Ag14 Ag22 -9.19(4) . . . .
Ag7 S0AA Ag14 Ag30 147.99(4) . . . .
Ag7 S0AA Ag14 Ag35 -130.60(2) . . . .
Ag7 S0AA Ag14 Ag38 63.59(4) . . . .
Ag7 Ag8 Ag9 C73 75.60(14) . . . .
Ag7 Ag8 Ag9 C73 -134.17(16) . . . 6
Ag7 Ag8 Ag9 C74 -173.7(4) . . . 6
Ag7 Ag8 Ag9 C74 75.47(9) . . . .
Ag7 Ag8 Ag9 O4 5.48(18) . . . .
Ag7 Ag8 Ag9 Ag5 -9.66(3) . . . .
Ag7 Ag8 Ag9 Ag5 -56.77(4) . . . 6
Ag7 Ag8 Ag9 Ag8 -119.38(3) . . . 6
Ag7 Ag8 Ag10 C81 -103.18(16) . . . .
Ag7 Ag8 Ag10 C82 -118.0(2) . . . .
Ag7 Ag8 Ag10 C89 0.15(10) . . . .
Ag7 Ag8 Ag10 C97 96.12(15) . . . .
Ag7 Ag8 Ag10 Ag5 -106.91(2) . . . .
Ag7 Ag8 Ag10 Ag11 107.455(17) . . . .
Ag7 Ag8 Ag10 Ag22 54.727(15) . . . .
Ag7 Ag8 Ag10 Ag36 -66.57(3) . . . 2_756
Ag7 Ag8 Ag11 C65 149.75(13) . . . .
Ag7 Ag8 Ag11 C73 -126.90(12) . . . .
Ag7 Ag8 Ag11 C97 -42.52(15) . . . .
Ag7 Ag8 Ag11 Ag10 -54.831(14) . . . .
Ag7 Ag8 Ag11 Ag12 161.350(13) . . . .
Ag7 Ag8 Ag11 Ag14 54.917(11) . . . .
Ag7 Ag8 Ag11 Ag22 3.538(12) . . . .
Ag7 Ag8 Ag11 Ag35 109.693(15) . . . .
Ag7 Ag8 Ag12 C65 -18.83(13) . . . .
Ag7 Ag8 Ag12 O2 -139.14(13) . . . .
Ag7 Ag8 Ag12 S7 142.29(4) . . . .
Ag7 Ag8 Ag12 Ag11 -30.61(2) . . . .
Ag7 Ag8 Ag12 Ag12 168.33(2) . . . 6
Ag7 Ag8 Ag12 Ag13 86.80(2) . . . .
Ag7 Ag8 Ag12 Ag35 27.68(3) . . . .
Ag7 Ag8 Ag14 C57 -109.06(13) . . . .
Ag7 Ag8 Ag14 S0AA 65.37(3) . . . .
Ag7 Ag8 Ag14 Ag11 -105.799(17) . . . .
Ag7 Ag8 Ag14 Ag17 37.895(18) . . . .
Ag7 Ag8 Ag14 Ag20 106.845(18) . . . .
Ag7 Ag8 Ag14 Ag22 -55.453(14) . . . .
Ag7 Ag8 Ag14 Ag30 -161.73(3) . . . .
Ag7 Ag8 Ag14 Ag35 -160.949(16) . . . .
Ag7 Ag8 Ag14 Ag38 -30.61(4) . . . .
Ag7 Ag10 Ag11 C65 126.6(3) . . . .
Ag7 Ag10 Ag11 C73 102.53(14) . . . .
Ag7 Ag10 Ag11 C97 -110.5(2) . . . .
Ag7 Ag10 Ag11 Ag8 53.800(15) . . . .
Ag7 Ag10 Ag11 Ag12 90.49(2) . . . .
Ag7 Ag10 Ag11 Ag14 -2.375(15) . . . .
Ag7 Ag10 Ag11 Ag22 -55.516(15) . . . .
Ag7 Ag10 Ag11 Ag35 25.09(4) . . . .
Ag7 Ag10 Ag22 C49 -69.1(3) . . . .
Ag7 Ag10 Ag22 C97 164.05(16) . . . .
Ag7 Ag10 Ag22 Ag11 107.109(19) . . . .
Ag7 Ag10 Ag22 Ag14 49.808(14) . . . .
Ag7 Ag10 Ag22 Ag15 -32.622(16) . . . .
Ag7 Ag10 Ag22 Ag38 21.10(3) . . . .
Ag7 Ag14 Ag17 S8 -5.27(4) . . . 2_756
Ag7 Ag14 Ag17 S8 -169.60(4) . . . .
Ag7 Ag14 Ag17 Ag14 82.372(12) . . . 2_756
Ag7 Ag14 Ag17 Ag15 -50.153(14) . . . .
Ag7 Ag14 Ag17 Ag15 -172.83(3) . . . 2_756
Ag7 Ag14 Ag17 Ag20 38.998(12) . . . 2_756
Ag7 Ag14 Ag17 Ag20 137.309(17) . . . .
Ag7 Ag14 Ag17 Ag21 -46.1(2) . . . 2_756
Ag7 Ag14 Ag17 Ag21 -108.88(4) . . . .
Ag7 Ag14 Ag17 Ag38 -19.69(12) . . . 2_756
Ag7 Ag14 Ag17 Ag38 -111.553(16) . . . .
Ag7 Ag14 Ag20 S0AA 14.91(4) . . . 2_756
Ag7 Ag14 Ag20 S1 146.10(3) . . . .
Ag7 Ag14 Ag20 S8 -95.85(3) . . . .
Ag7 Ag14 Ag20 Ag3 86.73(2) . . . 5_756
Ag7 Ag14 Ag20 Ag7 -39.87(3) . . . 2_756
Ag7 Ag14 Ag20 Ag17 -47.426(19) . . . .
Ag7 Ag14 Ag20 Ag29 -164.792(17) . . . .
Ag7 Ag14 Ag22 C49 102.55(14) . . . .
Ag7 Ag14 Ag22 C97 -91.02(12) . . . .
Ag7 Ag14 Ag22 Ag10 -48.443(13) . . . .
Ag7 Ag14 Ag22 Ag11 -101.349(17) . . . .
Ag7 Ag14 Ag22 Ag15 61.354(16) . . . .
Ag7 Ag14 Ag22 Ag38 114.582(18) . . . .
Ag7 Ag14 Ag30 C41 136.9(2) . . . .
Ag7 Ag14 Ag30 C42 -172.0(5) . . . .
Ag7 Ag14 Ag30 C57 -67.1(2) . . . .
Ag7 Ag14 Ag30 C58 -69.19(12) . . . .
Ag7 Ag14 Ag30 S8 60.95(5) . . . .
Ag7 Ag14 Ag30 Ag21 6.95(6) . . . .
Ag7 Ag14 Ag30 Ag29 121.87(4) . . . .
Ag7 Ag14 Ag30 Ag38 7.36(4) . . . .
Ag7 Ag14 Ag35 C65 28.06(14) . . . .
Ag7 Ag14 Ag35 O1 148.38(10) . . . .
Ag7 Ag14 Ag35 S1 -135.88(3) . . . .
Ag7 Ag14 Ag35 Ag11 29.92(2) . . . .
Ag7 Ag14 Ag35 Ag12 -23.02(3) . . . .
Ag7 Ag14 Ag35 Ag13 -81.50(2) . . . .
Ag7 Ag14 Ag38 C49 -41.89(16) . . . .
Ag7 Ag14 Ag38 C57 -124.55(13) . . . .
Ag7 Ag14 Ag38 F8 -151.0(2) . . . .
Ag7 Ag14 Ag38 S8 118.10(3) . . . .
Ag7 Ag14 Ag38 Cl1 -10.07(7) . . . .
Ag7 Ag14 Ag38 Ag15 2.96(2) . . . .
Ag7 Ag14 Ag38 Ag17 64.086(17) . . . .
Ag7 Ag14 Ag38 Ag22 -53.382(15) . . . .
Ag7 Ag14 Ag38 Ag30 -176.577(19) . . . .
Ag7 Ag15 Ag17 S8 116.43(4) . . . .
Ag7 Ag15 Ag17 S8 -80.17(4) . . . 2_756
Ag7 Ag15 Ag17 Ag14 46.820(13) . . . .
Ag7 Ag15 Ag17 Ag14 -76.33(3) . . . 2_756
Ag7 Ag15 Ag17 Ag15 179.240(13) . . . 2_756
Ag7 Ag15 Ag17 Ag20 -36.730(14) . . . 2_756
Ag7 Ag15 Ag17 Ag20 55.66(3) . . . .
Ag7 Ag15 Ag17 Ag21 -132.24(5) . . . 2_756
Ag7 Ag15 Ag17 Ag21 116.29(7) . . . .
Ag7 Ag15 Ag17 Ag38 110.17(2) . . . .
Ag7 Ag15 Ag17 Ag38 -126.874(18) . . . 2_756
Ag7 Ag15 Ag21 C49 101.0(2) . . . .
Ag7 Ag15 Ag21 F8 121.7(6) . . . .
Ag7 Ag15 Ag21 S8 -67.21(10) . . . .
Ag7 Ag15 Ag21 Cl1 167.38(5) . . . .
Ag7 Ag15 Ag21 Ag17 -67.09(5) . . . .
Ag7 Ag15 Ag21 Ag30 -3.52(15) . . . .
Ag7 Ag15 Ag22 C49 -175.56(17) . . . .
Ag7 Ag15 Ag22 C97 55.7(3) . . . .
Ag7 Ag15 Ag22 Ag10 30.899(15) . . . .
Ag7 Ag15 Ag22 Ag11 -32.80(2) . . . .
Ag7 Ag15 Ag22 Ag14 -58.584(13) . . . .
Ag7 Ag15 Ag22 Ag38 -117.51(2) . . . .
Ag7 Ag15 Ag38 C49 105.8(2) . . . .
Ag7 Ag15 Ag38 C57 29.51(12) . . . .
Ag7 Ag15 Ag38 F8 139.0(4) . . . .
Ag7 Ag15 Ag38 S8 -75.70(5) . . . .
Ag7 Ag15 Ag38 Cl1 167.96(4) . . . .
Ag7 Ag15 Ag38 Ag14 -2.91(2) . . . .
Ag7 Ag15 Ag38 Ag17 -69.84(2) . . . .
Ag7 Ag15 Ag38 Ag22 52.248(18) . . . .
Ag7 Ag15 Ag38 Ag30 -2.17(6) . . . .
Ag7 Ag20 Ag29 C41 -133.99(16) 2_756 . . .
Ag7 Ag20 Ag29 S5 46.76(4) 2_756 . . .
Ag7 Ag20 Ag29 Ag6 -9.636(17) 2_756 . . 2_756
Ag7 Ag20 Ag29 Ag19 162.433(16) 2_756 . . .
Ag7 Ag20 Ag29 Ag27 -73.40(3) 2_756 . . .
Ag7 Ag20 Ag29 Ag28 -63.539(17) 2_756 . . .
Ag7 Ag20 Ag29 Ag30 -134.025(19) 2_756 . . .
Ag7 Ag20 Ag29 Ag31 134.28(4) 2_756 . . .
Ag7 Ag20 Ag29 Ag33 74.277(19) 2_756 . . .
Ag7 Ag22 Ag38 C49 -112.0(2) . . . .
Ag7 Ag22 Ag38 C57 101.12(14) . . . .
Ag7 Ag22 Ag38 F8 168.32(18) . . . .
Ag7 Ag22 Ag38 S8 39.68(5) . . . .
Ag7 Ag22 Ag38 Cl1 -103.78(3) . . . .
Ag7 Ag22 Ag38 Ag14 51.106(14) . . . .
Ag7 Ag22 Ag38 Ag15 -51.317(19) . . . .
Ag7 Ag22 Ag38 Ag17 -3.51(2) . . . .
Ag7 Ag22 Ag38 Ag30 101.12(2) . . . .
Ag8 C73 C74 C75 -9(7) . . . .
Ag8 C73 C74 Ag9 -176(100) . . . .
Ag8 C73 Ag9 C73 -99.9(8) . . . 6
Ag8 C73 Ag9 C74 179.8(3) . . . .
Ag8 C73 Ag9 C74 -152.55(16) . . . 6
Ag8 C73 Ag9 O4 120.4(2) . . . .
Ag8 C73 Ag9 Ag5 73.19(12) . . . .
Ag8 C73 Ag9 Ag5 71.38(16) . . . 6
Ag8 C73 Ag9 Ag8 -23.1(2) . . . 6
Ag8 C73 Ag11 C65 107.31(17) . . . .
Ag8 C73 Ag11 C97 -106.83(18) . . . .
Ag8 C73 Ag11 Ag10 -82.52(12) . . . .
Ag8 C73 Ag11 Ag12 84.99(11) . . . .
Ag8 C73 Ag11 Ag14 1.65(11) . . . .
Ag8 C73 Ag11 Ag22 -59.96(12) . . . .
Ag8 C73 Ag11 Ag35 62.35(12) . . . .
Ag8 S0AA Ag7 C89 -51.8(8) . . . .
Ag8 S0AA Ag7 Ag6 115.32(4) . . . .
Ag8 S0AA Ag7 Ag10 -8.61(3) . . . .
Ag8 S0AA Ag7 Ag14 -87.10(3) . . . .
Ag8 S0AA Ag7 Ag15 -140.56(2) . . . .
Ag8 S0AA Ag7 Ag20 147.82(3) . . . 2_756
Ag8 S0AA Ag7 Ag22 -78.14(3) . . . .
Ag8 S0AA Ag14 C57 29.2(8) . . . .
Ag8 S0AA Ag14 Ag7 77.00(3) . . . .
Ag8 S0AA Ag14 Ag11 7.59(3) . . . .
Ag8 S0AA Ag14 Ag17 156.25(3) . . . .
Ag8 S0AA Ag14 Ag20 -143.10(3) . . . .
Ag8 S0AA Ag14 Ag22 67.81(3) . . . .
Ag8 S0AA Ag14 Ag30 -135.02(4) . . . .
Ag8 S0AA Ag14 Ag35 -53.60(3) . . . .
Ag8 S0AA Ag14 Ag38 140.59(3) . . . .
Ag8 Ag1 Ag3 S0AA 147.97(4) . . . 6
Ag8 Ag1 Ag3 S0AA 45.89(3) 6 . . 6
Ag8 Ag1 Ag3 S3 18.69(4) . . . .
Ag8 Ag1 Ag3 S3 -83.39(3) 6 . . .
Ag8 Ag1 Ag3 S4 -99.26(4) . . . .
Ag8 Ag1 Ag3 S4 158.66(3) 6 . . .
Ag8 Ag1 Ag3 S5 -36.21(7) 6 . . 5_756
Ag8 Ag1 Ag3 S5 65.87(8) . . . 5_756
Ag8 Ag1 Ag3 Ag4 -117.71(2) 6 . . .
Ag8 Ag1 Ag3 Ag4 -15.63(3) . . . .
Ag8 Ag1 Ag3 Ag18 -86.83(4) . . . 5_756
Ag8 Ag1 Ag3 Ag18 171.09(2) 6 . . 5_756
Ag8 Ag1 Ag3 Ag20 72.82(2) 6 . . 5_756
Ag8 Ag1 Ag3 Ag20 174.90(2) . . . 5_756
Ag8 Ag1 Ag8 C73 7.45(11) 6 . . .
Ag8 Ag1 Ag8 S0AA -169.67(2) 6 . . .
Ag8 Ag1 Ag8 Ag5 68.60(2) 6 . . .
Ag8 Ag1 Ag8 Ag7 155.068(10) 6 . . .
Ag8 Ag1 Ag8 Ag9 11.343(15) 6 . . .
Ag8 Ag1 Ag8 Ag10 82.44(4) 6 . . .
Ag8 Ag1 Ag8 Ag11 -63.92(4) 6 . . .
Ag8 Ag1 Ag8 Ag12 -50.581(16) 6 . . .
Ag8 Ag1 Ag8 Ag14 -139.768(13) 6 . . .
Ag8 Ag1 Ag16 S0AA -12.11(2) 6 . . 6
Ag8 Ag1 Ag16 S0AA -148.57(4) . . . 6
Ag8 Ag1 Ag16 S0AA -24.97(8) 6 . . 5_756
Ag8 Ag1 Ag16 S0AA -161.43(7) . . . 5_756
Ag8 Ag1 Ag16 S4 96.23(4) . . . .
Ag8 Ag1 Ag16 S4 -20.47(4) . . . 5_756
Ag8 Ag1 Ag16 S4 115.99(3) 6 . . 5_756
Ag8 Ag1 Ag16 S4 -127.31(2) 6 . . .
Ag8 Ag1 Ag16 Ag1 28.63(3) . . . 5_756
Ag8 Ag1 Ag16 Ag1 165.091(13) 6 . . 5_756
Ag8 Ag1 Ag16 Ag16 28.64(3) . . . 5_756
Ag8 Ag1 Ag16 Ag16 165.094(13) 6 . . 5_756
Ag8 Ag5 Ag9 C73 -44.42(14) . . . .
Ag8 Ag5 Ag9 C73 132.45(17) . . . 6
Ag8 Ag5 Ag9 C74 -72.73(10) . . . .
Ag8 Ag5 Ag9 C74 173.37(17) . . . 6
Ag8 Ag5 Ag9 O4 -163.43(15) . . . .
Ag8 Ag5 Ag9 Ag5 134.194(16) . . . 6
Ag8 Ag5 Ag9 Ag8 91.64(2) . . . 6
Ag8 Ag5 Ag10 C81 -174.4(2) . . . .
Ag8 Ag5 Ag10 C82 170.0(2) . . . .
Ag8 Ag5 Ag10 C89 -90.78(10) . . . .
Ag8 Ag5 Ag10 C97 57.2(3) . . . .
Ag8 Ag5 Ag10 Ag7 -53.965(15) . . . .
Ag8 Ag5 Ag10 Ag11 31.273(18) . . . .
Ag8 Ag5 Ag10 Ag22 -32.45(3) . . . .
Ag8 Ag5 Ag10 Ag36 -118.20(4) . . . 2_756
Ag8 Ag7 Ag10 C81 93.37(14) . . . .
Ag8 Ag7 Ag10 C82 111.1(2) . . . .
Ag8 Ag7 Ag10 C89 -179.78(14) . . . .
Ag8 Ag7 Ag10 C97 -97.45(12) . . . .
Ag8 Ag7 Ag10 Ag5 56.896(15) . . . .
Ag8 Ag7 Ag10 Ag11 -54.853(13) . . . .
Ag8 Ag7 Ag10 Ag22 -108.632(15) . . . .
Ag8 Ag7 Ag10 Ag36 101.79(3) . . . 2_756
Ag8 Ag7 Ag14 C57 111.49(17) . . . .
Ag8 Ag7 Ag14 S0AA -60.17(4) . . . .
Ag8 Ag7 Ag14 Ag11 53.831(13) . . . .
Ag8 Ag7 Ag14 Ag17 -146.972(17) . . . .
Ag8 Ag7 Ag14 Ag20 -105.770(19) . . . .
Ag8 Ag7 Ag14 Ag22 110.109(18) . . . .
Ag8 Ag7 Ag14 Ag30 158.91(4) . . . .
Ag8 Ag7 Ag14 Ag35 28.58(2) . . . .
Ag8 Ag7 Ag14 Ag38 165.067(19) . . . .
Ag8 Ag7 Ag15 C49 37.76(14) . . . .
Ag8 Ag7 Ag15 S8 -125.46(4) . . . 2_756
Ag8 Ag7 Ag15 Ag17 -71.72(3) . . . .
Ag8 Ag7 Ag15 Ag21 -15.07(7) . . . .
Ag8 Ag7 Ag15 Ag22 41.28(3) . . . .
Ag8 Ag7 Ag15 Ag28 -175.03(3) . . . 2_756
Ag8 Ag7 Ag15 Ag38 -15.83(4) . . . .
Ag8 Ag7 Ag22 C49 -153.69(12) . . . .
Ag8 Ag7 Ag22 C97 46.84(11) . . . .
Ag8 Ag7 Ag22 Ag10 58.184(12) . . . .
Ag8 Ag7 Ag22 Ag11 3.486(12) . . . .
Ag8 Ag7 Ag22 Ag14 -58.555(14) . . . .
Ag8 Ag7 Ag22 Ag15 -157.033(14) . . . .
Ag8 Ag7 Ag22 Ag38 -110.846(15) . . . .
Ag8 Ag10 Ag11 C65 72.8(3) . . . .
Ag8 Ag10 Ag11 C73 48.73(14) . . . .
Ag8 Ag10 Ag11 C97 -164.3(2) . . . .
Ag8 Ag10 Ag11 Ag12 36.687(18) . . . .
Ag8 Ag10 Ag11 Ag14 -56.175(15) . . . .
Ag8 Ag10 Ag11 Ag22 -109.32(2) . . . .
Ag8 Ag10 Ag11 Ag35 -28.71(3) . . . .
Ag8 Ag10 Ag22 C49 -122.3(3) . . . .
Ag8 Ag10 Ag22 C97 110.85(16) . . . .
Ag8 Ag10 Ag22 Ag7 -53.202(14) . . . .
Ag8 Ag10 Ag22 Ag11 53.907(15) . . . .
Ag8 Ag10 Ag22 Ag14 -3.394(15) . . . .
Ag8 Ag10 Ag22 Ag15 -85.824(19) . . . .
Ag8 Ag10 Ag22 Ag38 -32.11(4) . . . .
Ag8 Ag11 Ag12 C65 -164.37(19) . . . .
Ag8 Ag11 Ag12 O2 121.39(12) . . . .
Ag8 Ag11 Ag12 S7 -7.23(3) . . . .
Ag8 Ag11 Ag12 Ag12 52.14(3) . . . 6
Ag8 Ag11 Ag12 Ag13 -55.796(13) . . . .
Ag8 Ag11 Ag12 Ag35 -106.004(16) . . . .
Ag8 Ag11 Ag14 C57 177.04(12) . . . .
Ag8 Ag11 Ag14 S0AA -6.77(3) . . . .
Ag8 Ag11 Ag14 Ag7 -54.090(13) . . . .
Ag8 Ag11 Ag14 Ag17 -96.30(3) . . . .
Ag8 Ag11 Ag14 Ag20 86.04(3) . . . .
Ag8 Ag11 Ag14 Ag22 -114.027(16) . . . .
Ag8 Ag11 Ag14 Ag30 153.181(15) . . . .
Ag8 Ag11 Ag14 Ag35 105.977(17) . . . .
Ag8 Ag11 Ag14 Ag38 -148.441(14) . . . .
Ag8 Ag11 Ag22 C49 118.5(4) . . . .
Ag8 Ag11 Ag22 C97 -112.44(17) . . . .
Ag8 Ag11 Ag22 Ag7 -3.401(11) . . . .
Ag8 Ag11 Ag22 Ag10 -56.782(16) . . . .
Ag8 Ag11 Ag22 Ag14 53.794(11) . . . .
Ag8 Ag11 Ag22 Ag15 25.12(3) . . . .
Ag8 Ag11 Ag22 Ag38 87.86(2) . . . .
Ag8 Ag11 Ag35 C65 119.63(17) . . . .
Ag8 Ag11 Ag35 O1 -173.21(11) . . . .
Ag8 Ag11 Ag35 S1 -40.72(4) . . . .
Ag8 Ag11 Ag35 Ag12 60.528(16) . . . .
Ag8 Ag11 Ag35 Ag13 7.624(17) . . . .
Ag8 Ag11 Ag35 Ag14 -58.052(16) . . . .
Ag8 Ag12 Ag13 S1 -105.05(3) . . . .
Ag8 Ag12 Ag13 S7 72.58(3) . . . .
Ag8 Ag12 Ag13 Ag13 109.183(9) . . . 6
Ag8 Ag12 Ag13 Ag18 -158.68(2) . . . .
Ag8 Ag12 Ag13 Ag35 -100.146(15) . . . .
Ag8 Ag12 Ag35 C65 -110.40(15) . . . .
Ag8 Ag12 Ag35 O1 -170.86(11) . . . .
Ag8 Ag12 Ag35 S1 70.20(3) . . . .
Ag8 Ag12 Ag35 Ag11 -53.914(13) . . . .
Ag8 Ag12 Ag35 Ag13 65.285(14) . . . .
Ag8 Ag12 Ag35 Ag14 -0.673(15) . . . .
Ag8 Ag14 Ag17 S8 158.09(4) . . . .
Ag8 Ag14 Ag17 S8 -37.59(5) . . . 2_756
Ag8 Ag14 Ag17 Ag14 50.059(14) . . . 2_756
Ag8 Ag14 Ag17 Ag15 154.86(3) . . . 2_756
Ag8 Ag14 Ag17 Ag15 -82.47(2) . . . .
Ag8 Ag14 Ag17 Ag20 6.684(18) . . . 2_756
Ag8 Ag14 Ag17 Ag20 104.996(18) . . . .
Ag8 Ag14 Ag17 Ag21 -78.4(2) . . . 2_756
Ag8 Ag14 Ag17 Ag21 -141.19(4) . . . .
Ag8 Ag14 Ag17 Ag38 -52.01(13) . . . 2_756
Ag8 Ag14 Ag17 Ag38 -143.866(18) . . . .
Ag8 Ag14 Ag20 S0AA -49.87(3) . . . 2_756
Ag8 Ag14 Ag20 S1 81.32(3) . . . .
Ag8 Ag14 Ag20 S8 -160.62(3) . . . .
Ag8 Ag14 Ag20 Ag3 21.95(3) . . . 5_756
Ag8 Ag14 Ag20 Ag7 -104.65(3) . . . 2_756
Ag8 Ag14 Ag20 Ag17 -112.202(19) . . . .
Ag8 Ag14 Ag20 Ag29 130.432(16) . . . .
Ag8 Ag14 Ag22 C49 154.31(14) . . . .
Ag8 Ag14 Ag22 C97 -39.27(12) . . . .
Ag8 Ag14 Ag22 Ag7 51.759(12) . . . .
Ag8 Ag14 Ag22 Ag10 3.316(14) . . . .
Ag8 Ag14 Ag22 Ag11 -49.589(15) . . . .
Ag8 Ag14 Ag22 Ag15 113.114(15) . . . .
Ag8 Ag14 Ag22 Ag38 166.341(17) . . . .
Ag8 Ag14 Ag30 C41 -77.6(2) . . . .
Ag8 Ag14 Ag30 C42 -26.5(5) . . . .
Ag8 Ag14 Ag30 C57 78.4(2) . . . .
Ag8 Ag14 Ag30 C58 76.31(12) . . . .
Ag8 Ag14 Ag30 S8 -153.55(4) . . . .
Ag8 Ag14 Ag30 Ag21 152.46(6) . . . .
Ag8 Ag14 Ag30 Ag29 -92.63(3) . . . .
Ag8 Ag14 Ag30 Ag38 152.87(3) . . . .
Ag8 Ag14 Ag35 C65 51.76(14) . . . .
Ag8 Ag14 Ag35 O1 172.08(10) . . . .
Ag8 Ag14 Ag35 S1 -112.18(3) . . . .
Ag8 Ag14 Ag35 Ag11 53.624(14) . . . .
Ag8 Ag14 Ag35 Ag12 0.688(15) . . . .
Ag8 Ag14 Ag35 Ag13 -57.797(14) . . . .
Ag8 Ag14 Ag38 C49 -16.52(16) . . . .
Ag8 Ag14 Ag38 C57 -99.17(13) . . . .
Ag8 Ag14 Ag38 F8 -125.6(2) . . . .
Ag8 Ag14 Ag38 S8 143.48(4) . . . .
Ag8 Ag14 Ag38 Cl1 15.31(9) . . . .
Ag8 Ag14 Ag38 Ag15 28.34(4) . . . .
Ag8 Ag14 Ag38 Ag17 89.46(4) . . . .
Ag8 Ag14 Ag38 Ag22 -28.00(4) . . . .
Ag8 Ag14 Ag38 Ag30 -151.20(4) . . . .
Ag9 C73 C74 C75 167(3) . . . .
Ag9 C73 Ag8 S0AA 173.2(3) . . . .
Ag9 C73 Ag8 Ag1 5.22(14) . . . .
Ag9 C73 Ag8 Ag5 -69.45(9) . . . .
Ag9 C73 Ag8 Ag7 -141.41(7) . . . .
Ag9 C73 Ag8 Ag10 -137.91(14) . . . .
Ag9 C73 Ag8 Ag11 152.43(15) . . . .
Ag9 C73 Ag8 Ag12 83.59(12) . . . .
Ag9 C73 Ag8 Ag14 150.58(6) . . . .
Ag9 C73 Ag11 C65 25.2(6) . . . .
Ag9 C73 Ag11 C97 171.0(5) . . . .
Ag9 C73 Ag11 Ag8 -82.1(5) . . . .
Ag9 C73 Ag11 Ag10 -164.7(6) . . . .
Ag9 C73 Ag11 Ag12 2.9(5) . . . .
Ag9 C73 Ag11 Ag14 -80.5(5) . . . .
Ag9 C73 Ag11 Ag22 -142.1(5) . . . .
Ag9 C73 Ag11 Ag35 -19.8(6) . . . .
Ag9 C74 C75 C76 91.4(8) . . . .
Ag9 C74 C75 C80 -70.4(7) . . . .
Ag9 C74 C75 C125 137.9(7) . . . .
Ag9 Ag5 Ag8 C73 50.79(14) . . . .
Ag9 Ag5 Ag8 S0AA -143.20(4) . . . .
Ag9 Ag5 Ag8 Ag1 -69.033(19) . . . .
Ag9 Ag5 Ag8 Ag7 174.580(18) . . . .
Ag9 Ag5 Ag8 Ag10 119.53(2) . . . .
Ag9 Ag5 Ag8 Ag11 88.35(2) . . . .
Ag9 Ag5 Ag8 Ag12 24.110(19) . . . .
Ag9 Ag5 Ag8 Ag14 158.57(3) . . . .
Ag9 Ag5 Ag10 C81 135.2(2) . . . .
Ag9 Ag5 Ag10 C82 119.6(2) . . . .
Ag9 Ag5 Ag10 C89 -141.13(10) . . . .
Ag9 Ag5 Ag10 C97 6.9(3) . . . .
Ag9 Ag5 Ag10 Ag7 -104.311(19) . . . .
Ag9 Ag5 Ag10 Ag8 -50.346(16) . . . .
Ag9 Ag5 Ag10 Ag11 -19.07(3) . . . .
Ag9 Ag5 Ag10 Ag22 -82.80(3) . . . .
Ag9 Ag5 Ag10 Ag36 -168.55(4) . . . 2_756
Ag9 Ag8 Ag10 C81 51.99(16) . . . .
Ag9 Ag8 Ag10 C82 37.1(2) . . . .
Ag9 Ag8 Ag10 C89 155.32(10) . . . .
Ag9 Ag8 Ag10 C97 -108.71(15) . . . .
Ag9 Ag8 Ag10 Ag5 48.260(19) . . . .
Ag9 Ag8 Ag10 Ag7 155.170(15) . . . .
Ag9 Ag8 Ag10 Ag11 -97.375(18) . . . .
Ag9 Ag8 Ag10 Ag22 -150.102(16) . . . .
Ag9 Ag8 Ag10 Ag36 88.60(3) . . . 2_756
Ag9 Ag8 Ag11 C65 -64.01(13) . . . .
Ag9 Ag8 Ag11 C73 19.33(12) . . . .
Ag9 Ag8 Ag11 C97 103.71(15) . . . .
Ag9 Ag8 Ag11 Ag10 91.405(17) . . . .
Ag9 Ag8 Ag11 Ag12 -52.415(14) . . . .
Ag9 Ag8 Ag11 Ag14 -158.848(12) . . . .
Ag9 Ag8 Ag11 Ag22 149.774(13) . . . .
Ag9 Ag8 Ag11 Ag35 -104.072(17) . . . .
Ag9 Ag8 Ag12 C65 132.09(13) . . . .
Ag9 Ag8 Ag12 O2 11.77(13) . . . .
Ag9 Ag8 Ag12 S7 -66.79(3) . . . .
Ag9 Ag8 Ag12 Ag11 120.306(18) . . . .
Ag9 Ag8 Ag12 Ag12 -40.755(12) . . . 6
Ag9 Ag8 Ag12 Ag13 -122.282(17) . . . .
Ag9 Ag8 Ag12 Ag35 178.596(17) . . . .
Ag9 Ag8 Ag14 C57 47.32(14) . . . .
Ag9 Ag8 Ag14 S0AA -138.25(5) . . . .
Ag9 Ag8 Ag14 Ag7 156.38(4) . . . .
Ag9 Ag8 Ag14 Ag11 50.58(3) . . . .
Ag9 Ag8 Ag14 Ag17 -165.73(3) . . . .
Ag9 Ag8 Ag14 Ag20 -96.78(4) . . . .
Ag9 Ag8 Ag14 Ag22 100.93(3) . . . .
Ag9 Ag8 Ag14 Ag30 -5.35(5) . . . .
Ag9 Ag8 Ag14 Ag35 -4.57(4) . . . .
Ag9 Ag8 Ag14 Ag38 125.77(4) . . . .
Ag10 C81 C82 C83 102(22) . . . .
Ag10 C81 Ag5 S3 88.6(7) . . . .
Ag10 C81 Ag5 Ag8 4.9(2) . . . .
Ag10 C81 Ag5 Ag9 -60.1(2) . . . .
Ag10 C81 Ag5 Ag32 111.1(2) . . . 2_756
Ag10 C81 Ag5 Ag36 96.8(2) . . . 2_756
Ag10 C82 C83 C88 -39.4(8) . . . .
Ag10 C82 C83 C84 142.7(4) . . . .
Ag10 C89 C90 C91 -46(7) . . . .
Ag10 C89 C90 Ag6 122.7(2) . . . .
Ag10 C89 Ag6 C9 -147.8(2) . . . 2_756
Ag10 C89 Ag6 C90 -100.0(4) . . . .
Ag10 C89 Ag6 S5 50.9(2) . . . 2_756
Ag10 C89 Ag6 Ag7 79.4(2) . . . .
Ag10 C89 Ag6 Ag28 165.96(19) . . . 2_756
Ag10 C89 Ag6 Ag29 98.3(2) . . . 2_756
Ag10 C89 Ag6 Ag32 -4.1(2) . . . 2_756
Ag10 C89 Ag6 Ag34 -39.6(5) . . . 2_756
Ag10 C89 Ag6 Ag36 3.25(18) . . . 2_756
Ag10 C89 Ag7 S0AA 46.9(8) . . . .
Ag10 C89 Ag7 Ag6 -122.39(17) . . . .
Ag10 C89 Ag7 Ag8 0.24(15) . . . .
Ag10 C89 Ag7 Ag14 78.42(12) . . . .
Ag10 C89 Ag7 Ag15 140.01(13) . . . .
Ag10 C89 Ag7 Ag20 -155.23(6) . . . 2_756
Ag10 C89 Ag7 Ag22 75.28(11) . . . .
Ag10 C97 C98 C99 129(4) . . . .
Ag10 C97 Ag11 C65 146.7(2) . . . .
Ag10 C97 Ag11 C73 28.0(2) . . . .
Ag10 C97 Ag11 Ag8 -14.69(18) . . . .
Ag10 C97 Ag11 Ag12 54.9(5) . . . .
Ag10 C97 Ag11 Ag14 -79.58(14) . . . .
Ag10 C97 Ag11 Ag22 -91.7(2) . . . .
Ag10 C97 Ag11 Ag35 -132.33(16) . . . .
Ag10 C97 Ag22 C49 -130.1(2) . . . .
Ag10 C97 Ag22 Ag7 13.52(13) . . . .
Ag10 C97 Ag22 Ag11 86.83(18) . . . .
Ag10 C97 Ag22 Ag14 73.81(12) . . . .
Ag10 C97 Ag22 Ag15 -34.0(3) . . . .
Ag10 C97 Ag22 Ag38 133.2(2) . . . .
Ag10 Ag5 Ag8 C73 -68.74(14) . . . .
Ag10 Ag5 Ag8 S0AA 97.27(4) . . . .
Ag10 Ag5 Ag8 Ag1 171.437(18) . . . .
Ag10 Ag5 Ag8 Ag7 55.050(16) . . . .
Ag10 Ag5 Ag8 Ag9 -119.53(2) . . . .
Ag10 Ag5 Ag8 Ag11 -31.178(18) . . . .
Ag10 Ag5 Ag8 Ag12 -95.42(2) . . . .
Ag10 Ag5 Ag8 Ag14 39.03(3) . . . .
Ag10 Ag5 Ag9 C73 -178.96(17) . . . 6
Ag10 Ag5 Ag9 C73 4.17(14) . . . .
Ag10 Ag5 Ag9 C74 -24.15(10) . . . .
Ag10 Ag5 Ag9 C74 -138.05(17) . . . 6
Ag10 Ag5 Ag9 O4 -114.84(15) . . . .
Ag10 Ag5 Ag9 Ag5 -177.219(11) . . . 6
Ag10 Ag5 Ag9 Ag8 48.587(15) . . . .
Ag10 Ag5 Ag9 Ag8 140.231(17) . . . 6
Ag10 Ag7 Ag8 C73 3.56(12) . . . .
Ag10 Ag7 Ag8 S0AA 171.28(3) . . . .
Ag10 Ag7 Ag8 Ag1 -142.979(15) . . . .
Ag10 Ag7 Ag8 Ag5 -56.186(17) . . . .
Ag10 Ag7 Ag8 Ag9 -47.95(3) . . . .
Ag10 Ag7 Ag8 Ag11 54.898(11) . . . .
Ag10 Ag7 Ag8 Ag12 80.53(2) . . . .
Ag10 Ag7 Ag8 Ag14 112.882(16) . . . .
Ag10 Ag7 Ag14 C57 55.23(17) . . . .
Ag10 Ag7 Ag14 S0AA -116.43(4) . . . .
Ag10 Ag7 Ag14 Ag8 -56.259(14) . . . .
Ag10 Ag7 Ag14 Ag11 -2.429(15) . . . .
Ag10 Ag7 Ag14 Ag17 156.769(18) . . . .
Ag10 Ag7 Ag14 Ag20 -162.030(17) . . . .
Ag10 Ag7 Ag14 Ag22 53.849(17) . . . .
Ag10 Ag7 Ag14 Ag30 102.66(4) . . . .
Ag10 Ag7 Ag14 Ag35 -27.68(3) . . . .
Ag10 Ag7 Ag14 Ag38 108.807(19) . . . .
Ag10 Ag7 Ag15 C49 -37.51(13) . . . .
Ag10 Ag7 Ag15 S8 159.27(3) . . . 2_756
Ag10 Ag7 Ag15 Ag17 -146.987(13) . . . .
Ag10 Ag7 Ag15 Ag21 -90.34(6) . . . .
Ag10 Ag7 Ag15 Ag22 -33.995(13) . . . .
Ag10 Ag7 Ag15 Ag28 109.700(18) . . . 2_756
Ag10 Ag7 Ag15 Ag38 -91.10(2) . . . .
Ag10 Ag7 Ag22 C49 148.13(12) . . . .
Ag10 Ag7 Ag22 C97 -11.34(11) . . . .
Ag10 Ag7 Ag22 Ag11 -54.698(13) . . . .
Ag10 Ag7 Ag22 Ag14 -116.739(18) . . . .
Ag10 Ag7 Ag22 Ag15 144.783(15) . . . .
Ag10 Ag7 Ag22 Ag38 -169.030(17) . . . .
Ag10 Ag8 Ag9 C73 35.87(13) . . . .
Ag10 Ag8 Ag9 C73 -173.90(16) . . . 6
Ag10 Ag8 Ag9 C74 146.5(4) . . . 6
Ag10 Ag8 Ag9 C74 35.74(8) . . . .
Ag10 Ag8 Ag9 O4 -34.25(17) . . . .
Ag10 Ag8 Ag9 Ag5 -96.498(18) . . . 6
Ag10 Ag8 Ag9 Ag5 -49.390(17) . . . .
Ag10 Ag8 Ag9 Ag8 -159.108(13) . . . 6
Ag10 Ag8 Ag11 C65 -155.42(13) . . . .
Ag10 Ag8 Ag11 C73 -72.07(12) . . . .
Ag10 Ag8 Ag11 C97 12.31(15) . . . .
Ag10 Ag8 Ag11 Ag12 -143.820(17) . . . .
Ag10 Ag8 Ag11 Ag14 109.747(18) . . . .
Ag10 Ag8 Ag11 Ag22 58.369(15) . . . .
Ag10 Ag8 Ag11 Ag35 164.523(18) . . . .
Ag10 Ag8 Ag12 C65 43.97(13) . . . .
Ag10 Ag8 Ag12 O2 -76.34(13) . . . .
Ag10 Ag8 Ag12 S7 -154.91(3) . . . .
Ag10 Ag8 Ag12 Ag11 32.189(14) . . . .
Ag10 Ag8 Ag12 Ag12 -128.872(12) . . . 6
Ag10 Ag8 Ag12 Ag13 149.601(15) . . . .
Ag10 Ag8 Ag12 Ag35 90.479(19) . . . .
Ag10 Ag8 Ag14 C57 -57.00(13) . . . .
Ag10 Ag8 Ag14 S0AA 117.43(3) . . . .
Ag10 Ag8 Ag14 Ag7 52.060(13) . . . .
Ag10 Ag8 Ag14 Ag11 -53.740(15) . . . .
Ag10 Ag8 Ag14 Ag17 89.955(18) . . . .
Ag10 Ag8 Ag14 Ag20 158.905(15) . . . .
Ag10 Ag8 Ag14 Ag22 -3.394(14) . . . .
Ag10 Ag8 Ag14 Ag30 -109.67(3) . . . .
Ag10 Ag8 Ag14 Ag35 -108.889(14) . . . .
Ag10 Ag8 Ag14 Ag38 21.45(4) . . . .
Ag10 Ag11 Ag12 C65 159.88(19) . . . .
Ag10 Ag11 Ag12 O2 85.64(12) . . . .
Ag10 Ag11 Ag12 S7 -42.98(4) . . . .
Ag10 Ag11 Ag12 Ag8 -35.749(18) . . . .
Ag10 Ag11 Ag12 Ag12 16.39(4) . . . 6
Ag10 Ag11 Ag12 Ag13 -91.54(2) . . . .
Ag10 Ag11 Ag12 Ag35 -141.75(2) . . . .
Ag10 Ag11 Ag14 C57 -126.48(12) . . . .
Ag10 Ag11 Ag14 S0AA 49.70(3) . . . .
Ag10 Ag11 Ag14 Ag7 2.381(15) . . . .
Ag10 Ag11 Ag14 Ag8 56.471(14) . . . .
Ag10 Ag11 Ag14 Ag17 -39.83(3) . . . .
Ag10 Ag11 Ag14 Ag20 142.51(3) . . . .
Ag10 Ag11 Ag14 Ag22 -57.555(14) . . . .
Ag10 Ag11 Ag14 Ag30 -150.347(16) . . . .
Ag10 Ag11 Ag14 Ag35 162.448(18) . . . .
Ag10 Ag11 Ag14 Ag38 -91.970(16) . . . .
Ag10 Ag11 Ag22 C49 175.3(4) . . . .
Ag10 Ag11 Ag22 C97 -55.66(17) . . . .
Ag10 Ag11 Ag22 Ag7 53.381(15) . . . .
Ag10 Ag11 Ag22 Ag14 110.576(18) . . . .
Ag10 Ag11 Ag22 Ag15 81.90(3) . . . .
Ag10 Ag11 Ag22 Ag38 144.64(2) . . . .
Ag10 Ag11 Ag35 C65 144.80(18) . . . .
Ag10 Ag11 Ag35 O1 -148.03(11) . . . .
Ag10 Ag11 Ag35 S1 -15.54(6) . . . .
Ag10 Ag11 Ag35 Ag12 85.70(3) . . . .
Ag10 Ag11 Ag35 Ag13 32.80(4) . . . .
Ag10 Ag11 Ag35 Ag14 -32.88(3) . . . .
Ag10 Ag22 Ag38 C49 -129.6(2) . . . .
Ag10 Ag22 Ag38 C57 83.55(14) . . . .
Ag10 Ag22 Ag38 F8 150.76(18) . . . .
Ag10 Ag22 Ag38 S8 22.12(6) . . . .
Ag10 Ag22 Ag38 Cl1 -121.34(4) . . . .
Ag10 Ag22 Ag38 Ag14 33.54(3) . . . .
Ag10 Ag22 Ag38 Ag15 -68.88(4) . . . .
Ag10 Ag22 Ag38 Ag17 -21.07(4) . . . .
Ag10 Ag22 Ag38 Ag30 83.56(4) . . . .
Ag11 C65 C66 C67 -135(4) . . . .
Ag11 C65 Ag12 O2 125.37(15) . . . .
Ag11 C65 Ag12 S7 -61.8(3) . . . .
Ag11 C65 Ag12 Ag8 -13.44(15) . . . .
Ag11 C65 Ag12 Ag12 153.35(9) . . . 6
Ag11 C65 Ag12 Ag13 -83.59(12) . . . .
Ag11 C65 Ag12 Ag35 -87.57(18) . . . .
Ag11 C65 Ag35 O1 -131.76(12) . . . .
Ag11 C65 Ag35 S1 89.9(5) . . . .
Ag11 C65 Ag35 Ag12 87.81(14) . . . .
Ag11 C65 Ag35 Ag13 83.58(14) . . . .
Ag11 C65 Ag35 Ag14 2.24(17) . . . .
Ag11 C73 C74 C75 -40(3) . . . .
Ag11 C73 C74 Ag9 152.70(18) . . . .
Ag11 C73 Ag8 S0AA 20.8(5) . . . .
Ag11 C73 Ag8 Ag1 -147.21(4) . . . .
Ag11 C73 Ag8 Ag5 138.11(12) . . . .
Ag11 C73 Ag8 Ag7 66.15(9) . . . .
Ag11 C73 Ag8 Ag9 -152.43(15) . . . .
Ag11 C73 Ag8 Ag10 69.65(9) . . . .
Ag11 C73 Ag8 Ag12 -68.84(7) . . . .
Ag11 C73 Ag8 Ag14 -1.85(13) . . . .
Ag11 C73 Ag9 C73 -21.8(13) . . . 6
Ag11 C73 Ag9 C74 -102.1(6) . . . .
Ag11 C73 Ag9 C74 -74.4(6) . . . 6
Ag11 C73 Ag9 O4 -161.4(5) . . . .
Ag11 C73 Ag9 Ag5 151.3(6) . . . .
Ag11 C73 Ag9 Ag5 149.5(4) . . . 6
Ag11 C73 Ag9 Ag8 78.1(5) . . . .
Ag11 C73 Ag9 Ag8 55.0(6) . . . 6
Ag11 C97 C98 C99 -102(4) . . . .
Ag11 C97 Ag10 C81 -127.5(3) . . . .
Ag11 C97 Ag10 C82 -133.2(2) . . . .
Ag11 C97 Ag10 C89 114.89(17) . . . .
Ag11 C97 Ag10 Ag5 -35.1(4) . . . .
Ag11 C97 Ag10 Ag7 72.79(15) . . . .
Ag11 C97 Ag10 Ag8 13.75(17) . . . .
Ag11 C97 Ag10 Ag22 86.78(17) . . . .
Ag11 C97 Ag10 Ag36 135.2(3) . . . 2_756
Ag11 C97 Ag22 C49 143.1(2) . . . .
Ag11 C97 Ag22 Ag7 -73.31(12) . . . .
Ag11 C97 Ag22 Ag10 -86.83(18) . . . .
Ag11 C97 Ag22 Ag14 -13.02(15) . . . .
Ag11 C97 Ag22 Ag15 -120.83(18) . . . .
Ag11 C97 Ag22 Ag38 46.4(4) . . . .
Ag11 Ag8 Ag9 C73 -23.58(13) . . . .
Ag11 Ag8 Ag9 C73 126.65(16) . . . 6
Ag11 Ag8 Ag9 C74 -23.71(8) . . . .
Ag11 Ag8 Ag9 C74 87.1(4) . . . 6
Ag11 Ag8 Ag9 O4 -93.70(17) . . . .
Ag11 Ag8 Ag9 Ag5 -155.948(16) . . . 6
Ag11 Ag8 Ag9 Ag5 -108.84(2) . . . .
Ag11 Ag8 Ag9 Ag8 141.442(13) . . . 6
Ag11 Ag8 Ag10 C81 149.37(16) . . . .
Ag11 Ag8 Ag10 C82 134.5(2) . . . .
Ag11 Ag8 Ag10 C89 -107.30(10) . . . .
Ag11 Ag8 Ag10 C97 -11.33(15) . . . .
Ag11 Ag8 Ag10 Ag5 145.64(2) . . . .
Ag11 Ag8 Ag10 Ag7 -107.455(17) . . . .
Ag11 Ag8 Ag10 Ag22 -52.727(14) . . . .
Ag11 Ag8 Ag10 Ag36 -174.02(3) . . . 2_756
Ag11 Ag8 Ag12 C65 11.78(13) . . . .
Ag11 Ag8 Ag12 O2 -108.53(13) . . . .
Ag11 Ag8 Ag12 S7 172.90(3) . . . .
Ag11 Ag8 Ag12 Ag12 -161.061(11) . . . 6
Ag11 Ag8 Ag12 Ag13 117.412(14) . . . .
Ag11 Ag8 Ag12 Ag35 58.290(17) . . . .
Ag11 Ag8 Ag14 C57 -3.26(13) . . . .
Ag11 Ag8 Ag14 S0AA 171.17(3) . . . .
Ag11 Ag8 Ag14 Ag7 105.799(17) . . . .
Ag11 Ag8 Ag14 Ag17 143.695(18) . . . .
Ag11 Ag8 Ag14 Ag20 -147.355(16) . . . .
Ag11 Ag8 Ag14 Ag22 50.346(15) . . . .
Ag11 Ag8 Ag14 Ag30 -55.93(3) . . . .
Ag11 Ag8 Ag14 Ag35 -55.149(14) . . . .
Ag11 Ag8 Ag14 Ag38 75.19(4) . . . .
Ag11 Ag10 Ag22 C49 -176.2(3) . . . .
Ag11 Ag10 Ag22 C97 56.94(16) . . . .
Ag11 Ag10 Ag22 Ag7 -107.109(19) . . . .
Ag11 Ag10 Ag22 Ag14 -57.302(15) . . . .
Ag11 Ag10 Ag22 Ag15 -139.73(2) . . . .
Ag11 Ag10 Ag22 Ag38 -86.01(4) . . . .
Ag11 Ag12 Ag13 S1 -56.16(3) . . . .
Ag11 Ag12 Ag13 S7 121.47(3) . . . .
Ag11 Ag12 Ag13 Ag13 158.073(10) . . . 6
Ag11 Ag12 Ag13 Ag18 -109.79(2) . . . .
Ag11 Ag12 Ag13 Ag35 -51.256(14) . . . .
Ag11 Ag12 Ag35 C65 -56.48(15) . . . .
Ag11 Ag12 Ag35 O1 -116.95(11) . . . .
Ag11 Ag12 Ag35 S1 124.11(3) . . . .
Ag11 Ag12 Ag35 Ag13 119.199(17) . . . .
Ag11 Ag12 Ag35 Ag14 53.241(15) . . . .
Ag11 Ag14 Ag17 S8 -125.60(4) . . . .
Ag11 Ag14 Ag17 S8 38.72(6) . . . 2_756
Ag11 Ag14 Ag17 Ag14 126.37(3) . . . 2_756
Ag11 Ag14 Ag17 Ag15 -6.15(3) . . . .
Ag11 Ag14 Ag17 Ag15 -128.83(3) . . . 2_756
Ag11 Ag14 Ag17 Ag20 83.00(3) . . . 2_756
Ag11 Ag14 Ag17 Ag20 -178.69(3) . . . .
Ag11 Ag14 Ag17 Ag21 -2.1(2) . . . 2_756
Ag11 Ag14 Ag17 Ag21 -64.88(5) . . . .
Ag11 Ag14 Ag17 Ag38 24.30(14) . . . 2_756
Ag11 Ag14 Ag17 Ag38 -67.55(3) . . . .
Ag11 Ag14 Ag20 S0AA -119.05(4) . . . 2_756
Ag11 Ag14 Ag20 S1 12.14(4) . . . .
Ag11 Ag14 Ag20 S8 130.20(4) . . . .
Ag11 Ag14 Ag20 Ag3 -47.23(4) . . . 5_756
Ag11 Ag14 Ag20 Ag7 -173.83(3) . . . 2_756
Ag11 Ag14 Ag20 Ag17 178.62(3) . . . .
Ag11 Ag14 Ag20 Ag29 61.25(4) . . . .
Ag11 Ag14 Ag22 C49 -156.10(14) . . . .
Ag11 Ag14 Ag22 C97 10.32(12) . . . .
Ag11 Ag14 Ag22 Ag7 101.349(17) . . . .
Ag11 Ag14 Ag22 Ag10 52.905(15) . . . .
Ag11 Ag14 Ag22 Ag15 162.703(15) . . . .
Ag11 Ag14 Ag22 Ag38 -144.070(18) . . . .
Ag11 Ag14 Ag30 C41 -122.6(2) . . . .
Ag11 Ag14 Ag30 C42 -71.6(5) . . . .
Ag11 Ag14 Ag30 C57 33.3(2) . . . .
Ag11 Ag14 Ag30 C58 31.25(11) . . . .
Ag11 Ag14 Ag30 S8 161.39(3) . . . .
Ag11 Ag14 Ag30 Ag21 107.40(5) . . . .
Ag11 Ag14 Ag30 Ag29 -137.687(18) . . . .
Ag11 Ag14 Ag30 Ag38 107.81(2) . . . .
Ag11 Ag14 Ag35 C65 -1.86(14) . . . .
Ag11 Ag14 Ag35 O1 118.45(10) . . . .
Ag11 Ag14 Ag35 S1 -165.80(3) . . . .
Ag11 Ag14 Ag35 Ag12 -52.936(16) . . . .
Ag11 Ag14 Ag35 Ag13 -111.421(14) . . . .
Ag11 Ag14 Ag38 C49 43.66(16) . . . .
Ag11 Ag14 Ag38 C57 -39.00(13) . . . .
Ag11 Ag14 Ag38 F8 -65.4(2) . . . .
Ag11 Ag14 Ag38 S8 -156.34(3) . . . .
Ag11 Ag14 Ag38 Cl1 75.48(7) . . . .
Ag11 Ag14 Ag38 Ag15 88.52(2) . . . .
Ag11 Ag14 Ag38 Ag17 149.640(11) . . . .
Ag11 Ag14 Ag38 Ag22 32.172(16) . . . .
Ag11 Ag14 Ag38 Ag30 -91.02(2) . . . .
Ag11 Ag22 Ag38 C49 161.5(2) . . . .
Ag11 Ag22 Ag38 C57 14.62(14) . . . .
Ag11 Ag22 Ag38 F8 81.83(18) . . . .
Ag11 Ag22 Ag38 S8 -46.81(5) . . . .
Ag11 Ag22 Ag38 Cl1 169.73(3) . . . .
Ag11 Ag22 Ag38 Ag14 -35.387(19) . . . .
Ag11 Ag22 Ag38 Ag15 -137.81(2) . . . .
Ag11 Ag22 Ag38 Ag17 -90.00(3) . . . .
Ag11 Ag22 Ag38 Ag30 14.63(3) . . . .
Ag12 C65 C66 C67 -43(4) . . . .
Ag12 C65 Ag11 C73 -27.57(19) . . . .
Ag12 C65 Ag11 C97 -146.5(2) . . . .
Ag12 C65 Ag11 Ag8 14.89(17) . . . .
Ag12 C65 Ag11 Ag10 -48.1(4) . . . .
Ag12 C65 Ag11 Ag14 79.13(13) . . . .
Ag12 C65 Ag11 Ag22 134.87(11) . . . .
Ag12 C65 Ag11 Ag35 81.15(18) . . . .
Ag12 C65 Ag35 O1 140.43(11) . . . .
Ag12 C65 Ag35 S1 2.1(5) . . . .
Ag12 C65 Ag35 Ag11 -87.81(14) . . . .
Ag12 C65 Ag35 Ag13 -4.23(14) . . . .
Ag12 C65 Ag35 Ag14 -85.57(12) . . . .
Ag12 O2 Ag12 C65 161.64(11) 6 . . .
Ag12 O2 Ag12 S7 -15.56(9) 6 . . .
Ag12 O2 Ag12 Ag8 -77.66(12) 6 . . .
Ag12 O2 Ag12 Ag11 -151.76(4) 6 . . .
Ag12 O2 Ag12 Ag13 24.12(17) 6 . . .
Ag12 O2 Ag12 Ag35 122.76(10) 6 . . .
Ag12 S7 Ag1 S3 -65.90(7) 6 . . .
Ag12 S7 Ag1 S3 65.90(7) . . . .
Ag12 S7 Ag1 S4 114.10(7) 6 . . .
Ag12 S7 Ag1 S4 -114.10(7) . . . .
Ag12 S7 Ag1 Ag3 2.82(10) 6 . . .
Ag12 S7 Ag1 Ag3 -134.61(4) 6 . . 6
Ag12 S7 Ag1 Ag3 -2.82(10) . . . 6
Ag12 S7 Ag1 Ag3 134.61(4) . . . .
Ag12 S7 Ag1 Ag8 -130.83(8) 6 . . .
Ag12 S7 Ag1 Ag8 130.83(8) . . . 6
Ag12 S7 Ag1 Ag8 -0.96(6) 6 . . 6
Ag12 S7 Ag1 Ag8 0.97(6) . . . .
Ag12 S7 Ag1 Ag16 145.72(6) 6 . . 5_756
Ag12 S7 Ag1 Ag16 82.49(7) 6 . . .
Ag12 S7 Ag1 Ag16 -82.49(7) . . . 5_756
Ag12 S7 Ag1 Ag16 -145.71(6) . . . .
Ag12 S7 Ag12 C65 -157.4(2) 6 . . .
Ag12 S7 Ag12 O2 15.45(10) 6 . . .
Ag12 S7 Ag12 Ag8 147.54(3) 6 . . .
Ag12 S7 Ag12 Ag11 154.375(14) 6 . . .
Ag12 S7 Ag12 Ag13 -130.24(3) 6 . . .
Ag12 S7 Ag12 Ag35 -136.988(18) 6 . . .
Ag12 S7 Ag13 S1 71.81(11) 6 . . .
Ag12 S7 Ag13 S1 7.66(12) . . . .
Ag12 S7 Ag13 Ag12 64.15(6) 6 . . .
Ag12 S7 Ag13 Ag13 -129.40(4) . . . 6
Ag12 S7 Ag13 Ag13 -65.25(3) 6 . . 6
Ag12 S7 Ag13 Ag18 -48.84(9) 6 . . .
Ag12 S7 Ag13 Ag18 -112.99(4) . . . .
Ag12 S7 Ag13 Ag35 6.34(3) . . . .
Ag12 S7 Ag13 Ag35 70.50(5) 6 . . .
Ag12 Ag8 Ag9 C73 78.68(16) . . . 6
Ag12 Ag8 Ag9 C73 -71.56(13) . . . .
Ag12 Ag8 Ag9 C74 -71.69(8) . . . .
Ag12 Ag8 Ag9 C74 39.1(4) . . . 6
Ag12 Ag8 Ag9 O4 -141.67(17) . . . .
Ag12 Ag8 Ag9 Ag5 156.075(19) . . . 6
Ag12 Ag8 Ag9 Ag5 -156.816(19) . . . .
Ag12 Ag8 Ag9 Ag8 93.465(16) . . . 6
Ag12 Ag8 Ag10 C81 117.51(16) . . . .
Ag12 Ag8 Ag10 C82 102.7(2) . . . .
Ag12 Ag8 Ag10 C89 -139.16(10) . . . .
Ag12 Ag8 Ag10 C97 -43.19(15) . . . .
Ag12 Ag8 Ag10 Ag5 113.77(2) . . . .
Ag12 Ag8 Ag10 Ag7 -139.315(14) . . . .
Ag12 Ag8 Ag10 Ag11 -31.861(16) . . . .
Ag12 Ag8 Ag10 Ag22 -84.588(16) . . . .
Ag12 Ag8 Ag10 Ag36 154.12(3) . . . 2_756
Ag12 Ag8 Ag11 C65 -11.60(13) . . . .
Ag12 Ag8 Ag11 C73 71.75(12) . . . .
Ag12 Ag8 Ag11 C97 156.13(15) . . . .
Ag12 Ag8 Ag11 Ag10 143.820(17) . . . .
Ag12 Ag8 Ag11 Ag14 -106.433(13) . . . .
Ag12 Ag8 Ag11 Ag22 -157.812(15) . . . .
Ag12 Ag8 Ag11 Ag35 -51.657(12) . . . .
Ag12 Ag8 Ag14 C57 51.31(13) . . . .
Ag12 Ag8 Ag14 S0AA -134.26(3) . . . .
Ag12 Ag8 Ag14 Ag7 160.370(16) . . . .
Ag12 Ag8 Ag14 Ag11 54.570(14) . . . .
Ag12 Ag8 Ag14 Ag17 -161.735(16) . . . .
Ag12 Ag8 Ag14 Ag20 -92.785(16) . . . .
Ag12 Ag8 Ag14 Ag22 104.916(14) . . . .
Ag12 Ag8 Ag14 Ag30 -1.36(3) . . . .
Ag12 Ag8 Ag14 Ag35 -0.579(13) . . . .
Ag12 Ag8 Ag14 Ag38 129.76(4) . . . .
Ag12 Ag11 Ag14 C57 116.80(12) . . . .
Ag12 Ag11 Ag14 S0AA -67.02(3) . . . .
Ag12 Ag11 Ag14 Ag7 -114.336(13) . . . .
Ag12 Ag11 Ag14 Ag8 -60.246(14) . . . .
Ag12 Ag11 Ag14 Ag17 -156.55(3) . . . .
Ag12 Ag11 Ag14 Ag20 25.79(3) . . . .
Ag12 Ag11 Ag14 Ag22 -174.273(15) . . . .
Ag12 Ag11 Ag14 Ag30 92.935(16) . . . .
Ag12 Ag11 Ag14 Ag35 45.731(12) . . . .
Ag12 Ag11 Ag14 Ag38 151.313(14) . . . .
Ag12 Ag11 Ag22 C49 76.1(4) . . . .
Ag12 Ag11 Ag22 C97 -154.88(17) . . . .
Ag12 Ag11 Ag22 Ag7 -45.83(3) . . . .
Ag12 Ag11 Ag22 Ag10 -99.22(3) . . . .
Ag12 Ag11 Ag22 Ag14 11.36(3) . . . .
Ag12 Ag11 Ag22 Ag15 -17.31(4) . . . .
Ag12 Ag11 Ag22 Ag38 45.43(4) . . . .
Ag12 Ag11 Ag35 C65 59.10(17) . . . .
Ag12 Ag11 Ag35 O1 126.26(11) . . . .
Ag12 Ag11 Ag35 S1 -101.25(4) . . . .
Ag12 Ag11 Ag35 Ag13 -52.904(17) . . . .
Ag12 Ag11 Ag35 Ag14 -118.580(16) . . . .
Ag12 Ag12 Ag13 S1 145.77(2) 6 . . .
Ag12 Ag12 Ag13 S7 -36.60(3) 6 . . .
Ag12 Ag12 Ag13 Ag13 0.003(2) 6 . . 6
Ag12 Ag12 Ag13 Ag18 92.142(19) 6 . . .
Ag12 Ag12 Ag13 Ag35 150.674(10) 6 . . .
Ag12 Ag12 Ag35 C65 136.33(15) 6 . . .
Ag12 Ag12 Ag35 O1 75.86(11) 6 . . .
Ag12 Ag12 Ag35 S1 -43.08(3) 6 . . .
Ag12 Ag12 Ag35 Ag11 -167.192(18) 6 . . .
Ag12 Ag12 Ag35 Ag13 -47.993(16) 6 . . .
Ag12 Ag12 Ag35 Ag14 -113.951(14) 6 . . .
Ag12 Ag13 Ag18 S1 81.41(4) . . . .
Ag12 Ag13 Ag18 S6 -90.51(7) . . . .
Ag12 Ag13 Ag18 Ag3 171.69(2) . . . 5_756
Ag12 Ag13 Ag18 Ag18 -92.032(19) . . . 6
Ag12 Ag13 Ag18 Ag19 41.92(2) . . . .
Ag12 Ag13 Ag18 Ag24 -1.75(4) . . . .
Ag12 Ag13 Ag35 C65 3.62(12) . . . .
Ag12 Ag13 Ag35 O1 -126.51(12) . . . .
Ag12 Ag13 Ag35 S1 -174.31(3) . . . .
Ag12 Ag13 Ag35 Ag11 52.599(16) . . . .
Ag12 Ag13 Ag35 Ag14 110.873(12) . . . .
Ag13 S1 Ag18 S6 145.2(3) . . . .
Ag13 S1 Ag18 Ag3 -88.52(3) . . . 5_756
Ag13 S1 Ag18 Ag18 9.83(5) . . . 6
Ag13 S1 Ag18 Ag19 130.09(4) . . . .
Ag13 S1 Ag18 Ag24 132.50(2) . . . .
Ag13 S1 Ag19 C33 -72.0(4) . . . .
Ag13 S1 Ag19 O1 85.53(9) . . . .
Ag13 S1 Ag19 Ag18 -65.14(5) . . . .
Ag13 S1 Ag19 Ag24 -67.51(6) . . . .
Ag13 S1 Ag19 Ag29 -153.11(6) . . . .
Ag13 S1 Ag19 Ag31 -134.04(4) . . . .
Ag13 S1 Ag20 S0AA 27.98(6) . . . 2_756
Ag13 S1 Ag20 S8 -141.22(4) . . . .
Ag13 S1 Ag20 Ag3 70.62(3) . . . 5_756
Ag13 S1 Ag20 Ag7 115.03(5) . . . 2_756
Ag13 S1 Ag20 Ag14 -72.39(3) . . . .
Ag13 S1 Ag20 Ag17 -88.51(5) . . . .
Ag13 S1 Ag20 Ag29 156.90(4) . . . .
Ag13 S1 Ag35 C65 -7.4(4) . . . .
Ag13 S1 Ag35 O1 -146.48(8) . . . .
Ag13 S1 Ag35 Ag11 69.54(4) . . . .
Ag13 S1 Ag35 Ag12 -5.63(3) . . . .
Ag13 S1 Ag35 Ag14 86.25(2) . . . .
Ag13 S7 Ag1 S3 -140.37(2) 6 . . .
Ag13 S7 Ag1 S3 140.37(2) . . . .
Ag13 S7 Ag1 S4 39.63(2) 6 . . .
Ag13 S7 Ag1 S4 -39.63(2) . . . .
Ag13 S7 Ag1 Ag3 -71.65(6) 6 . . .
Ag13 S7 Ag1 Ag3 150.91(3) 6 . . 6
Ag13 S7 Ag1 Ag3 -150.91(3) . . . .
Ag13 S7 Ag1 Ag3 71.66(6) . . . 6
Ag13 S7 Ag1 Ag8 -75.438(18) 6 . . 6
Ag13 S7 Ag1 Ag8 154.70(3) 6 . . .
Ag13 S7 Ag1 Ag8 75.437(18) . . . .
Ag13 S7 Ag1 Ag8 -154.70(3) . . . 6
Ag13 S7 Ag1 Ag16 -71.24(2) . . . .
Ag13 S7 Ag1 Ag16 8.02(3) 6 . . .
Ag13 S7 Ag1 Ag16 71.24(2) 6 . . 5_756
Ag13 S7 Ag1 Ag16 -8.02(3) . . . 5_756
Ag13 S7 Ag12 C65 -27.2(3) . . . .
Ag13 S7 Ag12 C65 -93.6(3) 6 . . .
Ag13 S7 Ag12 O2 79.23(11) 6 . . .
Ag13 S7 Ag12 O2 145.70(9) . . . .
Ag13 S7 Ag12 Ag8 -148.68(6) 6 . . .
Ag13 S7 Ag12 Ag8 -82.22(2) . . . .
Ag13 S7 Ag12 Ag11 -141.85(4) 6 . . .
Ag13 S7 Ag12 Ag11 -75.38(3) . . . .
Ag13 S7 Ag12 Ag12 63.78(4) 6 . . 6
Ag13 S7 Ag12 Ag12 130.24(3) . . . 6
Ag13 S7 Ag12 Ag13 -66.46(5) 6 . . .
Ag13 S7 Ag12 Ag35 -73.21(5) 6 . . .
Ag13 S7 Ag12 Ag35 -6.75(3) . . . .
Ag13 S7 Ag13 S1 137.06(10) 6 . . .
Ag13 S7 Ag13 Ag12 129.40(4) 6 . . .
Ag13 S7 Ag13 Ag18 16.40(8) 6 . . .
Ag13 S7 Ag13 Ag35 135.74(3) 6 . . .
Ag13 Ag12 Ag35 C65 -175.68(15) . . . .
Ag13 Ag12 Ag35 O1 123.85(11) . . . .
Ag13 Ag12 Ag35 S1 4.91(2) . . . .
Ag13 Ag12 Ag35 Ag11 -119.199(18) . . . .
Ag13 Ag12 Ag35 Ag14 -65.958(16) . . . .
Ag13 Ag13 Ag18 S1 173.45(4) 6 . . .
Ag13 Ag13 Ag18 S6 1.52(6) 6 . . .
Ag13 Ag13 Ag18 Ag3 -96.278(11) 6 . . 5_756
Ag13 Ag13 Ag18 Ag18 0.000(1) 6 . . 6
Ag13 Ag13 Ag18 Ag19 133.951(13) 6 . . .
Ag13 Ag13 Ag18 Ag24 90.28(2) 6 . . .
Ag13 Ag13 Ag35 C65 49.24(12) 6 . . .
Ag13 Ag13 Ag35 O1 -80.89(12) 6 . . .
Ag13 Ag13 Ag35 S1 -128.69(3) 6 . . .
Ag13 Ag13 Ag35 Ag11 98.221(16) 6 . . .
Ag13 Ag13 Ag35 Ag12 45.621(12) 6 . . .
Ag13 Ag13 Ag35 Ag14 156.494(10) 6 . . .
Ag13 Ag18 Ag19 C33 -147.01(16) . . . .
Ag13 Ag18 Ag19 O1 -5.90(11) . . . .
Ag13 Ag18 Ag19 S1 35.64(3) . . . .
Ag13 Ag18 Ag19 Ag24 -146.935(17) . . . .
Ag13 Ag18 Ag19 Ag29 108.287(15) . . . .
Ag13 Ag18 Ag19 Ag31 165.685(15) . . . .
Ag13 Ag18 Ag24 C33 53.99(17) . . . .
Ag13 Ag18 Ag24 O3 -86.21(19) . . . .
Ag13 Ag18 Ag24 S6 -126.25(5) . . . .
Ag13 Ag18 Ag24 Ag19 53.91(2) . . . .
Ag13 Ag18 Ag24 Ag24 -89.48(2) . . . 6
Ag13 Ag18 Ag24 Ag25 -148.85(2) . . . .
Ag13 Ag18 Ag24 Ag31 103.45(3) . . . .
Ag13 Ag18 Ag24 Ag33 157.65(2) . . . .
Ag14 C57 C58 C59 31(7) . . . .
Ag14 C57 C58 Ag30 -153(3) . . . .
Ag14 C57 Ag30 C41 110.3(7) . . . .
Ag14 C57 Ag30 C42 153.1(2) . . . .
Ag14 C57 Ag30 C58 176.0(4) . . . .
Ag14 C57 Ag30 S8 -47.79(17) . . . .
Ag14 C57 Ag30 Ag21 -84.03(19) . . . .
Ag14 C57 Ag30 Ag29 14.4(3) . . . .
Ag14 C57 Ag30 Ag38 -80.96(18) . . . .
Ag14 C57 Ag38 C49 -100.57(17) . . . .
Ag14 C57 Ag38 F8 158.6(2) . . . .
Ag14 C57 Ag38 S8 61.02(10) . . . .
Ag14 C57 Ag38 Cl1 -119.36(14) . . . .
Ag14 C57 Ag38 Ag15 -54.75(12) . . . .
Ag14 C57 Ag38 Ag17 8.19(12) . . . .
Ag14 C57 Ag38 Ag22 -78.71(10) . . . .
Ag14 C57 Ag38 Ag30 101.30(17) . . . .
Ag14 S0AA Ag7 C89 35.3(8) . . . .
Ag14 S0AA Ag7 Ag6 -157.58(3) . . . .
Ag14 S0AA Ag7 Ag8 87.10(3) . . . .
Ag14 S0AA Ag7 Ag10 78.49(3) . . . .
Ag14 S0AA Ag7 Ag15 -53.47(4) . . . .
Ag14 S0AA Ag7 Ag20 -125.09(4) . . . 2_756
Ag14 S0AA Ag7 Ag22 8.95(4) . . . .
Ag14 S0AA Ag8 C73 -26.8(4) . . . .
Ag14 S0AA Ag8 Ag1 142.12(3) . . . .
Ag14 S0AA Ag8 Ag5 -137.65(2) . . . .
Ag14 S0AA Ag8 Ag7 -79.04(3) . . . .
Ag14 S0AA Ag8 Ag9 143.96(3) . . . .
Ag14 S0AA Ag8 Ag10 -71.09(3) . . . .
Ag14 S0AA Ag8 Ag11 -8.20(3) . . . .
Ag14 S0AA Ag8 Ag12 55.03(4) . . . .
Ag14 Ag7 Ag8 C73 -109.32(12) . . . .
Ag14 Ag7 Ag8 S0AA 58.40(3) . . . .
Ag14 Ag7 Ag8 Ag1 104.139(19) . . . .
Ag14 Ag7 Ag8 Ag5 -169.067(17) . . . .
Ag14 Ag7 Ag8 Ag9 -160.83(3) . . . .
Ag14 Ag7 Ag8 Ag10 -112.882(16) . . . .
Ag14 Ag7 Ag8 Ag11 -57.984(15) . . . .
Ag14 Ag7 Ag8 Ag12 -32.35(2) . . . .
Ag14 Ag7 Ag10 C81 150.78(14) . . . .
Ag14 Ag7 Ag10 C82 168.5(2) . . . .
Ag14 Ag7 Ag10 C89 -122.37(14) . . . .
Ag14 Ag7 Ag10 C97 -40.05(12) . . . .
Ag14 Ag7 Ag10 Ag5 114.299(15) . . . .
Ag14 Ag7 Ag10 Ag8 57.403(12) . . . .
Ag14 Ag7 Ag10 Ag11 2.550(16) . . . .
Ag14 Ag7 Ag10 Ag22 -51.229(14) . . . .
Ag14 Ag7 Ag10 Ag36 159.19(3) . . . 2_756
Ag14 Ag7 Ag15 C49 56.68(13) . . . .
Ag14 Ag7 Ag15 S8 -106.55(3) . . . 2_756
Ag14 Ag7 Ag15 Ag17 -52.800(12) . . . .
Ag14 Ag7 Ag15 Ag21 3.85(6) . . . .
Ag14 Ag7 Ag15 Ag22 60.193(16) . . . .
Ag14 Ag7 Ag15 Ag28 -156.113(18) . . . 2_756
Ag14 Ag7 Ag15 Ag38 3.09(2) . . . .
Ag14 Ag7 Ag22 C49 -95.13(12) . . . .
Ag14 Ag7 Ag22 C97 105.40(11) . . . .
Ag14 Ag7 Ag22 Ag10 116.739(18) . . . .
Ag14 Ag7 Ag22 Ag11 62.040(15) . . . .
Ag14 Ag7 Ag22 Ag15 -98.478(18) . . . .
Ag14 Ag7 Ag22 Ag38 -52.292(16) . . . .
Ag14 Ag8 Ag9 C73 83.08(17) . . . 6
Ag14 Ag8 Ag9 C73 -67.15(14) . . . .
Ag14 Ag8 Ag9 C74 43.5(4) . . . 6
Ag14 Ag8 Ag9 C74 -67.28(9) . . . .
Ag14 Ag8 Ag9 O4 -137.27(17) . . . .
Ag14 Ag8 Ag9 Ag5 -152.41(4) . . . .
Ag14 Ag8 Ag9 Ag5 160.48(3) . . . 6
Ag14 Ag8 Ag9 Ag8 97.87(4) . . . 6
Ag14 Ag8 Ag10 C81 -154.68(16) . . . .
Ag14 Ag8 Ag10 C82 -169.5(2) . . . .
Ag14 Ag8 Ag10 C89 -51.36(10) . . . .
Ag14 Ag8 Ag10 C97 44.61(15) . . . .
Ag14 Ag8 Ag10 Ag5 -158.419(18) . . . .
Ag14 Ag8 Ag10 Ag7 -51.509(14) . . . .
Ag14 Ag8 Ag10 Ag11 55.946(13) . . . .
Ag14 Ag8 Ag10 Ag22 3.218(14) . . . .
Ag14 Ag8 Ag10 Ag36 -118.08(3) . . . 2_756
Ag14 Ag8 Ag11 C65 94.84(13) . . . .
Ag14 Ag8 Ag11 C73 178.18(12) . . . .
Ag14 Ag8 Ag11 C97 -97.44(15) . . . .
Ag14 Ag8 Ag11 Ag10 -109.747(18) . . . .
Ag14 Ag8 Ag11 Ag12 106.433(13) . . . .
Ag14 Ag8 Ag11 Ag22 -51.379(12) . . . .
Ag14 Ag8 Ag11 Ag35 54.776(15) . . . .
Ag14 Ag8 Ag12 C65 -45.88(13) . . . .
Ag14 Ag8 Ag12 O2 -166.20(13) . . . .
Ag14 Ag8 Ag12 S7 115.24(3) . . . .
Ag14 Ag8 Ag12 Ag11 -57.665(15) . . . .
Ag14 Ag8 Ag12 Ag12 141.275(10) . . . 6
Ag14 Ag8 Ag12 Ag13 59.748(14) . . . .
Ag14 Ag8 Ag12 Ag35 0.626(14) . . . .
Ag14 Ag11 Ag12 C65 -106.59(19) . . . .
Ag14 Ag11 Ag12 O2 179.17(12) . . . .
Ag14 Ag11 Ag12 S7 50.56(3) . . . .
Ag14 Ag11 Ag12 Ag8 57.784(12) . . . .
Ag14 Ag11 Ag12 Ag12 109.93(3) . . . 6
Ag14 Ag11 Ag12 Ag13 1.988(12) . . . .
Ag14 Ag11 Ag12 Ag35 -48.221(15) . . . .
Ag14 Ag11 Ag22 C49 64.7(4) . . . .
Ag14 Ag11 Ag22 C97 -166.24(17) . . . .
Ag14 Ag11 Ag22 Ag7 -57.194(11) . . . .
Ag14 Ag11 Ag22 Ag10 -110.576(18) . . . .
Ag14 Ag11 Ag22 Ag15 -28.67(2) . . . .
Ag14 Ag11 Ag22 Ag38 34.065(19) . . . .
Ag14 Ag11 Ag35 C65 177.68(17) . . . .
Ag14 Ag11 Ag35 O1 -115.16(11) . . . .
Ag14 Ag11 Ag35 S1 17.33(4) . . . .
Ag14 Ag11 Ag35 Ag12 118.580(16) . . . .
Ag14 Ag11 Ag35 Ag13 65.676(17) . . . .
Ag14 Ag17 Ag20 S0AA 12.56(2) 2_756 . . 2_756
Ag14 Ag17 Ag20 S0AA -122.90(3) . . . 2_756
Ag14 Ag17 Ag20 S1 16.62(3) . . . .
Ag14 Ag17 Ag20 S1 152.09(3) 2_756 . . .
Ag14 Ag17 Ag20 S8 99.56(5) . . . .
Ag14 Ag17 Ag20 S8 -124.98(5) 2_756 . . .
Ag14 Ag17 Ag20 Ag3 4.51(3) 2_756 . . 5_756
Ag14 Ag17 Ag20 Ag3 -130.95(3) . . . 5_756
Ag14 Ag17 Ag20 Ag7 -39.738(12) 2_756 . . 2_756
Ag14 Ag17 Ag20 Ag7 -175.200(15) . . . 2_756
Ag14 Ag17 Ag20 Ag14 135.462(16) 2_756 . . .
Ag14 Ag17 Ag20 Ag29 -122.12(2) 2_756 . . .
Ag14 Ag17 Ag20 Ag29 102.42(2) . . . .
Ag14 Ag17 Ag21 C49 -143.9(2) 2_756 . . .
Ag14 Ag17 Ag21 C49 82.4(2) . . . .
Ag14 Ag17 Ag21 F8 39.0(5) 2_756 . . .
Ag14 Ag17 Ag21 F8 -94.7(4) . . . .
Ag14 Ag17 Ag21 S8 45.4(2) 2_756 . . .
Ag14 Ag17 Ag21 S8 -88.20(6) . . . .
Ag14 Ag17 Ag21 Cl1 -84.1(2) 2_756 . . .
Ag14 Ag17 Ag21 Cl1 142.33(8) . . . .
Ag14 Ag17 Ag21 Ag15 91.95(4) . . . .
Ag14 Ag17 Ag21 Ag15 -134.44(19) 2_756 . . .
Ag14 Ag17 Ag21 Ag30 -49.73(4) . . . .
Ag14 Ag17 Ag21 Ag30 83.9(2) 2_756 . . .
Ag14 Ag17 Ag38 C49 90.63(16) . . . .
Ag14 Ag17 Ag38 C49 -160.32(19) 2_756 . . .
Ag14 Ag17 Ag38 C57 103.23(15) 2_756 . . .
Ag14 Ag17 Ag38 C57 -5.82(8) . . . .
Ag14 Ag17 Ag38 F8 -8.9(4) 2_756 . . .
Ag14 Ag17 Ag38 F8 -117.9(3) . . . .
Ag14 Ag17 Ag38 S8 16.19(13) 2_756 . . .
Ag14 Ag17 Ag38 S8 -92.86(5) . . . .
Ag14 Ag17 Ag38 Cl1 -108.02(12) 2_756 . . .
Ag14 Ag17 Ag38 Cl1 142.94(3) . . . .
Ag14 Ag17 Ag38 Ag14 109.05(12) 2_756 . . .
Ag14 Ag17 Ag38 Ag15 -156.96(12) 2_756 . . .
Ag14 Ag17 Ag38 Ag15 93.989(19) . . . .
Ag14 Ag17 Ag38 Ag22 47.981(14) . . . .
Ag14 Ag17 Ag38 Ag22 157.03(12) 2_756 . . .
Ag14 Ag17 Ag38 Ag30 55.20(13) 2_756 . . .
Ag14 Ag17 Ag38 Ag30 -53.845(18) . . . .
Ag14 Ag20 Ag29 C41 15.35(16) . . . .
Ag14 Ag20 Ag29 S5 -163.90(4) . . . .
Ag14 Ag20 Ag29 Ag6 139.710(19) . . . 2_756
Ag14 Ag20 Ag29 Ag19 -48.22(2) . . . .
Ag14 Ag20 Ag29 Ag27 75.95(3) . . . .
Ag14 Ag20 Ag29 Ag28 85.81(2) . . . .
Ag14 Ag20 Ag29 Ag30 15.321(18) . . . .
Ag14 Ag20 Ag29 Ag31 -76.38(4) . . . .
Ag14 Ag20 Ag29 Ag33 -136.377(18) . . . .
Ag14 Ag22 Ag38 C49 -163.1(2) . . . .
Ag14 Ag22 Ag38 C57 50.01(14) . . . .
Ag14 Ag22 Ag38 F8 117.22(18) . . . .
Ag14 Ag22 Ag38 S8 -11.42(5) . . . .
Ag14 Ag22 Ag38 Cl1 -154.88(3) . . . .
Ag14 Ag22 Ag38 Ag15 -102.42(2) . . . .
Ag14 Ag22 Ag38 Ag17 -54.615(19) . . . .
Ag14 Ag22 Ag38 Ag30 50.014(18) . . . .
Ag14 Ag30 Ag38 C49 -75.70(19) . . . .
Ag14 Ag30 Ag38 C57 -44.89(15) . . . .
Ag14 Ag30 Ag38 F8 -157.1(2) . . . .
Ag14 Ag30 Ag38 S8 88.85(4) . . . .
Ag14 Ag30 Ag38 Cl1 -162.27(9) . . . .
Ag14 Ag30 Ag38 Ag15 -0.81(5) . . . .
Ag14 Ag30 Ag38 Ag17 54.711(19) . . . .
Ag14 Ag30 Ag38 Ag22 -44.896(16) . . . .
Ag15 C49 C50 C51 144(15) . . . .
Ag15 C49 Ag21 F8 -170.9(2) . . . .
Ag15 C49 Ag21 S8 29.6(6) . . . .
Ag15 C49 Ag21 Cl1 -85.33(18) . . . .
Ag15 C49 Ag21 Ag17 10.9(2) . . . .
Ag15 C49 Ag21 Ag30 123.24(17) . . . .
Ag15 C49 Ag22 C97 138.2(2) . . . .
Ag15 C49 Ag22 Ag7 -4.09(15) . . . .
Ag15 C49 Ag22 Ag10 51.0(4) . . . .
Ag15 C49 Ag22 Ag11 -121.6(3) . . . .
Ag15 C49 Ag22 Ag14 -65.06(12) . . . .
Ag15 C49 Ag22 Ag38 -80.1(2) . . . .
Ag15 C49 Ag38 C57 111.03(17) . . . .
Ag15 C49 Ag38 F8 -161.0(2) . . . .
Ag15 C49 Ag38 S8 -4.1(6) . . . .
Ag15 C49 Ag38 Cl1 -84.41(19) . . . .
Ag15 C49 Ag38 Ag14 70.93(15) . . . .
Ag15 C49 Ag38 Ag17 3.95(19) . . . .
Ag15 C49 Ag38 Ag22 85.00(18) . . . .
Ag15 C49 Ag38 Ag30 132.83(12) . . . .
Ag15 S8 Ag17 S8 60.09(3) 2_756 . . 2_756
Ag15 S8 Ag17 Ag14 -177.05(4) 2_756 . . .
Ag15 S8 Ag17 Ag14 -57.95(4) 2_756 . . 2_756
Ag15 S8 Ag17 Ag15 111.76(4) 2_756 . . .
Ag15 S8 Ag17 Ag20 -120.56(5) 2_756 . . 2_756
Ag15 S8 Ag17 Ag20 -119.44(5) 2_756 . . .
Ag15 S8 Ag17 Ag21 111.89(8) 2_756 . . .
Ag15 S8 Ag17 Ag21 14.72(7) 2_756 . . 2_756
Ag15 S8 Ag17 Ag38 9.79(5) 2_756 . . 2_756
Ag15 S8 Ag17 Ag38 118.31(5) 2_756 . . .
Ag15 S8 Ag20 S0AA 19.98(5) 2_756 . . 2_756
Ag15 S8 Ag20 S1 -168.30(3) 2_756 . . .
Ag15 S8 Ag20 Ag3 -52.94(6) 2_756 . . 5_756
Ag15 S8 Ag20 Ag7 -18.10(3) 2_756 . . 2_756
Ag15 S8 Ag20 Ag14 130.14(4) 2_756 . . .
Ag15 S8 Ag20 Ag17 65.63(4) 2_756 . . .
Ag15 S8 Ag20 Ag29 -111.92(4) 2_756 . . .
Ag15 S8 Ag21 C49 -89.4(6) 2_756 . . .
Ag15 S8 Ag21 F8 110.2(2) 2_756 . . .
Ag15 S8 Ag21 Cl1 9.20(13) 2_756 . . .
Ag15 S8 Ag21 Ag15 -65.92(10) 2_756 . . .
Ag15 S8 Ag21 Ag17 -66.06(5) 2_756 . . .
Ag15 S8 Ag21 Ag30 161.11(5) 2_756 . . .
Ag15 S8 Ag28 C9 79.5(3) 2_756 . . .
Ag15 S8 Ag28 F13 -116.2(2) 2_756 . . .
Ag15 S8 Ag28 Ag6 78.26(3) 2_756 . . 2_756
Ag15 S8 Ag28 Ag27 156.86(3) 2_756 . . .
Ag15 S8 Ag28 Ag29 132.31(4) 2_756 . . .
Ag15 S8 Ag30 C41 60.0(2) 2_756 . . .
Ag15 S8 Ag30 C42 40.4(2) 2_756 . . .
Ag15 S8 Ag30 C57 -125.4(2) 2_756 . . .
Ag15 S8 Ag30 C58 -104.59(19) 2_756 . . .
Ag15 S8 Ag30 Ag14 -154.47(17) 2_756 . . .
Ag15 S8 Ag30 Ag21 -83.51(18) 2_756 . . .
Ag15 S8 Ag30 Ag29 89.37(16) 2_756 . . .
Ag15 S8 Ag30 Ag38 -87.93(17) 2_756 . . .
Ag15 S8 Ag38 C49 -53.6(5) 2_756 . . .
Ag15 S8 Ag38 C57 -167.71(10) 2_756 . . .
Ag15 S8 Ag38 F8 103.6(2) 2_756 . . .
Ag15 S8 Ag38 Cl1 12.57(7) 2_756 . . .
Ag15 S8 Ag38 Ag14 -132.15(4) 2_756 . . .
Ag15 S8 Ag38 Ag15 -56.88(5) 2_756 . . .
Ag15 S8 Ag38 Ag17 -63.30(4) 2_756 . . .
Ag15 S8 Ag38 Ag22 -122.45(5) 2_756 . . .
Ag15 S8 Ag38 Ag30 160.40(5) 2_756 . . .
Ag15 Ag7 Ag8 C73 -88.67(12) . . . .
Ag15 Ag7 Ag8 S0AA 79.06(4) . . . .
Ag15 Ag7 Ag8 Ag1 124.80(3) . . . .
Ag15 Ag7 Ag8 Ag5 -148.41(3) . . . .
Ag15 Ag7 Ag8 Ag9 -140.17(3) . . . .
Ag15 Ag7 Ag8 Ag10 -92.22(3) . . . .
Ag15 Ag7 Ag8 Ag11 -37.32(3) . . . .
Ag15 Ag7 Ag8 Ag12 -11.69(4) . . . .
Ag15 Ag7 Ag8 Ag14 20.66(3) . . . .
Ag15 Ag7 Ag10 C81 -126.26(14) . . . .
Ag15 Ag7 Ag10 C82 -108.5(2) . . . .
Ag15 Ag7 Ag10 C89 -39.41(14) . . . .
Ag15 Ag7 Ag10 C97 42.91(12) . . . .
Ag15 Ag7 Ag10 Ag5 -162.741(13) . . . .
Ag15 Ag7 Ag10 Ag8 140.363(15) . . . .
Ag15 Ag7 Ag10 Ag11 85.509(15) . . . .
Ag15 Ag7 Ag10 Ag22 31.731(13) . . . .
Ag15 Ag7 Ag10 Ag36 -117.85(3) . . . 2_756
Ag15 Ag7 Ag14 C57 -56.33(17) . . . .
Ag15 Ag7 Ag14 S0AA 132.01(4) . . . .
Ag15 Ag7 Ag14 Ag8 -167.815(18) . . . .
Ag15 Ag7 Ag14 Ag11 -113.984(16) . . . .
Ag15 Ag7 Ag14 Ag17 45.214(16) . . . .
Ag15 Ag7 Ag14 Ag20 86.42(2) . . . .
Ag15 Ag7 Ag14 Ag22 -57.706(17) . . . .
Ag15 Ag7 Ag14 Ag30 -8.90(4) . . . .
Ag15 Ag7 Ag14 Ag35 -139.23(2) . . . .
Ag15 Ag7 Ag14 Ag38 -2.748(19) . . . .
Ag15 Ag7 Ag22 C49 3.34(12) . . . .
Ag15 Ag7 Ag22 C97 -156.12(11) . . . .
Ag15 Ag7 Ag22 Ag10 -144.783(15) . . . .
Ag15 Ag7 Ag22 Ag11 160.519(15) . . . .
Ag15 Ag7 Ag22 Ag14 98.478(18) . . . .
Ag15 Ag7 Ag22 Ag38 46.187(15) . . . .
Ag15 Ag17 Ag20 S0AA 92.06(3) 2_756 . . 2_756
Ag15 Ag17 Ag20 S0AA -133.34(4) . . . 2_756
Ag15 Ag17 Ag20 S1 6.19(5) . . . .
Ag15 Ag17 Ag20 S1 -128.41(3) 2_756 . . .
Ag15 Ag17 Ag20 S8 89.13(5) . . . .
Ag15 Ag17 Ag20 S8 -45.47(5) 2_756 . . .
Ag15 Ag17 Ag20 Ag3 -141.39(3) . . . 5_756
Ag15 Ag17 Ag20 Ag3 84.01(3) 2_756 . . 5_756
Ag15 Ag17 Ag20 Ag7 39.765(15) 2_756 . . 2_756
Ag15 Ag17 Ag20 Ag7 174.36(3) . . . 2_756
Ag15 Ag17 Ag20 Ag14 -145.034(18) 2_756 . . .
Ag15 Ag17 Ag20 Ag14 -10.44(3) . . . .
Ag15 Ag17 Ag20 Ag29 91.98(3) . . . .
Ag15 Ag17 Ag20 Ag29 -42.62(2) 2_756 . . .
Ag15 Ag17 Ag21 C49 -9.51(18) . . . .
Ag15 Ag17 Ag21 C49 -139.9(2) 2_756 . . .
Ag15 Ag17 Ag21 F8 43.0(4) 2_756 . . .
Ag15 Ag17 Ag21 F8 173.4(4) . . . .
Ag15 Ag17 Ag21 S8 179.86(8) . . . .
Ag15 Ag17 Ag21 S8 49.45(5) 2_756 . . .
Ag15 Ag17 Ag21 Cl1 -80.03(7) 2_756 . . .
Ag15 Ag17 Ag21 Cl1 50.38(5) . . . .
Ag15 Ag17 Ag21 Ag15 -130.41(5) 2_756 . . .
Ag15 Ag17 Ag21 Ag30 -141.68(8) . . . .
Ag15 Ag17 Ag21 Ag30 87.92(5) 2_756 . . .
Ag15 Ag17 Ag38 C49 -3.36(16) . . . .
Ag15 Ag17 Ag38 C49 -130.44(16) 2_756 . . .
Ag15 Ag17 Ag38 C57 -99.81(9) . . . .
Ag15 Ag17 Ag38 C57 133.12(8) 2_756 . . .
Ag15 Ag17 Ag38 F8 148.1(3) . . . .
Ag15 Ag17 Ag38 F8 21.0(3) 2_756 . . .
Ag15 Ag17 Ag38 S8 46.07(4) 2_756 . . .
Ag15 Ag17 Ag38 S8 173.15(5) . . . .
Ag15 Ag17 Ag38 Cl1 -78.13(3) 2_756 . . .
Ag15 Ag17 Ag38 Cl1 48.95(3) . . . .
Ag15 Ag17 Ag38 Ag14 138.935(16) 2_756 . . .
Ag15 Ag17 Ag38 Ag14 -93.989(19) . . . .
Ag15 Ag17 Ag38 Ag15 -127.08(3) 2_756 . . .
Ag15 Ag17 Ag38 Ag22 -46.008(19) . . . .
Ag15 Ag17 Ag38 Ag22 -173.084(18) 2_756 . . .
Ag15 Ag17 Ag38 Ag30 -147.83(3) . . . .
Ag15 Ag17 Ag38 Ag30 85.09(2) 2_756 . . .
Ag15 Ag21 Ag30 C41 -141.4(2) . . . .
Ag15 Ag21 Ag30 C42 179.8(2) . . . .
Ag15 Ag21 Ag30 C57 43.63(19) . . . .
Ag15 Ag21 Ag30 C58 73.60(16) . . . .
Ag15 Ag21 Ag30 S8 -85.61(14) . . . .
Ag15 Ag21 Ag30 Ag14 0.16(11) . . . .
Ag15 Ag21 Ag30 Ag29 -93.24(13) . . . .
Ag15 Ag21 Ag30 Ag38 -5.9(7) . . . .
Ag15 Ag22 Ag38 C49 -60.7(2) . . . .
Ag15 Ag22 Ag38 C57 152.43(14) . . . .
Ag15 Ag22 Ag38 F8 -140.36(18) . . . .
Ag15 Ag22 Ag38 S8 91.00(5) . . . .
Ag15 Ag22 Ag38 Cl1 -52.46(3) . . . .
Ag15 Ag22 Ag38 Ag14 102.42(2) . . . .
Ag15 Ag22 Ag38 Ag17 47.81(2) . . . .
Ag15 Ag22 Ag38 Ag30 152.44(3) . . . .
Ag15 Ag28 Ag29 C41 139.61(11) 2_756 . . .
Ag15 Ag28 Ag29 S5 -45.41(3) 2_756 . . .
Ag15 Ag28 Ag29 Ag6 -70.95(2) 2_756 . . 2_756
Ag15 Ag28 Ag29 Ag19 117.81(2) 2_756 . . .
Ag15 Ag28 Ag29 Ag20 22.43(2) 2_756 . . .
Ag15 Ag28 Ag29 Ag27 -165.16(3) 2_756 . . .
Ag15 Ag28 Ag29 Ag30 92.04(2) 2_756 . . .
Ag15 Ag28 Ag29 Ag31 -167.65(2) 2_756 . . .
Ag15 Ag28 Ag29 Ag33 -92.22(2) 2_756 . . .
Ag16 S0AA Ag7 C89 -165.7(8) 5_756 . . .
Ag16 S0AA Ag7 Ag6 1.36(15) 5_756 . . .
Ag16 S0AA Ag7 Ag8 -113.96(12) 5_756 . . .
Ag16 S0AA Ag7 Ag10 -122.57(11) 5_756 . . .
Ag16 S0AA Ag7 Ag14 158.94(13) 5_756 . . .
Ag16 S0AA Ag7 Ag15 105.47(11) 5_756 . . .
Ag16 S0AA Ag7 Ag20 33.85(10) 5_756 . . 2_756
Ag16 S0AA Ag7 Ag22 167.89(10) 5_756 . . .
Ag16 S0AA Ag8 C73 -153.0(4) 5_756 . . .
Ag16 S0AA Ag8 Ag1 15.90(2) 5_756 . . .
Ag16 S0AA Ag8 Ag5 96.13(3) 5_756 . . .
Ag16 S0AA Ag8 Ag7 154.74(4) 5_756 . . .
Ag16 S0AA Ag8 Ag9 17.74(6) 5_756 . . .
Ag16 S0AA Ag8 Ag10 162.69(2) 5_756 . . .
Ag16 S0AA Ag8 Ag11 -134.42(3) 5_756 . . .
Ag16 S0AA Ag8 Ag12 -71.19(4) 5_756 . . .
Ag16 S0AA Ag8 Ag14 -126.22(4) 5_756 . . .
Ag16 S0AA Ag14 C57 143.2(8) 5_756 . . .
Ag16 S0AA Ag14 Ag7 -169.04(7) 5_756 . . .
Ag16 S0AA Ag14 Ag8 113.96(7) 5_756 . . .
Ag16 S0AA Ag14 Ag11 121.55(5) 5_756 . . .
Ag16 S0AA Ag14 Ag17 -89.79(5) 5_756 . . .
Ag16 S0AA Ag14 Ag20 -29.14(5) 5_756 . . .
Ag16 S0AA Ag14 Ag22 -178.23(4) 5_756 . . .
Ag16 S0AA Ag14 Ag30 -21.06(10) 5_756 . . .
Ag16 S0AA Ag14 Ag35 60.36(6) 5_756 . . .
Ag16 S0AA Ag14 Ag38 -105.45(5) 5_756 . . .
Ag16 S4 Ag1 S3 142.861(16) . . . .
Ag16 S4 Ag1 S3 -142.861(16) 5_756 . . .
Ag16 S4 Ag1 S7 37.139(16) 5_756 . . .
Ag16 S4 Ag1 S7 -37.139(16) . . . .
Ag16 S4 Ag1 Ag3 -90.742(18) 5_756 . . 6
Ag16 S4 Ag1 Ag3 -165.02(3) . . . 6
Ag16 S4 Ag1 Ag3 90.740(18) . . . .
Ag16 S4 Ag1 Ag3 165.02(3) 5_756 . . .
Ag16 S4 Ag1 Ag8 -67.44(3) 5_756 . . .
Ag16 S4 Ag1 Ag8 -141.722(19) . . . .
Ag16 S4 Ag1 Ag8 67.44(3) . . . 6
Ag16 S4 Ag1 Ag8 141.722(19) 5_756 . . 6
Ag16 S4 Ag1 Ag16 74.28(3) 5_756 . . .
Ag16 S4 Ag1 Ag16 -74.28(3) . . . 5_756
Ag16 S4 Ag3 S0AA -6.84(4) . . . 6
Ag16 S4 Ag3 S0AA 42.01(7) 5_756 . . 6
Ag16 S4 Ag3 S3 -113.60(4) . . . .
Ag16 S4 Ag3 S3 -64.76(7) 5_756 . . .
Ag16 S4 Ag3 S5 171.93(6) 5_756 . . 5_756
Ag16 S4 Ag3 S5 123.08(7) . . . 5_756
Ag16 S4 Ag3 Ag1 -69.07(3) . . . .
Ag16 S4 Ag3 Ag1 -20.22(5) 5_756 . . .
Ag16 S4 Ag3 Ag4 -162.85(4) . . . .
Ag16 S4 Ag3 Ag4 -114.01(6) 5_756 . . .
Ag16 S4 Ag3 Ag18 170.58(7) 5_756 . . 5_756
Ag16 S4 Ag3 Ag18 121.74(4) . . . 5_756
Ag16 S4 Ag3 Ag20 46.93(4) . . . 5_756
Ag16 S4 Ag3 Ag20 95.78(7) 5_756 . . 5_756
Ag16 S4 Ag16 S0AA -138.17(3) 5_756 . . 6
Ag16 S4 Ag16 S0AA 125.16(4) 5_756 . . 5_756
Ag16 S4 Ag16 S4 -0.001(2) 5_756 . . 5_756
Ag16 S4 Ag16 Ag1 -74.25(2) 5_756 . . .
Ag16 S4 Ag16 Ag1 51.89(3) 5_756 . . 5_756
Ag16 Ag1 Ag3 S0AA -99.40(3) 5_756 . . 6
Ag16 Ag1 Ag3 S0AA -51.01(3) . . . 6
Ag16 Ag1 Ag3 S3 179.72(3) . . . .
Ag16 Ag1 Ag3 S3 131.32(3) 5_756 . . .
Ag16 Ag1 Ag3 S4 61.77(3) . . . .
Ag16 Ag1 Ag3 S4 13.37(3) 5_756 . . .
Ag16 Ag1 Ag3 S5 -133.10(7) . . . 5_756
Ag16 Ag1 Ag3 S5 178.50(7) 5_756 . . 5_756
Ag16 Ag1 Ag3 Ag4 97.00(2) 5_756 . . .
Ag16 Ag1 Ag3 Ag4 145.39(2) . . . .
Ag16 Ag1 Ag3 Ag18 25.79(2) 5_756 . . 5_756
Ag16 Ag1 Ag3 Ag18 74.19(2) . . . 5_756
Ag16 Ag1 Ag3 Ag20 -72.48(2) 5_756 . . 5_756
Ag16 Ag1 Ag3 Ag20 -24.08(2) . . . 5_756
Ag16 Ag1 Ag8 C73 139.04(11) . . . .
Ag16 Ag1 Ag8 C73 163.78(10) 5_756 . . .
Ag16 Ag1 Ag8 S0AA -38.09(4) . . . .
Ag16 Ag1 Ag8 S0AA -13.34(2) 5_756 . . .
Ag16 Ag1 Ag8 Ag5 -135.074(16) 5_756 . . .
Ag16 Ag1 Ag8 Ag5 -159.82(3) . . . .
Ag16 Ag1 Ag8 Ag7 -73.35(3) . . . .
Ag16 Ag1 Ag8 Ag7 -48.602(14) 5_756 . . .
Ag16 Ag1 Ag8 Ag9 142.93(3) . . . .
Ag16 Ag1 Ag8 Ag9 167.673(13) 5_756 . . .
Ag16 Ag1 Ag8 Ag10 -145.98(3) . . . .
Ag16 Ag1 Ag8 Ag10 -121.23(3) 5_756 . . .
Ag16 Ag1 Ag8 Ag11 67.66(5) . . . .
Ag16 Ag1 Ag8 Ag11 92.41(3) 5_756 . . .
Ag16 Ag1 Ag8 Ag12 105.749(12) 5_756 . . .
Ag16 Ag1 Ag8 Ag12 81.00(3) . . . .
Ag16 Ag1 Ag8 Ag14 16.563(15) 5_756 . . .
Ag16 Ag1 Ag8 Ag14 -8.18(4) . . . .
Ag16 Ag1 Ag16 S0AA -177.20(2) 5_756 . . 6
Ag16 Ag1 Ag16 S0AA 169.94(8) 5_756 . . 5_756
Ag16 Ag1 Ag16 S4 67.60(2) 5_756 . . .
Ag16 Ag1 Ag16 S4 -49.11(3) 5_756 . . 5_756
Ag16 Ag1 Ag16 Ag1 -0.003(3) 5_756 . . 5_756
Ag17 S8 Ag20 S0AA -45.64(5) . . . 2_756
Ag17 S8 Ag20 S1 126.08(4) . . . .
Ag17 S8 Ag20 Ag3 -118.57(4) . . . 5_756
Ag17 S8 Ag20 Ag7 -83.72(3) . . . 2_756
Ag17 S8 Ag20 Ag14 64.52(3) . . . .
Ag17 S8 Ag20 Ag29 -177.54(4) . . . .
Ag17 S8 Ag21 C49 -23.4(5) . . . .
Ag17 S8 Ag21 F8 176.3(2) . . . .
Ag17 S8 Ag21 Cl1 75.26(11) . . . .
Ag17 S8 Ag21 Ag15 0.13(8) . . . .
Ag17 S8 Ag21 Ag30 -132.84(6) . . . .
Ag17 S8 Ag28 C9 93.3(4) . . . .
Ag17 S8 Ag28 F13 -102.4(3) . . . .
Ag17 S8 Ag28 Ag6 92.06(14) . . . 2_756
Ag17 S8 Ag28 Ag15 13.79(11) . . . 2_756
Ag17 S8 Ag28 Ag27 170.65(11) . . . .
Ag17 S8 Ag28 Ag29 146.10(15) . . . .
Ag17 S8 Ag30 C41 -161.55(13) . . . .
Ag17 S8 Ag30 C42 178.86(14) . . . .
Ag17 S8 Ag30 C57 13.02(14) . . . .
Ag17 S8 Ag30 C58 33.84(13) . . . .
Ag17 S8 Ag30 Ag14 -16.04(5) . . . .
Ag17 S8 Ag30 Ag21 54.93(7) . . . .
Ag17 S8 Ag30 Ag29 -132.19(7) . . . .
Ag17 S8 Ag30 Ag38 50.51(5) . . . .
Ag17 S8 Ag38 C49 9.7(5) . . . .
Ag17 S8 Ag38 C57 -104.41(9) . . . .
Ag17 S8 Ag38 F8 166.9(2) . . . .
Ag17 S8 Ag38 Cl1 75.87(5) . . . .
Ag17 S8 Ag38 Ag14 -68.85(3) . . . .
Ag17 S8 Ag38 Ag15 6.42(5) . . . .
Ag17 S8 Ag38 Ag22 -59.15(5) . . . .
Ag17 S8 Ag38 Ag30 -136.30(4) . . . .
Ag17 Ag14 Ag20 S0AA 62.33(3) . . . 2_756
Ag17 Ag14 Ag20 S1 -166.48(3) . . . .
Ag17 Ag14 Ag20 S8 -48.42(3) . . . .
Ag17 Ag14 Ag20 Ag3 134.15(2) . . . 5_756
Ag17 Ag14 Ag20 Ag7 7.55(3) . . . 2_756
Ag17 Ag14 Ag20 Ag29 -117.37(2) . . . .
Ag17 Ag14 Ag22 C49 32.81(14) . . . .
Ag17 Ag14 Ag22 C97 -160.76(12) . . . .
Ag17 Ag14 Ag22 Ag7 -69.740(16) . . . .
Ag17 Ag14 Ag22 Ag10 -118.183(16) . . . .
Ag17 Ag14 Ag22 Ag11 -171.088(13) . . . .
Ag17 Ag14 Ag22 Ag15 -8.385(13) . . . .
Ag17 Ag14 Ag22 Ag38 44.842(16) . . . .
Ag17 Ag14 Ag30 C41 85.8(2) . . . .
Ag17 Ag14 Ag30 C42 136.9(5) . . . .
Ag17 Ag14 Ag30 C57 -118.3(2) . . . .
Ag17 Ag14 Ag30 C58 -120.33(11) . . . .
Ag17 Ag14 Ag30 S8 9.80(3) . . . .
Ag17 Ag14 Ag30 Ag21 -44.19(5) . . . .
Ag17 Ag14 Ag30 Ag29 70.73(2) . . . .
Ag17 Ag14 Ag30 Ag38 -43.78(2) . . . .
Ag17 Ag14 Ag35 C65 -160.17(14) . . . .
Ag17 Ag14 Ag35 O1 -39.85(11) . . . .
Ag17 Ag14 Ag35 S1 35.90(4) . . . .
Ag17 Ag14 Ag35 Ag11 -158.30(4) . . . .
Ag17 Ag14 Ag35 Ag12 148.76(3) . . . .
Ag17 Ag14 Ag35 Ag13 90.28(4) . . . .
Ag17 Ag14 Ag38 C49 -105.98(16) . . . .
Ag17 Ag14 Ag38 C57 171.36(13) . . . .
Ag17 Ag14 Ag38 F8 145.0(2) . . . .
Ag17 Ag14 Ag38 S8 54.02(3) . . . .
Ag17 Ag14 Ag38 Cl1 -74.16(6) . . . .
Ag17 Ag14 Ag38 Ag15 -61.12(2) . . . .
Ag17 Ag14 Ag38 Ag22 -117.468(15) . . . .
Ag17 Ag14 Ag38 Ag30 119.34(2) . . . .
Ag17 Ag15 Ag21 C49 168.1(2) . . . .
Ag17 Ag15 Ag21 F8 -171.2(6) . . . .
Ag17 Ag15 Ag21 S8 -0.12(7) . . . .
Ag17 Ag15 Ag21 Cl1 -125.52(8) . . . .
Ag17 Ag15 Ag21 Ag30 63.58(12) . . . .
Ag17 Ag15 Ag22 C49 -107.09(17) . . . .
Ag17 Ag15 Ag22 C97 124.1(3) . . . .
Ag17 Ag15 Ag22 Ag7 68.478(18) . . . .
Ag17 Ag15 Ag22 Ag10 99.38(2) . . . .
Ag17 Ag15 Ag22 Ag11 35.68(3) . . . .
Ag17 Ag15 Ag22 Ag14 9.895(17) . . . .
Ag17 Ag15 Ag22 Ag38 -49.03(2) . . . .
Ag17 Ag15 Ag38 C49 175.7(2) . . . .
Ag17 Ag15 Ag38 C57 99.36(12) . . . .
Ag17 Ag15 Ag38 F8 -151.2(4) . . . .
Ag17 Ag15 Ag38 S8 -5.85(4) . . . .
Ag17 Ag15 Ag38 Cl1 -122.19(4) . . . .
Ag17 Ag15 Ag38 Ag14 66.93(2) . . . .
Ag17 Ag15 Ag38 Ag22 122.09(2) . . . .
Ag17 Ag15 Ag38 Ag30 67.67(5) . . . .
Ag17 Ag20 Ag29 C41 -58.54(16) . . . .
Ag17 Ag20 Ag29 S5 122.21(4) . . . .
Ag17 Ag20 Ag29 Ag6 65.81(2) . . . 2_756
Ag17 Ag20 Ag29 Ag19 -122.117(18) . . . .
Ag17 Ag20 Ag29 Ag27 2.05(4) . . . .
Ag17 Ag20 Ag29 Ag28 11.91(2) . . . .
Ag17 Ag20 Ag29 Ag30 -58.57(2) . . . .
Ag17 Ag20 Ag29 Ag31 -150.27(3) . . . .
Ag17 Ag20 Ag29 Ag33 149.727(16) . . . .
Ag17 Ag21 Ag30 C41 -90.2(2) . . . .
Ag17 Ag21 Ag30 C42 -129.06(19) . . . .
Ag17 Ag21 Ag30 C57 94.82(16) . . . .
Ag17 Ag21 Ag30 C58 124.79(12) . . . .
Ag17 Ag21 Ag30 S8 -34.42(5) . . . .
Ag17 Ag21 Ag30 Ag14 51.35(4) . . . .
Ag17 Ag21 Ag30 Ag29 -42.05(7) . . . .
Ag17 Ag21 Ag30 Ag38 45.3(8) . . . .
Ag18 S1 Ag13 S7 -134.35(11) . . . .
Ag18 S1 Ag13 Ag12 -127.82(3) . . . .
Ag18 S1 Ag13 Ag13 -10.37(6) . . . 6
Ag18 S1 Ag13 Ag35 -132.81(4) . . . .
Ag18 S1 Ag19 C33 -6.9(4) . . . .
Ag18 S1 Ag19 O1 150.68(8) . . . .
Ag18 S1 Ag19 Ag24 -2.37(3) . . . .
Ag18 S1 Ag19 Ag29 -87.97(3) . . . .
Ag18 S1 Ag19 Ag31 -68.89(4) . . . .
Ag18 S1 Ag20 S0AA -54.71(5) . . . 2_756
Ag18 S1 Ag20 S8 136.09(4) . . . .
Ag18 S1 Ag20 Ag3 -12.07(3) . . . 5_756
Ag18 S1 Ag20 Ag7 32.34(7) . . . 2_756
Ag18 S1 Ag20 Ag14 -155.08(4) . . . .
Ag18 S1 Ag20 Ag17 -171.20(2) . . . .
Ag18 S1 Ag20 Ag29 74.21(3) . . . .
Ag18 S1 Ag35 C65 57.3(4) . . . .
Ag18 S1 Ag35 O1 -81.76(9) . . . .
Ag18 S1 Ag35 Ag11 134.26(3) . . . .
Ag18 S1 Ag35 Ag12 59.08(5) . . . .
Ag18 S1 Ag35 Ag13 64.72(4) . . . .
Ag18 S1 Ag35 Ag14 150.97(5) . . . .
Ag18 S6 Ag18 S1 -141.6(3) 6 . . .
Ag18 S6 Ag18 Ag3 92.65(4) 6 . . 5_756
Ag18 S6 Ag18 Ag13 -2.02(8) 6 . . .
Ag18 S6 Ag18 Ag19 -127.78(2) 6 . . .
Ag18 S6 Ag18 Ag24 -127.64(6) 6 . . .
Ag18 S6 Ag24 C33 0.8(6) . . . .
Ag18 S6 Ag24 C33 68.2(6) 6 . . .
Ag18 S6 Ag24 O3 -153.33(11) . . . .
Ag18 S6 Ag24 O3 -86.01(12) 6 . . .
Ag18 S6 Ag24 Ag18 67.33(4) 6 . . .
Ag18 S6 Ag24 Ag19 67.48(5) 6 . . .
Ag18 S6 Ag24 Ag19 0.15(4) . . . .
Ag18 S6 Ag24 Ag24 -128.36(5) . . . 6
Ag18 S6 Ag24 Ag24 -61.03(4) 6 . . 6
Ag18 S6 Ag24 Ag25 153.00(4) . . . .
Ag18 S6 Ag24 Ag25 -139.67(5) 6 . . .
Ag18 S6 Ag24 Ag31 72.65(4) . . . .
Ag18 S6 Ag24 Ag31 139.97(3) 6 . . .
Ag18 S6 Ag24 Ag33 81.21(3) . . . .
Ag18 S6 Ag24 Ag33 148.54(4) 6 . . .
Ag18 S6 Ag25 C17 -168.59(19) . . . 6
Ag18 S6 Ag25 C17 -4.25(19) 6 . . 6
Ag18 S6 Ag25 C17 4.26(19) . . . .
Ag18 S6 Ag25 C17 168.59(19) 6 . . .
Ag18 S6 Ag25 C18 -150.7(2) . . . 6
Ag18 S6 Ag25 C18 150.7(2) 6 . . .
Ag18 S6 Ag25 C18 -13.6(2) . . . .
Ag18 S6 Ag25 C18 13.6(2) 6 . . 6
Ag18 S6 Ag25 Ag24 123.73(12) 6 . . .
Ag18 S6 Ag25 Ag24 40.60(8) 6 . . 6
Ag18 S6 Ag25 Ag24 -40.60(8) . . . .
Ag18 S6 Ag25 Ag24 -123.73(12) . . . 6
Ag18 S6 Ag25 Ag33 -168.99(12) 6 . . .
Ag18 S6 Ag25 Ag33 168.99(12) . . . 6
Ag18 S6 Ag25 Ag33 26.67(8) . . . .
Ag18 S6 Ag25 Ag33 -26.67(8) 6 . . 6
Ag18 Ag3 Ag4 S3 162.34(3) 5_756 . . .
Ag18 Ag3 Ag4 S6 -0.54(2) 5_756 . . 5_756
Ag18 Ag3 Ag4 Ag3 95.296(19) 5_756 . . 6
Ag18 Ag13 Ag35 C65 143.65(12) . . . .
Ag18 Ag13 Ag35 O1 13.53(12) . . . .
Ag18 Ag13 Ag35 S1 -34.27(3) . . . .
Ag18 Ag13 Ag35 Ag11 -167.364(16) . . . .
Ag18 Ag13 Ag35 Ag12 140.037(17) . . . .
Ag18 Ag13 Ag35 Ag14 -109.090(14) . . . .
Ag18 Ag18 Ag19 C33 -55.99(16) 6 . . .
Ag18 Ag18 Ag19 O1 85.12(11) 6 . . .
Ag18 Ag18 Ag19 S1 126.66(3) 6 . . .
Ag18 Ag18 Ag19 Ag24 -55.911(16) 6 . . .
Ag18 Ag18 Ag19 Ag29 -160.690(9) 6 . . .
Ag18 Ag18 Ag19 Ag31 -103.292(15) 6 . . .
Ag18 Ag18 Ag24 C33 143.48(17) 6 . . .
Ag18 Ag18 Ag24 O3 3.28(19) 6 . . .
Ag18 Ag18 Ag24 S6 -36.76(4) 6 . . .
Ag18 Ag18 Ag24 Ag19 143.395(12) 6 . . .
Ag18 Ag18 Ag24 Ag24 0.0 6 . . 6
Ag18 Ag18 Ag24 Ag25 -59.365(12) 6 . . .
Ag18 Ag18 Ag24 Ag31 -167.065(15) 6 . . .
Ag18 Ag18 Ag24 Ag33 -112.865(11) 6 . . .
Ag18 Ag19 Ag24 C33 -179.9(2) . . . .
Ag18 Ag19 Ag24 O3 130.38(11) . . . .
Ag18 Ag19 Ag24 S6 -0.14(4) . . . .
Ag18 Ag19 Ag24 Ag24 56.633(15) . . . 6
Ag18 Ag19 Ag24 Ag25 -60.44(3) . . . .
Ag18 Ag19 Ag24 Ag31 -122.115(18) . . . .
Ag18 Ag19 Ag24 Ag33 -65.590(16) . . . .
Ag18 Ag19 Ag29 C41 -170.53(11) . . . .
Ag18 Ag19 Ag29 S5 15.15(2) . . . .
Ag18 Ag19 Ag29 Ag6 75.21(10) . . . 2_756
Ag18 Ag19 Ag29 Ag20 -56.024(14) . . . .
Ag18 Ag19 Ag29 Ag27 156.932(14) . . . .
Ag18 Ag19 Ag29 Ag28 -146.974(17) . . . .
Ag18 Ag19 Ag29 Ag30 -120.765(13) . . . .
Ag18 Ag19 Ag29 Ag31 108.260(16) . . . .
Ag18 Ag19 Ag29 Ag33 53.442(12) . . . .
Ag18 Ag19 Ag31 C25 -118.4(3) . . . .
Ag18 Ag19 Ag31 C26 -163.2(2) . . . .
Ag18 Ag19 Ag31 C33 106.3(2) . . . .
Ag18 Ag19 Ag31 Ag24 47.411(16) . . . .
Ag18 Ag19 Ag31 Ag27 -109.22(2) . . . .
Ag18 Ag19 Ag31 Ag29 -67.284(18) . . . .
Ag18 Ag19 Ag31 Ag33 -8.700(16) . . . .
Ag18 Ag19 Ag31 Ag34 -58.41(3) . . . .
Ag18 Ag24 Ag25 C17 -104.18(14) . . . .
Ag18 Ag24 Ag25 C17 86.08(14) . . . 6
Ag18 Ag24 Ag25 C18 116.34(15) . . . 6
Ag18 Ag24 Ag25 C18 -131.62(17) . . . .
Ag18 Ag24 Ag25 S6 21.77(3) . . . .
Ag18 Ag24 Ag25 Ag24 80.961(15) . . . 6
Ag18 Ag24 Ag25 Ag33 -57.968(16) . . . .
Ag18 Ag24 Ag25 Ag33 47.79(2) . . . 6
Ag18 Ag24 Ag31 C25 111.5(3) . . . .
Ag18 Ag24 Ag31 C26 169.8(3) . . . .
Ag18 Ag24 Ag31 C33 -109.65(14) . . . .
Ag18 Ag24 Ag31 Ag19 -49.594(15) . . . .
Ag18 Ag24 Ag31 Ag27 0.70(5) . . . .
Ag18 Ag24 Ag31 Ag29 2.619(19) . . . .
Ag18 Ag24 Ag31 Ag33 59.480(18) . . . .
Ag18 Ag24 Ag31 Ag34 70.85(2) . . . .
Ag18 Ag24 Ag33 C17 165.73(16) . . . .
Ag18 Ag24 Ag33 S5 -24.42(4) . . . .
Ag18 Ag24 Ag33 Ag25 118.455(15) . . . .
Ag18 Ag24 Ag33 Ag29 -62.192(13) . . . .
Ag18 Ag24 Ag33 Ag31 -115.526(15) . . . .
Ag18 Ag24 Ag33 Ag32 6.13(13) . . . .
Ag18 Ag24 Ag33 Ag34 -126.453(17) . . . .
Ag18 Ag24 Ag33 Ag37 161.72(6) . . . .
Ag19 C33 C34 C35 78(23) . . . .
Ag19 C33 Ag24 O3 152.60(14) . . . .
Ag19 C33 Ag24 S6 -0.8(7) . . . .
Ag19 C33 Ag24 Ag18 -0.10(19) . . . .
Ag19 C33 Ag24 Ag24 115.48(13) . . . 6
Ag19 C33 Ag24 Ag25 -145.85(7) . . . .
Ag19 C33 Ag24 Ag31 -85.43(16) . . . .
Ag19 C33 Ag24 Ag33 -75.25(14) . . . .
Ag19 C33 Ag31 C25 -130.1(3) . . . .
Ag19 C33 Ag31 C26 -132.80(15) . . . .
Ag19 C33 Ag31 Ag24 82.70(15) . . . .
Ag19 C33 Ag31 Ag27 -54.6(2) . . . .
Ag19 C33 Ag31 Ag29 5.86(18) . . . .
Ag19 C33 Ag31 Ag33 72.65(15) . . . .
Ag19 C33 Ag31 Ag34 84.8(5) . . . .
Ag19 O1 Ag35 C65 -150.12(14) . . . .
Ag19 O1 Ag35 S1 20.03(8) . . . .
Ag19 O1 Ag35 Ag11 165.69(3) . . . .
Ag19 O1 Ag35 Ag12 -107.48(11) . . . .
Ag19 O1 Ag35 Ag13 -15.41(15) . . . .
Ag19 O1 Ag35 Ag14 84.29(9) . . . .
Ag19 S1 Ag13 S7 -72.96(13) . . . .
Ag19 S1 Ag13 Ag12 -66.43(5) . . . .
Ag19 S1 Ag13 Ag13 51.02(8) . . . 6
Ag19 S1 Ag13 Ag18 61.39(4) . . . .
Ag19 S1 Ag13 Ag35 -71.42(5) . . . .
Ag19 S1 Ag18 S6 15.1(3) . . . .
Ag19 S1 Ag18 Ag3 141.39(2) . . . 5_756
Ag19 S1 Ag18 Ag13 -130.09(4) . . . .
Ag19 S1 Ag18 Ag18 -120.26(3) . . . 6
Ag19 S1 Ag18 Ag24 2.42(3) . . . .
Ag19 S1 Ag20 S0AA -131.94(5) . . . 2_756
Ag19 S1 Ag20 S8 58.87(7) . . . .
Ag19 S1 Ag20 Ag3 -89.29(6) . . . 5_756
Ag19 S1 Ag20 Ag7 -44.89(10) . . . 2_756
Ag19 S1 Ag20 Ag14 127.69(6) . . . .
Ag19 S1 Ag20 Ag17 111.57(5) . . . .
Ag19 S1 Ag20 Ag29 -3.01(5) . . . .
Ag19 S1 Ag35 C65 120.2(4) . . . .
Ag19 S1 Ag35 O1 -18.89(8) . . . .
Ag19 S1 Ag35 Ag11 -162.87(2) . . . .
Ag19 S1 Ag35 Ag12 121.95(2) . . . .
Ag19 S1 Ag35 Ag13 127.59(4) . . . .
Ag19 S1 Ag35 Ag14 -146.16(3) . . . .
Ag19 Ag18 Ag24 C33 0.08(17) . . . .
Ag19 Ag18 Ag24 O3 -140.12(19) . . . .
Ag19 Ag18 Ag24 S6 179.84(4) . . . .
Ag19 Ag18 Ag24 Ag24 -143.393(12) . . . 6
Ag19 Ag18 Ag24 Ag25 157.240(18) . . . .
Ag19 Ag18 Ag24 Ag31 49.541(18) . . . .
Ag19 Ag18 Ag24 Ag33 103.740(18) . . . .
Ag19 Ag24 Ag25 C17 138.26(14) . . . 6
Ag19 Ag24 Ag25 C17 -52.00(15) . . . .
Ag19 Ag24 Ag25 C18 -79.44(17) . . . .
Ag19 Ag24 Ag25 C18 168.52(15) . . . 6
Ag19 Ag24 Ag25 S6 73.95(4) . . . .
Ag19 Ag24 Ag25 Ag24 133.14(3) . . . 6
Ag19 Ag24 Ag25 Ag33 -5.79(3) . . . .
Ag19 Ag24 Ag25 Ag33 99.97(3) . . . 6
Ag19 Ag24 Ag31 C25 161.1(3) . . . .
Ag19 Ag24 Ag31 C26 -140.6(3) . . . .
Ag19 Ag24 Ag31 C33 -60.05(14) . . . .
Ag19 Ag24 Ag31 Ag27 50.30(4) . . . .
Ag19 Ag24 Ag31 Ag29 52.213(14) . . . .
Ag19 Ag24 Ag31 Ag33 109.074(16) . . . .
Ag19 Ag24 Ag31 Ag34 120.45(2) . . . .
Ag19 Ag24 Ag33 C17 -135.22(16) . . . .
Ag19 Ag24 Ag33 S5 34.62(4) . . . .
Ag19 Ag24 Ag33 Ag25 177.500(13) . . . .
Ag19 Ag24 Ag33 Ag29 -3.147(12) . . . .
Ag19 Ag24 Ag33 Ag31 -56.482(14) . . . .
Ag19 Ag24 Ag33 Ag32 65.17(14) . . . .
Ag19 Ag24 Ag33 Ag34 -67.408(17) . . . .
Ag19 Ag24 Ag33 Ag37 -139.24(6) . . . .
Ag19 Ag29 Ag30 C41 -73.6(2) . . . .
Ag19 Ag29 Ag30 C42 -70.85(13) . . . .
Ag19 Ag29 Ag30 C57 84.0(2) . . . .
Ag19 Ag29 Ag30 C58 44.6(4) . . . .
Ag19 Ag29 Ag30 S8 154.04(3) . . . .
Ag19 Ag29 Ag30 Ag14 93.16(2) . . . .
Ag19 Ag29 Ag30 Ag21 160.22(5) . . . .
Ag19 Ag29 Ag30 Ag38 156.36(2) . . . .
Ag19 Ag29 Ag31 C25 153.32(15) . . . .
Ag19 Ag29 Ag31 C26 136.09(15) . . . .
Ag19 Ag29 Ag31 C33 -5.04(15) . . . .
Ag19 Ag29 Ag31 Ag24 -51.059(15) . . . .
Ag19 Ag29 Ag31 Ag27 127.772(19) . . . .
Ag19 Ag29 Ag31 Ag33 -106.696(18) . . . .
Ag19 Ag29 Ag31 Ag34 -172.718(19) . . . .
Ag19 Ag29 Ag33 C17 62.6(2) . . . .
Ag19 Ag29 Ag33 S5 -131.49(4) . . . .
Ag19 Ag29 Ag33 Ag24 2.991(11) . . . .
Ag19 Ag29 Ag33 Ag25 4.17(3) . . . .
Ag19 Ag29 Ag33 Ag31 54.676(16) . . . .
Ag19 Ag29 Ag33 Ag32 -168.919(14) . . . .
Ag19 Ag29 Ag33 Ag34 122.492(17) . . . .
Ag19 Ag29 Ag33 Ag37 140.11(6) . . . .
Ag19 Ag31 Ag33 C17 130.47(16) . . . .
Ag19 Ag31 Ag33 S5 -61.10(4) . . . .
Ag19 Ag31 Ag33 Ag24 53.895(13) . . . .
Ag19 Ag31 Ag33 Ag25 101.120(16) . . . .
Ag19 Ag31 Ag33 Ag29 -56.305(14) . . . .
Ag19 Ag31 Ag33 Ag32 -116.745(19) . . . .
Ag19 Ag31 Ag33 Ag34 -137.372(16) . . . .
Ag19 Ag31 Ag33 Ag37 179.78(5) . . . .
Ag19 Ag31 Ag34 C1 66.7(3) . . . .
Ag19 Ag31 Ag34 C25 -132.00(17) . . . .
Ag19 Ag31 Ag34 Ag6 -9.15(3) . . . 2_756
Ag19 Ag31 Ag34 Ag27 -70.78(3) . . . .
Ag19 Ag31 Ag34 Ag33 61.50(2) . . . .
Ag19 Ag31 Ag34 Ag37 99.95(4) . . . .
Ag20 S0AA Ag7 C89 160.4(8) 2_756 . . .
Ag20 S0AA Ag7 Ag6 -32.49(5) 2_756 . . .
Ag20 S0AA Ag7 Ag8 -147.82(3) 2_756 . . .
Ag20 S0AA Ag7 Ag10 -156.426(18) 2_756 . . .
Ag20 S0AA Ag7 Ag14 125.09(4) 2_756 . . .
Ag20 S0AA Ag7 Ag15 71.62(3) 2_756 . . .
Ag20 S0AA Ag7 Ag22 134.04(2) 2_756 . . .
Ag20 S0AA Ag8 C73 96.6(4) 2_756 . . .
Ag20 S0AA Ag8 Ag1 -94.46(6) 2_756 . . .
Ag20 S0AA Ag8 Ag5 -14.23(8) 2_756 . . .
Ag20 S0AA Ag8 Ag7 44.38(5) 2_756 . . .
Ag20 S0AA Ag8 Ag9 -92.62(7) 2_756 . . .
Ag20 S0AA Ag8 Ag10 52.33(7) 2_756 . . .
Ag20 S0AA Ag8 Ag11 115.22(6) 2_756 . . .
Ag20 S0AA Ag8 Ag12 178.45(5) 2_756 . . .
Ag20 S0AA Ag8 Ag14 123.42(8) 2_756 . . .
Ag20 S0AA Ag14 C57 -108.3(8) 2_756 . . .
Ag20 S0AA Ag14 Ag7 -60.47(3) 2_756 . . .
Ag20 S0AA Ag14 Ag8 -137.47(5) 2_756 . . .
Ag20 S0AA Ag14 Ag11 -129.89(3) 2_756 . . .
Ag20 S0AA Ag14 Ag17 18.77(3) 2_756 . . .
Ag20 S0AA Ag14 Ag20 79.43(4) 2_756 . . .
Ag20 S0AA Ag14 Ag22 -69.66(4) 2_756 . . .
Ag20 S0AA Ag14 Ag30 87.51(6) 2_756 . . .
Ag20 S0AA Ag14 Ag35 168.92(3) 2_756 . . .
Ag20 S0AA Ag14 Ag38 3.12(5) 2_756 . . .
Ag20 S1 Ag13 S7 125.34(11) . . . .
Ag20 S1 Ag13 Ag12 131.86(3) . . . .
Ag20 S1 Ag13 Ag13 -110.69(3) . . . 6
Ag20 S1 Ag13 Ag18 -100.32(5) . . . .
Ag20 S1 Ag13 Ag35 126.87(4) . . . .
Ag20 S1 Ag18 S6 -113.9(3) . . . .
Ag20 S1 Ag18 Ag3 12.36(3) . . . 5_756
Ag20 S1 Ag18 Ag13 100.88(4) . . . .
Ag20 S1 Ag18 Ag18 110.71(4) . . . 6
Ag20 S1 Ag18 Ag19 -129.03(4) . . . .
Ag20 S1 Ag18 Ag24 -126.61(3) . . . .
Ag20 S1 Ag19 C33 84.2(4) . . . .
Ag20 S1 Ag19 O1 -118.25(10) . . . .
Ag20 S1 Ag19 Ag18 91.07(6) . . . .
Ag20 S1 Ag19 Ag24 88.70(6) . . . .
Ag20 S1 Ag19 Ag29 3.11(5) . . . .
Ag20 S1 Ag19 Ag31 22.18(7) . . . .
Ag20 S1 Ag35 C65 -101.1(4) . . . .
Ag20 S1 Ag35 O1 119.83(9) . . . .
Ag20 S1 Ag35 Ag11 -24.15(7) . . . .
Ag20 S1 Ag35 Ag12 -99.33(5) . . . .
Ag20 S1 Ag35 Ag13 -93.69(5) . . . .
Ag20 S1 Ag35 Ag14 -7.44(4) . . . .
Ag20 S8 Ag17 S8 179.53(4) . . . 2_756
Ag20 S8 Ag17 Ag14 -57.61(3) . . . .
Ag20 S8 Ag17 Ag14 61.49(4) . . . 2_756
Ag20 S8 Ag17 Ag15 -128.81(3) . . . .
Ag20 S8 Ag17 Ag15 119.44(5) . . . 2_756
Ag20 S8 Ag17 Ag20 -1.12(8) . . . 2_756
Ag20 S8 Ag17 Ag21 134.15(6) . . . 2_756
Ag20 S8 Ag17 Ag21 -128.67(8) . . . .
Ag20 S8 Ag17 Ag38 -122.25(5) . . . .
Ag20 S8 Ag17 Ag38 129.22(3) . . . 2_756
Ag20 S8 Ag21 C49 41.3(6) . . . .
Ag20 S8 Ag21 F8 -119.0(2) . . . .
Ag20 S8 Ag21 Cl1 139.92(10) . . . .
Ag20 S8 Ag21 Ag15 64.80(12) . . . .
Ag20 S8 Ag21 Ag17 64.67(6) . . . .
Ag20 S8 Ag21 Ag30 -68.17(6) . . . .
Ag20 S8 Ag28 C9 -32.3(4) . . . .
Ag20 S8 Ag28 F13 132.0(2) . . . .
Ag20 S8 Ag28 Ag6 -33.50(7) . . . 2_756
Ag20 S8 Ag28 Ag15 -111.77(8) . . . 2_756
Ag20 S8 Ag28 Ag27 45.09(9) . . . .
Ag20 S8 Ag28 Ag29 20.55(5) . . . .
Ag20 S8 Ag30 C41 -89.35(13) . . . .
Ag20 S8 Ag30 C42 -108.95(13) . . . .
Ag20 S8 Ag30 C57 85.22(12) . . . .
Ag20 S8 Ag30 C58 106.04(11) . . . .
Ag20 S8 Ag30 Ag14 56.16(2) . . . .
Ag20 S8 Ag30 Ag21 127.12(7) . . . .
Ag20 S8 Ag30 Ag29 -59.99(2) . . . .
Ag20 S8 Ag30 Ag38 122.71(4) . . . .
Ag20 S8 Ag38 C49 77.8(5) . . . .
Ag20 S8 Ag38 C57 -36.31(10) . . . .
Ag20 S8 Ag38 F8 -125.0(2) . . . .
Ag20 S8 Ag38 Cl1 143.98(5) . . . .
Ag20 S8 Ag38 Ag14 -0.75(4) . . . .
Ag20 S8 Ag38 Ag15 74.53(6) . . . .
Ag20 S8 Ag38 Ag17 68.11(4) . . . .
Ag20 S8 Ag38 Ag22 8.96(8) . . . .
Ag20 S8 Ag38 Ag30 -68.20(5) . . . .
Ag20 Ag3 Ag4 S3 -162.28(5) 5_756 . . .
Ag20 Ag3 Ag4 S6 34.83(5) 5_756 . . 5_756
Ag20 Ag3 Ag4 Ag3 130.67(3) 5_756 . . 6
Ag20 Ag7 Ag8 C73 164.35(12) 2_756 . . .
Ag20 Ag7 Ag8 S0AA -27.92(3) 2_756 . . .
Ag20 Ag7 Ag8 Ag1 17.816(16) 2_756 . . .
Ag20 Ag7 Ag8 Ag5 104.610(19) 2_756 . . .
Ag20 Ag7 Ag8 Ag9 112.84(3) 2_756 . . .
Ag20 Ag7 Ag8 Ag10 160.795(14) 2_756 . . .
Ag20 Ag7 Ag8 Ag11 -144.307(12) 2_756 . . .
Ag20 Ag7 Ag8 Ag12 -118.67(2) 2_756 . . .
Ag20 Ag7 Ag8 Ag14 -86.323(17) 2_756 . . .
Ag20 Ag7 Ag10 C81 33.88(14) 2_756 . . .
Ag20 Ag7 Ag10 C82 51.6(2) 2_756 . . .
Ag20 Ag7 Ag10 C89 120.73(14) 2_756 . . .
Ag20 Ag7 Ag10 C97 -156.95(12) 2_756 . . .
Ag20 Ag7 Ag10 Ag5 -2.60(4) 2_756 . . .
Ag20 Ag7 Ag10 Ag8 -59.49(4) 2_756 . . .
Ag20 Ag7 Ag10 Ag11 -114.35(4) 2_756 . . .
Ag20 Ag7 Ag10 Ag22 -168.13(4) 2_756 . . .
Ag20 Ag7 Ag10 Ag36 42.29(5) 2_756 . . 2_756
Ag20 Ag7 Ag14 C57 -144.07(17) 2_756 . . .
Ag20 Ag7 Ag14 S0AA 44.28(4) 2_756 . . .
Ag20 Ag7 Ag14 Ag8 104.448(17) 2_756 . . .
Ag20 Ag7 Ag14 Ag11 158.278(16) 2_756 . . .
Ag20 Ag7 Ag14 Ag17 -42.524(17) 2_756 . . .
Ag20 Ag7 Ag14 Ag20 -1.323(17) 2_756 . . .
Ag20 Ag7 Ag14 Ag22 -145.444(18) 2_756 . . .
Ag20 Ag7 Ag14 Ag30 -96.64(4) 2_756 . . .
Ag20 Ag7 Ag14 Ag35 133.03(2) 2_756 . . .
Ag20 Ag7 Ag14 Ag38 -90.486(19) 2_756 . . .
Ag20 Ag7 Ag15 C49 149.71(13) 2_756 . . .
Ag20 Ag7 Ag15 S8 -13.51(2) 2_756 . . 2_756
Ag20 Ag7 Ag15 Ag17 40.238(13) 2_756 . . .
Ag20 Ag7 Ag15 Ag21 96.89(6) 2_756 . . .
Ag20 Ag7 Ag15 Ag22 153.230(12) 2_756 . . .
Ag20 Ag7 Ag15 Ag28 -63.075(17) 2_756 . . 2_756
Ag20 Ag7 Ag15 Ag38 96.13(2) 2_756 . . .
Ag20 Ag7 Ag22 C49 -38.33(12) 2_756 . . .
Ag20 Ag7 Ag22 C97 162.20(11) 2_756 . . .
Ag20 Ag7 Ag22 Ag10 173.54(2) 2_756 . . .
Ag20 Ag7 Ag22 Ag11 118.84(2) 2_756 . . .
Ag20 Ag7 Ag22 Ag14 56.80(2) 2_756 . . .
Ag20 Ag7 Ag22 Ag15 -41.67(2) 2_756 . . .
Ag20 Ag7 Ag22 Ag38 4.51(3) 2_756 . . .
Ag20 Ag14 Ag17 S8 53.09(4) . . . .
Ag20 Ag14 Ag17 S8 -142.58(5) . . . 2_756
Ag20 Ag14 Ag17 Ag14 -54.937(12) . . . 2_756
Ag20 Ag14 Ag17 Ag15 49.86(3) . . . 2_756
Ag20 Ag14 Ag17 Ag15 172.538(18) . . . .
Ag20 Ag14 Ag17 Ag20 -98.31(2) . . . 2_756
Ag20 Ag14 Ag17 Ag21 176.6(2) . . . 2_756
Ag20 Ag14 Ag17 Ag21 113.81(4) . . . .
Ag20 Ag14 Ag17 Ag38 111.137(16) . . . .
Ag20 Ag14 Ag17 Ag38 -157.00(13) . . . 2_756
Ag20 Ag14 Ag22 C49 5.49(15) . . . .
Ag20 Ag14 Ag22 C97 171.91(12) . . . .
Ag20 Ag14 Ag22 Ag7 -97.06(3) . . . .
Ag20 Ag14 Ag22 Ag10 -145.51(3) . . . .
Ag20 Ag14 Ag22 Ag11 161.59(3) . . . .
Ag20 Ag14 Ag22 Ag15 -35.71(3) . . . .
Ag20 Ag14 Ag22 Ag38 17.52(3) . . . .
Ag20 Ag14 Ag30 C41 28.8(2) . . . .
Ag20 Ag14 Ag30 C42 79.9(5) . . . .
Ag20 Ag14 Ag30 C57 -175.3(2) . . . .
Ag20 Ag14 Ag30 C58 -177.32(11) . . . .
Ag20 Ag14 Ag30 S8 -47.18(3) . . . .
Ag20 Ag14 Ag30 Ag21 -101.17(5) . . . .
Ag20 Ag14 Ag30 Ag29 13.744(16) . . . .
Ag20 Ag14 Ag30 Ag38 -100.76(2) . . . .
Ag20 Ag14 Ag35 C65 168.66(14) . . . .
Ag20 Ag14 Ag35 O1 -71.02(10) . . . .
Ag20 Ag14 Ag35 S1 4.73(3) . . . .
Ag20 Ag14 Ag35 Ag11 170.528(16) . . . .
Ag20 Ag14 Ag35 Ag12 117.591(18) . . . .
Ag20 Ag14 Ag35 Ag13 59.107(13) . . . .
Ag20 Ag14 Ag38 C49 -159.44(16) . . . .
Ag20 Ag14 Ag38 C57 117.90(13) . . . .
Ag20 Ag14 Ag38 F8 91.5(2) . . . .
Ag20 Ag14 Ag38 S8 0.56(3) . . . .
Ag20 Ag14 Ag38 Cl1 -127.62(7) . . . .
Ag20 Ag14 Ag38 Ag15 -114.58(2) . . . .
Ag20 Ag14 Ag38 Ag17 -53.463(12) . . . .
Ag20 Ag14 Ag38 Ag22 -170.931(15) . . . .
Ag20 Ag14 Ag38 Ag30 65.874(17) . . . .
Ag20 Ag17 Ag20 S0AA -43.11(2) 2_756 . . 2_756
Ag20 Ag17 Ag20 S1 96.42(4) 2_756 . . .
Ag20 Ag17 Ag20 S8 179.36(5) 2_756 . . .
Ag20 Ag17 Ag20 Ag3 -51.16(2) 2_756 . . 5_756
Ag20 Ag17 Ag20 Ag7 -95.404(15) 2_756 . . 2_756
Ag20 Ag17 Ag20 Ag14 79.797(13) 2_756 . . .
Ag20 Ag17 Ag20 Ag29 -177.79(2) 2_756 . . .
Ag20 Ag17 Ag21 C49 132.4(2) . . . .
Ag20 Ag17 Ag21 C49 32.0(2) 2_756 . . .
Ag20 Ag17 Ag21 F8 -44.7(4) . . . .
Ag20 Ag17 Ag21 F8 -145.1(4) 2_756 . . .
Ag20 Ag17 Ag21 S8 -138.68(6) 2_756 . . .
Ag20 Ag17 Ag21 S8 -38.23(6) . . . .
Ag20 Ag17 Ag21 Cl1 91.85(11) 2_756 . . .
Ag20 Ag17 Ag21 Cl1 -167.70(7) . . . .
Ag20 Ag17 Ag21 Ag15 41.47(9) 2_756 . . .
Ag20 Ag17 Ag21 Ag15 141.92(4) . . . .
Ag20 Ag17 Ag21 Ag30 0.24(5) . . . .
Ag20 Ag17 Ag21 Ag30 -100.21(5) 2_756 . . .
Ag20 Ag17 Ag38 C49 141.63(16) . . . .
Ag20 Ag17 Ag38 C49 47.05(17) 2_756 . . .
Ag20 Ag17 Ag38 C57 45.19(8) . . . .
Ag20 Ag17 Ag38 C57 -49.40(9) 2_756 . . .
Ag20 Ag17 Ag38 F8 -161.5(3) 2_756 . . .
Ag20 Ag17 Ag38 F8 -66.9(3) . . . .
Ag20 Ag17 Ag38 S8 -136.44(5) 2_756 . . .
Ag20 Ag17 Ag38 S8 -41.86(4) . . . .
Ag20 Ag17 Ag38 Cl1 99.36(4) 2_756 . . .
Ag20 Ag17 Ag38 Cl1 -166.06(3) . . . .
Ag20 Ag17 Ag38 Ag14 51.005(15) . . . .
Ag20 Ag17 Ag38 Ag14 -43.58(3) 2_756 . . .
Ag20 Ag17 Ag38 Ag15 144.99(2) . . . .
Ag20 Ag17 Ag38 Ag15 50.41(3) 2_756 . . .
Ag20 Ag17 Ag38 Ag22 98.986(18) . . . .
Ag20 Ag17 Ag38 Ag22 4.40(4) 2_756 . . .
Ag20 Ag17 Ag38 Ag30 -2.84(2) . . . .
Ag20 Ag17 Ag38 Ag30 -97.43(3) 2_756 . . .
Ag20 Ag29 Ag30 C41 180.0(2) . . . .
Ag20 Ag29 Ag30 C42 -177.27(13) . . . .
Ag20 Ag29 Ag30 C57 -22.4(2) . . . .
Ag20 Ag29 Ag30 C58 -61.8(4) . . . .
Ag20 Ag29 Ag30 S8 47.61(3) . . . .
Ag20 Ag29 Ag30 Ag14 -13.267(16) . . . .
Ag20 Ag29 Ag30 Ag21 53.80(5) . . . .
Ag20 Ag29 Ag30 Ag38 49.94(2) . . . .
Ag20 Ag29 Ag31 C25 -173.20(15) . . . .
Ag20 Ag29 Ag31 C26 169.57(15) . . . .
Ag20 Ag29 Ag31 C33 28.44(16) . . . .
Ag20 Ag29 Ag31 Ag19 33.48(4) . . . .
Ag20 Ag29 Ag31 Ag24 -17.58(4) . . . .
Ag20 Ag29 Ag31 Ag27 161.25(4) . . . .
Ag20 Ag29 Ag31 Ag33 -73.22(4) . . . .
Ag20 Ag29 Ag31 Ag34 -139.24(4) . . . .
Ag20 Ag29 Ag33 C17 158.2(2) . . . .
Ag20 Ag29 Ag33 S5 -35.92(4) . . . .
Ag20 Ag29 Ag33 Ag24 98.561(18) . . . .
Ag20 Ag29 Ag33 Ag25 99.74(3) . . . .
Ag20 Ag29 Ag33 Ag31 150.25(2) . . . .
Ag20 Ag29 Ag33 Ag32 -73.35(2) . . . .
Ag20 Ag29 Ag33 Ag34 -141.938(18) . . . .
Ag20 Ag29 Ag33 Ag37 -124.32(6) . . . .
Ag21 C49 C50 C51 18(16) . . . .
Ag21 C49 Ag15 S8 7.1(7) . . . 2_756
Ag21 C49 Ag15 Ag7 -96.75(16) . . . .
Ag21 C49 Ag15 Ag17 -11.4(2) . . . .
Ag21 C49 Ag15 Ag22 -100.9(2) . . . .
Ag21 C49 Ag15 Ag28 148.52(14) . . . 2_756
Ag21 C49 Ag15 Ag38 -7.37(8) . . . .
Ag21 C49 Ag22 C97 -142.1(2) . . . .
Ag21 C49 Ag22 Ag7 75.6(2) . . . .
Ag21 C49 Ag22 Ag10 130.67(16) . . . .
Ag21 C49 Ag22 Ag11 -41.9(5) . . . .
Ag21 C49 Ag22 Ag14 14.6(2) . . . .
Ag21 C49 Ag22 Ag15 79.7(2) . . . .
Ag21 C49 Ag22 Ag38 -0.37(8) . . . .
Ag21 C49 Ag38 C57 -156.8(6) . . . .
Ag21 C49 Ag38 F8 -68.9(6) . . . .
Ag21 C49 Ag38 S8 88.1(7) . . . .
Ag21 C49 Ag38 Cl1 7.7(5) . . . .
Ag21 C49 Ag38 Ag14 163.1(6) . . . .
Ag21 C49 Ag38 Ag15 92.2(6) . . . .
Ag21 C49 Ag38 Ag17 96.1(6) . . . .
Ag21 C49 Ag38 Ag22 177.1(6) . . . .
Ag21 C49 Ag38 Ag30 -135.0(6) . . . .
Ag21 F8 Si2 F9 -1.0(5) . . . .
Ag21 F8 Si2 F10 -64.4(18) . . . .
Ag21 F8 Si2 F11 -159.8(4) . . . .
Ag21 F8 Si2 F12 -75.1(5) . . . .
Ag21 F8 Si2 F13 91.9(5) . . . .
Ag21 F8 Ag38 C49 57.7(5) . . . .
Ag21 F8 Ag38 C57 148.5(5) . . . .
Ag21 F8 Ag38 S8 -114.4(5) . . . .
Ag21 F8 Ag38 Cl1 8.2(5) . . . .
Ag21 F8 Ag38 Ag14 165.3(5) . . . .
Ag21 F8 Ag38 Ag15 33.5(6) . . . .
Ag21 F8 Ag38 Ag17 -94.6(6) . . . .
Ag21 F8 Ag38 Ag22 100.7(5) . . . .
Ag21 F8 Ag38 Ag30 -169.3(5) . . . .
Ag21 S8 Ag17 S8 -51.80(7) . . . 2_756
Ag21 S8 Ag17 Ag14 71.06(7) . . . .
Ag21 S8 Ag17 Ag14 -169.84(7) . . . 2_756
Ag21 S8 Ag17 Ag15 -111.89(8) . . . 2_756
Ag21 S8 Ag17 Ag15 -0.13(8) . . . .
Ag21 S8 Ag17 Ag20 128.67(8) . . . .
Ag21 S8 Ag17 Ag20 127.55(8) . . . 2_756
Ag21 S8 Ag17 Ag21 -97.17(13) . . . 2_756
Ag21 S8 Ag17 Ag38 -102.11(7) . . . 2_756
Ag21 S8 Ag17 Ag38 6.42(7) . . . .
Ag21 S8 Ag20 S0AA -106.43(8) . . . 2_756
Ag21 S8 Ag20 S1 65.29(8) . . . .
Ag21 S8 Ag20 Ag3 -179.35(6) . . . 5_756
Ag21 S8 Ag20 Ag7 -144.51(8) . . . 2_756
Ag21 S8 Ag20 Ag14 3.73(7) . . . .
Ag21 S8 Ag20 Ag17 -60.79(7) . . . .
Ag21 S8 Ag20 Ag29 121.67(8) . . . .
Ag21 S8 Ag28 C9 -179.1(3) . . . .
Ag21 S8 Ag28 F13 -14.8(2) . . . .
Ag21 S8 Ag28 Ag6 179.69(8) . . . 2_756
Ag21 S8 Ag28 Ag15 101.43(8) . . . 2_756
Ag21 S8 Ag28 Ag27 -101.71(8) . . . .
Ag21 S8 Ag28 Ag29 -126.26(8) . . . .
Ag21 S8 Ag30 C41 143.53(14) . . . .
Ag21 S8 Ag30 C42 123.93(14) . . . .
Ag21 S8 Ag30 C57 -41.91(14) . . . .
Ag21 S8 Ag30 C58 -21.08(13) . . . .
Ag21 S8 Ag30 Ag14 -70.96(6) . . . .
Ag21 S8 Ag30 Ag29 172.88(6) . . . .
Ag21 S8 Ag30 Ag38 -4.42(6) . . . .
Ag21 S8 Ag38 C49 -77.9(6) . . . .
Ag21 S8 Ag38 C57 168.1(5) . . . .
Ag21 S8 Ag38 F8 79.3(5) . . . .
Ag21 S8 Ag38 Cl1 -11.7(4) . . . .
Ag21 S8 Ag38 Ag14 -156.4(5) . . . .
Ag21 S8 Ag38 Ag15 -81.1(4) . . . .
Ag21 S8 Ag38 Ag17 -87.5(4) . . . .
Ag21 S8 Ag38 Ag22 -146.7(5) . . . .
Ag21 S8 Ag38 Ag30 136.2(5) . . . .
Ag21 Cl1 Ag38 C49 -147(3) . . . .
Ag21 Cl1 Ag38 C57 -122(3) . . . .
Ag21 Cl1 Ag38 F8 -40(3) . . . .
Ag21 Cl1 Ag38 S8 57(3) . . . .
Ag21 Cl1 Ag38 Ag14 171(3) . . . .
Ag21 Cl1 Ag38 Ag15 156(3) . . . .
Ag21 Cl1 Ag38 Ag17 108(3) . . . .
Ag21 Cl1 Ag38 Ag22 -154(3) . . . .
Ag21 Cl1 Ag38 Ag30 -35(3) . . . .
Ag21 Ag15 Ag17 S8 163.54(8) . . . 2_756
Ag21 Ag15 Ag17 S8 0.14(8) . . . .
Ag21 Ag15 Ag17 Ag14 -69.47(7) . . . .
Ag21 Ag15 Ag17 Ag14 167.37(7) . . . 2_756
Ag21 Ag15 Ag17 Ag15 62.95(7) . . . 2_756
Ag21 Ag15 Ag17 Ag20 -153.02(7) . . . 2_756
Ag21 Ag15 Ag17 Ag20 -60.64(7) . . . .
Ag21 Ag15 Ag17 Ag21 111.47(11) . . . 2_756
Ag21 Ag15 Ag17 Ag38 116.83(7) . . . 2_756
Ag21 Ag15 Ag17 Ag38 -6.13(7) . . . .
Ag21 Ag15 Ag22 C49 -52.52(18) . . . .
Ag21 Ag15 Ag22 C97 178.7(3) . . . .
Ag21 Ag15 Ag22 Ag7 123.04(6) . . . .
Ag21 Ag15 Ag22 Ag10 153.94(6) . . . .
Ag21 Ag15 Ag22 Ag11 90.25(6) . . . .
Ag21 Ag15 Ag22 Ag14 64.46(6) . . . .
Ag21 Ag15 Ag22 Ag38 5.53(6) . . . .
Ag21 Ag15 Ag38 C49 -67.4(6) . . . .
Ag21 Ag15 Ag38 C57 -143.7(6) . . . .
Ag21 Ag15 Ag38 F8 -34.2(7) . . . .
Ag21 Ag15 Ag38 S8 111.1(6) . . . .
Ag21 Ag15 Ag38 Cl1 -5.2(6) . . . .
Ag21 Ag15 Ag38 Ag14 -176.1(6) . . . .
Ag21 Ag15 Ag38 Ag17 117.0(6) . . . .
Ag21 Ag15 Ag38 Ag22 -120.9(6) . . . .
Ag21 Ag15 Ag38 Ag30 -175.3(6) . . . .
Ag21 Ag17 Ag20 S0AA 58.22(8) 2_756 . . 2_756
Ag21 Ag17 Ag20 S0AA 179.29(5) . . . 2_756
Ag21 Ag17 Ag20 S1 -162.25(8) 2_756 . . .
Ag21 Ag17 Ag20 S1 -41.18(6) . . . .
Ag21 Ag17 Ag20 S8 -79.31(9) 2_756 . . .
Ag21 Ag17 Ag20 S8 41.76(7) . . . .
Ag21 Ag17 Ag20 Ag3 50.17(8) 2_756 . . 5_756
Ag21 Ag17 Ag20 Ag3 171.24(5) . . . 5_756
Ag21 Ag17 Ag20 Ag7 126.99(5) . . . 2_756
Ag21 Ag17 Ag20 Ag7 5.93(8) 2_756 . . 2_756
Ag21 Ag17 Ag20 Ag14 -57.81(5) . . . .
Ag21 Ag17 Ag20 Ag14 -178.87(8) 2_756 . . .
Ag21 Ag17 Ag20 Ag29 -76.46(8) 2_756 . . .
Ag21 Ag17 Ag20 Ag29 44.61(5) . . . .
Ag21 Ag17 Ag21 C49 -85.3(2) 2_756 . . .
Ag21 Ag17 Ag21 F8 97.6(4) 2_756 . . .
Ag21 Ag17 Ag21 S8 104.08(7) 2_756 . . .
Ag21 Ag17 Ag21 Cl1 -25.39(5) 2_756 . . .
Ag21 Ag17 Ag21 Ag15 -75.77(4) 2_756 . . .
Ag21 Ag17 Ag21 Ag30 142.55(7) 2_756 . . .
Ag21 Ag17 Ag38 C49 -64.5(4) . . . .
Ag21 Ag17 Ag38 C49 -76.34(17) 2_756 . . .
Ag21 Ag17 Ag38 C57 -161.0(4) . . . .
Ag21 Ag17 Ag38 C57 -172.79(9) 2_756 . . .
Ag21 Ag17 Ag38 F8 75.1(3) 2_756 . . .
Ag21 Ag17 Ag38 F8 86.9(5) . . . .
Ag21 Ag17 Ag38 S8 112.0(4) . . . .
Ag21 Ag17 Ag38 S8 100.17(6) 2_756 . . .
Ag21 Ag17 Ag38 Cl1 -12.2(4) . . . .
Ag21 Ag17 Ag38 Cl1 -24.04(5) 2_756 . . .
Ag21 Ag17 Ag38 Ag14 -155.2(4) . . . .
Ag21 Ag17 Ag38 Ag14 -166.97(4) 2_756 . . .
Ag21 Ag17 Ag38 Ag15 -61.2(4) . . . .
Ag21 Ag17 Ag38 Ag15 -72.98(4) 2_756 . . .
Ag21 Ag17 Ag38 Ag22 -118.99(4) 2_756 . . .
Ag21 Ag17 Ag38 Ag22 -107.2(4) . . . .
Ag21 Ag17 Ag38 Ag30 139.18(4) 2_756 . . .
Ag21 Ag17 Ag38 Ag30 151.0(4) . . . .
Ag21 Ag30 Ag38 C49 98.0(9) . . . .
Ag21 Ag30 Ag38 C57 128.8(9) . . . .
Ag21 Ag30 Ag38 F8 16.7(9) . . . .
Ag21 Ag30 Ag38 S8 -97.4(9) . . . .
Ag21 Ag30 Ag38 Cl1 11.5(8) . . . .
Ag21 Ag30 Ag38 Ag14 173.7(9) . . . .
Ag21 Ag30 Ag38 Ag15 172.9(9) . . . .
Ag21 Ag30 Ag38 Ag17 -131.6(9) . . . .
Ag21 Ag30 Ag38 Ag22 128.8(9) . . . .
Ag22 C49 C50 C51 -96(16) . . . .
Ag22 C49 Ag15 S8 108.0(5) . . . 2_756
Ag22 C49 Ag15 Ag7 4.11(15) . . . .
Ag22 C49 Ag15 Ag17 89.44(13) . . . .
Ag22 C49 Ag15 Ag21 100.9(2) . . . .
Ag22 C49 Ag15 Ag28 -110.6(2) . . . 2_756
Ag22 C49 Ag15 Ag38 93.49(17) . . . .
Ag22 C49 Ag21 F8 105.4(3) . . . .
Ag22 C49 Ag21 S8 -54.1(6) . . . .
Ag22 C49 Ag21 Cl1 -169.1(3) . . . .
Ag22 C49 Ag21 Ag15 -83.7(2) . . . .
Ag22 C49 Ag21 Ag17 -72.9(2) . . . .
Ag22 C49 Ag21 Ag30 39.5(3) . . . .
Ag22 C49 Ag38 C57 26.03(19) . . . .
Ag22 C49 Ag38 F8 114.0(3) . . . .
Ag22 C49 Ag38 S8 -89.0(5) . . . .
Ag22 C49 Ag38 Cl1 -169.4(3) . . . .
Ag22 C49 Ag38 Ag14 -14.07(18) . . . .
Ag22 C49 Ag38 Ag15 -85.00(18) . . . .
Ag22 C49 Ag38 Ag17 -81.04(18) . . . .
Ag22 C49 Ag38 Ag30 47.8(3) . . . .
Ag22 C97 C98 C99 19(4) . . . .
Ag22 C97 Ag10 C81 145.7(3) . . . .
Ag22 C97 Ag10 C82 140.0(2) . . . .
Ag22 C97 Ag10 C89 28.11(16) . . . .
Ag22 C97 Ag10 Ag5 -121.9(2) . . . .
Ag22 C97 Ag10 Ag7 -13.98(14) . . . .
Ag22 C97 Ag10 Ag8 -73.03(13) . . . .
Ag22 C97 Ag10 Ag11 -86.78(17) . . . .
Ag22 C97 Ag10 Ag36 48.4(4) . . . 2_756
Ag22 C97 Ag11 C65 -121.6(3) . . . .
Ag22 C97 Ag11 C73 119.74(16) . . . .
Ag22 C97 Ag11 Ag8 77.04(12) . . . .
Ag22 C97 Ag11 Ag10 91.7(2) . . . .
Ag22 C97 Ag11 Ag12 146.6(3) . . . .
Ag22 C97 Ag11 Ag14 12.15(14) . . . .
Ag22 C97 Ag11 Ag35 -40.6(3) . . . .
Ag22 Ag7 Ag8 C73 -54.79(12) . . . .
Ag22 Ag7 Ag8 S0AA 112.94(3) . . . .
Ag22 Ag7 Ag8 Ag1 158.676(13) . . . .
Ag22 Ag7 Ag8 Ag5 -114.531(17) . . . .
Ag22 Ag7 Ag8 Ag9 -106.30(3) . . . .
Ag22 Ag7 Ag8 Ag10 -58.345(12) . . . .
Ag22 Ag7 Ag8 Ag11 -3.448(12) . . . .
Ag22 Ag7 Ag8 Ag12 22.19(3) . . . .
Ag22 Ag7 Ag8 Ag14 54.537(14) . . . .
Ag22 Ag7 Ag10 C81 -157.99(14) . . . .
Ag22 Ag7 Ag10 C82 -140.3(2) . . . .
Ag22 Ag7 Ag10 C89 -71.14(14) . . . .
Ag22 Ag7 Ag10 C97 11.18(12) . . . .
Ag22 Ag7 Ag10 Ag5 165.528(15) . . . .
Ag22 Ag7 Ag10 Ag8 108.632(15) . . . .
Ag22 Ag7 Ag10 Ag11 53.779(14) . . . .
Ag22 Ag7 Ag10 Ag36 -149.58(3) . . . 2_756
Ag22 Ag7 Ag14 C57 1.38(17) . . . .
Ag22 Ag7 Ag14 S0AA -170.28(4) . . . .
Ag22 Ag7 Ag14 Ag8 -110.109(18) . . . .
Ag22 Ag7 Ag14 Ag11 -56.278(16) . . . .
Ag22 Ag7 Ag14 Ag17 102.919(19) . . . .
Ag22 Ag7 Ag14 Ag20 144.12(2) . . . .
Ag22 Ag7 Ag14 Ag30 48.81(4) . . . .
Ag22 Ag7 Ag14 Ag35 -81.53(3) . . . .
Ag22 Ag7 Ag14 Ag38 54.958(19) . . . .
Ag22 Ag7 Ag15 C49 -3.52(13) . . . .
Ag22 Ag7 Ag15 S8 -166.74(3) . . . 2_756
Ag22 Ag7 Ag15 Ag17 -112.993(13) . . . .
Ag22 Ag7 Ag15 Ag21 -56.34(6) . . . .
Ag22 Ag7 Ag15 Ag28 143.69(2) . . . 2_756
Ag22 Ag7 Ag15 Ag38 -57.10(2) . . . .
Ag22 Ag10 Ag11 C65 -177.9(3) . . . .
Ag22 Ag10 Ag11 C73 158.04(14) . . . .
Ag22 Ag10 Ag11 C97 -54.9(2) . . . .
Ag22 Ag10 Ag11 Ag8 109.32(2) . . . .
Ag22 Ag10 Ag11 Ag12 146.00(2) . . . .
Ag22 Ag10 Ag11 Ag14 53.141(15) . . . .
Ag22 Ag10 Ag11 Ag35 80.61(4) . . . .
Ag22 Ag11 Ag12 C65 -116.27(19) . . . .
Ag22 Ag11 Ag12 O2 169.48(12) . . . .
Ag22 Ag11 Ag12 S7 40.87(4) . . . .
Ag22 Ag11 Ag12 Ag8 48.10(3) . . . .
Ag22 Ag11 Ag12 Ag12 100.24(4) . . . 6
Ag22 Ag11 Ag12 Ag13 -7.70(3) . . . .
Ag22 Ag11 Ag12 Ag35 -57.91(3) . . . .
Ag22 Ag11 Ag14 C57 -68.93(12) . . . .
Ag22 Ag11 Ag14 S0AA 107.25(3) . . . .
Ag22 Ag11 Ag14 Ag7 59.937(13) . . . .
Ag22 Ag11 Ag14 Ag8 114.027(17) . . . .
Ag22 Ag11 Ag14 Ag17 17.73(3) . . . .
Ag22 Ag11 Ag14 Ag20 -159.94(3) . . . .
Ag22 Ag11 Ag14 Ag30 -92.792(18) . . . .
Ag22 Ag11 Ag14 Ag35 -139.996(16) . . . .
Ag22 Ag11 Ag14 Ag38 -34.414(15) . . . .
Ag22 Ag11 Ag35 C65 -147.45(17) . . . .
Ag22 Ag11 Ag35 O1 -80.29(11) . . . .
Ag22 Ag11 Ag35 S1 52.21(4) . . . .
Ag22 Ag11 Ag35 Ag12 153.45(2) . . . .
Ag22 Ag11 Ag35 Ag13 100.55(2) . . . .
Ag22 Ag11 Ag35 Ag14 34.872(16) . . . .
Ag22 Ag14 Ag17 S8 -110.71(4) . . . .
Ag22 Ag14 Ag17 S8 53.62(4) . . . 2_756
Ag22 Ag14 Ag17 Ag14 141.265(11) . . . 2_756
Ag22 Ag14 Ag17 Ag15 -113.93(3) . . . 2_756
Ag22 Ag14 Ag17 Ag15 8.740(14) . . . .
Ag22 Ag14 Ag17 Ag20 -163.798(15) . . . .
Ag22 Ag14 Ag17 Ag20 97.890(15) . . . 2_756
Ag22 Ag14 Ag17 Ag21 12.8(2) . . . 2_756
Ag22 Ag14 Ag17 Ag21 -49.99(4) . . . .
Ag22 Ag14 Ag17 Ag38 39.20(12) . . . 2_756
Ag22 Ag14 Ag17 Ag38 -52.660(15) . . . .
Ag22 Ag14 Ag20 S0AA 94.55(4) . . . 2_756
Ag22 Ag14 Ag20 S1 -134.26(4) . . . .
Ag22 Ag14 Ag20 S8 -16.20(4) . . . .
Ag22 Ag14 Ag20 Ag3 166.37(2) . . . 5_756
Ag22 Ag14 Ag20 Ag7 39.77(4) . . . 2_756
Ag22 Ag14 Ag20 Ag17 32.22(3) . . . .
Ag22 Ag14 Ag20 Ag29 -85.15(3) . . . .
Ag22 Ag14 Ag30 C41 178.9(2) . . . .
Ag22 Ag14 Ag30 C42 -130.1(5) . . . .
Ag22 Ag14 Ag30 C57 -25.2(2) . . . .
Ag22 Ag14 Ag30 C58 -27.25(11) . . . .
Ag22 Ag14 Ag30 S8 102.89(3) . . . .
Ag22 Ag14 Ag30 Ag21 48.89(5) . . . .
Ag22 Ag14 Ag30 Ag29 163.812(18) . . . .
Ag22 Ag14 Ag30 Ag38 49.31(2) . . . .
Ag22 Ag14 Ag35 C65 -36.05(14) . . . .
Ag22 Ag14 Ag35 O1 84.27(10) . . . .
Ag22 Ag14 Ag35 S1 160.01(3) . . . .
Ag22 Ag14 Ag35 Ag11 -34.188(15) . . . .
Ag22 Ag14 Ag35 Ag12 -87.12(2) . . . .
Ag22 Ag14 Ag35 Ag13 -145.609(14) . . . .
Ag22 Ag14 Ag38 C49 11.49(16) . . . .
Ag22 Ag14 Ag38 C57 -71.17(13) . . . .
Ag22 Ag14 Ag38 F8 -97.6(2) . . . .
Ag22 Ag14 Ag38 S8 171.49(3) . . . .
Ag22 Ag14 Ag38 Cl1 43.31(6) . . . .
Ag22 Ag14 Ag38 Ag15 56.346(18) . . . .
Ag22 Ag14 Ag38 Ag17 117.468(16) . . . .
Ag22 Ag14 Ag38 Ag30 -123.19(2) . . . .
Ag22 Ag15 Ag17 S8 -136.19(5) . . . 2_756
Ag22 Ag15 Ag17 S8 60.40(5) . . . .
Ag22 Ag15 Ag17 Ag14 -9.204(16) . . . .
Ag22 Ag15 Ag17 Ag14 -132.36(3) . . . 2_756
Ag22 Ag15 Ag17 Ag15 123.216(16) . . . 2_756
Ag22 Ag15 Ag17 Ag20 -0.37(3) . . . .
Ag22 Ag15 Ag17 Ag20 -92.754(19) . . . 2_756
Ag22 Ag15 Ag17 Ag21 171.74(5) . . . 2_756
Ag22 Ag15 Ag17 Ag21 60.27(7) . . . .
Ag22 Ag15 Ag17 Ag38 54.14(2) . . . .
Ag22 Ag15 Ag17 Ag38 177.102(19) . . . 2_756
Ag22 Ag15 Ag21 C49 50.8(2) . . . .
Ag22 Ag15 Ag21 F8 71.6(6) . . . .
Ag22 Ag15 Ag21 S8 -117.36(11) . . . .
Ag22 Ag15 Ag21 Cl1 117.24(7) . . . .
Ag22 Ag15 Ag21 Ag17 -117.24(5) . . . .
Ag22 Ag15 Ag21 Ag30 -53.66(12) . . . .
Ag22 Ag15 Ag38 C49 53.6(2) . . . .
Ag22 Ag15 Ag38 C57 -22.74(12) . . . .
Ag22 Ag15 Ag38 F8 86.7(4) . . . .
Ag22 Ag15 Ag38 S8 -127.95(5) . . . .
Ag22 Ag15 Ag38 Cl1 115.72(4) . . . .
Ag22 Ag15 Ag38 Ag14 -55.160(16) . . . .
Ag22 Ag15 Ag38 Ag17 -122.09(2) . . . .
Ag22 Ag15 Ag38 Ag30 -54.42(5) . . . .
Ag24 C33 C34 C35 -155(23) . . . .
Ag24 C33 Ag19 O1 -150.25(13) . . . .
Ag24 C33 Ag19 S1 5.7(5) . . . .
Ag24 C33 Ag19 Ag18 0.09(18) . . . .
Ag24 C33 Ag19 Ag29 78.72(14) . . . .
Ag24 C33 Ag19 Ag31 84.6(2) . . . .
Ag24 C33 Ag31 C25 147.2(3) . . . .
Ag24 C33 Ag31 C26 144.50(14) . . . .
Ag24 C33 Ag31 Ag19 -82.70(15) . . . .
Ag24 C33 Ag31 Ag27 -137.30(11) . . . .
Ag24 C33 Ag31 Ag29 -76.84(11) . . . .
Ag24 C33 Ag31 Ag33 -10.05(13) . . . .
Ag24 C33 Ag31 Ag34 2.1(6) . . . .
Ag24 O3 Ag24 C33 -146.91(17) 6 . . .
Ag24 O3 Ag24 S6 26.22(13) 6 . . .
Ag24 O3 Ag24 Ag18 -4.5(3) 6 . . .
Ag24 O3 Ag24 Ag19 -110.00(12) 6 . . .
Ag24 O3 Ag24 Ag25 75.31(12) 6 . . .
Ag24 O3 Ag24 Ag31 164.25(4) 6 . . .
Ag24 O3 Ag24 Ag33 89.05(12) 6 . . .
Ag24 S6 Ag18 S1 -14.0(3) . . . .
Ag24 S6 Ag18 S1 -79.5(3) 6 . . .
Ag24 S6 Ag18 Ag3 154.72(4) 6 . . 5_756
Ag24 S6 Ag18 Ag3 -139.71(3) . . . 5_756
Ag24 S6 Ag18 Ag13 60.05(8) 6 . . .
Ag24 S6 Ag18 Ag13 125.62(4) . . . .
Ag24 S6 Ag18 Ag18 62.07(3) 6 . . 6
Ag24 S6 Ag18 Ag18 127.64(6) . . . 6
Ag24 S6 Ag18 Ag19 -65.72(4) 6 . . .
Ag24 S6 Ag18 Ag19 -0.15(4) . . . .
Ag24 S6 Ag18 Ag24 -65.57(5) 6 . . .
Ag24 S6 Ag24 C33 129.2(6) 6 . . .
Ag24 S6 Ag24 O3 -24.98(11) 6 . . .
Ag24 S6 Ag24 Ag18 128.36(5) 6 . . .
Ag24 S6 Ag24 Ag19 128.51(2) 6 . . .
Ag24 S6 Ag24 Ag25 -78.64(2) 6 . . .
Ag24 S6 Ag24 Ag31 -158.999(15) 6 . . .
Ag24 S6 Ag24 Ag33 -150.43(3) 6 . . .
Ag24 S6 Ag25 C17 44.86(16) . . . .
Ag24 S6 Ag25 C17 127.99(16) 6 . . .
Ag24 S6 Ag25 C17 -127.99(16) . . . 6
Ag24 S6 Ag25 C17 -44.86(16) 6 . . 6
Ag24 S6 Ag25 C18 110.12(19) 6 . . .
Ag24 S6 Ag25 C18 -26.99(19) 6 . . 6
Ag24 S6 Ag25 C18 26.98(19) . . . .
Ag24 S6 Ag25 C18 -110.12(19) . . . 6
Ag24 S6 Ag25 Ag24 -83.13(5) . . . 6
Ag24 S6 Ag25 Ag24 83.13(5) 6 . . .
Ag24 S6 Ag25 Ag33 -150.41(4) . . . 6
Ag24 S6 Ag25 Ag33 -67.276(16) 6 . . 6
Ag24 S6 Ag25 Ag33 150.40(4) 6 . . .
Ag24 S6 Ag25 Ag33 67.273(15) . . . .
Ag24 Ag18 Ag19 C33 -0.08(16) . . . .
Ag24 Ag18 Ag19 O1 141.03(11) . . . .
Ag24 Ag18 Ag19 S1 -177.43(4) . . . .
Ag24 Ag18 Ag19 Ag29 -104.779(17) . . . .
Ag24 Ag18 Ag19 Ag31 -47.381(16) . . . .
Ag24 Ag19 Ag29 C41 132.86(11) . . . .
Ag24 Ag19 Ag29 S5 -41.47(3) . . . .
Ag24 Ag19 Ag29 Ag6 18.59(10) . . . 2_756
Ag24 Ag19 Ag29 Ag20 -112.638(16) . . . .
Ag24 Ag19 Ag29 Ag27 100.318(17) . . . .
Ag24 Ag19 Ag29 Ag28 156.411(16) . . . .
Ag24 Ag19 Ag29 Ag30 -177.380(14) . . . .
Ag24 Ag19 Ag29 Ag31 51.646(15) . . . .
Ag24 Ag19 Ag29 Ag33 -3.172(12) . . . .
Ag24 Ag19 Ag31 C25 -165.8(3) . . . .
Ag24 Ag19 Ag31 C26 149.4(2) . . . .
Ag24 Ag19 Ag31 C33 58.9(2) . . . .
Ag24 Ag19 Ag31 Ag27 -156.63(2) . . . .
Ag24 Ag19 Ag31 Ag29 -114.696(18) . . . .
Ag24 Ag19 Ag31 Ag33 -56.111(16) . . . .
Ag24 Ag19 Ag31 Ag34 -105.82(3) . . . .
Ag24 Ag24 Ag25 C17 174.86(14) 6 . . .
Ag24 Ag24 Ag25 C17 5.12(14) 6 . . 6
Ag24 Ag24 Ag25 C18 35.38(14) 6 . . 6
Ag24 Ag24 Ag25 C18 147.42(17) 6 . . .
Ag24 Ag24 Ag25 S6 -59.19(3) 6 . . .
Ag24 Ag24 Ag25 Ag33 -138.930(12) 6 . . .
Ag24 Ag24 Ag25 Ag33 -33.171(11) 6 . . 6
Ag24 Ag24 Ag31 C25 -15.7(3) 6 . . .
Ag24 Ag24 Ag31 C26 42.5(3) 6 . . .
Ag24 Ag24 Ag31 C33 123.13(14) 6 . . .
Ag24 Ag24 Ag31 Ag19 -176.82(4) 6 . . .
Ag24 Ag24 Ag31 Ag27 -126.52(3) 6 . . .
Ag24 Ag24 Ag31 Ag29 -124.61(4) 6 . . .
Ag24 Ag24 Ag31 Ag33 -67.75(4) 6 . . .
Ag24 Ag24 Ag31 Ag34 -56.37(5) 6 . . .
Ag24 Ag24 Ag33 C17 85.08(16) 6 . . .
Ag24 Ag24 Ag33 S5 -105.07(4) 6 . . .
Ag24 Ag24 Ag33 Ag25 37.805(9) 6 . . .
Ag24 Ag24 Ag33 Ag29 -142.842(9) 6 . . .
Ag24 Ag24 Ag33 Ag31 163.823(10) 6 . . .
Ag24 Ag24 Ag33 Ag32 -74.52(14) 6 . . .
Ag24 Ag24 Ag33 Ag34 152.896(11) 6 . . .
Ag24 Ag24 Ag33 Ag37 81.07(6) 6 . . .
Ag24 Ag25 Ag33 C17 -120.8(2) 6 . . .
Ag24 Ag25 Ag33 C17 -85.6(2) . . . .
Ag24 Ag25 Ag33 S5 68.48(7) 6 . . .
Ag24 Ag25 Ag33 S5 103.68(7) . . . .
Ag24 Ag25 Ag33 Ag24 -35.198(16) 6 . . .
Ag24 Ag25 Ag33 Ag29 -1.32(3) . . . .
Ag24 Ag25 Ag33 Ag29 -36.52(3) 6 . . .
Ag24 Ag25 Ag33 Ag31 -43.474(13) . . . .
Ag24 Ag25 Ag33 Ag31 -78.671(18) 6 . . .
Ag24 Ag25 Ag33 Ag32 135.50(2) 6 . . .
Ag24 Ag25 Ag33 Ag32 170.694(19) . . . .
Ag24 Ag25 Ag33 Ag34 -105.25(2) . . . .
Ag24 Ag25 Ag33 Ag34 -140.45(2) 6 . . .
Ag24 Ag25 Ag33 Ag37 -146.15(5) . . . .
Ag24 Ag25 Ag33 Ag37 178.65(5) 6 . . .
Ag24 Ag31 Ag33 C17 76.58(16) . . . .
Ag24 Ag31 Ag33 S5 -114.99(3) . . . .
Ag24 Ag31 Ag33 Ag25 47.225(15) . . . .
Ag24 Ag31 Ag33 Ag29 -110.201(16) . . . .
Ag24 Ag31 Ag33 Ag32 -170.640(18) . . . .
Ag24 Ag31 Ag33 Ag34 168.733(14) . . . .
Ag24 Ag31 Ag33 Ag37 125.88(5) . . . .
Ag24 Ag31 Ag34 C1 -6.3(3) . . . .
Ag24 Ag31 Ag34 C25 154.99(17) . . . .
Ag24 Ag31 Ag34 Ag6 -82.16(2) . . . 2_756
Ag24 Ag31 Ag34 Ag27 -143.783(17) . . . .
Ag24 Ag31 Ag34 Ag33 -11.510(13) . . . .
Ag24 Ag31 Ag34 Ag37 26.94(4) . . . .
Ag24 Ag33 Ag34 C1 -166.28(19) . . . .
Ag24 Ag33 Ag34 C25 0.48(12) . . . .
Ag24 Ag33 Ag34 Ag6 124.634(19) . . . 2_756
Ag24 Ag33 Ag34 Ag27 56.96(2) . . . .
Ag24 Ag33 Ag34 Ag31 10.485(13) . . . .
Ag24 Ag33 Ag34 Ag37 -120.43(5) . . . .
Ag24 Ag33 Ag37 C1 141.1(2) . . . .
Ag24 Ag33 Ag37 C2 155.1(3) . . . .
Ag24 Ag33 Ag37 C17 4.29(18) . . . .
Ag24 Ag33 Ag37 Ag32 -175.86(3) . . . .
Ag24 Ag33 Ag37 Ag34 101.78(5) . . . .
Ag24 Ag33 Ag37 F17 -110.8(3) . . . .
Ag24 Ag33 Ag37 F20 -109.47(18) . . . 6
Ag25 C17 C18 C19 125(4) . . . .
Ag25 C17 Ag26 C1 -128.9(2) . . . .
Ag25 C17 Ag26 O38 59.2(4) . . . .
Ag25 C17 Ag33 S5 154.8(7) . . . .
Ag25 C17 Ag33 Ag24 -73.73(17) . . . .
Ag25 C17 Ag33 Ag29 -142.38(11) . . . .
Ag25 C17 Ag33 Ag31 -135.1(2) . . . .
Ag25 C17 Ag33 Ag32 102.76(18) . . . .
Ag25 C17 Ag33 Ag34 163.4(2) . . . .
Ag25 C17 Ag33 Ag37 102.6(2) . . . .
Ag25 C17 Ag37 C1 -145.7(2) . . . .
Ag25 C17 Ag37 C2 -151.8(4) . . . .
Ag25 C17 Ag37 Ag32 -94.16(15) . . . .
Ag25 C17 Ag37 Ag33 -94.00(17) . . . .
Ag25 C17 Ag37 Ag34 -160.65(14) . . . .
Ag25 C17 Ag37 F17 -6.6(3) . . . .
Ag25 C17 Ag37 F20 -37.82(18) . . . 6
Ag25 C18 C19 C24 113.0(5) . . . .
Ag25 C18 C19 C20 -68.1(6) . . . .
Ag25 S6 Ag18 S1 28.0(4) . . . .
Ag25 S6 Ag18 Ag3 -97.74(10) . . . 5_756
Ag25 S6 Ag18 Ag13 167.59(6) . . . .
Ag25 S6 Ag18 Ag18 169.61(13) . . . 6
Ag25 S6 Ag18 Ag19 41.82(11) . . . .
Ag25 S6 Ag18 Ag24 41.97(8) . . . .
Ag25 S6 Ag24 C33 -152.2(6) . . . .
Ag25 S6 Ag24 O3 53.66(11) . . . .
Ag25 S6 Ag24 Ag18 -153.00(4) . . . .
Ag25 S6 Ag24 Ag19 -152.85(2) . . . .
Ag25 S6 Ag24 Ag24 78.64(2) . . . 6
Ag25 S6 Ag24 Ag31 -80.36(3) . . . .
Ag25 S6 Ag24 Ag33 -71.79(3) . . . .
Ag25 Ag24 Ag31 C25 4.2(3) . . . .
Ag25 Ag24 Ag31 C26 62.5(3) . . . .
Ag25 Ag24 Ag31 C33 143.05(14) . . . .
Ag25 Ag24 Ag31 Ag19 -156.901(18) . . . .
Ag25 Ag24 Ag31 Ag27 -106.61(4) . . . .
Ag25 Ag24 Ag31 Ag29 -104.688(18) . . . .
Ag25 Ag24 Ag31 Ag33 -47.827(15) . . . .
Ag25 Ag24 Ag31 Ag34 -36.46(2) . . . .
Ag25 Ag24 Ag33 C17 47.28(16) . . . .
Ag25 Ag24 Ag33 S5 -142.88(4) . . . .
Ag25 Ag24 Ag33 Ag29 179.353(13) . . . .
Ag25 Ag24 Ag33 Ag31 126.018(14) . . . .
Ag25 Ag24 Ag33 Ag32 -112.33(14) . . . .
Ag25 Ag24 Ag33 Ag34 115.092(16) . . . .
Ag25 Ag24 Ag33 Ag37 43.26(6) . . . .
Ag25 Ag33 Ag34 C1 -92.82(19) . . . .
Ag25 Ag33 Ag34 C25 73.93(12) . . . .
Ag25 Ag33 Ag34 Ag6 -161.91(2) . . . 2_756
Ag25 Ag33 Ag34 Ag27 130.42(2) . . . .
Ag25 Ag33 Ag34 Ag31 83.94(3) . . . .
Ag25 Ag33 Ag34 Ag37 -46.98(5) . . . .
Ag25 Ag33 Ag37 C1 -180.0(2) . . . .
Ag25 Ag33 Ag37 C2 -165.9(3) . . . .
Ag25 Ag33 Ag37 C17 43.22(17) . . . .
Ag25 Ag33 Ag37 Ag32 -136.94(4) . . . .
Ag25 Ag33 Ag37 Ag34 140.71(4) . . . .
Ag25 Ag33 Ag37 F17 -71.8(3) . . . .
Ag25 Ag33 Ag37 F20 -70.54(18) . . . 6
Ag26 C1 C2 C3 -160(6) . . . .
Ag26 C1 C2 Ag32 -98.6(3) . . . .
Ag26 C1 C2 Ag37 -12.08(7) . . . .
Ag26 C1 Ag32 C2 85.8(7) . . . .
Ag26 C1 Ag32 C81 123.9(3) . . . 2_756
Ag26 C1 Ag32 S5 -86.3(3) . . . .
Ag26 C1 Ag32 Ag5 53.8(14) . . . 2_756
Ag26 C1 Ag32 Ag6 -133.7(3) . . . 2_756
Ag26 C1 Ag32 Ag33 -47.8(2) . . . .
Ag26 C1 Ag32 Ag36 -138.8(3) . . . .
Ag26 C1 Ag32 Ag37 2.40(7) . . . .
Ag26 C1 Ag34 C25 -62.3(12) . . . .
Ag26 C1 Ag34 Ag6 143.2(2) . . . 2_756
Ag26 C1 Ag34 Ag27 169.54(11) . . . .
Ag26 C1 Ag34 Ag31 53.8(3) . . . .
Ag26 C1 Ag34 Ag33 58.37(12) . . . .
Ag26 C1 Ag34 Ag37 9.50(6) . . . .
Ag26 C1 Ag36 C81 107.9(3) . . . 2_756
Ag26 C1 Ag36 S5 -76.9(3) . . . .
Ag26 C1 Ag36 Ag5 48.2(6) . . . 2_756
Ag26 C1 Ag36 Ag6 -132.1(4) . . . 2_756
Ag26 C1 Ag36 Ag10 158.23(15) . . . 2_756
Ag26 C1 Ag36 Ag32 42.5(3) . . . .
Ag26 C1 Ag37 C2 102.4(7) . . . .
Ag26 C1 Ag37 C17 -70.6(3) . . . .
Ag26 C1 Ag37 Ag32 -168.9(3) . . . .
Ag26 C1 Ag37 Ag33 -105.8(3) . . . .
Ag26 C1 Ag37 Ag34 -49.0(4) . . . .
Ag26 C1 Ag37 F17 145.7(4) . . . .
Ag26 C1 Ag37 F20 -168.7(4) . . . 6
Ag26 C17 C18 C19 -126(4) . . . .
Ag26 C17 C18 Ag25 109.2(3) . . . .
Ag26 C17 Ag25 C17 -114.1(18) . . . 6
Ag26 C17 Ag25 C18 -100.8(5) . . . .
Ag26 C17 Ag25 C18 -103.9(4) . . . 6
Ag26 C17 Ag25 S6 118.95(14) . . . .
Ag26 C17 Ag25 Ag24 155.8(2) . . . .
Ag26 C17 Ag25 Ag24 160.84(9) . . . 6
Ag26 C17 Ag25 Ag33 87.3(3) . . . .
Ag26 C17 Ag25 Ag33 92.6(3) . . . 6
Ag26 C17 Ag33 S5 46.3(9) . . . .
Ag26 C17 Ag33 Ag24 177.77(19) . . . .
Ag26 C17 Ag33 Ag25 -108.5(3) . . . .
Ag26 C17 Ag33 Ag29 109.12(16) . . . .
Ag26 C17 Ag33 Ag31 116.39(16) . . . .
Ag26 C17 Ag33 Ag32 -5.7(2) . . . .
Ag26 C17 Ag33 Ag34 54.86(11) . . . .
Ag26 C17 Ag33 Ag37 -5.89(7) . . . .
Ag26 C17 Ag37 C1 102.3(4) . . . .
Ag26 C17 Ag37 C2 96.2(5) . . . .
Ag26 C17 Ag37 Ag32 153.8(3) . . . .
Ag26 C17 Ag37 Ag33 154.0(3) . . . .
Ag26 C17 Ag37 Ag34 87.3(3) . . . .
Ag26 C17 Ag37 F17 -118.6(4) . . . .
Ag26 C17 Ag37 F20 -149.8(3) . . . 6
Ag27 C9 C10 C11 -167(7) . . . .
Ag27 C9 Ag28 F13 -59.6(3) . . . .
Ag27 C9 Ag28 S8 104.6(3) . . . .
Ag27 C9 Ag28 Ag6 106.1(2) . . . 2_756
Ag27 C9 Ag28 Ag15 162.99(6) . . . 2_756
Ag27 C9 Ag28 Ag29 54.14(12) . . . .
Ag27 C25 C26 C27 113(47) . . . .
Ag27 C25 C26 Ag31 -95.1(3) . . . .
Ag27 C25 Ag31 C26 113.6(4) . . . .
Ag27 C25 Ag31 C33 108.4(3) . . . .
Ag27 C25 Ag31 Ag19 12.7(4) . . . .
Ag27 C25 Ag31 Ag24 -138.48(17) . . . .
Ag27 C25 Ag31 Ag29 -30.09(17) . . . .
Ag27 C25 Ag31 Ag33 -93.57(16) . . . .
Ag27 C25 Ag31 Ag34 -81.65(17) . . . .
Ag27 C25 Ag34 C1 -137.8(11) . . . .
Ag27 C25 Ag34 Ag6 13.1(2) . . . 2_756
Ag27 C25 Ag34 Ag31 92.10(14) . . . .
Ag27 C25 Ag34 Ag33 104.06(11) . . . .
Ag27 C25 Ag34 Ag37 160.59(6) . . . .
Ag27 C41 C42 C43 70(6) . . . .
Ag27 C41 C42 Ag30 -136.8(2) . . . .
Ag27 C41 Ag29 S5 -52.0(17) . . . .
Ag27 C41 Ag29 Ag6 29.53(14) . . . 2_756
Ag27 C41 Ag29 Ag19 -139.27(12) . . . .
Ag27 C41 Ag29 Ag20 135.98(5) . . . .
Ag27 C41 Ag29 Ag28 58.08(9) . . . .
Ag27 C41 Ag29 Ag30 136.0(2) . . . .
Ag27 C41 Ag29 Ag31 -75.43(7) . . . .
Ag27 C41 Ag29 Ag33 -78.27(17) . . . .
Ag27 C41 Ag30 C42 99.8(5) . . . .
Ag27 C41 Ag30 C57 160.9(6) . . . .
Ag27 C41 Ag30 C58 114.6(4) . . . .
Ag27 C41 Ag30 S8 -41.2(3) . . . .
Ag27 C41 Ag30 Ag14 -108.2(3) . . . .
Ag27 C41 Ag30 Ag21 -1.7(5) . . . .
Ag27 C41 Ag30 Ag29 -85.7(4) . . . .
Ag27 C41 Ag30 Ag38 -5.1(5) . . . .
Ag27 Ag28 Ag29 C41 -55.23(11) . . . .
Ag27 Ag28 Ag29 S5 119.75(3) . . . .
Ag27 Ag28 Ag29 Ag6 94.22(2) . . . 2_756
Ag27 Ag28 Ag29 Ag19 -77.03(2) . . . .
Ag27 Ag28 Ag29 Ag20 -172.41(2) . . . .
Ag27 Ag28 Ag29 Ag30 -102.80(2) . . . .
Ag27 Ag28 Ag29 Ag31 -2.49(2) . . . .
Ag27 Ag28 Ag29 Ag33 72.94(2) . . . .
Ag27 Ag29 Ag30 C41 33.5(2) . . . .
Ag27 Ag29 Ag30 C42 36.27(13) . . . .
Ag27 Ag29 Ag30 C57 -168.9(2) . . . .
Ag27 Ag29 Ag30 C58 151.7(4) . . . .
Ag27 Ag29 Ag30 S8 -98.84(3) . . . .
Ag27 Ag29 Ag30 Ag14 -159.723(18) . . . .
Ag27 Ag29 Ag30 Ag21 -92.66(5) . . . .
Ag27 Ag29 Ag30 Ag38 -96.52(2) . . . .
Ag27 Ag29 Ag31 C25 25.55(15) . . . .
Ag27 Ag29 Ag31 C26 8.32(15) . . . .
Ag27 Ag29 Ag31 C33 -132.81(15) . . . .
Ag27 Ag29 Ag31 Ag19 -127.772(19) . . . .
Ag27 Ag29 Ag31 Ag24 -178.83(2) . . . .
Ag27 Ag29 Ag31 Ag33 125.532(19) . . . .
Ag27 Ag29 Ag31 Ag34 59.510(16) . . . .
Ag27 Ag29 Ag33 C17 -42.3(2) . . . .
Ag27 Ag29 Ag33 S5 123.63(4) . . . .
Ag27 Ag29 Ag33 Ag24 -101.89(2) . . . .
Ag27 Ag29 Ag33 Ag25 -100.71(3) . . . .
Ag27 Ag29 Ag33 Ag31 -50.208(18) . . . .
Ag27 Ag29 Ag33 Ag32 86.20(2) . . . .
Ag27 Ag29 Ag33 Ag34 17.609(18) . . . .
Ag27 Ag29 Ag33 Ag37 35.23(6) . . . .
Ag27 Ag31 Ag33 C17 -129.65(16) . . . .
Ag27 Ag31 Ag33 S5 38.79(4) . . . .
Ag27 Ag31 Ag33 Ag24 153.780(15) . . . .
Ag27 Ag31 Ag33 Ag25 -158.996(14) . . . .
Ag27 Ag31 Ag33 Ag29 43.579(14) . . . .
Ag27 Ag31 Ag33 Ag32 -16.86(2) . . . .
Ag27 Ag31 Ag33 Ag34 -37.488(13) . . . .
Ag27 Ag31 Ag33 Ag37 -80.34(5) . . . .
Ag27 Ag31 Ag34 C1 137.5(3) . . . .
Ag27 Ag31 Ag34 C25 -61.22(17) . . . .
Ag27 Ag31 Ag34 Ag6 61.620(17) . . . 2_756
Ag27 Ag31 Ag34 Ag33 132.273(15) . . . .
Ag27 Ag31 Ag34 Ag37 170.72(3) . . . .
Ag27 Ag34 Ag37 C1 -121.9(3) . . . .
Ag27 Ag34 Ag37 C2 -136.0(3) . . . .
Ag27 Ag34 Ag37 C17 38.97(19) . . . .
Ag27 Ag34 Ag37 Ag32 -82.05(16) . . . .
Ag27 Ag34 Ag37 Ag33 -8.85(17) . . . .
Ag27 Ag34 Ag37 F17 -93.7(5) . . . .
Ag27 Ag34 Ag37 F20 -42.5(3) . . . 6
Ag28 C9 C10 C11 85(7) . . . .
Ag28 C9 Ag27 C25 -150.17(16) . . . .
Ag28 C9 Ag27 C41 -28.5(3) . . . .
Ag28 C9 Ag27 O20 105.4(2) . . . .
Ag28 C9 Ag27 Ag29 -58.83(14) . . . .
Ag28 C9 Ag27 Ag31 -102.38(16) . . . .
Ag28 C9 Ag27 Ag34 -131.44(17) . . . .
Ag28 F13 Si2 F8 -63.5(7) . . . .
Ag28 F13 Si2 F9 27.7(7) . . . .
Ag28 F13 Si2 F10 109.0(6) . . . .
Ag28 F13 Si2 F11 -159.7(6) . . . .
Ag28 F13 Si2 F12 33(2) . . . .
Ag28 S8 Ag17 S8 45.88(13) . . . 2_756
Ag28 S8 Ag17 Ag14 168.75(14) . . . .
Ag28 S8 Ag17 Ag14 -72.16(15) . . . 2_756
Ag28 S8 Ag17 Ag15 97.55(14) . . . .
Ag28 S8 Ag17 Ag15 -14.21(12) . . . 2_756
Ag28 S8 Ag17 Ag20 -133.64(16) . . . .
Ag28 S8 Ag17 Ag20 -134.77(11) . . . 2_756
Ag28 S8 Ag17 Ag21 97.68(15) . . . .
Ag28 S8 Ag17 Ag21 0.51(16) . . . 2_756
Ag28 S8 Ag17 Ag38 104.10(14) . . . .
Ag28 S8 Ag17 Ag38 -4.42(16) . . . 2_756
Ag28 S8 Ag20 S0AA 110.95(6) . . . 2_756
Ag28 S8 Ag20 S1 -77.33(7) . . . .
Ag28 S8 Ag20 Ag3 38.03(10) . . . 5_756
Ag28 S8 Ag20 Ag7 72.87(6) . . . 2_756
Ag28 S8 Ag20 Ag14 -138.89(7) . . . .
Ag28 S8 Ag20 Ag17 156.60(9) . . . .
Ag28 S8 Ag20 Ag29 -20.95(5) . . . .
Ag28 S8 Ag21 C49 -173.0(5) . . . .
Ag28 S8 Ag21 F8 26.6(2) . . . .
Ag28 S8 Ag21 Cl1 -74.40(12) . . . .
Ag28 S8 Ag21 Ag15 -149.52(8) . . . .
Ag28 S8 Ag21 Ag17 -149.65(7) . . . .
Ag28 S8 Ag21 Ag30 77.51(5) . . . .
Ag28 S8 Ag30 C41 31.06(13) . . . .
Ag28 S8 Ag30 C42 11.46(14) . . . .
Ag28 S8 Ag30 C57 -154.38(13) . . . .
Ag28 S8 Ag30 C58 -133.55(11) . . . .
Ag28 S8 Ag30 Ag14 176.57(4) . . . .
Ag28 S8 Ag30 Ag21 -112.47(7) . . . .
Ag28 S8 Ag30 Ag29 60.41(3) . . . .
Ag28 S8 Ag30 Ag38 -116.89(5) . . . .
Ag28 S8 Ag38 C49 -140.1(4) . . . .
Ag28 S8 Ag38 C57 105.87(10) . . . .
Ag28 S8 Ag38 F8 17.1(2) . . . .
Ag28 S8 Ag38 Cl1 -73.84(6) . . . .
Ag28 S8 Ag38 Ag14 141.43(5) . . . .
Ag28 S8 Ag38 Ag15 -143.29(4) . . . .
Ag28 S8 Ag38 Ag17 -149.71(7) . . . .
Ag28 S8 Ag38 Ag22 151.14(4) . . . .
Ag28 S8 Ag38 Ag30 73.98(5) . . . .
Ag28 Ag6 Ag7 C89 -96.88(19) 2_756 . . .
Ag28 Ag6 Ag7 S0AA 86.06(5) 2_756 . . .
Ag28 Ag6 Ag7 Ag8 167.29(2) 2_756 . . .
Ag28 Ag6 Ag7 Ag10 -142.73(2) 2_756 . . .
Ag28 Ag6 Ag7 Ag14 -35.12(6) 2_756 . . .
Ag28 Ag6 Ag7 Ag15 -29.65(2) 2_756 . . .
Ag28 Ag6 Ag7 Ag20 58.80(2) 2_756 . . 2_756
Ag28 Ag6 Ag7 Ag22 -80.74(2) 2_756 . . .
Ag28 Ag15 Ag17 S8 -157.95(4) 2_756 . . .
Ag28 Ag15 Ag17 S8 5.45(4) 2_756 . . 2_756
Ag28 Ag15 Ag17 Ag14 132.438(19) 2_756 . . .
Ag28 Ag15 Ag17 Ag14 9.28(4) 2_756 . . 2_756
Ag28 Ag15 Ag17 Ag15 -95.143(18) 2_756 . . 2_756
Ag28 Ag15 Ag17 Ag20 48.89(2) 2_756 . . 2_756
Ag28 Ag15 Ag17 Ag20 141.27(3) 2_756 . . .
Ag28 Ag15 Ag17 Ag21 -46.62(5) 2_756 . . 2_756
Ag28 Ag15 Ag17 Ag21 -158.09(7) 2_756 . . .
Ag28 Ag15 Ag17 Ag38 -164.22(3) 2_756 . . .
Ag28 Ag15 Ag17 Ag38 -41.26(2) 2_756 . . 2_756
Ag28 Ag15 Ag21 C49 -132.8(2) 2_756 . . .
Ag28 Ag15 Ag21 F8 -112.1(6) 2_756 . . .
Ag28 Ag15 Ag21 S8 59.0(2) 2_756 . . .
Ag28 Ag15 Ag21 Cl1 -66.43(15) 2_756 . . .
Ag28 Ag15 Ag21 Ag17 59.09(15) 2_756 . . .
Ag28 Ag15 Ag21 Ag30 122.67(13) 2_756 . . .
Ag28 Ag15 Ag22 C49 129.63(17) 2_756 . . .
Ag28 Ag15 Ag22 C97 0.8(3) 2_756 . . .
Ag28 Ag15 Ag22 Ag7 -54.81(3) 2_756 . . .
Ag28 Ag15 Ag22 Ag10 -23.91(4) 2_756 . . .
Ag28 Ag15 Ag22 Ag11 -87.60(3) 2_756 . . .
Ag28 Ag15 Ag22 Ag14 -113.39(3) 2_756 . . .
Ag28 Ag15 Ag22 Ag38 -172.32(4) 2_756 . . .
Ag28 Ag15 Ag38 C49 -140.9(2) 2_756 . . .
Ag28 Ag15 Ag38 C57 142.75(13) 2_756 . . .
Ag28 Ag15 Ag38 F8 -107.8(4) 2_756 . . .
Ag28 Ag15 Ag38 S8 37.54(8) 2_756 . . .
Ag28 Ag15 Ag38 Cl1 -78.80(7) 2_756 . . .
Ag28 Ag15 Ag38 Ag14 110.32(6) 2_756 . . .
Ag28 Ag15 Ag38 Ag17 43.39(6) 2_756 . . .
Ag28 Ag15 Ag38 Ag22 165.48(7) 2_756 . . .
Ag28 Ag15 Ag38 Ag30 111.06(7) 2_756 . . .
Ag28 Ag27 Ag29 C41 96.32(15) . . . .
Ag28 Ag27 Ag29 S5 -88.53(4) . . . .
Ag28 Ag27 Ag29 Ag6 -57.401(18) . . . 2_756
Ag28 Ag27 Ag29 Ag19 133.52(2) . . . .
Ag28 Ag27 Ag29 Ag20 12.00(3) . . . .
Ag28 Ag27 Ag29 Ag30 66.734(18) . . . .
Ag28 Ag27 Ag29 Ag31 177.68(2) . . . .
Ag28 Ag27 Ag29 Ag33 -136.75(2) . . . .
Ag28 Ag27 Ag31 C25 -145.7(2) . . . .
Ag28 Ag27 Ag31 C26 -173.92(16) . . . .
Ag28 Ag27 Ag31 C33 79.80(17) . . . .
Ag28 Ag27 Ag31 Ag19 41.66(3) . . . .
Ag28 Ag27 Ag31 Ag24 -0.21(6) . . . .
Ag28 Ag27 Ag31 Ag29 -2.50(2) . . . .
Ag28 Ag27 Ag31 Ag33 -49.99(3) . . . .
Ag28 Ag27 Ag31 Ag34 -90.75(3) . . . .
Ag28 Ag27 Ag34 C1 -24.7(3) . . . .
Ag28 Ag27 Ag34 C25 169.77(18) . . . .
Ag28 Ag27 Ag34 Ag6 1.02(2) . . . 2_756
Ag28 Ag27 Ag34 Ag31 118.41(2) . . . .
Ag28 Ag27 Ag34 Ag33 75.90(2) . . . .
Ag28 Ag27 Ag34 Ag37 83.53(15) . . . .
Ag28 Ag29 Ag30 C41 86.7(2) . . . .
Ag28 Ag29 Ag30 C42 89.49(13) . . . .
Ag28 Ag29 Ag30 C57 -115.7(2) . . . .
Ag28 Ag29 Ag30 C58 -155.1(4) . . . .
Ag28 Ag29 Ag30 S8 -45.62(3) . . . .
Ag28 Ag29 Ag30 Ag14 -106.50(2) . . . .
Ag28 Ag29 Ag30 Ag21 -39.44(5) . . . .
Ag28 Ag29 Ag30 Ag38 -43.30(2) . . . .
Ag28 Ag29 Ag31 C25 27.78(15) . . . .
Ag28 Ag29 Ag31 C26 10.55(15) . . . .
Ag28 Ag29 Ag31 C33 -130.58(15) . . . .
Ag28 Ag29 Ag31 Ag19 -125.54(2) . . . .
Ag28 Ag29 Ag31 Ag24 -176.60(2) . . . .
Ag28 Ag29 Ag31 Ag27 2.23(2) . . . .
Ag28 Ag29 Ag31 Ag33 127.76(2) . . . .
Ag28 Ag29 Ag31 Ag34 61.74(2) . . . .
Ag28 Ag29 Ag33 C17 -96.3(2) . . . .
Ag28 Ag29 Ag33 S5 69.61(4) . . . .
Ag28 Ag29 Ag33 Ag24 -155.91(2) . . . .
Ag28 Ag29 Ag33 Ag25 -154.73(2) . . . .
Ag28 Ag29 Ag33 Ag31 -104.23(2) . . . .
Ag28 Ag29 Ag33 Ag32 32.18(2) . . . .
Ag28 Ag29 Ag33 Ag34 -36.41(2) . . . .
Ag28 Ag29 Ag33 Ag37 -18.79(6) . . . .
Ag29 C41 C42 C43 -10(8) . . . .
Ag29 C41 C42 Ag30 143(3) . . . .
Ag29 C41 Ag27 C9 -47.6(2) . . . .
Ag29 C41 Ag27 C25 80.76(18) . . . .
Ag29 C41 Ag27 O20 -178.5(2) . . . .
Ag29 C41 Ag27 Ag28 -68.49(10) . . . .
Ag29 C41 Ag27 Ag31 71.57(11) . . . .
Ag29 C41 Ag27 Ag34 35.09(14) . . . .
Ag29 C41 Ag30 C42 -174.4(5) . . . .
Ag29 C41 Ag30 C57 -113.3(7) . . . .
Ag29 C41 Ag30 C58 -159.62(19) . . . .
Ag29 C41 Ag30 S8 44.56(16) . . . .
Ag29 C41 Ag30 Ag14 -22.5(3) . . . .
Ag29 C41 Ag30 Ag21 84.1(2) . . . .
Ag29 C41 Ag30 Ag38 80.6(2) . . . .
Ag29 S5 Ag32 C1 -17.7(2) . . . .
Ag29 S5 Ag32 C2 -22.6(4) . . . .
Ag29 S5 Ag32 C81 135.78(17) . . . 2_756
Ag29 S5 Ag32 Ag5 170.47(5) . . . 2_756
Ag29 S5 Ag32 Ag6 39.38(5) . . . 2_756
Ag29 S5 Ag32 Ag33 -75.25(5) . . . .
Ag29 S5 Ag32 Ag36 123.9(2) . . . .
Ag29 S5 Ag32 Ag37 -66.26(7) . . . .
Ag29 S5 Ag33 C17 71.8(8) . . . .
Ag29 S5 Ag33 Ag24 -55.17(4) . . . .
Ag29 S5 Ag33 Ag25 -140.73(5) . . . .
Ag29 S5 Ag33 Ag31 5.49(4) . . . .
Ag29 S5 Ag33 Ag32 130.37(5) . . . .
Ag29 S5 Ag33 Ag34 63.34(3) . . . .
Ag29 S5 Ag33 Ag37 119.59(6) . . . .
Ag29 S5 Ag36 C1 -35.9(2) . . . .
Ag29 S5 Ag36 C81 135.7(3) . . . 2_756
Ag29 S5 Ag36 Ag5 170.94(5) . . . 2_756
Ag29 S5 Ag36 Ag6 24.43(6) . . . 2_756
Ag29 S5 Ag36 Ag10 103.19(7) . . . 2_756
Ag29 S5 Ag36 Ag32 -66.0(2) . . . .
Ag29 Ag6 Ag7 C89 -165.05(19) 2_756 . . .
Ag29 Ag6 Ag7 S0AA 17.89(5) 2_756 . . .
Ag29 Ag6 Ag7 Ag8 99.13(3) 2_756 . . .
Ag29 Ag6 Ag7 Ag10 149.110(17) 2_756 . . .
Ag29 Ag6 Ag7 Ag14 -103.29(5) 2_756 . . .
Ag29 Ag6 Ag7 Ag15 -97.809(19) 2_756 . . .
Ag29 Ag6 Ag7 Ag20 -9.361(16) 2_756 . . 2_756
Ag29 Ag6 Ag7 Ag22 -148.905(17) 2_756 . . .
Ag29 Ag19 Ag24 C33 -111.0(2) . . . .
Ag29 Ag19 Ag24 O3 -160.70(10) . . . .
Ag29 Ag19 Ag24 S6 68.78(4) . . . .
Ag29 Ag19 Ag24 Ag18 68.918(17) . . . .
Ag29 Ag19 Ag24 Ag24 125.552(15) . . . 6
Ag29 Ag19 Ag24 Ag25 8.47(4) . . . .
Ag29 Ag19 Ag24 Ag31 -53.197(17) . . . .
Ag29 Ag19 Ag24 Ag33 3.329(13) . . . .
Ag29 Ag19 Ag31 C25 -51.1(3) . . . .
Ag29 Ag19 Ag31 C26 -95.9(2) . . . .
Ag29 Ag19 Ag31 C33 173.6(2) . . . .
Ag29 Ag19 Ag31 Ag24 114.696(18) . . . .
Ag29 Ag19 Ag31 Ag27 -41.933(15) . . . .
Ag29 Ag19 Ag31 Ag33 58.584(17) . . . .
Ag29 Ag19 Ag31 Ag34 8.88(2) . . . .
Ag29 Ag27 Ag28 C9 110.1(2) . . . .
Ag29 Ag27 Ag28 F13 -127.4(2) . . . .
Ag29 Ag27 Ag28 S8 -27.74(5) . . . .
Ag29 Ag27 Ag28 Ag6 59.771(18) . . . 2_756
Ag29 Ag27 Ag28 Ag15 52.36(8) . . . 2_756
Ag29 Ag27 Ag31 C25 -143.2(2) . . . .
Ag29 Ag27 Ag31 C26 -171.41(16) . . . .
Ag29 Ag27 Ag31 C33 82.30(17) . . . .
Ag29 Ag27 Ag31 Ag19 44.160(15) . . . .
Ag29 Ag27 Ag31 Ag24 2.30(4) . . . .
Ag29 Ag27 Ag31 Ag33 -47.489(17) . . . .
Ag29 Ag27 Ag31 Ag34 -88.25(2) . . . .
Ag29 Ag27 Ag34 C1 -81.3(3) . . . .
Ag29 Ag27 Ag34 C25 113.24(17) . . . .
Ag29 Ag27 Ag34 Ag6 -55.505(14) . . . 2_756
Ag29 Ag27 Ag34 Ag31 61.879(17) . . . .
Ag29 Ag27 Ag34 Ag33 19.368(18) . . . .
Ag29 Ag27 Ag34 Ag37 27.00(15) . . . .
Ag29 Ag30 Ag38 C49 -167.44(19) . . . .
Ag29 Ag30 Ag38 C57 -136.63(15) . . . .
Ag29 Ag30 Ag38 F8 111.2(2) . . . .
Ag29 Ag30 Ag38 S8 -2.89(4) . . . .
Ag29 Ag30 Ag38 Cl1 105.99(8) . . . .
Ag29 Ag30 Ag38 Ag14 -91.74(2) . . . .
Ag29 Ag30 Ag38 Ag15 -92.55(5) . . . .
Ag29 Ag30 Ag38 Ag17 -37.03(3) . . . .
Ag29 Ag30 Ag38 Ag22 -136.64(2) . . . .
Ag29 Ag31 Ag33 C17 -173.22(16) . . . .
Ag29 Ag31 Ag33 S5 -4.79(3) . . . .
Ag29 Ag31 Ag33 Ag24 110.201(16) . . . .
Ag29 Ag31 Ag33 Ag25 157.425(17) . . . .
Ag29 Ag31 Ag33 Ag32 -60.44(2) . . . .
Ag29 Ag31 Ag33 Ag34 -81.067(17) . . . .
Ag29 Ag31 Ag33 Ag37 -123.92(5) . . . .
Ag29 Ag31 Ag34 C1 74.9(3) . . . .
Ag29 Ag31 Ag34 C25 -123.79(17) . . . .
Ag29 Ag31 Ag34 Ag6 -0.941(17) . . . 2_756
Ag29 Ag31 Ag34 Ag27 -62.562(14) . . . .
Ag29 Ag31 Ag34 Ag33 69.711(14) . . . .
Ag29 Ag31 Ag34 Ag37 108.16(3) . . . .
Ag29 Ag33 Ag34 C1 117.90(19) . . . .
Ag29 Ag33 Ag34 C25 -75.35(12) . . . .
Ag29 Ag33 Ag34 Ag6 48.809(14) . . . 2_756
Ag29 Ag33 Ag34 Ag27 -18.865(17) . . . .
Ag29 Ag33 Ag34 Ag31 -65.340(17) . . . .
Ag29 Ag33 Ag34 Ag37 163.74(5) . . . .
Ag29 Ag33 Ag37 C1 20.5(2) . . . .
Ag29 Ag33 Ag37 C2 34.5(3) . . . .
Ag29 Ag33 Ag37 C17 -116.33(17) . . . .
Ag29 Ag33 Ag37 Ag32 63.52(6) . . . .
Ag29 Ag33 Ag37 Ag34 -18.83(6) . . . .
Ag29 Ag33 Ag37 F17 128.6(3) . . . .
Ag29 Ag33 Ag37 F20 129.92(18) . . . 6
Ag30 C41 C42 C43 -153(6) . . . .
Ag30 C41 Ag27 C9 41.9(4) . . . .
Ag30 C41 Ag27 C25 170.3(3) . . . .
Ag30 C41 Ag27 O20 -89.0(4) . . . .
Ag30 C41 Ag27 Ag28 21.0(3) . . . .
Ag30 C41 Ag27 Ag29 89.5(3) . . . .
Ag30 C41 Ag27 Ag31 161.1(4) . . . .
Ag30 C41 Ag27 Ag34 124.6(3) . . . .
Ag30 C41 Ag29 S5 172.0(15) . . . .
Ag30 C41 Ag29 Ag6 -106.49(13) . . . 2_756
Ag30 C41 Ag29 Ag19 84.71(15) . . . .
Ag30 C41 Ag29 Ag20 0.0(2) . . . .
Ag30 C41 Ag29 Ag27 -136.0(2) . . . .
Ag30 C41 Ag29 Ag28 -77.94(13) . . . .
Ag30 C41 Ag29 Ag31 148.55(19) . . . .
Ag30 C41 Ag29 Ag33 145.71(7) . . . .
Ag30 C42 C43 C44 77.9(6) . . . .
Ag30 C42 C43 C48 -104.0(5) . . . .
Ag30 C57 C58 C59 -177(100) . . . .
Ag30 C57 Ag14 S0AA -167.3(6) . . . .
Ag30 C57 Ag14 Ag7 149.81(8) . . . .
Ag30 C57 Ag14 Ag8 -141.45(10) . . . .
Ag30 C57 Ag14 Ag11 -144.40(19) . . . .
Ag30 C57 Ag14 Ag17 67.83(16) . . . .
Ag30 C57 Ag14 Ag20 4.7(2) . . . .
Ag30 C57 Ag14 Ag22 151.2(2) . . . .
Ag30 C57 Ag14 Ag35 -79.56(13) . . . .
Ag30 C57 Ag14 Ag38 75.03(16) . . . .
Ag30 C57 Ag38 C49 158.13(17) . . . .
Ag30 C57 Ag38 F8 57.3(2) . . . .
Ag30 C57 Ag38 S8 -40.28(12) . . . .
Ag30 C57 Ag38 Cl1 139.34(8) . . . .
Ag30 C57 Ag38 Ag14 -101.30(18) . . . .
Ag30 C57 Ag38 Ag15 -156.04(8) . . . .
Ag30 C57 Ag38 Ag17 -93.11(10) . . . .
Ag30 C57 Ag38 Ag22 179.99(19) . . . .
Ag30 C58 C59 C60 158.8(4) . . . .
Ag30 C58 C59 C64 -21.8(6) . . . .
Ag30 S8 Ag17 S8 -107.23(6) . . . 2_756
Ag30 S8 Ag17 Ag14 15.63(5) . . . .
Ag30 S8 Ag17 Ag14 134.73(5) . . . 2_756
Ag30 S8 Ag17 Ag15 -55.56(7) . . . .
Ag30 S8 Ag17 Ag15 -167.32(8) . . . 2_756
Ag30 S8 Ag17 Ag20 72.12(9) . . . 2_756
Ag30 S8 Ag17 Ag20 73.24(5) . . . .
Ag30 S8 Ag17 Ag21 -55.43(8) . . . .
Ag30 S8 Ag17 Ag21 -152.60(7) . . . 2_756
Ag30 S8 Ag17 Ag38 -49.01(5) . . . .
Ag30 S8 Ag17 Ag38 -157.53(4) . . . 2_756
Ag30 S8 Ag20 S0AA -170.17(3) . . . 2_756
Ag30 S8 Ag20 S1 1.55(3) . . . .
Ag30 S8 Ag20 Ag3 116.90(5) . . . 5_756
Ag30 S8 Ag20 Ag7 151.75(2) . . . 2_756
Ag30 S8 Ag20 Ag14 -60.01(2) . . . .
Ag30 S8 Ag20 Ag17 -124.53(5) . . . .
Ag30 S8 Ag20 Ag29 57.93(2) . . . .
Ag30 S8 Ag21 C49 109.5(6) . . . .
Ag30 S8 Ag21 F8 -50.9(2) . . . .
Ag30 S8 Ag21 Cl1 -151.91(12) . . . .
Ag30 S8 Ag21 Ag15 132.97(10) . . . .
Ag30 S8 Ag21 Ag17 132.84(6) . . . .
Ag30 S8 Ag28 C9 -109.5(3) . . . .
Ag30 S8 Ag28 F13 54.8(2) . . . .
Ag30 S8 Ag28 Ag6 -110.69(3) . . . 2_756
Ag30 S8 Ag28 Ag15 171.05(5) . . . 2_756
Ag30 S8 Ag28 Ag27 -32.10(6) . . . .
Ag30 S8 Ag28 Ag29 -56.64(2) . . . .
Ag30 S8 Ag38 C49 146.0(4) . . . .
Ag30 S8 Ag38 C57 31.89(9) . . . .
Ag30 S8 Ag38 F8 -56.8(2) . . . .
Ag30 S8 Ag38 Cl1 -147.83(4) . . . .
Ag30 S8 Ag38 Ag14 67.45(2) . . . .
Ag30 S8 Ag38 Ag15 142.73(3) . . . .
Ag30 S8 Ag38 Ag17 136.30(4) . . . .
Ag30 S8 Ag38 Ag22 77.15(4) . . . .
Ag30 Ag14 Ag17 S8 -11.63(4) . . . .
Ag30 Ag14 Ag17 S8 152.69(4) . . . 2_756
Ag30 Ag14 Ag17 Ag14 -119.659(13) . . . 2_756
Ag30 Ag14 Ag17 Ag15 -14.86(3) . . . 2_756
Ag30 Ag14 Ag17 Ag15 107.816(17) . . . .
Ag30 Ag14 Ag17 Ag20 -163.034(15) . . . 2_756
Ag30 Ag14 Ag17 Ag20 -64.722(15) . . . .
Ag30 Ag14 Ag17 Ag21 49.09(4) . . . .
Ag30 Ag14 Ag17 Ag21 111.9(2) . . . 2_756
Ag30 Ag14 Ag17 Ag38 138.27(12) . . . 2_756
Ag30 Ag14 Ag17 Ag38 46.416(15) . . . .
Ag30 Ag14 Ag20 S0AA 165.09(3) . . . 2_756
Ag30 Ag14 Ag20 S1 -63.72(3) . . . .
Ag30 Ag14 Ag20 S8 54.34(3) . . . .
Ag30 Ag14 Ag20 Ag3 -123.09(2) . . . 5_756
Ag30 Ag14 Ag20 Ag7 110.31(3) . . . 2_756
Ag30 Ag14 Ag20 Ag17 102.76(2) . . . .
Ag30 Ag14 Ag20 Ag29 -14.610(17) . . . .
Ag30 Ag14 Ag22 C49 -56.79(14) . . . .
Ag30 Ag14 Ag22 C97 109.63(12) . . . .
Ag30 Ag14 Ag22 Ag7 -159.341(18) . . . .
Ag30 Ag14 Ag22 Ag10 152.216(16) . . . .
Ag30 Ag14 Ag22 Ag11 99.311(19) . . . .
Ag30 Ag14 Ag22 Ag15 -97.987(19) . . . .
Ag30 Ag14 Ag22 Ag38 -44.759(17) . . . .
Ag30 Ag14 Ag35 C65 -128.70(14) . . . .
Ag30 Ag14 Ag35 O1 -8.39(10) . . . .
Ag30 Ag14 Ag35 S1 67.36(3) . . . .
Ag30 Ag14 Ag35 Ag11 -126.841(18) . . . .
Ag30 Ag14 Ag35 Ag12 -179.777(18) . . . .
Ag30 Ag14 Ag35 Ag13 121.738(16) . . . .
Ag30 Ag14 Ag38 C49 134.68(16) . . . .
Ag30 Ag14 Ag38 C57 52.03(13) . . . .
Ag30 Ag14 Ag38 F8 25.6(2) . . . .
Ag30 Ag14 Ag38 S8 -65.32(3) . . . .
Ag30 Ag14 Ag38 Cl1 166.51(7) . . . .
Ag30 Ag14 Ag38 Ag15 179.54(3) . . . .
Ag30 Ag14 Ag38 Ag17 -119.34(2) . . . .
Ag30 Ag14 Ag38 Ag22 123.19(2) . . . .
Ag30 Ag29 Ag31 C25 105.70(15) . . . .
Ag30 Ag29 Ag31 C26 88.47(15) . . . .
Ag30 Ag29 Ag31 C33 -52.66(15) . . . .
Ag30 Ag29 Ag31 Ag19 -47.622(19) . . . .
Ag30 Ag29 Ag31 Ag24 -98.68(2) . . . .
Ag30 Ag29 Ag31 Ag27 80.15(2) . . . .
Ag30 Ag29 Ag31 Ag33 -154.317(19) . . . .
Ag30 Ag29 Ag31 Ag34 139.66(2) . . . .
Ag30 Ag29 Ag33 C17 74.7(2) . . . .
Ag30 Ag29 Ag33 S5 -119.40(5) . . . .
Ag30 Ag29 Ag33 Ag24 15.08(3) . . . .
Ag30 Ag29 Ag33 Ag25 16.26(5) . . . .
Ag30 Ag29 Ag33 Ag31 66.76(3) . . . .
Ag30 Ag29 Ag33 Ag32 -156.83(3) . . . .
Ag30 Ag29 Ag33 Ag34 134.58(4) . . . .
Ag30 Ag29 Ag33 Ag37 152.20(6) . . . .
Ag31 C25 C26 C27 -151(100) . . . .
Ag31 C25 Ag27 C9 117.9(2) . . . .
Ag31 C25 Ag27 C41 -12.1(2) . . . .
Ag31 C25 Ag27 O20 -129.1(3) . . . .
Ag31 C25 Ag27 Ag28 71.6(3) . . . .
Ag31 C25 Ag27 Ag29 30.29(17) . . . .
Ag31 C25 Ag27 Ag34 91.51(19) . . . .
Ag31 C25 Ag34 C1 130.1(11) . . . .
Ag31 C25 Ag34 Ag6 -79.03(18) . . . 2_756
Ag31 C25 Ag34 Ag27 -92.10(14) . . . .
Ag31 C25 Ag34 Ag33 11.96(15) . . . .
Ag31 C25 Ag34 Ag37 68.50(16) . . . .
Ag31 C26 C27 C28 -97.0(6) . . . .
Ag31 C26 C27 C32 84.4(7) . . . .
Ag31 C33 C34 C35 -35(24) . . . .
Ag31 C33 Ag19 O1 125.10(15) . . . .
Ag31 C33 Ag19 S1 -78.9(4) . . . .
Ag31 C33 Ag19 Ag18 -84.56(14) . . . .
Ag31 C33 Ag19 Ag24 -84.6(2) . . . .
Ag31 C33 Ag19 Ag29 -5.93(18) . . . .
Ag31 C33 Ag24 O3 -121.97(14) . . . .
Ag31 C33 Ag24 S6 84.6(6) . . . .
Ag31 C33 Ag24 Ag18 85.33(11) . . . .
Ag31 C33 Ag24 Ag19 85.43(16) . . . .
Ag31 C33 Ag24 Ag24 -159.10(6) . . . 6
Ag31 C33 Ag24 Ag25 -60.4(2) . . . .
Ag31 C33 Ag24 Ag33 10.18(12) . . . .
Ag31 Ag19 Ag24 C33 -57.8(2) . . . .
Ag31 Ag19 Ag24 O3 -107.50(10) . . . .
Ag31 Ag19 Ag24 S6 121.98(4) . . . .
Ag31 Ag19 Ag24 Ag18 122.115(18) . . . .
Ag31 Ag19 Ag24 Ag24 178.748(16) . . . 6
Ag31 Ag19 Ag24 Ag25 61.67(3) . . . .
Ag31 Ag19 Ag24 Ag33 56.526(16) . . . .
Ag31 Ag19 Ag29 C41 81.21(11) . . . .
Ag31 Ag19 Ag29 S5 -93.11(3) . . . .
Ag31 Ag19 Ag29 Ag6 -33.05(10) . . . 2_756
Ag31 Ag19 Ag29 Ag20 -164.284(19) . . . .
Ag31 Ag19 Ag29 Ag27 48.672(17) . . . .
Ag31 Ag19 Ag29 Ag28 104.77(2) . . . .
Ag31 Ag19 Ag29 Ag30 130.974(18) . . . .
Ag31 Ag19 Ag29 Ag33 -54.818(15) . . . .
Ag31 Ag24 Ag25 C17 -168.57(14) . . . 6
Ag31 Ag24 Ag25 C17 1.17(14) . . . .
Ag31 Ag24 Ag25 C18 -138.31(15) . . . 6
Ag31 Ag24 Ag25 C18 -26.27(17) . . . .
Ag31 Ag24 Ag25 S6 127.12(3) . . . .
Ag31 Ag24 Ag25 Ag24 -173.689(10) . . . 6
Ag31 Ag24 Ag25 Ag33 47.381(15) . . . .
Ag31 Ag24 Ag25 Ag33 153.139(16) . . . 6
Ag31 Ag24 Ag33 C17 -78.74(16) . . . .
Ag31 Ag24 Ag33 S5 91.10(4) . . . .
Ag31 Ag24 Ag33 Ag25 -126.018(14) . . . .
Ag31 Ag24 Ag33 Ag29 53.335(13) . . . .
Ag31 Ag24 Ag33 Ag32 121.65(14) . . . .
Ag31 Ag24 Ag33 Ag34 -10.927(14) . . . .
Ag31 Ag24 Ag33 Ag37 -82.76(6) . . . .
Ag31 Ag27 Ag28 C9 112.5(2) . . . .
Ag31 Ag27 Ag28 F13 -125.0(2) . . . .
Ag31 Ag27 Ag28 S8 -25.42(6) . . . .
Ag31 Ag27 Ag28 Ag6 62.08(3) . . . 2_756
Ag31 Ag27 Ag28 Ag15 54.67(9) . . . 2_756
Ag31 Ag27 Ag28 Ag29 2.31(2) . . . .
Ag31 Ag27 Ag29 C41 -81.36(15) . . . .
Ag31 Ag27 Ag29 S5 93.79(4) . . . .
Ag31 Ag27 Ag29 Ag6 124.916(19) . . . 2_756
Ag31 Ag27 Ag29 Ag19 -44.161(17) . . . .
Ag31 Ag27 Ag29 Ag20 -165.68(3) . . . .
Ag31 Ag27 Ag29 Ag28 -177.68(2) . . . .
Ag31 Ag27 Ag29 Ag30 -110.949(19) . . . .
Ag31 Ag27 Ag29 Ag33 45.570(16) . . . .
Ag31 Ag27 Ag34 C1 -143.1(3) . . . .
Ag31 Ag27 Ag34 C25 51.36(17) . . . .
Ag31 Ag27 Ag34 Ag6 -117.384(17) . . . 2_756
Ag31 Ag27 Ag34 Ag33 -42.511(16) . . . .
Ag31 Ag27 Ag34 Ag37 -34.88(15) . . . .
Ag31 Ag29 Ag30 C41 -31.0(2) . . . .
Ag31 Ag29 Ag30 C42 -28.24(13) . . . .
Ag31 Ag29 Ag30 C57 126.6(2) . . . .
Ag31 Ag29 Ag30 C58 87.2(4) . . . .
Ag31 Ag29 Ag30 S8 -163.35(3) . . . .
Ag31 Ag29 Ag30 Ag14 135.767(18) . . . .
Ag31 Ag29 Ag30 Ag21 -157.17(5) . . . .
Ag31 Ag29 Ag30 Ag38 -161.03(2) . . . .
Ag31 Ag29 Ag33 C17 7.9(2) . . . .
Ag31 Ag29 Ag33 S5 173.84(4) . . . .
Ag31 Ag29 Ag33 Ag24 -51.685(15) . . . .
Ag31 Ag29 Ag33 Ag25 -50.50(3) . . . .
Ag31 Ag29 Ag33 Ag32 136.406(19) . . . .
Ag31 Ag29 Ag33 Ag34 67.816(15) . . . .
Ag31 Ag29 Ag33 Ag37 85.44(6) . . . .
Ag31 Ag33 Ag34 C1 -176.76(19) . . . .
Ag31 Ag33 Ag34 C25 -10.01(12) . . . .
Ag31 Ag33 Ag34 Ag6 114.15(2) . . . 2_756
Ag31 Ag33 Ag34 Ag27 46.475(18) . . . .
Ag31 Ag33 Ag34 Ag37 -130.92(5) . . . .
Ag31 Ag33 Ag37 C1 82.2(2) . . . .
Ag31 Ag33 Ag37 C2 96.2(3) . . . .
Ag31 Ag33 Ag37 C17 -54.67(17) . . . .
Ag31 Ag33 Ag37 Ag32 125.18(3) . . . .
Ag31 Ag33 Ag37 Ag34 42.83(4) . . . .
Ag31 Ag33 Ag37 F17 -169.7(3) . . . .
Ag31 Ag33 Ag37 F20 -168.42(18) . . . 6
Ag31 Ag34 Ag37 C1 -154.2(2) . . . .
Ag31 Ag34 Ag37 C2 -168.3(2) . . . .
Ag31 Ag34 Ag37 C17 6.66(10) . . . .
Ag31 Ag34 Ag37 Ag32 -114.36(3) . . . .
Ag31 Ag34 Ag37 Ag33 -41.16(4) . . . .
Ag31 Ag34 Ag37 F17 -126.0(5) . . . .
Ag31 Ag34 Ag37 F20 -74.8(2) . . . 6
Ag32 C1 C2 C3 -61(6) . . . .
Ag32 C1 C2 Ag37 86.6(3) . . . .
Ag32 C1 Ag26 C17 77.4(4) . . . .
Ag32 C1 Ag26 O38 -112.9(6) . . . .
Ag32 C1 Ag34 C25 -155.3(8) . . . .
Ag32 C1 Ag34 Ag6 50.2(3) . . . 2_756
Ag32 C1 Ag34 Ag27 76.5(5) . . . .
Ag32 C1 Ag34 Ag31 -39.2(6) . . . .
Ag32 C1 Ag34 Ag33 -34.6(4) . . . .
Ag32 C1 Ag34 Ag37 -83.5(4) . . . .
Ag32 C1 Ag36 C81 65.5(5) . . . 2_756
Ag32 C1 Ag36 S5 -119.4(5) . . . .
Ag32 C1 Ag36 Ag5 5.8(7) . . . 2_756
Ag32 C1 Ag36 Ag6 -174.6(5) . . . 2_756
Ag32 C1 Ag36 Ag10 115.8(4) . . . 2_756
Ag32 C1 Ag37 C2 -88.7(7) . . . .
Ag32 C1 Ag37 C17 98.2(3) . . . .
Ag32 C1 Ag37 Ag33 63.1(2) . . . .
Ag32 C1 Ag37 Ag34 119.8(4) . . . .
Ag32 C1 Ag37 F17 -45.4(4) . . . .
Ag32 C1 Ag37 F20 0.2(4) . . . 6
Ag32 C2 C3 C4 66.3(11) . . . .
Ag32 C2 C3 C8 -127.3(7) . . . .
Ag32 C2 Ag37 C1 65.8(5) . . . .
Ag32 C2 Ag37 C17 77.1(6) . . . .
Ag32 C2 Ag37 Ag33 35.3(4) . . . .
Ag32 C2 Ag37 Ag34 86.3(3) . . . .
Ag32 C2 Ag37 F17 -73.5(3) . . . .
Ag32 C2 Ag37 F20 -33.0(3) . . . 6
Ag32 C81 C82 C83 -139(22) 2_756 . . .
Ag32 C81 C82 Ag10 118.8(5) 2_756 . . .
Ag32 C81 Ag5 S3 -22.5(8) 2_756 . . .
Ag32 C81 Ag5 Ag8 -106.19(9) 2_756 . . .
Ag32 C81 Ag5 Ag9 -171.15(3) 2_756 . . .
Ag32 C81 Ag5 Ag10 -111.1(2) 2_756 . . .
Ag32 C81 Ag5 Ag36 -14.33(5) 2_756 . . 2_756
Ag32 C81 Ag10 C82 -128.5(6) 2_756 . . .
Ag32 C81 Ag10 C89 -23.5(3) 2_756 . . .
Ag32 C81 Ag10 C97 -139.3(3) 2_756 . . .
Ag32 C81 Ag10 Ag5 84.3(3) 2_756 . . .
Ag32 C81 Ag10 Ag7 19.8(2) 2_756 . . .
Ag32 C81 Ag10 Ag8 79.3(2) 2_756 . . .
Ag32 C81 Ag10 Ag11 130.29(19) 2_756 . . .
Ag32 C81 Ag10 Ag22 -32.8(5) 2_756 . . .
Ag32 C81 Ag10 Ag36 7.16(7) 2_756 . . 2_756
Ag32 S5 Ag29 C41 45.9(17) . . . .
Ag32 S5 Ag29 Ag6 -38.67(5) . . . 2_756
Ag32 S5 Ag29 Ag19 130.61(5) . . . .
Ag32 S5 Ag29 Ag20 -141.81(6) . . . .
Ag32 S5 Ag29 Ag27 -3.28(7) . . . .
Ag32 S5 Ag29 Ag28 -62.75(6) . . . .
Ag32 S5 Ag29 Ag30 -142.94(4) . . . .
Ag32 S5 Ag29 Ag31 68.65(6) . . . .
Ag32 S5 Ag29 Ag33 74.10(5) . . . .
Ag32 S5 Ag33 C17 -58.6(8) . . . .
Ag32 S5 Ag33 Ag24 174.46(2) . . . .
Ag32 S5 Ag33 Ag25 88.90(6) . . . .
Ag32 S5 Ag33 Ag29 -130.37(5) . . . .
Ag32 S5 Ag33 Ag31 -124.88(3) . . . .
Ag32 S5 Ag33 Ag34 -67.02(3) . . . .
Ag32 S5 Ag33 Ag37 -10.77(7) . . . .
Ag32 S5 Ag36 C1 30.0(2) . . . .
Ag32 S5 Ag36 C81 -158.3(5) . . . 2_756
Ag32 S5 Ag36 Ag5 -123.1(2) . . . 2_756
Ag32 S5 Ag36 Ag6 90.4(2) . . . 2_756
Ag32 S5 Ag36 Ag10 169.2(3) . . . 2_756
Ag32 Ag5 Ag8 C73 -125.59(14) 2_756 . . .
Ag32 Ag5 Ag8 S0AA 40.41(4) 2_756 . . .
Ag32 Ag5 Ag8 Ag1 114.58(3) 2_756 . . .
Ag32 Ag5 Ag8 Ag7 -1.81(3) 2_756 . . .
Ag32 Ag5 Ag8 Ag9 -176.39(3) 2_756 . . .
Ag32 Ag5 Ag8 Ag10 -56.86(2) 2_756 . . .
Ag32 Ag5 Ag8 Ag11 -88.04(3) 2_756 . . .
Ag32 Ag5 Ag8 Ag12 -152.28(2) 2_756 . . .
Ag32 Ag5 Ag8 Ag14 -17.82(4) 2_756 . . .
Ag32 Ag5 Ag9 C73 158.2(3) 2_756 . . 6
Ag32 Ag5 Ag9 C73 -18.7(3) 2_756 . . .
Ag32 Ag5 Ag9 C74 -47.0(2) 2_756 . . .
Ag32 Ag5 Ag9 C74 -160.9(3) 2_756 . . 6
Ag32 Ag5 Ag9 O4 -137.7(3) 2_756 . . .
Ag32 Ag5 Ag9 Ag5 160.0(2) 2_756 . . 6
Ag32 Ag5 Ag9 Ag8 25.8(2) 2_756 . . .
Ag32 Ag5 Ag9 Ag8 117.4(2) 2_756 . . 6
Ag32 Ag5 Ag10 C81 -47.9(2) 2_756 . . .
Ag32 Ag5 Ag10 C82 -63.5(2) 2_756 . . .
Ag32 Ag5 Ag10 C89 35.78(10) 2_756 . . .
Ag32 Ag5 Ag10 C97 -176.2(3) 2_756 . . .
Ag32 Ag5 Ag10 Ag7 72.60(2) 2_756 . . .
Ag32 Ag5 Ag10 Ag8 126.56(2) 2_756 . . .
Ag32 Ag5 Ag10 Ag11 157.83(2) 2_756 . . .
Ag32 Ag5 Ag10 Ag22 94.11(3) 2_756 . . .
Ag32 Ag5 Ag10 Ag36 8.36(4) 2_756 . . 2_756
Ag32 Ag6 Ag7 C89 93.81(19) 2_756 . . .
Ag32 Ag6 Ag7 S0AA -83.25(5) 2_756 . . .
Ag32 Ag6 Ag7 Ag8 -2.01(3) 2_756 . . .
Ag32 Ag6 Ag7 Ag10 47.97(2) 2_756 . . .
Ag32 Ag6 Ag7 Ag14 155.57(5) 2_756 . . .
Ag32 Ag6 Ag7 Ag15 161.05(2) 2_756 . . .
Ag32 Ag6 Ag7 Ag20 -110.50(2) 2_756 . . 2_756
Ag32 Ag6 Ag7 Ag22 109.96(2) 2_756 . . .
Ag32 Ag33 Ag34 C1 20.54(19) . . . .
Ag32 Ag33 Ag34 C25 -172.70(12) . . . .
Ag32 Ag33 Ag34 Ag6 -48.543(18) . . . 2_756
Ag32 Ag33 Ag34 Ag27 -116.22(2) . . . .
Ag32 Ag33 Ag34 Ag31 -162.692(16) . . . .
Ag32 Ag33 Ag34 Ag37 66.39(5) . . . .
Ag32 Ag33 Ag37 C1 -43.0(2) . . . .
Ag32 Ag33 Ag37 C2 -29.0(3) . . . .
Ag32 Ag33 Ag37 C17 -179.85(18) . . . .
Ag32 Ag33 Ag37 Ag34 -82.35(4) . . . .
Ag32 Ag33 Ag37 F17 65.1(3) . . . .
Ag32 Ag33 Ag37 F20 66.40(18) . . . 6
Ag32 Ag37 F17 Si3 98.9(5) . . . .
Ag33 C17 C18 C19 -7(6) . . . .
Ag33 C17 C18 Ag25 -132(3) . . . .
Ag33 C17 Ag25 C17 158.5(16) . . . 6
Ag33 C17 Ag25 C18 168.8(3) . . . 6
Ag33 C17 Ag25 C18 171.9(6) . . . .
Ag33 C17 Ag25 S6 31.6(2) . . . .
Ag33 C17 Ag25 Ag24 73.5(2) . . . 6
Ag33 C17 Ag25 Ag24 68.47(15) . . . .
Ag33 C17 Ag25 Ag33 5.2(5) . . . 6
Ag33 C17 Ag26 C1 -32.2(3) . . . .
Ag33 C17 Ag26 O38 155.9(4) . . . .
Ag33 C17 Ag37 C1 -51.7(3) . . . .
Ag33 C17 Ag37 C2 -57.8(5) . . . .
Ag33 C17 Ag37 Ag32 -0.16(19) . . . .
Ag33 C17 Ag37 Ag34 -66.64(11) . . . .
Ag33 C17 Ag37 F17 87.4(3) . . . .
Ag33 C17 Ag37 F20 56.18(17) . . . 6
Ag33 S5 Ag29 C41 -28.2(17) . . . .
Ag33 S5 Ag29 Ag6 -112.78(3) . . . 2_756
Ag33 S5 Ag29 Ag19 56.51(3) . . . .
Ag33 S5 Ag29 Ag20 144.09(4) . . . .
Ag33 S5 Ag29 Ag27 -77.39(4) . . . .
Ag33 S5 Ag29 Ag28 -136.85(3) . . . .
Ag33 S5 Ag29 Ag30 142.95(3) . . . .
Ag33 S5 Ag29 Ag31 -5.45(4) . . . .
Ag33 S5 Ag32 C1 57.5(2) . . . .
Ag33 S5 Ag32 C2 52.7(4) . . . .
Ag33 S5 Ag32 C81 -148.98(16) . . . 2_756
Ag33 S5 Ag32 Ag5 -114.29(3) . . . 2_756
Ag33 S5 Ag32 Ag6 114.63(4) . . . 2_756
Ag33 S5 Ag32 Ag36 -160.9(2) . . . .
Ag33 S5 Ag32 Ag37 8.99(5) . . . .
Ag33 S5 Ag36 C1 48.94(19) . . . .
Ag33 S5 Ag36 C81 -139.4(3) . . . 2_756
Ag33 S5 Ag36 Ag5 -104.18(5) . . . 2_756
Ag33 S5 Ag36 Ag6 109.31(4) . . . 2_756
Ag33 S5 Ag36 Ag10 -171.93(5) . . . 2_756
Ag33 S5 Ag36 Ag32 18.9(2) . . . .
Ag33 Ag24 Ag25 C17 -46.21(14) . . . .
Ag33 Ag24 Ag25 C17 144.05(14) . . . 6
Ag33 Ag24 Ag25 C18 174.31(15) . . . 6
Ag33 Ag24 Ag25 C18 -73.65(17) . . . .
Ag33 Ag24 Ag25 S6 79.74(3) . . . .
Ag33 Ag24 Ag25 Ag24 138.930(12) . . . 6
Ag33 Ag24 Ag25 Ag33 105.76(2) . . . 6
Ag33 Ag24 Ag31 C25 52.0(3) . . . .
Ag33 Ag24 Ag31 C26 110.3(3) . . . .
Ag33 Ag24 Ag31 C33 -169.13(14) . . . .
Ag33 Ag24 Ag31 Ag19 -109.074(16) . . . .
Ag33 Ag24 Ag31 Ag27 -58.78(4) . . . .
Ag33 Ag24 Ag31 Ag29 -56.861(17) . . . .
Ag33 Ag24 Ag31 Ag34 11.372(13) . . . .
Ag33 Ag25 Ag33 C17 -177.1(2) 6 . . .
Ag33 Ag25 Ag33 S5 12.13(8) 6 . . .
Ag33 Ag25 Ag33 Ag24 -91.55(2) 6 . . .
Ag33 Ag25 Ag33 Ag29 -92.87(4) 6 . . .
Ag33 Ag25 Ag33 Ag31 -135.02(2) 6 . . .
Ag33 Ag25 Ag33 Ag32 79.15(3) 6 . . .
Ag33 Ag25 Ag33 Ag34 163.202(16) 6 . . .
Ag33 Ag25 Ag33 Ag37 122.30(5) 6 . . .
Ag33 Ag29 Ag30 C41 -86.6(2) . . . .
Ag33 Ag29 Ag30 C42 -83.87(14) . . . .
Ag33 Ag29 Ag30 C57 71.0(2) . . . .
Ag33 Ag29 Ag30 C58 31.6(4) . . . .
Ag33 Ag29 Ag30 S8 141.02(4) . . . .
Ag33 Ag29 Ag30 Ag14 80.14(4) . . . .
Ag33 Ag29 Ag30 Ag21 147.20(6) . . . .
Ag33 Ag29 Ag30 Ag38 143.34(3) . . . .
Ag33 Ag29 Ag31 C25 -99.99(15) . . . .
Ag33 Ag29 Ag31 C26 -117.21(15) . . . .
Ag33 Ag29 Ag31 C33 101.66(15) . . . .
Ag33 Ag29 Ag31 Ag19 106.696(18) . . . .
Ag33 Ag29 Ag31 Ag24 55.637(17) . . . .
Ag33 Ag29 Ag31 Ag27 -125.532(19) . . . .
Ag33 Ag29 Ag31 Ag34 -66.022(17) . . . .
Ag33 Ag31 Ag34 C1 5.2(3) . . . .
Ag33 Ag31 Ag34 C25 166.50(17) . . . .
Ag33 Ag31 Ag34 Ag6 -70.652(17) . . . 2_756
Ag33 Ag31 Ag34 Ag27 -132.273(15) . . . .
Ag33 Ag31 Ag34 Ag37 38.45(3) . . . .
Ag33 Ag32 Ag36 C1 -81.1(5) . . . .
Ag33 Ag32 Ag36 C81 154.97(16) . . . 2_756
Ag33 Ag32 Ag36 S5 -13.79(15) . . . .
Ag33 Ag32 Ag36 Ag5 102.34(12) . . . 2_756
Ag33 Ag32 Ag36 Ag6 -76.01(9) . . . 2_756
Ag33 Ag32 Ag36 Ag10 -178.7(2) . . . 2_756
Ag33 Ag32 Ag37 C1 107.1(4) . . . .
Ag33 Ag32 Ag37 C2 144.7(4) . . . .
Ag33 Ag32 Ag37 C17 0.12(15) . . . .
Ag33 Ag32 Ag37 Ag34 68.88(4) . . . .
Ag33 Ag32 Ag37 F17 -117.3(3) . . . .
Ag33 Ag32 Ag37 F20 -72.7(2) . . . 6
Ag33 Ag34 Ag37 C1 -113.1(3) . . . .
Ag33 Ag34 Ag37 C2 -127.1(2) . . . .
Ag33 Ag34 Ag37 C17 47.83(10) . . . .
Ag33 Ag34 Ag37 Ag32 -73.20(3) . . . .
Ag33 Ag34 Ag37 F17 -84.9(5) . . . .
Ag33 Ag34 Ag37 F20 -33.7(2) . . . 6
Ag33 Ag37 F17 Si3 38.1(5) . . . .
Ag34 C1 C2 C3 142(5) . . . .
Ag34 C1 C2 Ag32 -156.6(18) . . . .
Ag34 C1 C2 Ag37 -70.0(16) . . . .
Ag34 C1 Ag26 C17 -41.0(3) . . . .
Ag34 C1 Ag26 O38 128.7(6) . . . .
Ag34 C1 Ag32 C2 166.6(10) . . . .
Ag34 C1 Ag32 C81 -155.3(3) . . . 2_756
Ag34 C1 Ag32 S5 -5.5(4) . . . .
Ag34 C1 Ag32 Ag5 134.6(9) . . . 2_756
Ag34 C1 Ag32 Ag6 -53.0(3) . . . 2_756
Ag34 C1 Ag32 Ag33 33.0(3) . . . .
Ag34 C1 Ag32 Ag36 -58.0(7) . . . .
Ag34 C1 Ag32 Ag37 83.2(5) . . . .
Ag34 C1 Ag36 C81 -168.8(3) . . . 2_756
Ag34 C1 Ag36 S5 6.4(4) . . . .
Ag34 C1 Ag36 Ag5 131.5(3) . . . 2_756
Ag34 C1 Ag36 Ag6 -48.9(3) . . . 2_756
Ag34 C1 Ag36 Ag10 -118.5(3) . . . 2_756
Ag34 C1 Ag36 Ag32 125.7(7) . . . .
Ag34 C1 Ag37 C2 151.4(7) . . . .
Ag34 C1 Ag37 C17 -21.6(3) . . . .
Ag34 C1 Ag37 Ag32 -119.8(4) . . . .
Ag34 C1 Ag37 Ag33 -56.76(18) . . . .
Ag34 C1 Ag37 F17 -165.3(3) . . . .
Ag34 C1 Ag37 F20 -119.7(3) . . . 6
Ag34 C25 C26 C27 -35(48) . . . .
Ag34 C25 C26 Ag31 116.4(17) . . . .
Ag34 C25 Ag27 C9 26.4(2) . . . .
Ag34 C25 Ag27 C41 -103.61(18) . . . .
Ag34 C25 Ag27 O20 139.4(3) . . . .
Ag34 C25 Ag27 Ag28 -19.9(4) . . . .
Ag34 C25 Ag27 Ag29 -61.23(13) . . . .
Ag34 C25 Ag27 Ag31 -91.51(19) . . . .
Ag34 C25 Ag31 C26 -164.8(4) . . . .
Ag34 C25 Ag31 C33 -170.0(2) . . . .
Ag34 C25 Ag31 Ag19 94.3(3) . . . .
Ag34 C25 Ag31 Ag24 -56.8(3) . . . .
Ag34 C25 Ag31 Ag27 81.65(17) . . . .
Ag34 C25 Ag31 Ag29 51.56(13) . . . .
Ag34 C25 Ag31 Ag33 -11.92(15) . . . .
Ag34 Ag6 Ag7 C89 142.7(2) 2_756 . . .
Ag34 Ag6 Ag7 S0AA -34.36(7) 2_756 . . .
Ag34 Ag6 Ag7 Ag8 46.88(5) 2_756 . . .
Ag34 Ag6 Ag7 Ag10 96.85(4) 2_756 . . .
Ag34 Ag6 Ag7 Ag14 -155.54(4) 2_756 . . .
Ag34 Ag6 Ag7 Ag15 -150.07(4) 2_756 . . .
Ag34 Ag6 Ag7 Ag20 -61.62(4) 2_756 . . 2_756
Ag34 Ag6 Ag7 Ag22 158.84(4) 2_756 . . .
Ag34 Ag27 Ag28 C9 49.3(2) . . . .
Ag34 Ag27 Ag28 F13 171.8(2) . . . .
Ag34 Ag27 Ag28 S8 -88.63(6) . . . .
Ag34 Ag27 Ag28 Ag6 -1.12(2) . . . 2_756
Ag34 Ag27 Ag28 Ag15 -8.53(9) . . . 2_756
Ag34 Ag27 Ag28 Ag29 -60.89(2) . . . .
Ag34 Ag27 Ag29 C41 -145.02(15) . . . .
Ag34 Ag27 Ag29 S5 30.13(4) . . . .
Ag34 Ag27 Ag29 Ag6 61.261(17) . . . 2_756
Ag34 Ag27 Ag29 Ag19 -107.815(18) . . . .
Ag34 Ag27 Ag29 Ag20 130.67(3) . . . .
Ag34 Ag27 Ag29 Ag28 118.66(2) . . . .
Ag34 Ag27 Ag29 Ag30 -174.604(18) . . . .
Ag34 Ag27 Ag29 Ag31 -63.654(16) . . . .
Ag34 Ag27 Ag29 Ag33 -18.085(18) . . . .
Ag34 Ag27 Ag31 C25 -54.9(2) . . . .
Ag34 Ag27 Ag31 C26 -83.16(16) . . . .
Ag34 Ag27 Ag31 C33 170.55(17) . . . .
Ag34 Ag27 Ag31 Ag19 132.41(2) . . . .
Ag34 Ag27 Ag31 Ag24 90.55(4) . . . .
Ag34 Ag27 Ag31 Ag29 88.25(2) . . . .
Ag34 Ag27 Ag31 Ag33 40.763(13) . . . .
Ag34 Ag31 Ag33 C17 -92.16(16) . . . .
Ag34 Ag31 Ag33 S5 76.28(3) . . . .
Ag34 Ag31 Ag33 Ag24 -168.733(14) . . . .
Ag34 Ag31 Ag33 Ag25 -121.508(16) . . . .
Ag34 Ag31 Ag33 Ag29 81.067(17) . . . .
Ag34 Ag31 Ag33 Ag32 20.627(17) . . . .
Ag34 Ag31 Ag33 Ag37 -42.85(5) . . . .
Ag34 Ag33 Ag37 C1 39.3(2) . . . .
Ag34 Ag33 Ag37 C2 53.4(3) . . . .
Ag34 Ag33 Ag37 C17 -97.49(18) . . . .
Ag34 Ag33 Ag37 Ag32 82.35(4) . . . .
Ag34 Ag33 Ag37 F17 147.5(3) . . . .
Ag34 Ag33 Ag37 F20 148.75(19) . . . 6
Ag34 Ag37 F17 Si3 110.6(6) . . . .
Ag35 C65 C66 C67 128(4) . . . .
Ag35 C65 Ag11 C73 -108.72(16) . . . .
Ag35 C65 Ag11 C97 132.3(2) . . . .
Ag35 C65 Ag11 Ag8 -66.26(14) . . . .
Ag35 C65 Ag11 Ag10 -129.3(2) . . . .
Ag35 C65 Ag11 Ag12 -81.15(18) . . . .
Ag35 C65 Ag11 Ag14 -2.02(15) . . . .
Ag35 C65 Ag11 Ag22 53.7(3) . . . .
Ag35 C65 Ag12 O2 -147.06(12) . . . .
Ag35 C65 Ag12 S7 25.8(3) . . . .
Ag35 C65 Ag12 Ag8 74.14(10) . . . .
Ag35 C65 Ag12 Ag11 87.57(18) . . . .
Ag35 C65 Ag12 Ag12 -119.1(2) . . . 6
Ag35 C65 Ag12 Ag13 3.98(13) . . . .
Ag35 O1 Ag19 C33 152.05(15) . . . .
Ag35 O1 Ag19 S1 -19.32(8) . . . .
Ag35 O1 Ag19 Ag18 11.85(15) . . . .
Ag35 O1 Ag19 Ag24 109.86(10) . . . .
Ag35 O1 Ag19 Ag29 -82.40(9) . . . .
Ag35 O1 Ag19 Ag31 -157.37(3) . . . .
Ag35 S1 Ag13 S7 -1.54(12) . . . .
Ag35 S1 Ag13 Ag12 4.99(3) . . . .
Ag35 S1 Ag13 Ag13 122.44(3) . . . 6
Ag35 S1 Ag13 Ag18 132.81(4) . . . .
Ag35 S1 Ag18 S6 83.2(3) . . . .
Ag35 S1 Ag18 Ag3 -150.52(4) . . . 5_756
Ag35 S1 Ag18 Ag13 -62.00(4) . . . .
Ag35 S1 Ag18 Ag18 -52.17(6) . . . 6
Ag35 S1 Ag18 Ag19 68.09(4) . . . .
Ag35 S1 Ag18 Ag24 70.51(5) . . . .
Ag35 S1 Ag19 C33 -138.6(4) . . . .
Ag35 S1 Ag19 O1 18.95(8) . . . .
Ag35 S1 Ag19 Ag18 -131.73(4) . . . .
Ag35 S1 Ag19 Ag24 -134.10(3) . . . .
Ag35 S1 Ag19 Ag29 140.30(3) . . . .
Ag35 S1 Ag19 Ag31 159.38(2) . . . .
Ag35 S1 Ag20 S0AA 107.77(6) . . . 2_756
Ag35 S1 Ag20 S8 -61.42(6) . . . .
Ag35 S1 Ag20 Ag3 150.42(5) . . . 5_756
Ag35 S1 Ag20 Ag7 -165.18(3) . . . 2_756
Ag35 S1 Ag20 Ag14 7.41(4) . . . .
Ag35 S1 Ag20 Ag17 -8.72(7) . . . .
Ag35 S1 Ag20 Ag29 -123.30(6) . . . .
Ag35 Ag11 Ag12 C65 -58.37(19) . . . .
Ag35 Ag11 Ag12 O2 -132.61(12) . . . .
Ag35 Ag11 Ag12 S7 98.78(3) . . . .
Ag35 Ag11 Ag12 Ag8 106.004(16) . . . .
Ag35 Ag11 Ag12 Ag12 158.15(3) . . . 6
Ag35 Ag11 Ag12 Ag13 50.209(16) . . . .
Ag35 Ag11 Ag14 C57 71.07(12) . . . .
Ag35 Ag11 Ag14 S0AA -112.75(3) . . . .
Ag35 Ag11 Ag14 Ag7 -160.067(16) . . . .
Ag35 Ag11 Ag14 Ag8 -105.977(17) . . . .
Ag35 Ag11 Ag14 Ag17 157.72(3) . . . .
Ag35 Ag11 Ag14 Ag20 -19.94(3) . . . .
Ag35 Ag11 Ag14 Ag22 139.996(16) . . . .
Ag35 Ag11 Ag14 Ag30 47.204(17) . . . .
Ag35 Ag11 Ag14 Ag38 105.582(16) . . . .
Ag35 Ag11 Ag22 C49 30.1(4) . . . .
Ag35 Ag11 Ag22 C97 159.12(17) . . . .
Ag35 Ag11 Ag22 Ag7 -91.839(16) . . . .
Ag35 Ag11 Ag22 Ag10 -145.22(2) . . . .
Ag35 Ag11 Ag22 Ag14 -34.644(15) . . . .
Ag35 Ag11 Ag22 Ag15 -63.32(3) . . . .
Ag35 Ag11 Ag22 Ag38 -0.58(3) . . . .
Ag35 Ag12 Ag13 S1 -4.90(2) . . . .
Ag35 Ag12 Ag13 S7 172.73(3) . . . .
Ag35 Ag12 Ag13 Ag13 -150.671(10) . . . 6
Ag35 Ag12 Ag13 Ag18 -58.53(2) . . . .
Ag35 Ag13 Ag18 S1 36.55(4) . . . .
Ag35 Ag13 Ag18 S6 -135.37(6) . . . .
Ag35 Ag13 Ag18 Ag3 126.826(17) . . . 5_756
Ag35 Ag13 Ag18 Ag18 -136.896(12) . . . 6
Ag35 Ag13 Ag18 Ag19 -2.945(16) . . . .
Ag35 Ag13 Ag18 Ag24 -46.62(3) . . . .
Ag35 Ag14 Ag17 S8 16.20(5) . . . .
Ag35 Ag14 Ag17 S8 -179.47(5) . . . 2_756
Ag35 Ag14 Ag17 Ag14 -91.83(3) . . . 2_756
Ag35 Ag14 Ag17 Ag15 12.97(6) . . . 2_756
Ag35 Ag14 Ag17 Ag15 135.65(3) . . . .
Ag35 Ag14 Ag17 Ag20 -36.89(4) . . . .
Ag35 Ag14 Ag17 Ag20 -135.20(3) . . . 2_756
Ag35 Ag14 Ag17 Ag21 76.92(5) . . . .
Ag35 Ag14 Ag17 Ag21 139.7(2) . . . 2_756
Ag35 Ag14 Ag17 Ag38 166.11(10) . . . 2_756
Ag35 Ag14 Ag17 Ag38 74.25(4) . . . .
Ag35 Ag14 Ag20 S0AA -135.94(3) . . . 2_756
Ag35 Ag14 Ag20 S1 -4.76(3) . . . .
Ag35 Ag14 Ag20 S8 113.30(3) . . . .
Ag35 Ag14 Ag20 Ag3 -64.12(2) . . . 5_756
Ag35 Ag14 Ag20 Ag7 169.27(2) . . . 2_756
Ag35 Ag14 Ag20 Ag17 161.723(16) . . . .
Ag35 Ag14 Ag20 Ag29 44.36(2) . . . .
Ag35 Ag14 Ag22 C49 -121.60(14) . . . .
Ag35 Ag14 Ag22 C97 44.82(12) . . . .
Ag35 Ag14 Ag22 Ag7 135.849(17) . . . .
Ag35 Ag14 Ag22 Ag10 87.405(16) . . . .
Ag35 Ag14 Ag22 Ag11 34.500(13) . . . .
Ag35 Ag14 Ag22 Ag15 -162.797(14) . . . .
Ag35 Ag14 Ag22 Ag38 -109.570(17) . . . .
Ag35 Ag14 Ag30 C41 -78.4(2) . . . .
Ag35 Ag14 Ag30 C42 -27.4(5) . . . .
Ag35 Ag14 Ag30 C57 77.5(2) . . . .
Ag35 Ag14 Ag30 C58 75.44(11) . . . .
Ag35 Ag14 Ag30 S8 -154.42(3) . . . .
Ag35 Ag14 Ag30 Ag21 151.58(5) . . . .
Ag35 Ag14 Ag30 Ag29 -93.50(2) . . . .
Ag35 Ag14 Ag30 Ag38 152.00(2) . . . .
Ag35 Ag14 Ag38 C49 107.31(16) . . . .
Ag35 Ag14 Ag38 C57 24.65(13) . . . .
Ag35 Ag14 Ag38 F8 -1.8(2) . . . .
Ag35 Ag14 Ag38 S8 -92.69(3) . . . .
Ag35 Ag14 Ag38 Cl1 139.13(6) . . . .
Ag35 Ag14 Ag38 Ag15 152.169(19) . . . .
Ag35 Ag14 Ag38 Ag17 -146.709(15) . . . .
Ag35 Ag14 Ag38 Ag22 95.823(17) . . . .
Ag35 Ag14 Ag38 Ag30 -27.37(2) . . . .
Ag36 C1 C2 C3 -55(6) . . . .
Ag36 C1 C2 Ag32 6.15(8) . . . .
Ag36 C1 C2 Ag37 92.7(3) . . . .
Ag36 C1 Ag26 C17 71.5(4) . . . .
Ag36 C1 Ag26 O38 -118.9(6) . . . .
Ag36 C1 Ag32 C2 -135.4(7) . . . .
Ag36 C1 Ag32 C81 -97.3(5) . . . 2_756
Ag36 C1 Ag32 S5 52.5(4) . . . .
Ag36 C1 Ag32 Ag5 -167.4(15) . . . 2_756
Ag36 C1 Ag32 Ag6 5.0(5) . . . 2_756
Ag36 C1 Ag32 Ag33 90.9(4) . . . .
Ag36 C1 Ag32 Ag37 141.1(3) . . . .
Ag36 C1 Ag34 C25 -163.4(9) . . . .
Ag36 C1 Ag34 Ag6 42.0(2) . . . 2_756
Ag36 C1 Ag34 Ag27 68.4(5) . . . .
Ag36 C1 Ag34 Ag31 -47.3(5) . . . .
Ag36 C1 Ag34 Ag33 -42.8(3) . . . .
Ag36 C1 Ag34 Ag37 -91.6(4) . . . .
Ag36 C1 Ag37 C2 -94.2(7) . . . .
Ag36 C1 Ag37 C17 92.7(3) . . . .
Ag36 C1 Ag37 Ag32 -5.48(5) . . . .
Ag36 C1 Ag37 Ag33 57.6(2) . . . .
Ag36 C1 Ag37 Ag34 114.4(3) . . . .
Ag36 C1 Ag37 F17 -50.9(4) . . . .
Ag36 C1 Ag37 F20 -5.3(4) . . . 6
Ag36 C81 C82 C83 -154(22) 2_756 . . .
Ag36 C81 C82 Ag10 104.0(6) 2_756 . . .
Ag36 C81 Ag5 S3 -8.1(8) 2_756 . . .
Ag36 C81 Ag5 Ag8 -91.86(10) 2_756 . . .
Ag36 C81 Ag5 Ag9 -156.82(7) 2_756 . . .
Ag36 C81 Ag5 Ag10 -96.8(2) 2_756 . . .
Ag36 C81 Ag5 Ag32 14.33(5) 2_756 . . 2_756
Ag36 C81 Ag10 C82 -135.7(6) 2_756 . . .
Ag36 C81 Ag10 C89 -30.7(2) 2_756 . . .
Ag36 C81 Ag10 C97 -146.5(3) 2_756 . . .
Ag36 C81 Ag10 Ag5 77.1(2) 2_756 . . .
Ag36 C81 Ag10 Ag7 12.6(2) 2_756 . . .
Ag36 C81 Ag10 Ag8 72.16(18) 2_756 . . .
Ag36 C81 Ag10 Ag11 123.1(2) 2_756 . . .
Ag36 C81 Ag10 Ag22 -40.0(5) 2_756 . . .
Ag36 S5 Ag29 C41 60.6(17) . . . .
Ag36 S5 Ag29 Ag6 -23.92(6) . . . 2_756
Ag36 S5 Ag29 Ag19 145.36(7) . . . .
Ag36 S5 Ag29 Ag20 -127.06(8) . . . .
Ag36 S5 Ag29 Ag27 11.47(9) . . . .
Ag36 S5 Ag29 Ag28 -48.00(7) . . . .
Ag36 S5 Ag29 Ag30 -128.19(6) . . . .
Ag36 S5 Ag29 Ag31 83.40(8) . . . .
Ag36 S5 Ag29 Ag33 88.86(7) . . . .
Ag36 S5 Ag32 C1 -141.6(3) . . . .
Ag36 S5 Ag32 C2 -146.4(4) . . . .
Ag36 S5 Ag32 C81 11.9(3) . . . 2_756
Ag36 S5 Ag32 Ag5 46.6(2) . . . 2_756
Ag36 S5 Ag32 Ag6 -84.5(2) . . . 2_756
Ag36 S5 Ag32 Ag33 160.9(2) . . . .
Ag36 S5 Ag32 Ag37 169.9(2) . . . .
Ag36 S5 Ag33 C17 -62.7(8) . . . .
Ag36 S5 Ag33 Ag24 170.36(5) . . . .
Ag36 S5 Ag33 Ag25 84.80(8) . . . .
Ag36 S5 Ag33 Ag29 -134.47(7) . . . .
Ag36 S5 Ag33 Ag31 -128.98(5) . . . .
Ag36 S5 Ag33 Ag32 -4.11(4) . . . .
Ag36 S5 Ag33 Ag34 -71.13(5) . . . .
Ag36 S5 Ag33 Ag37 -14.88(8) . . . .
Ag36 Ag5 Ag8 C73 -124.99(14) 2_756 . . .
Ag36 Ag5 Ag8 S0AA 41.01(6) 2_756 . . .
Ag36 Ag5 Ag8 Ag1 115.18(4) 2_756 . . .
Ag36 Ag5 Ag8 Ag7 -1.21(4) 2_756 . . .
Ag36 Ag5 Ag8 Ag9 -175.79(5) 2_756 . . .
Ag36 Ag5 Ag8 Ag10 -56.26(4) 2_756 . . .
Ag36 Ag5 Ag8 Ag11 -87.43(4) 2_756 . . .
Ag36 Ag5 Ag8 Ag12 -151.68(4) 2_756 . . .
Ag36 Ag5 Ag8 Ag14 -17.22(6) 2_756 . . .
Ag36 Ag5 Ag9 C73 -31.3(2) 2_756 . . .
Ag36 Ag5 Ag9 C73 145.6(2) 2_756 . . 6
Ag36 Ag5 Ag9 C74 -173.5(2) 2_756 . . 6
Ag36 Ag5 Ag9 C74 -59.59(18) 2_756 . . .
Ag36 Ag5 Ag9 O4 -150.3(2) 2_756 . . .
Ag36 Ag5 Ag9 Ag5 147.34(14) 2_756 . . 6
Ag36 Ag5 Ag9 Ag8 13.15(14) 2_756 . . .
Ag36 Ag5 Ag9 Ag8 104.79(14) 2_756 . . 6
Ag36 Ag5 Ag10 C81 -56.2(2) 2_756 . . .
Ag36 Ag5 Ag10 C82 -71.8(2) 2_756 . . .
Ag36 Ag5 Ag10 C89 27.42(10) 2_756 . . .
Ag36 Ag5 Ag10 C97 175.4(3) 2_756 . . .
Ag36 Ag5 Ag10 Ag7 64.24(4) 2_756 . . .
Ag36 Ag5 Ag10 Ag8 118.20(4) 2_756 . . .
Ag36 Ag5 Ag10 Ag11 149.47(4) 2_756 . . .
Ag36 Ag5 Ag10 Ag22 85.75(5) 2_756 . . .
Ag36 Ag6 Ag7 C89 93.5(2) 2_756 . . .
Ag36 Ag6 Ag7 S0AA -83.56(6) 2_756 . . .
Ag36 Ag6 Ag7 Ag8 -2.32(4) 2_756 . . .
Ag36 Ag6 Ag7 Ag10 47.65(4) 2_756 . . .
Ag36 Ag6 Ag7 Ag14 155.26(6) 2_756 . . .
Ag36 Ag6 Ag7 Ag15 160.74(4) 2_756 . . .
Ag36 Ag6 Ag7 Ag20 -110.82(4) 2_756 . . 2_756
Ag36 Ag6 Ag7 Ag22 109.64(4) 2_756 . . .
Ag36 Ag10 Ag11 C65 83.8(3) 2_756 . . .
Ag36 Ag10 Ag11 C73 59.71(15) 2_756 . . .
Ag36 Ag10 Ag11 C97 -153.3(2) 2_756 . . .
Ag36 Ag10 Ag11 Ag8 10.98(6) 2_756 . . .
Ag36 Ag10 Ag11 Ag12 47.66(7) 2_756 . . .
Ag36 Ag10 Ag11 Ag14 -45.20(6) 2_756 . . .
Ag36 Ag10 Ag11 Ag22 -98.34(6) 2_756 . . .
Ag36 Ag10 Ag11 Ag35 -17.73(8) 2_756 . . .
Ag36 Ag10 Ag22 C49 -35.4(3) 2_756 . . .
Ag36 Ag10 Ag22 C97 -162.27(16) 2_756 . . .
Ag36 Ag10 Ag22 Ag7 33.68(3) 2_756 . . .
Ag36 Ag10 Ag22 Ag11 140.79(4) 2_756 . . .
Ag36 Ag10 Ag22 Ag14 83.49(4) 2_756 . . .
Ag36 Ag10 Ag22 Ag15 1.06(4) 2_756 . . .
Ag36 Ag10 Ag22 Ag38 54.78(5) 2_756 . . .
Ag36 Ag32 Ag33 C17 -175.3(2) . . . .
Ag36 Ag32 Ag33 S5 16.37(18) . . . .
Ag36 Ag32 Ag33 Ag24 -17.2(3) . . . .
Ag36 Ag32 Ag33 Ag25 -125.12(18) . . . .
Ag36 Ag32 Ag33 Ag29 50.99(18) . . . .
Ag36 Ag32 Ag33 Ag31 98.97(18) . . . .
Ag36 Ag32 Ag33 Ag34 118.04(19) . . . .
Ag36 Ag32 Ag33 Ag37 -175.1(2) . . . .
Ag36 Ag32 Ag37 C1 117.3(5) . . . .
Ag36 Ag32 Ag37 C2 155.0(6) . . . .
Ag36 Ag32 Ag37 C17 10.4(5) . . . .
Ag36 Ag32 Ag37 Ag33 10.2(4) . . . .
Ag36 Ag32 Ag37 Ag34 79.1(4) . . . .
Ag36 Ag32 Ag37 F17 -107.0(5) . . . .
Ag36 Ag32 Ag37 F20 -62.5(5) . . . 6
Ag37 C1 C2 C3 -148(6) . . . .
Ag37 C1 C2 Ag32 -86.6(3) . . . .
Ag37 C1 Ag26 C17 88.7(4) . . . .
Ag37 C1 Ag26 O38 -101.7(6) . . . .
Ag37 C1 Ag32 C2 83.4(7) . . . .
Ag37 C1 Ag32 C81 121.5(3) . . . 2_756
Ag37 C1 Ag32 S5 -88.7(2) . . . .
Ag37 C1 Ag32 Ag5 51.4(13) . . . 2_756
Ag37 C1 Ag32 Ag6 -136.1(3) . . . 2_756
Ag37 C1 Ag32 Ag33 -50.2(2) . . . .
Ag37 C1 Ag32 Ag36 -141.1(3) . . . .
Ag37 C1 Ag34 C25 -71.8(12) . . . .
Ag37 C1 Ag34 Ag6 133.7(2) . . . 2_756
Ag37 C1 Ag34 Ag27 160.04(11) . . . .
Ag37 C1 Ag34 Ag31 44.3(3) . . . .
Ag37 C1 Ag34 Ag33 48.87(15) . . . .
Ag37 C1 Ag36 C81 104.3(3) . . . 2_756
Ag37 C1 Ag36 S5 -80.5(3) . . . .
Ag37 C1 Ag36 Ag5 44.6(6) . . . 2_756
Ag37 C1 Ag36 Ag6 -135.8(3) . . . 2_756
Ag37 C1 Ag36 Ag10 154.60(15) . . . 2_756
Ag37 C1 Ag36 Ag32 38.8(3) . . . .
Ag37 C2 C3 C4 -21.5(13) . . . .
Ag37 C2 C3 C8 144.9(7) . . . .
Ag37 C2 Ag32 C1 -71.7(7) . . . .
Ag37 C2 Ag32 C81 137.5(3) . . . 2_756
Ag37 C2 Ag32 S5 -61.7(4) . . . .
Ag37 C2 Ag32 Ag5 97.7(4) . . . 2_756
Ag37 C2 Ag32 Ag6 -108.6(3) . . . 2_756
Ag37 C2 Ag32 Ag33 -26.9(3) . . . .
Ag37 C2 Ag32 Ag36 -155.0(6) . . . .
Ag37 C17 C18 C19 -130(4) . . . .
Ag37 C17 C18 Ag25 105.3(4) . . . .
Ag37 C17 Ag25 C17 -127.3(17) . . . 6
Ag37 C17 Ag25 C18 -114.0(5) . . . .
Ag37 C17 Ag25 C18 -117.1(4) . . . 6
Ag37 C17 Ag25 S6 105.74(12) . . . .
Ag37 C17 Ag25 Ag24 142.60(17) . . . .
Ag37 C17 Ag25 Ag24 147.63(9) . . . 6
Ag37 C17 Ag25 Ag33 74.1(2) . . . .
Ag37 C17 Ag25 Ag33 79.4(3) . . . 6
Ag37 C17 Ag26 C1 -57.1(3) . . . .
Ag37 C17 Ag26 O38 131.0(5) . . . .
Ag37 C17 Ag33 S5 52.2(9) . . . .
Ag37 C17 Ag33 Ag24 -176.34(16) . . . .
Ag37 C17 Ag33 Ag25 -102.6(2) . . . .
Ag37 C17 Ag33 Ag29 115.01(14) . . . .
Ag37 C17 Ag33 Ag31 122.28(13) . . . .
Ag37 C17 Ag33 Ag32 0.15(18) . . . .
Ag37 C17 Ag33 Ag34 60.76(9) . . . .
Ag37 Ag32 Ag33 C17 -0.15(18) . . . .
Ag37 Ag32 Ag33 S5 -168.50(7) . . . .
Ag37 Ag32 Ag33 Ag24 157.90(15) . . . .
Ag37 Ag32 Ag33 Ag25 50.01(6) . . . .
Ag37 Ag32 Ag33 Ag29 -133.88(6) . . . .
Ag37 Ag32 Ag33 Ag31 -85.89(6) . . . .
Ag37 Ag32 Ag33 Ag34 -66.83(6) . . . .
Ag37 Ag32 Ag36 C1 -89.2(6) . . . .
Ag37 Ag32 Ag36 C81 146.8(3) . . . 2_756
Ag37 Ag32 Ag36 S5 -21.9(5) . . . .
Ag37 Ag32 Ag36 Ag5 94.2(4) . . . 2_756
Ag37 Ag32 Ag36 Ag6 -84.1(4) . . . 2_756
Ag37 Ag32 Ag36 Ag10 173.13(16) . . . 2_756
Ag37 Ag33 Ag34 C1 -45.8(2) . . . .
Ag37 Ag33 Ag34 C25 120.91(13) . . . .
Ag37 Ag33 Ag34 Ag6 -114.93(5) . . . 2_756
Ag37 Ag33 Ag34 Ag27 177.39(5) . . . .
Ag37 Ag33 Ag34 Ag31 130.92(5) . . . .
Ag37 F17 Si3 F16 154.5(6) . . . .
Ag37 F17 Si3 F17 122.4(9) . . . 6
Ag37 F17 Si3 F18 -122.6(6) . . . .
Ag37 F17 Si3 F19 54.7(5) . . . .
Ag37 F17 Si3 F20 -25.6(15) . . . .
Ag37 F17 Si3 F20 -44.5(5) . . . 6
Ag37 F20 Si3 F16 -57.8(6) 6 . . .
Ag37 F20 Si3 F17 -33.2(5) 6 . . 6
Ag37 F20 Si3 F17 122.3(11) 6 . . .
Ag37 F20 Si3 F18 -137.3(4) 6 . . .
Ag37 F20 Si3 F19 44.8(4) 6 . . .
Ag37 F20 Si3 F20 139.56(16) 6 . . 6
Ag38 C49 C50 C51 10(16) . . . .
Ag38 C49 Ag15 S8 14.5(7) . . . 2_756
Ag38 C49 Ag15 Ag7 -89.38(14) . . . .
Ag38 C49 Ag15 Ag17 -4.05(19) . . . .
Ag38 C49 Ag15 Ag21 7.37(8) . . . .
Ag38 C49 Ag15 Ag22 -93.49(17) . . . .
Ag38 C49 Ag15 Ag28 155.90(11) . . . 2_756
Ag38 C49 Ag21 F8 102.5(6) . . . .
Ag38 C49 Ag21 S8 -57.0(6) . . . .
Ag38 C49 Ag21 Cl1 -172.0(6) . . . .
Ag38 C49 Ag21 Ag15 -86.6(6) . . . .
Ag38 C49 Ag21 Ag17 -75.8(5) . . . .
Ag38 C49 Ag21 Ag30 36.6(5) . . . .
Ag38 C49 Ag22 C97 -141.8(2) . . . .
Ag38 C49 Ag22 Ag7 75.97(16) . . . .
Ag38 C49 Ag22 Ag10 131.04(16) . . . .
Ag38 C49 Ag22 Ag11 -41.6(5) . . . .
Ag38 C49 Ag22 Ag14 14.99(19) . . . .
Ag38 C49 Ag22 Ag15 80.1(2) . . . .
Ag38 C57 C58 C59 -101(5) . . . .
Ag38 C57 C58 Ag30 75.71(17) . . . .
Ag38 C57 Ag14 S0AA 117.7(8) . . . .
Ag38 C57 Ag14 Ag7 74.78(14) . . . .
Ag38 C57 Ag14 Ag8 143.52(6) . . . .
Ag38 C57 Ag14 Ag11 140.57(11) . . . .
Ag38 C57 Ag14 Ag17 -7.20(11) . . . .
Ag38 C57 Ag14 Ag20 -70.33(9) . . . .
Ag38 C57 Ag14 Ag22 76.16(9) . . . .
Ag38 C57 Ag14 Ag30 -75.03(16) . . . .
Ag38 C57 Ag14 Ag35 -154.59(13) . . . .
Ag38 C57 Ag30 C41 -168.7(7) . . . .
Ag38 C57 Ag30 C42 -126.0(2) . . . .
Ag38 C57 Ag30 C58 -103.1(3) . . . .
Ag38 C57 Ag30 S8 33.17(10) . . . .
Ag38 C57 Ag30 Ag14 80.96(18) . . . .
Ag38 C57 Ag30 Ag21 -3.07(6) . . . .
Ag38 C57 Ag30 Ag29 95.38(18) . . . .
Ag38 F8 Si2 F9 -7.8(5) . . . .
Ag38 F8 Si2 F10 -71.1(18) . . . .
Ag38 F8 Si2 F11 -166.6(4) . . . .
Ag38 F8 Si2 F12 -81.8(5) . . . .
Ag38 F8 Si2 F13 85.2(5) . . . .
Ag38 F8 Ag21 C49 -113.4(6) . . . .
Ag38 F8 Ag21 S8 58.7(5) . . . .
Ag38 F8 Ag21 Cl1 -170.8(6) . . . .
Ag38 F8 Ag21 Ag15 -129.7(9) . . . .
Ag38 F8 Ag21 Ag17 63.7(5) . . . .
Ag38 F8 Ag21 Ag30 10.3(5) . . . .
Ag38 S8 Ag17 S8 -58.22(3) . . . 2_756
Ag38 S8 Ag17 Ag14 64.64(3) . . . .
Ag38 S8 Ag17 Ag14 -176.26(3) . . . 2_756
Ag38 S8 Ag17 Ag15 -6.55(5) . . . .
Ag38 S8 Ag17 Ag15 -118.31(5) . . . 2_756
Ag38 S8 Ag17 Ag20 122.25(5) . . . .
Ag38 S8 Ag17 Ag20 121.13(5) . . . 2_756
Ag38 S8 Ag17 Ag21 -6.42(7) . . . .
Ag38 S8 Ag17 Ag21 -103.59(7) . . . 2_756
Ag38 S8 Ag17 Ag38 -108.52(5) . . . 2_756
Ag38 S8 Ag20 S0AA -109.39(5) . . . 2_756
Ag38 S8 Ag20 S1 62.33(5) . . . .
Ag38 S8 Ag20 Ag3 177.69(3) . . . 5_756
Ag38 S8 Ag20 Ag7 -147.47(5) . . . 2_756
Ag38 S8 Ag20 Ag14 0.77(4) . . . .
Ag38 S8 Ag20 Ag17 -63.74(3) . . . .
Ag38 S8 Ag20 Ag29 118.71(5) . . . .
Ag38 S8 Ag21 C49 67.1(6) . . . .
Ag38 S8 Ag21 F8 -93.2(5) . . . .
Ag38 S8 Ag21 Cl1 165.7(5) . . . .
Ag38 S8 Ag21 Ag15 90.6(5) . . . .
Ag38 S8 Ag21 Ag17 90.5(4) . . . .
Ag38 S8 Ag21 Ag30 -42.4(4) . . . .
Ag38 S8 Ag28 C9 -173.4(3) . . . .
Ag38 S8 Ag28 F13 -9.1(2) . . . .
Ag38 S8 Ag28 Ag6 -174.58(5) . . . 2_756
Ag38 S8 Ag28 Ag15 107.16(6) . . . 2_756
Ag38 S8 Ag28 Ag27 -95.98(6) . . . .
Ag38 S8 Ag28 Ag29 -120.53(6) . . . .
Ag38 S8 Ag30 C41 147.95(13) . . . .
Ag38 S8 Ag30 C42 128.35(13) . . . .
Ag38 S8 Ag30 C57 -37.49(12) . . . .
Ag38 S8 Ag30 C58 -16.67(11) . . . .
Ag38 S8 Ag30 Ag14 -66.55(3) . . . .
Ag38 S8 Ag30 Ag21 4.42(6) . . . .
Ag38 S8 Ag30 Ag29 177.30(4) . . . .
Ag38 Cl1 Ag21 C49 33(3) . . . .
Ag38 Cl1 Ag21 F8 139(3) . . . .
Ag38 Cl1 Ag21 S8 -120(3) . . . .
Ag38 Cl1 Ag21 Ag15 -23(3) . . . .
Ag38 Cl1 Ag21 Ag17 -70(3) . . . .
Ag38 Cl1 Ag21 Ag30 141(3) . . . .
Ag38 Ag14 Ag17 S8 -58.05(4) . . . .
Ag38 Ag14 Ag17 S8 106.28(4) . . . 2_756
Ag38 Ag14 Ag17 Ag14 -166.075(12) . . . 2_756
Ag38 Ag14 Ag17 Ag15 -61.27(3) . . . 2_756
Ag38 Ag14 Ag17 Ag15 61.400(18) . . . .
Ag38 Ag14 Ag17 Ag20 -111.137(15) . . . .
Ag38 Ag14 Ag17 Ag20 150.551(16) . . . 2_756
Ag38 Ag14 Ag17 Ag21 65.5(2) . . . 2_756
Ag38 Ag14 Ag17 Ag21 2.68(4) . . . .
Ag38 Ag14 Ag17 Ag38 91.86(12) . . . 2_756
Ag38 Ag14 Ag20 S0AA 110.21(3) . . . 2_756
Ag38 Ag14 Ag20 S1 -118.60(3) . . . .
Ag38 Ag14 Ag20 S8 -0.55(3) . . . .
Ag38 Ag14 Ag20 Ag3 -177.97(2) . . . 5_756
Ag38 Ag14 Ag20 Ag7 55.43(3) . . . 2_756
Ag38 Ag14 Ag20 Ag17 47.876(16) . . . .
Ag38 Ag14 Ag20 Ag29 -69.490(19) . . . .
Ag38 Ag14 Ag22 C49 -12.03(14) . . . .
Ag38 Ag14 Ag22 C97 154.39(12) . . . .
Ag38 Ag14 Ag22 Ag7 -114.582(18) . . . .
Ag38 Ag14 Ag22 Ag10 -163.025(19) . . . .
Ag38 Ag14 Ag22 Ag11 144.070(18) . . . .
Ag38 Ag14 Ag22 Ag15 -53.228(17) . . . .
Ag38 Ag14 Ag30 C41 129.6(2) . . . .
Ag38 Ag14 Ag30 C42 -179(15) . . . .
Ag38 Ag14 Ag30 C57 -74.5(2) . . . .
Ag38 Ag14 Ag30 C58 -76.56(11) . . . .
Ag38 Ag14 Ag30 S8 53.58(3) . . . .
Ag38 Ag14 Ag30 Ag21 -0.42(6) . . . .
Ag38 Ag14 Ag30 Ag29 114.50(2) . . . .
Ag38 Ag14 Ag35 C65 -103.42(14) . . . .
Ag38 Ag14 Ag35 O1 16.89(10) . . . .
Ag38 Ag14 Ag35 S1 92.64(3) . . . .
Ag38 Ag14 Ag35 Ag11 -101.560(19) . . . .
Ag38 Ag14 Ag35 Ag12 -154.496(18) . . . .
Ag38 Ag14 Ag35 Ag13 147.020(18) . . . .
Ag38 Ag15 Ag17 S8 6.26(5) . . . .
Ag38 Ag15 Ag17 S8 169.67(5) . . . 2_756
Ag38 Ag15 Ag17 Ag14 173.50(4) . . . 2_756
Ag38 Ag15 Ag17 Ag14 -63.35(2) . . . .
Ag38 Ag15 Ag17 Ag15 69.074(18) . . . 2_756
Ag38 Ag15 Ag17 Ag20 -54.51(3) . . . .
Ag38 Ag15 Ag17 Ag20 -146.90(2) . . . 2_756
Ag38 Ag15 Ag17 Ag21 117.60(5) . . . 2_756
Ag38 Ag15 Ag17 Ag21 6.13(7) . . . .
Ag38 Ag15 Ag17 Ag38 122.96(3) . . . 2_756
Ag38 Ag15 Ag21 C49 108.0(6) . . . .
Ag38 Ag15 Ag21 F8 128.8(9) . . . .
Ag38 Ag15 Ag21 S8 -60.2(5) . . . .
Ag38 Ag15 Ag21 Cl1 174.4(6) . . . .
Ag38 Ag15 Ag21 Ag17 -60.1(5) . . . .
Ag38 Ag15 Ag21 Ag30 3.5(4) . . . .
Ag38 Ag15 Ag22 C49 -58.05(17) . . . .
Ag38 Ag15 Ag22 C97 173.2(3) . . . .
Ag38 Ag15 Ag22 Ag7 117.51(2) . . . .
Ag38 Ag15 Ag22 Ag10 148.41(2) . . . .
Ag38 Ag15 Ag22 Ag11 84.72(3) . . . .
Ag38 Ag15 Ag22 Ag14 58.928(19) . . . .
Ag38 Ag17 Ag20 S0AA 50.23(4) 2_756 . . 2_756
Ag38 Ag17 Ag20 S0AA -178.11(3) . . . 2_756
Ag38 Ag17 Ag20 S1 -38.58(4) . . . .
Ag38 Ag17 Ag20 S1 -170.24(4) 2_756 . . .
Ag38 Ag17 Ag20 S8 44.36(5) . . . .
Ag38 Ag17 Ag20 S8 -87.30(6) 2_756 . . .
Ag38 Ag17 Ag20 Ag3 173.84(3) . . . 5_756
Ag38 Ag17 Ag20 Ag3 42.18(4) 2_756 . . 5_756
Ag38 Ag17 Ag20 Ag7 -2.06(3) 2_756 . . 2_756
Ag38 Ag17 Ag20 Ag7 129.595(18) . . . 2_756
Ag38 Ag17 Ag20 Ag14 -55.205(15) . . . .
Ag38 Ag17 Ag20 Ag14 173.14(3) 2_756 . . .
Ag38 Ag17 Ag20 Ag29 47.21(2) . . . .
Ag38 Ag17 Ag20 Ag29 -84.45(4) 2_756 . . .
Ag38 Ag17 Ag21 C49 106.1(5) . . . .
Ag38 Ag17 Ag21 C49 -84.0(2) 2_756 . . .
Ag38 Ag17 Ag21 F8 -71.0(5) . . . .
Ag38 Ag17 Ag21 F8 98.9(4) 2_756 . . .
Ag38 Ag17 Ag21 S8 105.33(5) 2_756 . . .
Ag38 Ag17 Ag21 S8 -64.5(4) . . . .
Ag38 Ag17 Ag21 Cl1 -24.14(8) 2_756 . . .
Ag38 Ag17 Ag21 Cl1 166.0(5) . . . .
Ag38 Ag17 Ag21 Ag15 115.6(4) . . . .
Ag38 Ag17 Ag21 Ag15 -74.52(5) 2_756 . . .
Ag38 Ag17 Ag21 Ag30 143.80(4) 2_756 . . .
Ag38 Ag17 Ag21 Ag30 -26.1(4) . . . .
Ag38 Ag17 Ag38 C49 -75.18(16) 2_756 . . .
Ag38 Ag17 Ag38 C57 -171.62(8) 2_756 . . .
Ag38 Ag17 Ag38 F8 76.3(3) 2_756 . . .
Ag38 Ag17 Ag38 S8 101.33(4) 2_756 . . .
Ag38 Ag17 Ag38 Cl1 -22.87(3) 2_756 . . .
Ag38 Ag17 Ag38 Ag14 -165.806(12) 2_756 . . .
Ag38 Ag17 Ag38 Ag15 -71.817(17) 2_756 . . .
Ag38 Ag17 Ag38 Ag22 -117.825(16) 2_756 . . .
Ag38 Ag17 Ag38 Ag30 140.35(2) 2_756 . . .
F20 Ag37 F17 Si3 36.4(4) 6 . . .
